data_7043831
loop_
_publ_author_name
'JIN, GENG BANG'
'Malliakas, Christos D.'
'Lin, Jian'

_publ_section_title
;
 Thorium Copper Phosphides: More Diverse Metal--Phosphorus and
 Phosphorus--Phosphorus Interactions than U analogues
;
_journal_name_full 'Dalton Trans.'
_journal_paper_doi 10.1039/C7DT02145C
_journal_year 2017
_chemical_formula_moiety 'Th Cu5 P3'
_chemical_formula_sum 'Cu5 P3 Th'
_chemical_formula_weight 642.65
_chemical_name_common 'thorium pentacopper(I) triphosphide'
_space_group_crystal_system orthorhombic
_space_group_IT_number 62
_space_group_name_Hall '-P 2ac 2n'
_space_group_name_H-M_alt 'P n m a'
_symmetry_space_group_name_Hall '-P 2ac 2n'
_symmetry_space_group_name_H-M 'P n m a'
_audit_creation_method SHELXL-2014/7
_cell_angle_alpha 90
_cell_angle_beta 90
_cell_angle_gamma 90
_cell_formula_units_Z 4
_cell_length_a 12.7255(4)
_cell_length_b 3.87660(10)
_cell_length_c 10.8422(4)
_cell_measurement_reflns_used 5082
_cell_measurement_temperature 100(2)
_cell_measurement_theta_max 27.49
_cell_measurement_theta_min 3.20
_cell_volume 534.86(3)
_computing_cell_refinement 'Bruker SAINT'
_computing_data_collection 'Bruker APEX2'
_computing_data_reduction 'Bruker SAINT'
_computing_molecular_graphics 'CrystalMaker for Windows ver. 2.5.2 (2011)'
_computing_publication_material 'Bruker SHELXTL'
_computing_structure_refinement 'SHELXL-2014/7 (Sheldrick, 2014)'
_computing_structure_solution 'SHELXS-97 (Sheldrick 2008)'
_diffrn_ambient_temperature 100(2)
_diffrn_measured_fraction_theta_full 1.000
_diffrn_measured_fraction_theta_max 1.000
_diffrn_measurement_device_type 'Bruker APEX-II CCD'
_diffrn_measurement_method '\f and \w scans'
_diffrn_radiation_type MoK\a
_diffrn_radiation_wavelength 0.71073
_diffrn_reflns_av_R_equivalents 0.0204
_diffrn_reflns_av_unetI/netI 0.0098
_diffrn_reflns_Laue_measured_fraction_full 1.000
_diffrn_reflns_Laue_measured_fraction_max 1.000
_diffrn_reflns_limit_h_max 16
_diffrn_reflns_limit_h_min -16
_diffrn_reflns_limit_k_max 5
_diffrn_reflns_limit_k_min -5
_diffrn_reflns_limit_l_max 14
_diffrn_reflns_limit_l_min -14
_diffrn_reflns_number 6612
_diffrn_reflns_point_group_measured_fraction_full 1.000
_diffrn_reflns_point_group_measured_fraction_max 1.000
_diffrn_reflns_theta_full 25.242
_diffrn_reflns_theta_max 27.486
_diffrn_reflns_theta_min 2.468
_diffrn_source 'fine-focus sealed tube'
_exptl_absorpt_coefficient_mu 47.960
_exptl_absorpt_correction_T_max 0.683
_exptl_absorpt_correction_T_min 0.508
_exptl_absorpt_correction_type multi-scan
_exptl_absorpt_process_details SADABS
_exptl_crystal_colour black
_exptl_crystal_density_diffrn 7.981
_exptl_crystal_density_meas ?
_exptl_crystal_density_method 'not measured'
_exptl_crystal_description needle
_exptl_crystal_F_000 1120
_exptl_crystal_size_max 0.080
_exptl_crystal_size_mid 0.012
_exptl_crystal_size_min 0.008
_refine_diff_density_max 0.989
_refine_diff_density_min -0.987
_refine_diff_density_rms 0.200
_refine_ls_extinction_coef 0.00127(8)
_refine_ls_extinction_expression Fc^*^=kFc[1+0.001xFc^2^\l^3^/sin(2\q)]^-1/4^
_refine_ls_extinction_method 'SHELXL-2014/7 (Sheldrick 2014'
_refine_ls_goodness_of_fit_ref 1.230
_refine_ls_hydrogen_treatment undef
_refine_ls_matrix_type full
_refine_ls_number_parameters 64
_refine_ls_number_reflns 700
_refine_ls_number_restraints 0
_refine_ls_restrained_S_all 1.230
_refine_ls_R_factor_all 0.0116
_refine_ls_R_factor_gt 0.0113
_refine_ls_shift/su_max 0.001
_refine_ls_shift/su_mean 0.000
_refine_ls_structure_factor_coef Fsqd
_refine_ls_weighting_details 'w=1/[\s^2^(Fo^2^)+(0.0119P)^2^+2.4968P] where P=(Fo^2^+2Fc^2^)/3'
_refine_ls_weighting_scheme calc
_refine_ls_wR_factor_gt 0.0290
_refine_ls_wR_factor_ref 0.0292
_reflns_Friedel_coverage 0.000
_reflns_number_gt 694
_reflns_number_total 700
_reflns_threshold_expression 'I > 2\s(I)'
_cod_data_source_file c7dt02145c2.cif
_cod_data_source_block compound3
_cod_depositor_comments
;
The following automatic conversions were performed:

'_exptl_crystal_density_meas' value 'not measured' was changed to '?'
- the value is perceived as not measured.

Automatic conversion script
Id: cif_fix_values 4973 2017-02-22 13:04:09Z antanas 
;
_cod_database_code 7043831
_shelx_shelxl_version_number 2014/7
_shelx_space_group_comment
;
The symmetry employed for this shelxl refinement is uniquely defined
by the following loop, which should always be used as a source of
symmetry information in preference to the above space-group names.
They are only intended as comments.
;
_shelx_estimated_absorpt_t_min 0.4777
_shelx_estimated_absorpt_t_max 0.7456

loop_
_space_group_symop_operation_xyz
'x, y, z'
'-x+1/2, -y, z+1/2'
'-x, y+1/2, -z'
'x+1/2, -y+1/2, -z+1/2'
'-x, -y, -z'
'x-1/2, y, -z-1/2'
'x, -y-1/2, z'
'-x-1/2, y-1/2, z-1/2'

loop_
_atom_site_label
_atom_site_type_symbol
_atom_site_fract_x
_atom_site_fract_y
_atom_site_fract_z
_atom_site_U_iso_or_equiv
_atom_site_adp_type
_atom_site_occupancy
_atom_site_site_symmetry_order
_atom_site_calc_flag
_atom_site_refinement_flags_posn
_atom_site_refinement_flags_adp
_atom_site_refinement_flags_occupancy
Th1 Th 0.29102(2) 0.2500 0.07640(2) 0.00325(7) Uani 1 2 d S T P
Cu1 Cu 0.00241(5) 0.2500 0.59368(5) 0.00591(13) Uani 1 2 d S T P
Cu2 Cu 0.31358(5) 0.2500 0.36409(6) 0.00625(13) Uani 1 2 d S T P
Cu3 Cu 0.32380(5) 0.2500 0.78259(5) 0.00595(13) Uani 1 2 d S T P
Cu4 Cu 0.56037(5) 0.2500 0.54245(6) 0.00526(13) Uani 1 2 d S T P
Cu5A Cu 0.0459(4) 0.2500 0.2000(3) 0.0133(15) Uani 0.68(5) 2 d S T P
Cu5B Cu 0.026(2) 0.2500 0.2114(16) 0.063(4) Uani 0.32(5) 2 d S T P
P1 P 0.11301(10) 0.2500 0.40299(12) 0.0047(2) Uani 1 2 d S T P
P2 P 0.13261(10) 0.2500 0.75671(12) 0.0045(2) Uani 1 2 d S T P
P3 P 0.37808(10) 0.2500 0.57349(11) 0.0044(2) Uani 1 2 d S T P

loop_
_atom_site_aniso_label
_atom_site_aniso_U_11
_atom_site_aniso_U_22
_atom_site_aniso_U_33
_atom_site_aniso_U_23
_atom_site_aniso_U_13
_atom_site_aniso_U_12
Th1 0.00359(10) 0.00324(11) 0.00293(10) 0.000 0.00009(6) 0.000
Cu1 0.0043(3) 0.0064(3) 0.0070(3) 0.000 -0.0002(2) 0.000
Cu2 0.0099(3) 0.0049(3) 0.0039(3) 0.000 -0.0002(2) 0.000
Cu3 0.0056(3) 0.0080(3) 0.0043(3) 0.000 -0.0003(2) 0.000
Cu4 0.0045(3) 0.0055(3) 0.0058(3) 0.000 -0.0003(2) 0.000
Cu5A 0.0208(14) 0.013(2) 0.0061(11) 0.000 -0.0058(8) 0.000
Cu5B 0.048(5) 0.112(11) 0.029(3) 0.000 -0.021(3) 0.000
P1 0.0054(6) 0.0045(6) 0.0043(5) 0.000 0.0000(5) 0.000
P2 0.0048(5) 0.0049(6) 0.0039(5) 0.000 0.0003(4) 0.000
P3 0.0042(5) 0.0050(6) 0.0040(6) 0.000 -0.0004(4) 0.000

loop_
_atom_type_symbol
_atom_type_description
_atom_type_scat_dispersion_real
_atom_type_scat_dispersion_imag
_atom_type_scat_source
P P 0.1023 0.0942 'International Tables Vol C Tables 4.2.6.8 and 6.1.1.4'
Cu Cu 0.3201 1.2651 'International Tables Vol C Tables 4.2.6.8 and 6.1.1.4'
Th Th -7.2400 8.8979 'International Tables Vol C Tables 4.2.6.8 and 6.1.1.4'

loop_
_geom_angle_atom_site_label_1
_geom_angle_atom_site_label_2
_geom_angle_atom_site_label_3
_geom_angle
_geom_angle_site_symmetry_1
_geom_angle_site_symmetry_3
P3 Th1 P3 84.02(3) 2_554 2_564
P3 Th1 P2 134.34(3) 2_554 2_564
P3 Th1 P2 79.07(3) 2_564 2_564
P3 Th1 P2 79.07(3) 2_554 2_554
P3 Th1 P2 134.34(3) 2_564 2_554
P2 Th1 P2 83.20(3) 2_564 2_554
P3 Th1 P1 82.04(3) 2_554 2_554
P3 Th1 P1 137.47(3) 2_564 2_554
P2 Th1 P1 136.21(3) 2_564 2_554
P2 Th1 P1 81.57(3) 2_554 2_554
P3 Th1 P1 137.47(3) 2_554 2_564
P3 Th1 P1 82.04(3) 2_564 2_564
P2 Th1 P1 81.57(3) 2_564 2_564
P2 Th1 P1 136.21(3) 2_554 2_564
P1 Th1 P1 81.69(3) 2_554 2_564
P3 Th1 Cu2 94.53(2) 2_554 .
P3 Th1 Cu2 94.53(2) 2_564 .
P2 Th1 Cu2 45.787(19) 2_564 .
P2 Th1 Cu2 45.787(19) 2_554 .
P1 Th1 Cu2 126.44(2) 2_554 .
P1 Th1 Cu2 126.44(2) 2_564 .
P3 Th1 Cu4 46.79(2) 2_554 6_556
P3 Th1 Cu4 46.79(2) 2_564 6_556
P2 Th1 Cu4 125.03(2) 2_564 6_556
P2 Th1 Cu4 125.03(2) 2_554 6_556
P1 Th1 Cu4 97.03(3) 2_554 6_556
P1 Th1 Cu4 97.03(3) 2_564 6_556
Cu2 Th1 Cu4 118.961(17) . 6_556
P3 Th1 Cu3 94.92(2) 2_554 1_554
P3 Th1 Cu3 94.92(2) 2_564 1_554
P2 Th1 Cu3 128.37(2) 2_564 1_554
P2 Th1 Cu3 128.37(2) 2_554 1_554
P1 Th1 Cu3 46.96(2) 2_554 1_554
P1 Th1 Cu3 46.96(2) 2_564 1_554
Cu2 Th1 Cu3 167.280(18) . 1_554
Cu4 Th1 Cu3 73.758(16) 6_556 1_554
P3 Th1 Cu1 127.35(2) 2_554 6_656
P3 Th1 Cu1 127.35(2) 2_564 6_656
P2 Th1 Cu1 95.97(3) 2_564 6_656
P2 Th1 Cu1 95.97(3) 2_554 6_656
P1 Th1 Cu1 45.69(2) 2_554 6_656
P1 Th1 Cu1 45.69(2) 2_564 6_656
Cu2 Th1 Cu1 119.170(17) . 6_656
Cu4 Th1 Cu1 121.869(16) 6_556 6_656
Cu3 Th1 Cu1 48.110(16) 1_554 6_656
P3 Th1 Cu1 173.80(2) 2_554 2_564
P3 Th1 Cu1 101.601(18) 2_564 2_564
P2 Th1 Cu1 45.64(3) 2_564 2_564
P2 Th1 Cu1 95.02(2) 2_554 2_564
P1 Th1 Cu1 95.32(2) 2_554 2_564
P1 Th1 Cu1 46.98(3) 2_564 2_564
Cu2 Th1 Cu1 82.491(14) . 2_564
Cu4 Th1 Cu1 139.357(9) 6_556 2_564
Cu3 Th1 Cu1 87.274(14) 1_554 2_564
Cu1 Th1 Cu1 50.920(14) 6_656 2_564
P3 Th1 Cu1 101.601(18) 2_554 2_554
P3 Th1 Cu1 173.80(2) 2_564 2_554
P2 Th1 Cu1 95.02(2) 2_564 2_554
P2 Th1 Cu1 45.64(3) 2_554 2_554
P1 Th1 Cu1 46.98(3) 2_554 2_554
P1 Th1 Cu1 95.32(2) 2_564 2_554
Cu2 Th1 Cu1 82.491(14) . 2_554
Cu4 Th1 Cu1 139.357(9) 6_556 2_554
Cu3 Th1 Cu1 87.274(14) 1_554 2_554
Cu1 Th1 Cu1 50.920(14) 6_656 2_554
Cu1 Th1 Cu1 72.668(13) 2_564 2_554
P3 Th1 Cu2 45.38(3) 2_554 2_554
P3 Th1 Cu2 94.94(2) 2_564 2_554
P2 Th1 Cu2 173.82(2) 2_564 2_554
P2 Th1 Cu2 102.241(17) 2_554 2_554
P1 Th1 Cu2 48.52(3) 2_554 2_554
P1 Th1 Cu2 96.21(2) 2_564 2_554
Cu2 Th1 Cu2 137.196(9) . 2_554
Cu4 Th1 Cu2 49.338(12) 6_556 2_554
Cu3 Th1 Cu2 50.126(12) 1_554 2_554
Cu1 Th1 Cu2 86.453(14) 6_656 2_554
Cu1 Th1 Cu2 135.571(16) 2_564 2_554
Cu1 Th1 Cu2 90.921(12) 2_554 2_554
P3 Th1 Cu2 94.94(2) 2_554 2_564
P3 Th1 Cu2 45.38(3) 2_564 2_564
P2 Th1 Cu2 102.241(18) 2_564 2_564
P2 Th1 Cu2 173.82(2) 2_554 2_564
P1 Th1 Cu2 96.21(2) 2_554 2_564
P1 Th1 Cu2 48.52(3) 2_564 2_564
Cu2 Th1 Cu2 137.196(9) . 2_564
Cu4 Th1 Cu2 49.338(12) 6_556 2_564
Cu3 Th1 Cu2 50.126(12) 1_554 2_564
Cu1 Th1 Cu2 86.453(14) 6_656 2_564
Cu1 Th1 Cu2 90.921(13) 2_564 2_564
Cu1 Th1 Cu2 135.571(16) 2_554 2_564
Cu2 Th1 Cu2 72.182(13) 2_554 2_564
P3 Th1 Cu3 94.10(2) 2_554 2_564
P3 Th1 Cu3 44.38(2) 2_564 2_564
P2 Th1 Cu3 45.88(3) 2_564 2_564
P2 Th1 Cu3 94.80(2) 2_554 2_564
P1 Th1 Cu3 175.124(17) 2_554 2_564
P1 Th1 Cu3 103.183(17) 2_564 2_564
Cu2 Th1 Cu3 50.652(12) . 2_564
Cu4 Th1 Cu3 82.353(14) 6_556 2_564
Cu3 Th1 Cu3 136.821(9) 1_554 2_564
Cu1 Th1 Cu3 138.437(10) 6_656 2_564
Cu1 Th1 Cu3 88.221(13) 2_564 2_564
Cu1 Th1 Cu3 131.682(15) 2_554 2_564
Cu2 Th1 Cu3 129.854(16) 2_554 2_564
Cu2 Th1 Cu3 87.066(13) 2_564 2_564
P3 Th1 Cu3 44.38(2) 2_554 2_554
P3 Th1 Cu3 94.10(2) 2_564 2_554
P2 Th1 Cu3 94.80(2) 2_564 2_554
P2 Th1 Cu3 45.88(3) 2_554 2_554
P1 Th1 Cu3 103.183(17) 2_554 2_554
P1 Th1 Cu3 175.124(17) 2_564 2_554
Cu2 Th1 Cu3 50.652(12) . 2_554
Cu4 Th1 Cu3 82.353(14) 6_556 2_554
Cu3 Th1 Cu3 136.821(9) 1_554 2_554
Cu1 Th1 Cu3 138.437(10) 6_656 2_554
Cu1 Th1 Cu3 131.681(15) 2_564 2_554
Cu1 Th1 Cu3 88.221(13) 2_554 2_554
Cu2 Th1 Cu3 87.066(13) 2_554 2_554
Cu2 Th1 Cu3 129.854(16) 2_564 2_554
Cu3 Th1 Cu3 71.942(13) 2_564 2_554
P3 Th1 Cu5A 47.29(3) 2_554 .
P3 Th1 Cu5A 47.29(3) 2_564 .
P2 Th1 Cu5A 92.38(4) 2_564 .
P2 Th1 Cu5A 92.38(4) 2_554 .
P1 Th1 Cu5A 128.98(3) 2_554 .
P1 Th1 Cu5A 128.98(3) 2_564 .
Cu2 Th1 Cu5A 72.01(5) . .
Cu4 Th1 Cu5A 46.95(5) 6_556 .
Cu3 Th1 Cu5A 120.71(5) 1_554 .
Cu1 Th1 Cu5A 168.82(5) 6_656 .
Cu1 Th1 Cu5A 135.70(3) 2_564 .
Cu1 Th1 Cu5A 135.70(3) 2_554 .
Cu2 Th1 Cu5A 84.52(4) 2_554 .
Cu2 Th1 Cu5A 84.52(4) 2_564 .
Cu3 Th1 Cu5A 47.61(3) 2_564 .
Cu3 Th1 Cu5A 47.61(3) 2_554 .
P3 Th1 Cu5B 47.38(6) 2_554 .
P3 Th1 Cu5B 47.38(6) 2_564 .
P2 Th1 Cu5B 92.22(11) 2_564 .
P2 Th1 Cu5B 92.22(11) 2_554 .
P1 Th1 Cu5B 129.10(8) 2_554 .
P1 Th1 Cu5B 129.10(8) 2_564 .
Cu2 Th1 Cu5B 71.79(14) . .
Cu4 Th1 Cu5B 47.17(14) 6_556 .
Cu3 Th1 Cu5B 120.93(14) 1_554 .
Cu1 Th1 Cu5B 169.04(14) 6_656 .
Cu1 Th1 Cu5B 135.58(8) 2_564 .
Cu1 Th1 Cu5B 135.58(8) 2_554 .
Cu2 Th1 Cu5B 84.70(12) 2_554 .
Cu2 Th1 Cu5B 84.70(12) 2_564 .
Cu3 Th1 Cu5B 47.47(9) 2_564 .
Cu3 Th1 Cu5B 47.47(9) 2_554 .
Cu5A Th1 Cu5B 0.22(19) . .
P3 Th1 Cu5B 126.55(9) 2_554 6_656
P3 Th1 Cu5B 126.55(9) 2_564 6_656
P2 Th1 Cu5B 47.77(7) 2_564 6_656
P2 Th1 Cu5B 47.77(7) 2_554 6_656
P1 Th1 Cu5B 93.45(12) 2_554 6_656
P1 Th1 Cu5B 93.45(12) 2_564 6_656
Cu2 Th1 Cu5B 47.18(16) . 6_656
Cu4 Th1 Cu5B 166.14(16) 6_556 6_656
Cu3 Th1 Cu5B 120.11(16) 1_554 6_656
Cu1 Th1 Cu5B 71.99(16) 6_656 6_656
Cu1 Th1 Cu5B 47.79(10) 2_564 6_656
Cu1 Th1 Cu5B 47.79(10) 2_554 6_656
Cu2 Th1 Cu5B 138.34(8) 2_554 6_656
Cu2 Th1 Cu5B 138.34(7) 2_564 6_656
Cu3 Th1 Cu5B 86.44(13) 2_564 6_656
Cu3 Th1 Cu5B 86.44(13) 2_554 6_656
Cu5A Th1 Cu5B 119.2(2) . 6_656
Cu5B Th1 Cu5B 118.97(13) . 6_656
P3 Th1 Th1 47.991(17) 2_554 1_545
P3 Th1 Th1 132.009(17) 2_564 1_545
P2 Th1 Th1 131.598(17) 2_564 1_545
P2 Th1 Th1 48.402(17) 2_554 1_545
P1 Th1 Th1 49.154(16) 2_554 1_545
P1 Th1 Th1 130.846(16) 2_564 1_545
Cu2 Th1 Th1 90.0 . 1_545
Cu4 Th1 Th1 90.0 6_556 1_545
Cu3 Th1 Th1 90.0 1_554 1_545
Cu1 Th1 Th1 90.0 6_656 1_545
Cu1 Th1 Th1 126.334(7) 2_564 1_545
Cu1 Th1 Th1 53.666(7) 2_554 1_545
Cu2 Th1 Th1 53.909(6) 2_554 1_545
Cu2 Th1 Th1 126.091(7) 2_564 1_545
Cu3 Th1 Th1 125.971(6) 2_564 1_545
Cu3 Th1 Th1 54.029(6) 2_554 1_545
Cu5A Th1 Th1 90.0 . 1_545
Cu5B Th1 Th1 90.0 . 1_545
Cu5B Th1 Th1 90.000(1) 6_656 1_545
P3 Th1 Th1 132.009(17) 2_554 1_565
P3 Th1 Th1 47.991(17) 2_564 1_565
P2 Th1 Th1 48.402(17) 2_564 1_565
P2 Th1 Th1 131.598(17) 2_554 1_565
P1 Th1 Th1 130.846(16) 2_554 1_565
P1 Th1 Th1 49.154(16) 2_564 1_565
Cu2 Th1 Th1 90.0 . 1_565
Cu4 Th1 Th1 90.0 6_556 1_565
Cu3 Th1 Th1 90.0 1_554 1_565
Cu1 Th1 Th1 90.0 6_656 1_565
Cu1 Th1 Th1 53.666(7) 2_564 1_565
Cu1 Th1 Th1 126.334(7) 2_554 1_565
Cu2 Th1 Th1 126.091(7) 2_554 1_565
Cu2 Th1 Th1 53.909(7) 2_564 1_565
Cu3 Th1 Th1 54.029(6) 2_564 1_565
Cu3 Th1 Th1 125.971(6) 2_554 1_565
Cu5A Th1 Th1 90.0 . 1_565
Cu5B Th1 Th1 90.0 . 1_565
Cu5B Th1 Th1 90.000(1) 6_656 1_565
Th1 Th1 Th1 180.0 1_545 1_565
P3 Th1 P2 67.48(3) 2_554 1_554
P3 Th1 P2 67.48(3) 2_564 1_554
P2 Th1 P2 138.264(16) 2_564 1_554
P2 Th1 P2 138.264(16) 2_554 1_554
P1 Th1 P2 70.05(3) 2_554 1_554
P1 Th1 P2 70.05(3) 2_564 1_554
Cu2 Th1 P2 155.08(2) . 1_554
Cu4 Th1 P2 36.12(2) 6_556 1_554
Cu3 Th1 P2 37.64(2) 1_554 1_554
Cu1 Th1 P2 85.75(2) 6_656 1_554
Cu1 Th1 P2 116.967(17) 2_564 1_554
Cu1 Th1 P2 116.967(17) 2_554 1_554
Cu2 Th1 P2 36.091(6) 2_554 1_554
Cu2 Th1 P2 36.091(6) 2_564 1_554
Cu3 Th1 P2 111.286(18) 2_564 1_554
Cu3 Th1 P2 111.286(18) 2_554 1_554
Cu5A Th1 P2 83.07(5) . 1_554
Cu5B Th1 P2 83.29(15) . 1_554
Cu5B Th1 P2 157.75(16) 6_656 1_554
Th1 Th1 P2 90.0 1_545 1_554
Th1 Th1 P2 90.0 1_565 1_554
P3 Th1 Cu5A 126.98(3) 2_554 6_656
P3 Th1 Cu5A 126.98(3) 2_564 6_656
P2 Th1 Cu5A 48.12(3) 2_564 6_656
P2 Th1 Cu5A 48.12(3) 2_554 6_656
P1 Th1 Cu5A 92.85(4) 2_554 6_656
P1 Th1 Cu5A 92.85(4) 2_564 6_656
Cu2 Th1 Cu5A 47.96(5) . 6_656
Cu4 Th1 Cu5A 166.93(5) 6_556 6_656
Cu3 Th1 Cu5A 119.32(5) 1_554 6_656
Cu1 Th1 Cu5A 71.21(5) 6_656 6_656
Cu1 Th1 Cu5A 47.32(3) 2_564 6_656
Cu1 Th1 Cu5A 47.32(3) 2_554 6_656
Cu2 Th1 Cu5A 137.97(2) 2_554 6_656
Cu2 Th1 Cu5A 137.97(2) 2_564 6_656
Cu3 Th1 Cu5A 87.08(4) 2_564 6_656
Cu3 Th1 Cu5A 87.08(4) 2_554 6_656
Cu5A Th1 Cu5A 119.97(2) . 6_656
Cu5B Th1 Cu5A 119.75(18) . 6_656
Cu5B Th1 Cu5A 0.79(19) 6_656 6_656
Th1 Th1 Cu5A 90.0 1_545 6_656
Th1 Th1 Cu5A 90.0 1_565 6_656
P2 Th1 Cu5A 156.96(5) 1_554 6_656
P3 Th1 P1 137.941(17) 2_554 6_656
P3 Th1 P1 137.941(17) 2_564 6_656
P2 Th1 P1 68.35(3) 2_564 6_656
P2 Th1 P1 68.35(3) 2_554 6_656
P1 Th1 P1 67.86(3) 2_554 6_656
P1 Th1 P1 67.86(3) 2_564 6_656
Cu2 Th1 P1 81.62(2) . 6_656
Cu4 Th1 P1 159.42(2) 6_556 6_656
Cu3 Th1 P1 85.66(2) 1_554 6_656
Cu1 Th1 P1 37.55(2) 6_656 6_656
Cu1 Th1 P1 36.345(7) 2_564 6_656
Cu1 Th1 P1 36.345(7) 2_554 6_656
Cu2 Th1 P1 116.231(17) 2_554 6_656
Cu2 Th1 P1 116.231(17) 2_564 6_656
Cu3 Th1 P1 113.904(18) 2_564 6_656
Cu3 Th1 P1 113.904(17) 2_554 6_656
Cu5A Th1 P1 153.63(5) . 6_656
Cu5B Th1 P1 153.41(15) . 6_656
Cu5B Th1 P1 34.44(16) 6_656 6_656
Th1 Th1 P1 90.0 1_545 6_656
Th1 Th1 P1 90.0 1_565 6_656
P2 Th1 P1 123.30(3) 1_554 6_656
Cu5A Th1 P1 33.66(5) 6_656 6_656
P3 Th1 P1 66.97(3) 2_554 .
P3 Th1 P1 66.97(3) 2_564 .
P2 Th1 P1 67.37(3) 2_564 .
P2 Th1 P1 67.37(3) 2_554 .
P1 Th1 P1 139.153(16) 2_554 .
P1 Th1 P1 139.153(16) 2_564 .
Cu2 Th1 P1 37.87(2) . .
Cu4 Th1 P1 81.10(2) 6_556 .
Cu3 Th1 P1 154.85(2) 1_554 .
Cu1 Th1 P1 157.04(2) 6_656 .
Cu1 Th1 P1 112.629(17) 2_564 .
Cu1 Th1 P1 112.629(17) 2_554 .
Cu2 Th1 P1 111.797(18) 2_554 .
Cu2 Th1 P1 111.797(18) 2_564 .
Cu3 Th1 P1 35.975(6) 2_564 .
Cu3 Th1 P1 35.975(6) 2_554 .
Cu5A Th1 P1 34.14(5) . .
Cu5B Th1 P1 33.92(15) . .
Cu5B Th1 P1 85.04(16) 6_656 .
Th1 Th1 P1 90.0 1_545 .
Th1 Th1 P1 90.0 1_565 .
P2 Th1 P1 117.21(3) 1_554 .
Cu5A Th1 P1 85.83(5) 6_656 .
P1 Th1 P1 119.486(17) 6_656 .
P3 Th1 Cu4 18.920(18) 2_554 2_554
P3 Th1 Cu4 65.471(18) 2_564 2_554
P2 Th1 Cu4 128.19(3) 2_564 2_554
P2 Th1 Cu4 95.26(2) 2_554 2_554
P1 Th1 Cu4 94.01(2) 2_554 2_554
P1 Th1 Cu4 126.06(3) 2_564 2_554
Cu2 Th1 Cu4 99.139(13) . 2_554
Cu4 Th1 Cu4 29.774(11) 6_556 2_554
Cu3 Th1 Cu4 92.530(13) 1_554 2_554
Cu1 Th1 Cu4 135.404(12) 6_656 2_554
Cu1 Th1 Cu4 167.020(7) 2_564 2_554
Cu1 Th1 Cu4 120.298(7) 2_554 2_554
Cu2 Th1 Cu4 48.976(13) 2_554 2_554
Cu2 Th1 Cu4 79.098(11) 2_564 2_554
Cu3 Th1 Cu4 83.043(11) 2_564 2_554
Cu3 Th1 Cu4 54.054(12) 2_554 2_554
Cu5A Th1 Cu4 35.82(4) . 2_554
Cu5B Th1 Cu4 35.98(11) . 2_554
Cu5B Th1 Cu4 140.45(13) 6_656 2_554
Th1 Th1 Cu4 66.635(3) 1_545 2_554
Th1 Th1 Cu4 113.365(3) 1_565 2_554
P2 Th1 Cu4 58.328(18) 1_554 2_554
Cu5A Th1 Cu4 141.07(4) 6_656 2_554
P1 Th1 Cu4 156.584(3) 6_656 2_554
P1 Th1 Cu4 64.558(17) . 2_554
P3 Th1 Cu4 65.471(18) 2_554 2_564
P3 Th1 Cu4 18.920(18) 2_564 2_564
P2 Th1 Cu4 95.26(2) 2_564 2_564
P2 Th1 Cu4 128.19(3) 2_554 2_564
P1 Th1 Cu4 126.06(3) 2_554 2_564
P1 Th1 Cu4 94.01(2) 2_564 2_564
Cu2 Th1 Cu4 99.139(13) . 2_564
Cu4 Th1 Cu4 29.774(11) 6_556 2_564
Cu3 Th1 Cu4 92.530(13) 1_554 2_564
Cu1 Th1 Cu4 135.404(12) 6_656 2_564
Cu1 Th1 Cu4 120.298(7) 2_564 2_564
Cu1 Th1 Cu4 167.020(7) 2_554 2_564
Cu2 Th1 Cu4 79.098(11) 2_554 2_564
Cu2 Th1 Cu4 48.976(13) 2_564 2_564
Cu3 Th1 Cu4 54.054(12) 2_564 2_564
Cu3 Th1 Cu4 83.043(11) 2_554 2_564
Cu5A Th1 Cu4 35.82(4) . 2_564
Cu5B Th1 Cu4 35.98(11) . 2_564
Cu5B Th1 Cu4 140.45(13) 6_656 2_564
Th1 Th1 Cu4 113.365(3) 1_545 2_564
Th1 Th1 Cu4 66.635(3) 1_565 2_564
P2 Th1 Cu4 58.328(18) 1_554 2_564
Cu5A Th1 Cu4 141.07(4) 6_656 2_564
P1 Th1 Cu4 156.584(3) 6_656 2_564
P1 Th1 Cu4 64.558(17) . 2_564
Cu4 Th1 Cu4 46.730(6) 2_554 2_564
P3 Th1 Cu4 123.78(2) 2_554 5_666
P3 Th1 Cu4 91.77(2) 2_564 5_666
P2 Th1 Cu4 18.564(17) 2_564 5_666
P2 Th1 Cu4 64.719(17) 2_554 5_666
P1 Th1 Cu4 129.01(3) 2_554 5_666
P1 Th1 Cu4 96.68(2) 2_564 5_666
Cu2 Th1 Cu4 29.776(9) . 5_666
Cu4 Th1 Cu4 133.371(11) 6_556 5_666
Cu3 Th1 Cu4 141.226(11) 1_554 5_666
Cu1 Th1 Cu4 99.042(13) 6_656 5_666
Cu1 Th1 Cu4 53.991(12) 2_564 5_666
Cu1 Th1 Cu4 82.932(11) 2_554 5_666
Cu2 Th1 Cu4 166.178(8) 2_554 5_666
Cu2 Th1 Cu4 120.587(7) 2_564 5_666
Cu3 Th1 Cu4 51.128(13) 2_564 5_666
Cu3 Th1 Cu4 80.403(11) 2_554 5_666
Cu5A Th1 Cu4 91.23(5) . 5_666
Cu5B Th1 Cu4 91.03(13) . 5_666
Cu5B Th1 Cu4 35.58(12) 6_656 5_666
Th1 Th1 Cu4 113.098(3) 1_545 5_666
Th1 Th1 Cu4 66.902(3) 1_565 5_666
P2 Th1 Cu4 156.271(5) 1_554 5_666
Cu5A Th1 Cu4 36.16(3) 6_656 5_666
P1 Th1 Cu4 64.675(17) 6_656 5_666
P1 Th1 Cu4 60.112(17) . 5_666
Cu4 Th1 Cu4 124.664(9) 2_554 5_666
Cu4 Th1 Cu4 104.927(7) 2_564 5_666
P3 Th1 Cu4 91.77(2) 2_554 5_656
P3 Th1 Cu4 123.78(2) 2_564 5_656
P2 Th1 Cu4 64.719(17) 2_564 5_656
P2 Th1 Cu4 18.564(17) 2_554 5_656
P1 Th1 Cu4 96.68(2) 2_554 5_656
P1 Th1 Cu4 129.01(3) 2_564 5_656
Cu2 Th1 Cu4 29.776(9) . 5_656
Cu4 Th1 Cu4 133.371(11) 6_556 5_656
Cu3 Th1 Cu4 141.226(11) 1_554 5_656
Cu1 Th1 Cu4 99.042(13) 6_656 5_656
Cu1 Th1 Cu4 82.932(11) 2_564 5_656
Cu1 Th1 Cu4 53.991(12) 2_554 5_656
Cu2 Th1 Cu4 120.587(7) 2_554 5_656
Cu2 Th1 Cu4 166.178(8) 2_564 5_656
Cu3 Th1 Cu4 80.402(11) 2_564 5_656
Cu3 Th1 Cu4 51.128(13) 2_554 5_656
Cu5A Th1 Cu4 91.23(5) . 5_656
Cu5B Th1 Cu4 91.03(13) . 5_656
Cu5B Th1 Cu4 35.58(12) 6_656 5_656
Th1 Th1 Cu4 66.902(3) 1_545 5_656
Th1 Th1 Cu4 113.098(3) 1_565 5_656
P2 Th1 Cu4 156.271(5) 1_554 5_656
Cu5A Th1 Cu4 36.16(3) 6_656 5_656
P1 Th1 Cu4 64.675(17) 6_656 5_656
P1 Th1 Cu4 60.112(17) . 5_656
Cu4 Th1 Cu4 104.927(7) 2_554 5_656
Cu4 Th1 Cu4 124.664(9) 2_564 5_656
Cu4 Th1 Cu4 46.196(6) 5_666 5_656
P3 Th1 Cu5A 92.31(5) 2_554 2_554
P3 Th1 Cu5A 124.21(5) 2_564 2_554
P2 Th1 Cu5A 132.03(6) 2_564 2_554
P2 Th1 Cu5A 98.73(4) 2_554 2_554
P1 Th1 Cu5A 18.61(3) 2_554 2_554
P1 Th1 Cu5A 64.04(2) 2_564 2_554
Cu2 Th1 Cu5A 141.18(5) . 2_554
Cu4 Th1 Cu5A 93.00(6) 6_556 2_554
Cu3 Th1 Cu5A 29.77(4) 1_554 2_554
Cu1 Th1 Cu5A 36.06(5) 6_656 2_554
Cu1 Th1 Cu5A 86.71(5) 2_564 2_554
Cu1 Th1 Cu5A 58.70(5) 2_554 2_554
Cu2 Th1 Cu5A 50.58(6) 2_554 2_554
Cu2 Th1 Cu5A 79.88(4) 2_564 2_554
Cu3 Th1 Cu5A 165.91(3) 2_564 2_554
Cu3 Th1 Cu5A 120.791(17) 2_554 2_554
Cu5A Th1 Cu5A 135.04(7) . 2_554
Cu5B Th1 Cu5A 135.22(15) . 2_554
Cu5B Th1 Cu5A 99.76(14) 6_656 2_554
Th1 Th1 Cu5A 67.054(13) 1_545 2_554
Th1 Th1 Cu5A 112.946(13) 1_565 2_554
P2 Th1 Cu5A 60.02(6) 1_554 2_554
Cu5A Th1 Cu5A 99.03(6) 6_656 2_554
P1 Th1 Cu5A 68.15(6) 6_656 2_554
P1 Th1 Cu5A 156.41(2) . 2_554
Cu4 Th1 Cu5A 99.53(6) 2_554 2_554
Cu4 Th1 Cu5A 118.34(6) 2_564 2_554
Cu4 Th1 Cu5A 132.82(6) 5_666 2_554
Cu4 Th1 Cu5A 111.95(5) 5_656 2_554
P3 Th1 Cu5A 124.21(5) 2_554 2_564
P3 Th1 Cu5A 92.31(5) 2_564 2_564
P2 Th1 Cu5A 98.73(4) 2_564 2_564
P2 Th1 Cu5A 132.03(6) 2_554 2_564
P1 Th1 Cu5A 64.04(2) 2_554 2_564
P1 Th1 Cu5A 18.61(3) 2_564 2_564
Cu2 Th1 Cu5A 141.18(5) . 2_564
Cu4 Th1 Cu5A 93.00(6) 6_556 2_564
Cu3 Th1 Cu5A 29.77(4) 1_554 2_564
Cu1 Th1 Cu5A 36.06(5) 6_656 2_564
Cu1 Th1 Cu5A 58.70(6) 2_564 2_564
Cu1 Th1 Cu5A 86.71(5) 2_554 2_564
Cu2 Th1 Cu5A 79.88(4) 2_554 2_564
Cu2 Th1 Cu5A 50.58(6) 2_564 2_564
Cu3 Th1 Cu5A 120.791(17) 2_564 2_564
Cu3 Th1 Cu5A 165.91(3) 2_554 2_564
Cu5A Th1 Cu5A 135.04(7) . 2_564
Cu5B Th1 Cu5A 135.22(15) . 2_564
Cu5B Th1 Cu5A 99.76(14) 6_656 2_564
Th1 Th1 Cu5A 112.946(13) 1_545 2_564
Th1 Th1 Cu5A 67.054(13) 1_565 2_564
P2 Th1 Cu5A 60.02(6) 1_554 2_564
Cu5A Th1 Cu5A 99.03(6) 6_656 2_564
P1 Th1 Cu5A 68.15(6) 6_656 2_564
P1 Th1 Cu5A 156.41(2) . 2_564
Cu4 Th1 Cu5A 118.34(6) 2_554 2_564
Cu4 Th1 Cu5A 99.53(6) 2_564 2_564
Cu4 Th1 Cu5A 111.95(5) 5_666 2_564
Cu4 Th1 Cu5A 132.82(6) 5_656 2_564
Cu5A Th1 Cu5A 45.89(3) 2_554 2_564
P3 Th1 Cu5B 94.5(3) 2_554 2_554
P3 Th1 Cu5B 126.8(3) 2_564 2_554
P2 Th1 Cu5B 129.4(3) 2_564 2_554
P2 Th1 Cu5B 96.8(2) 2_554 2_554
P1 Th1 Cu5B 18.08(6) 2_554 2_554
P1 Th1 Cu5B 63.78(5) 2_564 2_554
Cu2 Th1 Cu5B 138.4(3) . 2_554
Cu4 Th1 Cu5B 96.2(4) 6_556 2_554
Cu3 Th1 Cu5B 32.0(3) 1_554 2_554
Cu1 Th1 Cu5B 33.5(3) 6_656 2_554
Cu1 Th1 Cu5B 84.3(3) 2_564 2_554
Cu1 Th1 Cu5B 55.9(3) 2_554 2_554
Cu2 Th1 Cu5B 53.4(3) 2_554 2_554
Cu2 Th1 Cu5B 82.1(3) 2_564 2_554
Cu3 Th1 Cu5B 166.71(7) 2_564 2_554
Cu3 Th1 Cu5B 121.08(5) 2_554 2_554
Cu5A Th1 Cu5B 138.0(4) . 2_554
Cu5B Th1 Cu5B 138.1(4) . 2_554
Cu5B Th1 Cu5B 96.5(3) 6_656 2_554
Th1 Th1 Cu5B 67.11(4) 1_545 2_554
Th1 Th1 Cu5B 112.89(4) 1_565 2_554
P2 Th1 Cu5B 63.2(4) 1_554 2_554
Cu5A Th1 Cu5B 95.8(4) 6_656 2_554
P1 Th1 Cu5B 65.0(4) 6_656 2_554
P1 Th1 Cu5B 157.02(6) . 2_554
Cu4 Th1 Cu5B 102.3(3) 2_554 2_554
Cu4 Th1 Cu5B 121.5(4) 2_564 2_554
Cu4 Th1 Cu5B 129.6(4) 5_666 2_554
Cu4 Th1 Cu5B 109.4(3) 5_656 2_554
Cu5A Th1 Cu5B 3.2(4) 2_554 2_554
Cu5A Th1 Cu5B 45.96(3) 2_564 2_554
P3 Th1 Cu5B 126.8(3) 2_554 2_564
P3 Th1 Cu5B 94.5(3) 2_564 2_564
P2 Th1 Cu5B 96.8(2) 2_564 2_564
P2 Th1 Cu5B 129.4(3) 2_554 2_564
P1 Th1 Cu5B 63.78(5) 2_554 2_564
P1 Th1 Cu5B 18.08(6) 2_564 2_564
Cu2 Th1 Cu5B 138.4(3) . 2_564
Cu4 Th1 Cu5B 96.2(4) 6_556 2_564
Cu3 Th1 Cu5B 32.0(3) 1_554 2_564
Cu1 Th1 Cu5B 33.5(3) 6_656 2_564
Cu1 Th1 Cu5B 55.9(3) 2_564 2_564
Cu1 Th1 Cu5B 84.3(3) 2_554 2_564
Cu2 Th1 Cu5B 82.1(3) 2_554 2_564
Cu2 Th1 Cu5B 53.4(3) 2_564 2_564
Cu3 Th1 Cu5B 121.08(5) 2_564 2_564
Cu3 Th1 Cu5B 166.71(7) 2_554 2_564
Cu5A Th1 Cu5B 138.0(4) . 2_564
Cu5B Th1 Cu5B 138.1(4) . 2_564
Cu5B Th1 Cu5B 96.5(3) 6_656 2_564
Th1 Th1 Cu5B 112.89(4) 1_545 2_564
Th1 Th1 Cu5B 67.11(4) 1_565 2_564
P2 Th1 Cu5B 63.2(4) 1_554 2_564
Cu5A Th1 Cu5B 95.8(4) 6_656 2_564
P1 Th1 Cu5B 65.0(4) 6_656 2_564
P1 Th1 Cu5B 157.02(6) . 2_564
Cu4 Th1 Cu5B 121.5(4) 2_554 2_564
Cu4 Th1 Cu5B 102.3(3) 2_564 2_564
Cu4 Th1 Cu5B 109.4(3) 5_666 2_564
Cu4 Th1 Cu5B 129.6(4) 5_656 2_564
Cu5A Th1 Cu5B 45.96(3) 2_554 2_564
Cu5A Th1 Cu5B 3.2(4) 2_564 2_564
Cu5B Th1 Cu5B 45.78(8) 2_554 2_564
P3 Th1 Cu2 124.76(2) 2_554 1_565
P3 Th1 Cu2 61.91(2) 2_564 1_565
P2 Th1 Cu2 17.32(2) 2_564 1_565
P2 Th1 Cu2 94.480(18) 2_554 1_565
P1 Th1 Cu2 151.88(2) 2_554 1_565
P1 Th1 Cu2 82.217(19) 2_564 1_565
Cu2 Th1 Cu2 51.060(6) . 1_565
Cu4 Th1 Cu2 107.718(10) 6_556 1_565
Cu3 Th1 Cu2 127.812(6) 1_554 1_565
Cu1 Th1 Cu2 107.838(10) 6_656 1_565
Cu1 Th1 Cu2 57.114(12) 2_564 1_565
Cu1 Th1 Cu2 112.254(12) 2_554 1_565
Cu2 Th1 Cu2 156.824(5) 2_554 1_565
Cu2 Th1 Cu2 90.168(5) 2_564 1_565
Cu3 Th1 Cu2 31.201(12) 2_564 1_565
Cu3 Th1 Cu2 93.347(10) 2_554 1_565
Cu5A Th1 Cu2 78.81(3) . 1_565
Cu5B Th1 Cu2 78.67(9) . 1_565
Cu5B Th1 Cu2 64.71(8) 6_656 1_565
Th1 Th1 Cu2 141.061(6) 1_545 1_565
Th1 Th1 Cu2 38.940(6) 1_565 1_565
P2 Th1 Cu2 124.748(9) 1_554 1_565
Cu5A Th1 Cu2 65.11(2) 6_656 1_565
P1 Th1 Cu2 84.745(13) 6_656 1_565
P1 Th1 Cu2 60.253(10) . 1_565
Cu4 Th1 Cu2 114.098(9) 2_554 1_565
Cu4 Th1 Cu2 77.957(9) 2_564 1_565
Cu4 Th1 Cu2 31.717(7) 5_666 1_565
Cu4 Th1 Cu2 76.091(7) 5_656 1_565
Cu5A Th1 Cu2 142.46(4) 2_554 1_565
Cu5A Th1 Cu2 100.74(2) 2_564 1_565
Cu5B Th1 Cu2 140.6(2) 2_554 1_565
Cu5B Th1 Cu2 99.65(15) 2_564 1_565
P3 Th1 Cu2 61.91(2) 2_554 1_545
P3 Th1 Cu2 124.76(2) 2_564 1_545
P2 Th1 Cu2 94.480(19) 2_564 1_545
P2 Th1 Cu2 17.32(2) 2_554 1_545
P1 Th1 Cu2 82.217(19) 2_554 1_545
P1 Th1 Cu2 151.88(2) 2_564 1_545
Cu2 Th1 Cu2 51.060(6) . 1_545
Cu4 Th1 Cu2 107.718(10) 6_556 1_545
Cu3 Th1 Cu2 127.812(6) 1_554 1_545
Cu1 Th1 Cu2 107.838(10) 6_656 1_545
Cu1 Th1 Cu2 112.254(12) 2_564 1_545
Cu1 Th1 Cu2 57.114(12) 2_554 1_545
Cu2 Th1 Cu2 90.168(5) 2_554 1_545
Cu2 Th1 Cu2 156.824(5) 2_564 1_545
Cu3 Th1 Cu2 93.347(10) 2_564 1_545
Cu3 Th1 Cu2 31.201(12) 2_554 1_545
Cu5A Th1 Cu2 78.81(3) . 1_545
Cu5B Th1 Cu2 78.67(9) . 1_545
Cu5B Th1 Cu2 64.71(8) 6_656 1_545
Th1 Th1 Cu2 38.940(6) 1_545 1_545
Th1 Th1 Cu2 141.061(6) 1_565 1_545
P2 Th1 Cu2 124.748(9) 1_554 1_545
Cu5A Th1 Cu2 65.11(2) 6_656 1_545
P1 Th1 Cu2 84.745(13) 6_656 1_545
P1 Th1 Cu2 60.253(10) . 1_545
Cu4 Th1 Cu2 77.957(9) 2_554 1_545
Cu4 Th1 Cu2 114.098(9) 2_564 1_545
Cu4 Th1 Cu2 76.091(7) 5_666 1_545
Cu4 Th1 Cu2 31.717(7) 5_656 1_545
Cu5A Th1 Cu2 100.74(2) 2_554 1_545
Cu5A Th1 Cu2 142.46(4) 2_564 1_545
Cu5B Th1 Cu2 99.65(15) 2_554 1_545
Cu5B Th1 Cu2 140.6(2) 2_564 1_545
Cu2 Th1 Cu2 102.121(11) 1_565 1_545
P3 Th1 Cu4 17.81(2) 2_554 6_546
P3 Th1 Cu4 94.557(19) 2_564 6_546
P2 Th1 Cu4 151.33(2) 2_564 6_546
P2 Th1 Cu4 81.613(19) 2_554 6_546
P1 Th1 Cu4 64.78(2) 2_554 6_546
P1 Th1 Cu4 125.59(2) 2_564 6_546
Cu2 Th1 Cu4 107.973(10) . 6_546
Cu4 Th1 Cu4 50.413(6) 6_556 6_546
Cu3 Th1 Cu4 79.733(10) 1_554 6_546
Cu1 Th1 Cu4 109.661(9) 6_656 6_546
Cu1 Th1 Cu4 160.075(11) 2_564 6_546
Cu1 Th1 Cu4 91.543(9) 2_554 6_546
Cu2 Th1 Cu4 29.634(12) 2_554 6_546
Cu2 Th1 Cu4 92.220(10) 2_564 6_546
Cu3 Th1 Cu4 111.584(11) 2_564 6_546
Cu3 Th1 Cu4 57.489(11) 2_554 6_546
Cu5A Th1 Cu4 64.22(3) . 6_546
Cu5B Th1 Cu4 64.33(8) . 6_546
Cu5B Th1 Cu4 128.22(3) 6_656 6_546
Th1 Th1 Cu4 39.587(6) 1_545 6_546
Th1 Th1 Cu4 140.413(6) 1_565 6_546
P2 Th1 Cu4 59.017(10) 1_554 6_546
Cu5A Th1 Cu4 128.369(10) 6_656 6_546
P1 Th1 Cu4 126.625(8) 6_656 6_546
P1 Th1 Cu4 84.339(13) . 6_546
Cu4 Th1 Cu4 30.822(10) 2_554 6_546
Cu4 Th1 Cu4 75.671(5) 2_564 6_546
Cu4 Th1 Cu4 137.727(11) 5_666 6_546
Cu4 Th1 Cu4 97.774(8) 5_656 6_546
Cu5A Th1 Cu4 74.51(4) 2_554 6_546
Cu5A Th1 Cu4 109.50(4) 2_564 6_546
Cu5B Th1 Cu4 76.7(3) 2_554 6_546
Cu5B Th1 Cu4 111.6(3) 2_564 6_546
Cu2 Th1 Cu4 142.501(11) 1_565 6_546
Cu2 Th1 Cu4 66.078(9) 1_545 6_546
P3 Th1 Cu4 94.557(19) 2_554 6_566
P3 Th1 Cu4 17.81(2) 2_564 6_566
P2 Th1 Cu4 81.613(19) 2_564 6_566
P2 Th1 Cu4 151.33(2) 2_554 6_566
P1 Th1 Cu4 125.59(2) 2_554 6_566
P1 Th1 Cu4 64.78(2) 2_564 6_566
Cu2 Th1 Cu4 107.973(10) . 6_566
Cu4 Th1 Cu4 50.413(6) 6_556 6_566
Cu3 Th1 Cu4 79.733(10) 1_554 6_566
Cu1 Th1 Cu4 109.661(9) 6_656 6_566
Cu1 Th1 Cu4 91.543(9) 2_564 6_566
Cu1 Th1 Cu4 160.075(11) 2_554 6_566
Cu2 Th1 Cu4 92.220(10) 2_554 6_566
Cu2 Th1 Cu4 29.634(12) 2_564 6_566
Cu3 Th1 Cu4 57.489(11) 2_564 6_566
Cu3 Th1 Cu4 111.584(11) 2_554 6_566
Cu5A Th1 Cu4 64.22(3) . 6_566
Cu5B Th1 Cu4 64.33(8) . 6_566
Cu5B Th1 Cu4 128.22(3) 6_656 6_566
Th1 Th1 Cu4 140.413(6) 1_545 6_566
Th1 Th1 Cu4 39.587(6) 1_565 6_566
P2 Th1 Cu4 59.017(10) 1_554 6_566
Cu5A Th1 Cu4 128.369(10) 6_656 6_566
P1 Th1 Cu4 126.625(8) 6_656 6_566
P1 Th1 Cu4 84.339(13) . 6_566
Cu4 Th1 Cu4 75.671(5) 2_554 6_566
Cu4 Th1 Cu4 30.822(10) 2_564 6_566
Cu4 Th1 Cu4 97.774(8) 5_666 6_566
Cu4 Th1 Cu4 137.727(11) 5_656 6_566
Cu5A Th1 Cu4 109.50(4) 2_554 6_566
Cu5A Th1 Cu4 74.51(4) 2_564 6_566
Cu5B Th1 Cu4 111.6(3) 2_554 6_566
Cu5B Th1 Cu4 76.7(3) 2_564 6_566
Cu2 Th1 Cu4 66.078(9) 1_565 6_566
Cu2 Th1 Cu4 142.501(11) 1_545 6_566
Cu4 Th1 Cu4 100.826(11) 6_546 6_566
P3 Th1 Cu3 62.57(2) 2_554 1_544
P3 Th1 Cu3 124.75(2) 2_564 1_544
P2 Th1 Cu3 155.13(2) 2_564 1_544
P2 Th1 Cu3 83.392(19) 2_554 1_544
P1 Th1 Cu3 20.10(2) 2_554 1_544
P1 Th1 Cu3 93.903(18) 2_564 1_544
Cu2 Th1 Cu3 128.494(6) . 1_544
Cu4 Th1 Cu3 79.719(10) 6_556 1_544
Cu3 Th1 Cu3 50.350(6) 1_554 1_544
Cu1 Th1 Cu3 64.782(9) 6_656 1_544
Cu1 Th1 Cu3 115.204(12) 2_564 1_544
Cu1 Th1 Cu3 60.887(11) 2_554 1_544
Cu2 Th1 Cu3 30.385(12) 2_554 1_544
Cu2 Th1 Cu3 92.549(9) 2_564 1_544
Cu3 Th1 Cu3 156.573(5) 2_564 1_544
Cu3 Th1 Cu3 90.748(5) 2_554 1_544
Cu5A Th1 Cu3 109.02(3) . 1_544
Cu5B Th1 Cu3 109.15(8) . 1_544
Cu5B Th1 Cu3 108.67(9) 6_656 1_544
Th1 Th1 Cu3 39.650(5) 1_545 1_544
Th1 Th1 Cu3 140.350(6) 1_565 1_544
P2 Th1 Cu3 59.651(10) 1_554 1_544
Cu5A Th1 Cu3 108.21(3) 6_656 1_544
P1 Th1 Cu3 87.233(14) 6_656 1_544
P1 Th1 Cu3 125.284(9) . 1_544
Cu4 Th1 Cu3 73.908(9) 2_554 1_544
Cu4 Th1 Cu3 109.483(9) 2_564 1_544
Cu4 Th1 Cu3 143.086(8) 5_666 1_544
Cu4 Th1 Cu3 101.269(7) 5_656 1_544
Cu5A Th1 Cu3 31.34(3) 2_554 1_544
Cu5A Th1 Cu3 75.302(19) 2_564 1_544
Cu5B Th1 Cu3 32.80(19) 2_554 1_544
Cu5B Th1 Cu3 76.02(10) 2_564 1_544
Cu2 Th1 Cu3 171.923(11) 1_565 1_544
Cu2 Th1 Cu3 78.014(8) 1_545 1_544
Cu4 Th1 Cu3 45.000(9) 6_546 1_544
Cu4 Th1 Cu3 118.662(9) 6_566 1_544
P3 Th1 Cu3 124.75(2) 2_554 1_564
P3 Th1 Cu3 62.57(2) 2_564 1_564
P2 Th1 Cu3 83.392(19) 2_564 1_564
P2 Th1 Cu3 155.13(2) 2_554 1_564
P1 Th1 Cu3 93.903(18) 2_554 1_564
P1 Th1 Cu3 20.10(2) 2_564 1_564
Cu2 Th1 Cu3 128.494(6) . 1_564
Cu4 Th1 Cu3 79.719(10) 6_556 1_564
Cu3 Th1 Cu3 50.350(6) 1_554 1_564
Cu1 Th1 Cu3 64.782(9) 6_656 1_564
Cu1 Th1 Cu3 60.887(11) 2_564 1_564
Cu1 Th1 Cu3 115.204(12) 2_554 1_564
Cu2 Th1 Cu3 92.549(9) 2_554 1_564
Cu2 Th1 Cu3 30.385(12) 2_564 1_564
Cu3 Th1 Cu3 90.748(5) 2_564 1_564
Cu3 Th1 Cu3 156.573(5) 2_554 1_564
Cu5A Th1 Cu3 109.02(3) . 1_564
Cu5B Th1 Cu3 109.15(8) . 1_564
Cu5B Th1 Cu3 108.67(9) 6_656 1_564
Th1 Th1 Cu3 140.350(6) 1_545 1_564
Th1 Th1 Cu3 39.650(6) 1_565 1_564
P2 Th1 Cu3 59.651(10) 1_554 1_564
Cu5A Th1 Cu3 108.21(3) 6_656 1_564
P1 Th1 Cu3 87.233(14) 6_656 1_564
P1 Th1 Cu3 125.284(8) . 1_564
Cu4 Th1 Cu3 109.483(9) 2_554 1_564
Cu4 Th1 Cu3 73.908(9) 2_564 1_564
Cu4 Th1 Cu3 101.269(7) 5_666 1_564
Cu4 Th1 Cu3 143.086(8) 5_656 1_564
Cu5A Th1 Cu3 75.302(19) 2_554 1_564
Cu5A Th1 Cu3 31.34(3) 2_564 1_564
Cu5B Th1 Cu3 76.02(10) 2_554 1_564
Cu5B Th1 Cu3 32.80(19) 2_564 1_564
Cu2 Th1 Cu3 78.014(8) 1_565 1_564
Cu2 Th1 Cu3 171.923(11) 1_545 1_564
Cu4 Th1 Cu3 118.662(9) 6_546 1_564
Cu4 Th1 Cu3 45.000(9) 6_566 1_564
Cu3 Th1 Cu3 100.700(11) 1_544 1_564
P3 Th1 Cu1 154.51(2) 2_554 6_666
P3 Th1 Cu1 83.018(19) 2_564 6_666
P2 Th1 Cu1 63.83(2) 2_564 6_666
P2 Th1 Cu1 125.10(2) 2_554 6_666
P1 Th1 Cu1 92.908(18) 2_554 6_666
P1 Th1 Cu1 18.16(2) 2_564 6_666
Cu2 Th1 Cu1 108.287(10) . 6_666
Cu4 Th1 Cu1 109.871(10) 6_556 6_666
Cu3 Th1 Cu1 64.542(9) 1_554 6_666
Cu1 Th1 Cu1 49.926(5) 6_656 6_666
Cu1 Th1 Cu1 30.771(16) 2_564 6_666
Cu1 Th1 Cu1 92.725(6) 2_554 6_666
Cu2 Th1 Cu1 114.263(12) 2_554 6_666
Cu2 Th1 Cu1 60.621(12) 2_564 6_666
Cu3 Th1 Cu1 91.847(9) 2_564 6_666
Cu3 Th1 Cu1 158.616(11) 2_554 6_666
Cu5A Th1 Cu1 129.166(10) . 6_666
Cu5B Th1 Cu1 129.20(2) . 6_666
Cu5B Th1 Cu1 78.52(10) 6_656 6_666
Th1 Th1 Cu1 139.926(6) 1_545 6_666
Th1 Th1 Cu1 40.074(6) 1_565 6_666
P2 Th1 Cu1 87.267(14) 1_554 6_666
Cu5A Th1 Cu1 78.03(3) 6_656 6_666
P1 Th1 Cu1 59.309(10) 6_656 6_666
P1 Th1 Cu1 126.353(8) . 6_666
Cu4 Th1 Cu1 139.631(9) 2_554 6_666
Cu4 Th1 Cu1 98.914(7) 2_564 6_666
Cu4 Th1 Cu1 78.520(9) 5_666 6_666
Cu4 Th1 Cu1 113.664(9) 5_656 6_666
Cu5A Th1 Cu1 77.17(3) 2_554 6_666
Cu5A Th1 Cu1 35.04(3) 2_564 6_666
Cu5B Th1 Cu1 76.15(12) 2_554 6_666
Cu5B Th1 Cu1 33.42(19) 2_564 6_666
Cu2 Th1 Cu1 66.548(9) 1_565 6_666
Cu2 Th1 Cu1 142.410(10) 1_545 6_666
Cu4 Th1 Cu1 143.738(10) 6_546 6_666
Cu4 Th1 Cu1 68.092(9) 6_566 6_666
Cu3 Th1 Cu1 108.354(9) 1_544 6_666
Cu3 Th1 Cu1 30.292(10) 1_564 6_666
P2 Cu1 P1 113.71(4) . 5_556
P2 Cu1 P1 113.71(4) . 5_566
P1 Cu1 P1 105.68(5) 5_556 5_566
P2 Cu1 P1 102.61(5) . .
P1 Cu1 P1 110.62(3) 5_556 .
P1 Cu1 P1 110.62(3) 5_566 .
P2 Cu1 Cu3 102.60(4) . 6_557
P1 Cu1 Cu3 58.16(3) 5_556 6_557
P1 Cu1 Cu3 58.16(3) 5_566 6_557
P1 Cu1 Cu3 154.80(4) . 6_557
P2 Cu1 Cu1 122.87(3) . 5_556
P1 Cu1 Cu1 56.46(3) 5_556 5_556
P1 Cu1 Cu1 123.20(4) 5_566 5_556
P1 Cu1 Cu1 54.15(3) . 5_556
Cu3 Cu1 Cu1 110.42(3) 6_557 5_556
P2 Cu1 Cu1 122.87(3) . 5_566
P1 Cu1 Cu1 123.20(4) 5_556 5_566
P1 Cu1 Cu1 56.46(3) 5_566 5_566
P1 Cu1 Cu1 54.15(3) . 5_566
Cu3 Cu1 Cu1 110.42(3) 6_557 5_566
Cu1 Cu1 Cu1 87.29(3) 5_556 5_566
P2 Cu1 Cu5B 63.4(4) . 5_566
P1 Cu1 Cu5B 116.6(6) 5_556 5_566
P1 Cu1 Cu5B 51.6(3) 5_566 5_566
P1 Cu1 Cu5B 132.4(5) . 5_566
Cu3 Cu1 Cu5B 61.3(6) 6_557 5_566
Cu1 Cu1 Cu5B 171.5(6) 5_556 5_566
Cu1 Cu1 Cu5B 93.6(2) 5_566 5_566
P2 Cu1 Cu5B 63.4(4) . 5_556
P1 Cu1 Cu5B 51.6(3) 5_556 5_556
P1 Cu1 Cu5B 116.6(6) 5_566 5_556
P1 Cu1 Cu5B 132.4(5) . 5_556
Cu3 Cu1 Cu5B 61.3(6) 6_557 5_556
Cu1 Cu1 Cu5B 93.6(2) 5_556 5_556
Cu1 Cu1 Cu5B 171.5(6) 5_566 5_556
Cu5B Cu1 Cu5B 84.2(6) 5_566 5_556
P2 Cu1 Cu5A 66.37(8) . 5_566
P1 Cu1 Cu5A 112.17(9) 5_556 5_566
P1 Cu1 Cu5A 49.86(6) 5_566 5_566
P1 Cu1 Cu5A 136.56(8) . 5_566
Cu3 Cu1 Cu5A 56.55(9) 6_557 5_566
Cu1 Cu1 Cu5A 166.74(10) 5_556 5_566
Cu1 Cu1 Cu5A 95.06(4) 5_566 5_566
Cu5B Cu1 Cu5A 4.8(6) 5_566 5_566
Cu5B Cu1 Cu5A 82.2(3) 5_556 5_566
P2 Cu1 Cu5A 66.37(8) . 5_556
P1 Cu1 Cu5A 49.86(6) 5_556 5_556
P1 Cu1 Cu5A 112.17(9) 5_566 5_556
P1 Cu1 Cu5A 136.56(8) . 5_556
Cu3 Cu1 Cu5A 56.55(9) 6_557 5_556
Cu1 Cu1 Cu5A 95.06(4) 5_556 5_556
Cu1 Cu1 Cu5A 166.74(10) 5_566 5_556
Cu5B Cu1 Cu5A 82.2(3) 5_566 5_556
Cu5B Cu1 Cu5A 4.8(6) 5_556 5_556
Cu5A Cu1 Cu5A 79.76(10) 5_566 5_556
P2 Cu1 Th1 167.58(4) . 6_556
P1 Cu1 Th1 60.68(3) 5_556 6_556
P1 Cu1 Th1 60.68(3) 5_566 6_556
P1 Cu1 Th1 89.82(3) . 6_556
Cu3 Cu1 Th1 64.980(19) 6_557 6_556
Cu1 Cu1 Th1 64.72(2) 5_556 6_556
Cu1 Cu1 Th1 64.72(2) 5_566 6_556
Cu5B Cu1 Th1 108.1(5) 5_566 6_556
Cu5B Cu1 Th1 108.1(5) 5_556 6_556
Cu5A Cu1 Th1 104.52(8) 5_566 6_556
Cu5A Cu1 Th1 104.52(8) 5_556 6_556
P2 Cu1 Th1 59.49(2) . 2_565
P1 Cu1 Th1 163.39(3) 5_556 2_565
P1 Cu1 Th1 90.80(2) 5_566 2_565
P1 Cu1 Th1 60.03(2) . 2_565
Cu3 Cu1 Th1 136.146(15) 6_557 2_565
Cu1 Cu1 Th1 112.65(3) 5_556 2_565
Cu1 Cu1 Th1 64.355(18) 5_566 2_565
Cu5B Cu1 Th1 75.2(6) 5_566 2_565
Cu5B Cu1 Th1 122.7(4) 5_556 2_565
Cu5A Cu1 Th1 79.97(9) 5_566 2_565
Cu5A Cu1 Th1 125.85(8) 5_556 2_565
Th1 Cu1 Th1 129.079(14) 6_556 2_565
P2 Cu1 Th1 59.49(2) . 2
P1 Cu1 Th1 90.80(2) 5_556 2
P1 Cu1 Th1 163.39(3) 5_566 2
P1 Cu1 Th1 60.03(2) . 2
Cu3 Cu1 Th1 136.146(15) 6_557 2
Cu1 Cu1 Th1 64.355(18) 5_556 2
Cu1 Cu1 Th1 112.65(3) 5_566 2
Cu5B Cu1 Th1 122.7(4) 5_566 2
Cu5B Cu1 Th1 75.2(6) 5_556 2
Cu5A Cu1 Th1 125.85(8) 5_566 2
Cu5A Cu1 Th1 79.97(9) 5_556 2
Th1 Cu1 Th1 129.079(14) 6_556 2
Th1 Cu1 Th1 72.667(14) 2_565 2
P2 Cu1 Cu1 90.0 . 1_565
P1 Cu1 Cu1 142.84(3) 5_556 1_565
P1 Cu1 Cu1 37.16(3) 5_566 1_565
P1 Cu1 Cu1 90.0 . 1_565
Cu3 Cu1 Cu1 90.0 6_557 1_565
Cu1 Cu1 Cu1 133.644(17) 5_556 1_565
Cu1 Cu1 Cu1 46.355(17) 5_566 1_565
Cu5B Cu1 Cu1 47.9(3) 5_566 1_565
Cu5B Cu1 Cu1 132.1(3) 5_556 1_565
Cu5A Cu1 Cu1 50.12(5) 5_566 1_565
Cu5A Cu1 Cu1 129.88(5) 5_556 1_565
Th1 Cu1 Cu1 90.0 6_556 1_565
Th1 Cu1 Cu1 53.666(7) 2_565 1_565
Th1 Cu1 Cu1 126.333(7) 2 1_565
P2 Cu1 Cu1 90.0 . 1_545
P1 Cu1 Cu1 37.16(3) 5_556 1_545
P1 Cu1 Cu1 142.84(3) 5_566 1_545
P1 Cu1 Cu1 90.0 . 1_545
Cu3 Cu1 Cu1 90.0 6_557 1_545
Cu1 Cu1 Cu1 46.355(17) 5_556 1_545
Cu1 Cu1 Cu1 133.644(17) 5_566 1_545
Cu5B Cu1 Cu1 132.1(3) 5_566 1_545
Cu5B Cu1 Cu1 47.9(3) 5_556 1_545
Cu5A Cu1 Cu1 129.88(5) 5_566 1_545
Cu5A Cu1 Cu1 50.12(5) 5_556 1_545
Th1 Cu1 Cu1 90.0 6_556 1_545
Th1 Cu1 Cu1 126.333(7) 2_565 1_545
Th1 Cu1 Cu1 53.666(7) 2 1_545
Cu1 Cu1 Cu1 180.0 1_565 1_545
P2 Cu1 P3 66.82(4) . 6_557
P1 Cu1 P3 75.16(3) 5_556 6_557
P1 Cu1 P3 75.16(3) 5_566 6_557
P1 Cu1 P3 169.43(4) . 6_557
Cu3 Cu1 P3 35.77(2) 6_557 6_557
Cu1 Cu1 P3 130.82(2) 5_556 6_557
Cu1 Cu1 P3 130.82(2) 5_566 6_557
Cu5B Cu1 P3 43.9(5) 5_566 6_557
Cu5B Cu1 P3 43.9(5) 5_556 6_557
Cu5A Cu1 P3 40.60(6) 5_566 6_557
Cu5A Cu1 P3 40.60(6) 5_556 6_557
Th1 Cu1 P3 100.75(2) 6_556 6_557
Th1 Cu1 P3 112.03(2) 2_565 6_557
Th1 Cu1 P3 112.03(2) 2 6_557
Cu1 Cu1 P3 90.0 1_565 6_557
Cu1 Cu1 P3 90.0 1_545 6_557
P2 Cu1 Cu4 32.56(3) . 6_557
P1 Cu1 Cu4 95.53(3) 5_556 6_557
P1 Cu1 Cu4 95.53(3) 5_566 6_557
P1 Cu1 Cu4 135.16(4) . 6_557
Cu3 Cu1 Cu4 70.04(2) 6_557 6_557
Cu1 Cu1 Cu4 135.643(18) 5_556 6_557
Cu1 Cu1 Cu4 135.643(18) 5_566 6_557
Cu5B Cu1 Cu4 45.92(14) 5_566 6_557
Cu5B Cu1 Cu4 45.92(14) 5_556 6_557
Cu5A Cu1 Cu4 46.37(5) 5_566 6_557
Cu5A Cu1 Cu4 46.37(5) 5_556 6_557
Th1 Cu1 Cu4 135.02(2) 6_556 6_557
Th1 Cu1 Cu4 84.758(14) 2_565 6_557
Th1 Cu1 Cu4 84.758(14) 2 6_557
Cu1 Cu1 Cu4 90.0 1_565 6_557
Cu1 Cu1 Cu4 90.0 1_545 6_557
P3 Cu1 Cu4 34.26(2) 6_557 6_557
P2 Cu1 Cu5B 132.7(4) . .
P1 Cu1 Cu5B 93.4(2) 5_556 .
P1 Cu1 Cu5B 93.4(2) 5_566 .
P1 Cu1 Cu5B 30.1(4) . .
Cu3 Cu1 Cu5B 124.7(4) 6_557 .
Cu1 Cu1 Cu5B 43.96(5) 5_556 .
Cu1 Cu1 Cu5B 43.96(5) 5_566 .
Cu5B Cu1 Cu5B 137.6(3) 5_566 .
Cu5B Cu1 Cu5B 137.6(3) 5_556 .
Cu5A Cu1 Cu5B 138.83(11) 5_566 .
Cu5A Cu1 Cu5B 138.83(11) 5_556 .
Th1 Cu1 Cu5B 59.7(4) 6_556 .
Th1 Cu1 Cu5B 83.4(3) 2_565 .
Th1 Cu1 Cu5B 83.4(3) 2 .
Cu1 Cu1 Cu5B 90.000(1) 1_565 .
Cu1 Cu1 Cu5B 90.0 1_545 .
P3 Cu1 Cu5B 160.5(4) 6_557 .
Cu4 Cu1 Cu5B 165.3(4) 6_557 .
P2 Cu1 Cu2 27.664(8) . 2_565
P1 Cu1 Cu2 133.65(4) 5_556 2_565
P1 Cu1 Cu2 87.64(3) 5_566 2_565
P1 Cu1 Cu2 105.18(3) . 2_565
Cu3 Cu1 Cu2 97.16(2) 6_557 2_565
Cu1 Cu1 Cu2 146.20(3) 5_556 2_565
Cu1 Cu1 Cu2 101.390(18) 5_566 2_565
Cu5B Cu1 Cu2 41.8(5) 5_566 2_565
Cu5B Cu1 Cu2 82.5(2) 5_556 2_565
Cu5A Cu1 Cu2 45.95(9) 5_566 2_565
Cu5A Cu1 Cu2 83.87(6) 5_556 2_565
Th1 Cu1 Cu2 148.194(12) 6_556 2_565
Th1 Cu1 Cu2 47.336(11) 2_565 2_565
Th1 Cu1 Cu2 82.308(15) 2 2_565
Cu1 Cu1 Cu2 62.680(5) 1_565 2_565
Cu1 Cu1 Cu2 117.319(5) 1_545 2_565
P3 Cu1 Cu2 65.60(2) 6_557 2_565
Cu4 Cu1 Cu2 38.345(10) 6_557 2_565
Cu5B Cu1 Cu2 130.7(3) . 2_565
P2 Cu1 Cu2 27.664(8) . 2
P1 Cu1 Cu2 87.64(3) 5_556 2
P1 Cu1 Cu2 133.65(4) 5_566 2
P1 Cu1 Cu2 105.18(3) . 2
Cu3 Cu1 Cu2 97.16(2) 6_557 2
Cu1 Cu1 Cu2 101.390(18) 5_556 2
Cu1 Cu1 Cu2 146.20(3) 5_566 2
Cu5B Cu1 Cu2 82.5(2) 5_566 2
Cu5B Cu1 Cu2 41.8(5) 5_556 2
Cu5A Cu1 Cu2 83.87(6) 5_566 2
Cu5A Cu1 Cu2 45.95(9) 5_556 2
Th1 Cu1 Cu2 148.194(12) 6_556 2
Th1 Cu1 Cu2 82.308(14) 2_565 2
Th1 Cu1 Cu2 47.336(11) 2 2
Cu1 Cu1 Cu2 117.319(5) 1_565 2
Cu1 Cu1 Cu2 62.680(6) 1_545 2
P3 Cu1 Cu2 65.60(2) 6_557 2
Cu4 Cu1 Cu2 38.345(10) 6_557 2
Cu5B Cu1 Cu2 130.7(3) . 2
Cu2 Cu1 Cu2 54.639(11) 2_565 2
P2 Cu1 Cu5A 129.47(7) . .
P1 Cu1 Cu5A 95.30(5) 5_556 .
P1 Cu1 Cu5A 95.30(5) 5_566 .
P1 Cu1 Cu5A 26.86(7) . .
Cu3 Cu1 Cu5A 127.93(7) 6_557 .
Cu1 Cu1 Cu5A 44.40(2) 5_556 .
Cu1 Cu1 Cu5A 44.40(2) 5_566 .
Cu5B Cu1 Cu5A 137.8(3) 5_566 .
Cu5B Cu1 Cu5A 137.8(3) 5_556 .
Cu5A Cu1 Cu5A 139.46(5) 5_566 .
Cu5A Cu1 Cu5A 139.46(5) 5_556 .
Th1 Cu1 Cu5A 62.95(7) 6_556 .
Th1 Cu1 Cu5A 80.79(5) 2_565 .
Th1 Cu1 Cu5A 80.79(5) 2 .
Cu1 Cu1 Cu5A 90.0 1_565 .
Cu1 Cu1 Cu5A 90.0 1_545 .
P3 Cu1 Cu5A 163.71(7) 6_557 .
Cu4 Cu1 Cu5A 162.03(7) 6_557 .
Cu5B Cu1 Cu5A 3.2(4) . .
Cu2 Cu1 Cu5A 128.11(6) 2_565 .
Cu2 Cu1 Cu5A 128.11(6) 2 .
P2 Cu1 Cu3 102.24(3) . 2_554
P1 Cu1 Cu3 87.96(3) 5_556 2_554
P1 Cu1 Cu3 130.91(4) 5_566 2_554
P1 Cu1 Cu3 25.686(5) . 2_554
Cu3 Cu1 Cu3 143.973(15) 6_557 2_554
Cu1 Cu1 Cu3 33.56(2) 5_556 2_554
Cu1 Cu1 Cu3 76.38(2) 5_566 2_554
Cu5B Cu1 Cu3 154.6(6) 5_566 2_554
Cu5B Cu1 Cu3 108.8(5) 5_556 2_554
Cu5A Cu1 Cu3 159.38(9) 5_566 2_554
Cu5A Cu1 Cu3 112.36(6) 5_556 2_554
Th1 Cu1 Cu3 88.940(15) 6_556 2_554
Th1 Cu1 Cu3 79.417(13) 2_565 2_554
Th1 Cu1 Cu3 45.818(10) 2 2_554
Cu1 Cu1 Cu3 115.667(5) 1_565 2_554
Cu1 Cu1 Cu3 64.332(5) 1_545 2_554
P3 Cu1 Cu3 152.717(10) 6_557 2_554
Cu4 Cu1 Cu3 130.548(16) 6_557 2_554
Cu5B Cu1 Cu3 38.0(3) . 2_554
Cu2 Cu1 Cu3 116.617(18) 2_565 2_554
Cu2 Cu1 Cu3 92.891(14) 2 2_554
Cu5A Cu1 Cu3 35.81(4) . 2_554
P2 Cu1 Cu3 102.24(3) . 2_564
P1 Cu1 Cu3 130.91(4) 5_556 2_564
P1 Cu1 Cu3 87.96(3) 5_566 2_564
P1 Cu1 Cu3 25.686(5) . 2_564
Cu3 Cu1 Cu3 143.973(15) 6_557 2_564
Cu1 Cu1 Cu3 76.38(2) 5_556 2_564
Cu1 Cu1 Cu3 33.56(2) 5_566 2_564
Cu5B Cu1 Cu3 108.8(5) 5_566 2_564
Cu5B Cu1 Cu3 154.6(6) 5_556 2_564
Cu5A Cu1 Cu3 112.36(7) 5_566 2_564
Cu5A Cu1 Cu3 159.38(9) 5_556 2_564
Th1 Cu1 Cu3 88.940(15) 6_556 2_564
Th1 Cu1 Cu3 45.818(10) 2_565 2_564
Th1 Cu1 Cu3 79.417(13) 2 2_564
Cu1 Cu1 Cu3 64.332(5) 1_565 2_564
Cu1 Cu1 Cu3 115.667(5) 1_545 2_564
P3 Cu1 Cu3 152.717(10) 6_557 2_564
Cu4 Cu1 Cu3 130.548(16) 6_557 2_564
Cu5B Cu1 Cu3 38.0(3) . 2_564
Cu2 Cu1 Cu3 92.891(14) 2_565 2_564
Cu2 Cu1 Cu3 116.617(18) 2 2_564
Cu5A Cu1 Cu3 35.81(5) . 2_564
Cu3 Cu1 Cu3 51.335(9) 2_554 2_564
P2 Cu1 Cu2 122.57(3) . 5_556
P1 Cu1 Cu2 27.51(3) 5_556 5_556
P1 Cu1 Cu2 78.56(3) 5_566 5_556
P1 Cu1 Cu2 126.06(3) . 5_556
Cu3 Cu1 Cu2 34.556(12) 6_557 5_556
Cu1 Cu1 Cu2 75.88(2) 5_556 5_556
Cu1 Cu1 Cu2 110.63(3) 5_566 5_556
Cu5B Cu1 Cu2 95.9(6) 5_566 5_556
Cu5B Cu1 Cu2 61.5(5) 5_556 5_556
Cu5A Cu1 Cu2 91.11(9) 5_566 5_556
Cu5A Cu1 Cu2 57.68(9) 5_556 5_556
Th1 Cu1 Cu2 47.044(10) 6_556 5_556
Th1 Cu1 Cu2 169.061(11) 2_565 5_556
Th1 Cu1 Cu2 118.033(5) 2 5_556
Cu1 Cu1 Cu2 115.592(5) 1_565 5_556
Cu1 Cu1 Cu2 64.409(5) 1_545 5_556
P3 Cu1 Cu2 63.05(2) 6_557 5_556
Cu4 Cu1 Cu2 93.691(16) 6_557 5_556
Cu5B Cu1 Cu2 99.6(4) . 5_556
Cu2 Cu1 Cu2 128.629(16) 2_565 5_556
Cu2 Cu1 Cu2 103.166(10) 2 5_556
Cu5A Cu1 Cu2 102.49(6) . 5_556
Cu3 Cu1 Cu2 109.432(12) 2_554 5_556
Cu3 Cu1 Cu2 134.982(18) 2_564 5_556
P2 Cu1 Cu2 122.57(3) . 5_566
P1 Cu1 Cu2 78.56(3) 5_556 5_566
P1 Cu1 Cu2 27.51(3) 5_566 5_566
P1 Cu1 Cu2 126.06(3) . 5_566
Cu3 Cu1 Cu2 34.556(12) 6_557 5_566
Cu1 Cu1 Cu2 110.63(3) 5_556 5_566
Cu1 Cu1 Cu2 75.88(2) 5_566 5_566
Cu5B Cu1 Cu2 61.5(5) 5_566 5_566
Cu5B Cu1 Cu2 95.9(6) 5_556 5_566
Cu5A Cu1 Cu2 57.68(9) 5_566 5_566
Cu5A Cu1 Cu2 91.11(9) 5_556 5_566
Th1 Cu1 Cu2 47.044(11) 6_556 5_566
Th1 Cu1 Cu2 118.033(5) 2_565 5_566
Th1 Cu1 Cu2 169.061(11) 2 5_566
Cu1 Cu1 Cu2 64.409(5) 1_565 5_566
Cu1 Cu1 Cu2 115.592(5) 1_545 5_566
P3 Cu1 Cu2 63.05(2) 6_557 5_566
Cu4 Cu1 Cu2 93.691(16) 6_557 5_566
Cu5B Cu1 Cu2 99.6(4) . 5_566
Cu2 Cu1 Cu2 103.166(10) 2_565 5_566
Cu2 Cu1 Cu2 128.629(16) 2 5_566
Cu5A Cu1 Cu2 102.49(6) . 5_566
Cu3 Cu1 Cu2 134.982(18) 2_554 5_566
Cu3 Cu1 Cu2 109.432(12) 2_564 5_566
Cu2 Cu1 Cu2 51.183(10) 5_556 5_566
P2 Cu1 P2 57.995(15) . 1_565
P1 Cu1 P2 152.74(4) 5_556 1_565
P1 Cu1 P2 62.44(3) 5_566 1_565
P1 Cu1 P2 96.64(3) . 1_565
Cu3 Cu1 P2 96.64(2) 6_557 1_565
Cu1 Cu1 P2 150.80(3) 5_556 1_565
Cu1 Cu1 P2 72.682(19) 5_566 1_565
Cu5B Cu1 P2 36.3(6) 5_566 1_565
Cu5B Cu1 P2 109.35(14) 5_556 1_565
Cu5A Cu1 P2 40.87(9) 5_566 1_565
Cu5A Cu1 P2 109.35(5) 5_556 1_565
Th1 Cu1 P2 121.170(15) 6_556 1_565
Th1 Cu1 P2 39.510(16) 2_565 1_565
Th1 Cu1 P2 103.49(2) 2 1_565
Cu1 Cu1 P2 32.004(15) 1_565 1_565
Cu1 Cu1 P2 147.995(15) 1_545 1_565
P3 Cu1 P2 77.96(2) 6_557 1_565
Cu4 Cu1 P2 63.468(16) 6_557 1_565
Cu5B Cu1 P2 111.06(17) . 1_565
Cu2 Cu1 P2 30.841(14) 2_565 1_565
Cu2 Cu1 P2 85.400(17) 2 1_565
Cu5A Cu1 P2 109.69(3) . 1_565
Cu3 Cu1 P2 118.66(2) 2_554 1_565
Cu3 Cu1 P2 75.227(17) 2_564 1_565
Cu2 Cu1 P2 130.66(2) 5_556 1_565
Cu2 Cu1 P2 85.356(16) 5_566 1_565
P2 Cu1 P2 57.995(15) . 1_545
P1 Cu1 P2 62.44(3) 5_556 1_545
P1 Cu1 P2 152.74(4) 5_566 1_545
P1 Cu1 P2 96.64(3) . 1_545
Cu3 Cu1 P2 96.64(2) 6_557 1_545
Cu1 Cu1 P2 72.682(19) 5_556 1_545
Cu1 Cu1 P2 150.80(3) 5_566 1_545
Cu5B Cu1 P2 109.35(13) 5_566 1_545
Cu5B Cu1 P2 36.3(6) 5_556 1_545
Cu5A Cu1 P2 109.35(5) 5_566 1_545
Cu5A Cu1 P2 40.87(9) 5_556 1_545
Th1 Cu1 P2 121.170(15) 6_556 1_545
Th1 Cu1 P2 103.49(2) 2_565 1_545
Th1 Cu1 P2 39.510(16) 2 1_545
Cu1 Cu1 P2 147.995(15) 1_565 1_545
Cu1 Cu1 P2 32.004(15) 1_545 1_545
P3 Cu1 P2 77.96(2) 6_557 1_545
Cu4 Cu1 P2 63.468(16) 6_557 1_545
Cu5B Cu1 P2 111.06(17) . 1_545
Cu2 Cu1 P2 85.400(17) 2_565 1_545
Cu2 Cu1 P2 30.841(14) 2 1_545
Cu5A Cu1 P2 109.69(3) . 1_545
Cu3 Cu1 P2 75.227(17) 2_554 1_545
Cu3 Cu1 P2 118.66(2) 2_564 1_545
Cu2 Cu1 P2 85.356(16) 5_556 1_545
Cu2 Cu1 P2 130.66(2) 5_566 1_545
P2 Cu1 P2 115.99(3) 1_565 1_545
P2 Cu1 Cu3 20.25(3) . .
P1 Cu1 Cu3 122.23(3) 5_556 .
P1 Cu1 Cu3 122.23(3) 5_566 .
P1 Cu1 Cu3 82.36(3) . .
Cu3 Cu1 Cu3 122.847(19) 6_557 .
Cu1 Cu1 Cu3 110.09(3) 5_556 .
Cu1 Cu1 Cu3 110.09(3) 5_566 .
Cu5B Cu1 Cu3 77.6(5) 5_566 .
Cu5B Cu1 Cu3 77.6(5) 5_556 .
Cu5A Cu1 Cu3 81.40(9) 5_566 .
Cu5A Cu1 Cu3 81.40(9) 5_556 .
Th1 Cu1 Cu3 172.17(2) 6_556 .
Th1 Cu1 Cu3 46.145(9) 2_565 .
Th1 Cu1 Cu3 46.145(9) 2 .
Cu1 Cu1 Cu3 90.0 1_565 .
Cu1 Cu1 Cu3 90.0 1_545 .
P3 Cu1 Cu3 87.07(2) 6_557 .
Cu4 Cu1 Cu3 52.809(13) 6_557 .
Cu5B Cu1 Cu3 112.4(4) . .
Cu2 Cu1 Cu3 36.232(10) 2_565 .
Cu2 Cu1 Cu3 36.232(10) 2 .
Cu5A Cu1 Cu3 109.22(7) . .
Cu3 Cu1 Cu3 84.008(11) 2_554 .
Cu3 Cu1 Cu3 84.008(11) 2_564 .
Cu2 Cu1 Cu3 139.074(15) 5_556 .
Cu2 Cu1 Cu3 139.074(15) 5_566 .
P2 Cu1 Cu3 60.183(15) 1_565 .
P2 Cu1 Cu3 60.184(15) 1_545 .
P2 Cu1 P2 149.134(18) . 5_556
P1 Cu1 P2 56.68(3) 5_556 5_556
P1 Cu1 P2 97.04(3) 5_566 5_556
P1 Cu1 P2 61.79(3) . 5_556
Cu3 Cu1 P2 95.63(2) 6_557 5_556
Cu1 Cu1 P2 26.27(2) 5_556 5_556
Cu1 Cu1 P2 71.65(2) 5_566 5_556
Cu5B Cu1 P2 147.1(4) 5_566 5_556
Cu5B Cu1 P2 105.94(15) 5_556 5_556
Cu5A Cu1 P2 143.68(8) 5_566 5_556
Cu5A Cu1 P2 105.37(5) 5_556 5_556
Th1 Cu1 P2 39.162(15) 6_556 5_556
Th1 Cu1 P2 120.18(2) 2_565 5_556
Th1 Cu1 P2 90.182(16) 2 5_556
Cu1 Cu1 P2 114.933(7) 1_565 5_556
Cu1 Cu1 P2 65.068(7) 1_545 5_556
P3 Cu1 P2 127.35(3) 6_557 5_556
Cu4 Cu1 P2 151.743(13) 6_557 5_556
Cu5B Cu1 P2 37.2(3) . 5_556
Cu2 Cu1 P2 166.97(2) 2_565 5_556
Cu2 Cu1 P2 125.966(10) 2 5_556
Cu5A Cu1 P2 39.52(5) . 5_556
Cu3 Cu1 P2 51.634(18) 2_554 5_556
Cu3 Cu1 P2 75.198(17) 2_564 5_556
Cu2 Cu1 P2 64.365(18) 5_556 5_556
Cu2 Cu1 P2 86.075(19) 5_566 5_556
P2 Cu1 P2 144.331(12) 1_565 5_556
P2 Cu1 P2 95.59(2) 1_545 5_556
Cu3 Cu1 P2 134.757(19) . 5_556
P2 Cu1 P2 149.134(18) . 5_566
P1 Cu1 P2 97.04(3) 5_556 5_566
P1 Cu1 P2 56.68(3) 5_566 5_566
P1 Cu1 P2 61.79(3) . 5_566
Cu3 Cu1 P2 95.63(2) 6_557 5_566
Cu1 Cu1 P2 71.65(2) 5_556 5_566
Cu1 Cu1 P2 26.27(2) 5_566 5_566
Cu5B Cu1 P2 105.94(15) 5_566 5_566
Cu5B Cu1 P2 147.1(4) 5_556 5_566
Cu5A Cu1 P2 105.37(5) 5_566 5_566
Cu5A Cu1 P2 143.68(8) 5_556 5_566
Th1 Cu1 P2 39.162(15) 6_556 5_566
Th1 Cu1 P2 90.182(16) 2_565 5_566
Th1 Cu1 P2 120.18(2) 2 5_566
Cu1 Cu1 P2 65.068(7) 1_565 5_566
Cu1 Cu1 P2 114.933(7) 1_545 5_566
P3 Cu1 P2 127.35(3) 6_557 5_566
Cu4 Cu1 P2 151.743(13) 6_557 5_566
Cu5B Cu1 P2 37.2(3) . 5_566
Cu2 Cu1 P2 125.966(10) 2_565 5_566
Cu2 Cu1 P2 166.97(2) 2 5_566
Cu5A Cu1 P2 39.52(5) . 5_566
Cu3 Cu1 P2 75.198(17) 2_554 5_566
Cu3 Cu1 P2 51.634(18) 2_564 5_566
Cu2 Cu1 P2 86.075(19) 5_556 5_566
Cu2 Cu1 P2 64.365(18) 5_566 5_566
P2 Cu1 P2 95.59(2) 1_565 5_566
P2 Cu1 P2 144.331(12) 1_545 5_566
Cu3 Cu1 P2 134.76(2) . 5_566
P2 Cu1 P2 49.865(15) 5_556 5_566
P2 Cu1 P1 96.80(3) . 1_545
P1 Cu1 P1 61.39(4) 5_556 1_545
P1 Cu1 P1 149.38(2) 5_566 1_545
P1 Cu1 P1 57.172(15) . 1_545
Cu3 Cu1 P1 119.375(17) 6_557 1_545
Cu1 Cu1 P1 26.18(2) 5_556 1_545
Cu1 Cu1 P1 105.22(3) 5_566 1_545
Cu5B Cu1 P1 158.34(18) 5_566 1_545
Cu5B Cu1 P1 78.6(4) 5_556 1_545
Cu5A Cu1 P1 158.81(5) 5_566 1_545
Cu5A Cu1 P1 81.65(6) 5_556 1_545
Th1 Cu1 P1 89.901(19) 6_556 1_545
Th1 Cu1 P1 103.12(2) 2_565 1_545
Th1 Cu1 P1 39.765(16) 2 1_545
Cu1 Cu1 P1 147.171(15) 1_565 1_545
Cu1 Cu1 P1 32.828(15) 1_545 1_545
P3 Cu1 P1 122.203(15) 6_557 1_545
Cu4 Cu1 P1 112.609(17) 6_557 1_545
Cu5B Cu1 P1 62.03(13) . 1_545
Cu2 Cu1 P1 121.84(2) 2_565 1_545
Cu2 Cu1 P1 75.894(17) 2 1_545
Cu5A Cu1 P1 61.08(2) . 1_545
Cu3 Cu1 P1 31.512(14) 2_554 1_545
Cu3 Cu1 P1 82.843(17) 2_564 1_545
Cu2 Cu1 P1 87.486(16) 5_556 1_545
Cu2 Cu1 P1 133.01(2) 5_566 1_545
P2 Cu1 P1 140.83(3) 1_565 1_545
P2 Cu1 P1 49.47(2) 1_545 1_545
Cu3 Cu1 P1 85.865(18) . 1_545
P2 Cu1 P1 52.37(2) 5_556 1_545
P2 Cu1 P1 95.62(2) 5_566 1_545
P2 Cu1 P1 96.80(3) . 1_565
P1 Cu1 P1 149.38(2) 5_556 1_565
P1 Cu1 P1 61.39(4) 5_566 1_565
P1 Cu1 P1 57.172(15) . 1_565
Cu3 Cu1 P1 119.375(17) 6_557 1_565
Cu1 Cu1 P1 105.22(3) 5_556 1_565
Cu1 Cu1 P1 26.18(2) 5_566 1_565
Cu5B Cu1 P1 78.6(4) 5_566 1_565
Cu5B Cu1 P1 158.34(18) 5_556 1_565
Cu5A Cu1 P1 81.65(6) 5_566 1_565
Cu5A Cu1 P1 158.81(5) 5_556 1_565
Th1 Cu1 P1 89.901(19) 6_556 1_565
Th1 Cu1 P1 39.765(16) 2_565 1_565
Th1 Cu1 P1 103.12(2) 2 1_565
Cu1 Cu1 P1 32.828(15) 1_565 1_565
Cu1 Cu1 P1 147.171(15) 1_545 1_565
P3 Cu1 P1 122.203(15) 6_557 1_565
Cu4 Cu1 P1 112.609(17) 6_557 1_565
Cu5B Cu1 P1 62.03(13) . 1_565
Cu2 Cu1 P1 75.894(17) 2_565 1_565
Cu2 Cu1 P1 121.84(2) 2 1_565
Cu5A Cu1 P1 61.08(2) . 1_565
Cu3 Cu1 P1 82.843(17) 2_554 1_565
Cu3 Cu1 P1 31.512(14) 2_564 1_565
Cu2 Cu1 P1 133.01(2) 5_556 1_565
Cu2 Cu1 P1 87.486(16) 5_566 1_565
P2 Cu1 P1 49.47(2) 1_565 1_565
P2 Cu1 P1 140.83(3) 1_545 1_565
Cu3 Cu1 P1 85.865(18) . 1_565
P2 Cu1 P1 95.62(2) 5_556 1_565
P2 Cu1 P1 52.38(2) 5_566 1_565
P1 Cu1 P1 114.34(3) 1_545 1_565
P2 Cu1 Cu2 79.01(3) . .
P1 Cu1 Cu2 121.28(3) 5_556 .
P1 Cu1 Cu2 121.28(3) 5_566 .
P1 Cu1 Cu2 23.60(3) . .
Cu3 Cu1 Cu2 178.40(3) 6_557 .
Cu1 Cu1 Cu2 68.50(2) 5_556 .
Cu1 Cu1 Cu2 68.50(2) 5_566 .
Cu5B Cu1 Cu2 119.7(6) 5_566 .
Cu5B Cu1 Cu2 119.7(6) 5_556 .
Cu5A Cu1 Cu2 124.46(9) 5_566 .
Cu5A Cu1 Cu2 124.46(9) 5_556 .
Th1 Cu1 Cu2 113.416(17) 6_556 .
Th1 Cu1 Cu2 44.702(9) 2_565 .
Th1 Cu1 Cu2 44.702(9) 2 .
Cu1 Cu1 Cu2 90.0 1_565 .
Cu1 Cu1 Cu2 90.0 1_545 .
P3 Cu1 Cu2 145.83(3) 6_557 .
Cu4 Cu1 Cu2 111.565(18) 6_557 .
Cu5B Cu1 Cu2 53.7(4) . .
Cu2 Cu1 Cu2 84.264(11) 2_565 .
Cu2 Cu1 Cu2 84.264(11) 2 .
Cu5A Cu1 Cu2 50.46(7) . .
Cu3 Cu1 Cu2 34.959(9) 2_554 .
Cu3 Cu1 Cu2 34.959(9) 2_564 .
Cu2 Cu1 Cu2 144.386(11) 5_556 .
Cu2 Cu1 Cu2 144.386(11) 5_566 .
P2 Cu1 Cu2 84.200(18) 1_565 .
P2 Cu1 Cu2 84.200(18) 1_545 .
Cu3 Cu1 Cu2 58.757(14) . .
P2 Cu1 Cu2 82.914(19) 5_556 .
P2 Cu1 Cu2 82.914(19) 5_566 .
P1 Cu1 Cu2 60.212(16) 1_545 .
P1 Cu1 Cu2 60.212(16) 1_565 .
P2 Cu1 Cu3 97.05(2) . 6_547
P1 Cu1 Cu3 17.12(3) 5_556 6_547
P1 Cu1 Cu3 111.21(3) 5_566 6_547
P1 Cu1 Cu3 120.611(13) . 6_547
Cu3 Cu1 Cu3 55.752(9) 6_557 6_547
Cu1 Cu1 Cu3 68.026(16) 5_556 6_547
Cu1 Cu1 Cu3 140.07(3) 5_566 6_547
Cu5B Cu1 Cu3 106.5(5) 5_566 6_547
Cu5B Cu1 Cu3 34.5(3) 5_556 6_547
Cu5A Cu1 Cu3 102.70(7) 5_566 6_547
Cu5A Cu1 Cu3 32.84(5) 5_556 6_547
Th1 Cu1 Cu3 76.230(12) 6_556 6_547
Th1 Cu1 Cu3 153.583(17) 2_565 6_547
Th1 Cu1 Cu3 85.186(7) 2 6_547
Cu1 Cu1 Cu3 145.753(9) 1_565 6_547
Cu1 Cu1 Cu3 34.249(9) 1_545 6_547
P3 Cu1 Cu3 62.833(12) 6_557 6_547
Cu4 Cu1 Cu3 78.923(12) 6_557 6_547
Cu5B Cu1 Cu3 108.7(2) . 6_547
Cu2 Cu1 Cu3 116.712(15) 2_565 6_547
Cu2 Cu1 Cu3 71.987(11) 2 6_547
Cu5A Cu1 Cu3 110.24(3) . 6_547
Cu3 Cu1 Cu3 95.572(11) 2_554 6_547
Cu3 Cu1 Cu3 144.409(11) 2_564 6_547
Cu2 Cu1 Cu3 34.861(9) 5_556 6_547
Cu2 Cu1 Cu3 83.890(13) 5_566 6_547
P2 Cu1 Cu3 140.00(2) 1_565 6_547
P2 Cu1 Cu3 50.511(16) 1_545 6_547
Cu3 Cu1 Cu3 107.773(10) . 6_547
P2 Cu1 Cu3 72.950(14) 5_556 6_547
P2 Cu1 Cu3 113.810(18) 5_566 6_547
P1 Cu1 Cu3 65.257(15) 1_545 6_547
P1 Cu1 Cu3 166.08(2) 1_565 6_547
Cu2 Cu1 Cu3 124.233(9) . 6_547
P2 Cu1 Cu3 97.05(2) . 6_567
P1 Cu1 Cu3 111.21(3) 5_556 6_567
P1 Cu1 Cu3 17.12(3) 5_566 6_567
P1 Cu1 Cu3 120.611(13) . 6_567
Cu3 Cu1 Cu3 55.752(9) 6_557 6_567
Cu1 Cu1 Cu3 140.07(3) 5_556 6_567
Cu1 Cu1 Cu3 68.026(16) 5_566 6_567
Cu5B Cu1 Cu3 34.5(3) 5_566 6_567
Cu5B Cu1 Cu3 106.5(5) 5_556 6_567
Cu5A Cu1 Cu3 32.84(5) 5_566 6_567
Cu5A Cu1 Cu3 102.70(7) 5_556 6_567
Th1 Cu1 Cu3 76.230(12) 6_556 6_567
Th1 Cu1 Cu3 85.186(7) 2_565 6_567
Th1 Cu1 Cu3 153.583(17) 2 6_567
Cu1 Cu1 Cu3 34.249(9) 1_565 6_567
Cu1 Cu1 Cu3 145.753(9) 1_545 6_567
P3 Cu1 Cu3 62.833(12) 6_557 6_567
Cu4 Cu1 Cu3 78.923(12) 6_557 6_567
Cu5B Cu1 Cu3 108.7(2) . 6_567
Cu2 Cu1 Cu3 71.987(11) 2_565 6_567
Cu2 Cu1 Cu3 116.712(15) 2 6_567
Cu5A Cu1 Cu3 110.24(3) . 6_567
Cu3 Cu1 Cu3 144.409(11) 2_554 6_567
Cu3 Cu1 Cu3 95.572(11) 2_564 6_567
Cu2 Cu1 Cu3 83.890(13) 5_556 6_567
Cu2 Cu1 Cu3 34.861(9) 5_566 6_567
P2 Cu1 Cu3 50.511(16) 1_565 6_567
P2 Cu1 Cu3 140.00(2) 1_545 6_567
Cu3 Cu1 Cu3 107.773(10) . 6_567
P2 Cu1 Cu3 113.810(18) 5_556 6_567
P2 Cu1 Cu3 72.950(14) 5_566 6_567
P1 Cu1 Cu3 166.08(2) 1_545 6_567
P1 Cu1 Cu3 65.257(15) 1_565 6_567
Cu2 Cu1 Cu3 124.233(9) . 6_567
Cu3 Cu1 Cu3 111.504(18) 6_547 6_567
P2 Cu1 P3 49.48(3) . .
P1 Cu1 P3 127.15(3) 5_556 .
P1 Cu1 P3 127.15(3) 5_566 .
P1 Cu1 P3 53.13(3) . .
Cu3 Cu1 P3 152.07(3) 6_557 .
Cu1 Cu1 P3 89.35(3) 5_556 .
Cu1 Cu1 P3 89.35(3) 5_566 .
Cu5B Cu1 P3 99.1(6) 5_566 .
Cu5B Cu1 P3 99.1(6) 5_556 .
Cu5A Cu1 P3 103.70(9) 5_566 .
Cu5A Cu1 P3 103.70(9) 5_556 .
Th1 Cu1 P3 142.95(2) 6_556 .
Th1 Cu1 P3 36.359(7) 2_565 .
Th1 Cu1 P3 36.359(7) 2 .
Cu1 Cu1 P3 90.0 1_565 .
Cu1 Cu1 P3 90.0 1_545 .
P3 Cu1 P3 116.30(2) 6_557 .
Cu4 Cu1 P3 82.03(2) 6_557 .
Cu5B Cu1 P3 83.2(4) . .
Cu2 Cu1 P3 58.525(16) 2_565 .
Cu2 Cu1 P3 58.525(16) 2 .
Cu5A Cu1 P3 79.99(7) . .
Cu3 Cu1 P3 58.117(16) 2_554 .
Cu3 Cu1 P3 58.117(16) 2_564 .
Cu2 Cu1 P3 154.136(6) 5_556 .
Cu2 Cu1 P3 154.136(6) 5_566 .
P2 Cu1 P3 69.857(18) 1_565 .
P2 Cu1 P3 69.857(18) 1_545 .
Cu3 Cu1 P3 29.224(16) . .
P2 Cu1 P3 109.60(2) 5_556 .
P2 Cu1 P3 109.60(2) 5_566 .
P1 Cu1 P3 71.019(18) 1_545 .
P1 Cu1 P3 71.019(18) 1_565 .
Cu2 Cu1 P3 29.533(16) . .
Cu3 Cu1 P3 119.817(11) 6_547 .
Cu3 Cu1 P3 119.817(11) 6_567 .
P2 Cu1 P2 114.13(3) . 6_557
P1 Cu1 P2 54.85(3) 5_556 6_557
P1 Cu1 P2 54.85(3) 5_566 6_557
P1 Cu1 P2 143.26(4) . 6_557
Cu3 Cu1 P2 11.53(2) 6_557 6_557
Cu1 Cu1 P2 102.42(3) 5_556 6_557
Cu1 Cu1 P2 102.42(3) 5_566 6_557
Cu5B Cu1 P2 69.1(6) 5_566 6_557
Cu5B Cu1 P2 69.1(6) 5_556 6_557
Cu5A Cu1 P2 64.32(9) 5_566 6_557
Cu5A Cu1 P2 64.32(9) 5_556 6_557
Th1 Cu1 P2 53.448(17) 6_556 6_557
Th1 Cu1 P2 141.109(10) 2_565 6_557
Th1 Cu1 P2 141.109(10) 2 6_557
Cu1 Cu1 P2 90.0 1_565 6_557
Cu1 Cu1 P2 90.0 1_545 6_557
P3 Cu1 P2 47.31(2) 6_557 6_557
Cu4 Cu1 P2 81.57(2) 6_557 6_557
Cu5B Cu1 P2 113.2(4) . 6_557
Cu2 Cu1 P2 107.336(19) 2_565 6_557
Cu2 Cu1 P2 107.336(19) 2 6_557
Cu5A Cu1 P2 116.40(7) . 6_557
Cu3 Cu1 P2 135.469(17) 2_554 6_557
Cu3 Cu1 P2 135.469(17) 2_564 6_557
Cu2 Cu1 P2 28.304(8) 5_556 6_557
Cu2 Cu1 P2 28.304(8) 5_566 6_557
P2 Cu1 P2 102.512(15) 1_565 6_557
P2 Cu1 P2 102.512(15) 1_545 6_557
Cu3 Cu1 P2 134.38(2) . 6_557
P2 Cu1 P2 85.180(15) 5_556 6_557
P2 Cu1 P2 85.180(15) 5_566 6_557
P1 Cu1 P2 115.751(17) 1_545 6_557
P1 Cu1 P2 115.751(17) 1_565 6_557
Cu2 Cu1 P2 166.86(2) . 6_557
Cu3 Cu1 P2 56.536(9) 6_547 6_557
Cu3 Cu1 P2 56.536(9) 6_567 6_557
P3 Cu1 P2 163.60(2) . 6_557
P2 Cu1 Th1 128.954(9) . 6_546
P1 Cu1 Th1 22.32(3) 5_556 6_546
P1 Cu1 Th1 107.13(3) 5_566 6_546
P1 Cu1 Th1 89.88(2) . 6_546
Cu3 Cu1 Th1 74.200(13) 6_557 6_546
Cu1 Cu1 Th1 36.582(17) 5_556 6_546
Cu1 Cu1 Th1 104.67(2) 5_566 6_546
Cu5B Cu1 Th1 135.5(6) 5_566 6_546
Cu5B Cu1 Th1 71.72(18) 5_556 6_546
Cu5A Cu1 Th1 130.70(9) 5_566 6_546
Cu5A Cu1 Th1 70.78(5) 5_556 6_546
Th1 Cu1 Th1 49.926(6) 6_556 6_546
Th1 Cu1 Th1 149.228(16) 2_565 6_546
Th1 Cu1 Th1 87.275(5) 2 6_546
Cu1 Cu1 Th1 139.926(5) 1_565 6_546
Cu1 Cu1 Th1 40.075(5) 1_545 6_546
P3 Cu1 Th1 96.900(15) 6_557 6_546
Cu4 Cu1 Th1 117.089(10) 6_557 6_546
Cu5B Cu1 Th1 71.1(2) . 6_546
Cu2 Cu1 Th1 153.936(12) 2_565 6_546
Cu2 Cu1 Th1 101.298(6) 2 6_546
Cu5A Cu1 Th1 72.98(4) . 6_546
Cu3 Cu1 Th1 69.918(9) 2_554 6_546
Cu3 Cu1 Th1 108.635(13) 2_564 6_546
Cu2 Cu1 Th1 39.715(7) 5_556 6_546
Cu2 Cu1 Th1 83.791(11) 5_566 6_546
P2 Cu1 Th1 169.15(2) 1_565 6_546
P2 Cu1 Th1 71.597(14) 1_545 6_546
Cu3 Cu1 Th1 129.626(6) . 6_546
P2 Cu1 Th1 34.741(11) 5_556 6_546
P2 Cu1 Th1 79.829(12) 5_566 6_546
P1 Cu1 Th1 49.900(16) 1_545 6_546
P1 Cu1 Th1 129.93(2) 1_565 6_546
Cu2 Cu1 Th1 104.823(10) . 6_546
Cu3 Cu1 Th1 38.209(8) 6_547 6_546
Cu3 Cu1 Th1 118.640(15) 6_567 6_546
P3 Cu1 Th1 120.917(10) . 6_546
P2 Cu1 Th1 67.455(11) 6_557 6_546
P2 Cu1 Th1 128.954(9) . 6_566
P1 Cu1 Th1 107.13(3) 5_556 6_566
P1 Cu1 Th1 22.32(3) 5_566 6_566
P1 Cu1 Th1 89.88(2) . 6_566
Cu3 Cu1 Th1 74.200(13) 6_557 6_566
Cu1 Cu1 Th1 104.67(2) 5_556 6_566
Cu1 Cu1 Th1 36.582(17) 5_566 6_566
Cu5B Cu1 Th1 71.72(18) 5_566 6_566
Cu5B Cu1 Th1 135.5(6) 5_556 6_566
Cu5A Cu1 Th1 70.78(5) 5_566 6_566
Cu5A Cu1 Th1 130.70(9) 5_556 6_566
Th1 Cu1 Th1 49.926(6) 6_556 6_566
Th1 Cu1 Th1 87.275(6) 2_565 6_566
Th1 Cu1 Th1 149.228(16) 2 6_566
Cu1 Cu1 Th1 40.075(6) 1_565 6_566
Cu1 Cu1 Th1 139.926(5) 1_545 6_566
P3 Cu1 Th1 96.900(15) 6_557 6_566
Cu4 Cu1 Th1 117.089(10) 6_557 6_566
Cu5B Cu1 Th1 71.1(2) . 6_566
Cu2 Cu1 Th1 101.298(5) 2_565 6_566
Cu2 Cu1 Th1 153.936(12) 2 6_566
Cu5A Cu1 Th1 72.98(4) . 6_566
Cu3 Cu1 Th1 108.635(13) 2_554 6_566
Cu3 Cu1 Th1 69.918(9) 2_564 6_566
Cu2 Cu1 Th1 83.791(11) 5_556 6_566
Cu2 Cu1 Th1 39.715(7) 5_566 6_566
P2 Cu1 Th1 71.597(14) 1_565 6_566
P2 Cu1 Th1 169.15(2) 1_545 6_566
Cu3 Cu1 Th1 129.626(6) . 6_566
P2 Cu1 Th1 79.829(12) 5_556 6_566
P2 Cu1 Th1 34.741(11) 5_566 6_566
P1 Cu1 Th1 129.93(2) 1_545 6_566
P1 Cu1 Th1 49.900(16) 1_565 6_566
Cu2 Cu1 Th1 104.823(10) . 6_566
Cu3 Cu1 Th1 118.640(15) 6_547 6_566
Cu3 Cu1 Th1 38.209(8) 6_567 6_566
P3 Cu1 Th1 120.917(10) . 6_566
P2 Cu1 Th1 67.455(11) 6_557 6_566
Th1 Cu1 Th1 99.852(11) 6_546 6_566
P2 Cu2 P2 110.26(5) 2_554 2_564
P2 Cu2 P3 111.40(4) 2_554 .
P2 Cu2 P3 111.40(4) 2_564 .
P2 Cu2 P1 111.49(4) 2_554 .
P2 Cu2 P1 111.49(4) 2_564 .
P3 Cu2 P1 100.49(5) . .
P2 Cu2 Cu4 126.80(4) 2_554 5_666
P2 Cu2 Cu4 54.99(3) 2_564 5_666
P3 Cu2 Cu4 56.47(2) . 5_666
P1 Cu2 Cu4 121.51(2) . 5_666
P2 Cu2 Cu4 54.99(3) 2_554 5_656
P2 Cu2 Cu4 126.80(4) 2_564 5_656
P3 Cu2 Cu4 56.47(2) . 5_656
P1 Cu2 Cu4 121.51(2) . 5_656
Cu4 Cu2 Cu4 91.22(3) 5_666 5_656
P2 Cu2 Cu3 56.55(3) 2_554 2_554
P2 Cu2 Cu3 127.08(4) 2_564 2_554
P3 Cu2 Cu3 121.15(3) . 2_554
P1 Cu2 Cu3 55.00(2) . 2_554
Cu4 Cu2 Cu3 176.04(3) 5_666 2_554
Cu4 Cu2 Cu3 89.560(13) 5_656 2_554
P2 Cu2 Cu3 127.08(4) 2_554 2_564
P2 Cu2 Cu3 56.55(3) 2_564 2_564
P3 Cu2 Cu3 121.15(3) . 2_564
P1 Cu2 Cu3 55.00(2) . 2_564
Cu4 Cu2 Cu3 89.560(13) 5_666 2_564
Cu4 Cu2 Cu3 176.04(3) 5_656 2_564
Cu3 Cu2 Cu3 89.40(3) 2_554 2_564
P2 Cu2 Cu5B 65.2(2) 2_554 6_656
P2 Cu2 Cu5B 65.2(2) 2_564 6_656
P3 Cu2 Cu5B 87.0(5) . 6_656
P1 Cu2 Cu5B 172.5(5) . 6_656
Cu4 Cu2 Cu5B 62.8(3) 5_666 6_656
Cu4 Cu2 Cu5B 62.8(3) 5_656 6_656
Cu3 Cu2 Cu5B 120.9(3) 2_554 6_656
Cu3 Cu2 Cu5B 120.9(3) 2_564 6_656
P2 Cu2 Cu5A 66.74(4) 2_554 6_656
P2 Cu2 Cu5A 66.74(4) 2_564 6_656
P3 Cu2 Cu5A 83.35(8) . 6_656
P1 Cu2 Cu5A 176.15(8) . 6_656
Cu4 Cu2 Cu5A 60.65(5) 5_666 6_656
Cu4 Cu2 Cu5A 60.65(5) 5_656 6_656
Cu3 Cu2 Cu5A 122.97(4) 2_554 6_656
Cu3 Cu2 Cu5A 122.97(4) 2_564 6_656
Cu5B Cu2 Cu5A 3.6(5) 6_656 6_656
P2 Cu2 Th1 62.35(3) 2_554 .
P2 Cu2 Th1 62.35(3) 2_564 .
P3 Cu2 Th1 165.38(4) . .
P1 Cu2 Th1 94.13(3) . .
Cu4 Cu2 Th1 115.23(2) 5_666 .
Cu4 Cu2 Th1 115.23(2) 5_656 .
Cu3 Cu2 Th1 67.824(18) 2_554 .
Cu3 Cu2 Th1 67.824(18) 2_564 .
Cu5B Cu2 Th1 78.4(5) 6_656 .
Cu5A Cu2 Th1 82.03(8) 6_656 .
P2 Cu2 Th1 160.96(3) 2_554 2_565
P2 Cu2 Th1 88.78(3) 2_564 2_565
P3 Cu2 Th1 58.65(2) . 2_565
P1 Cu2 Th1 59.13(2) . 2_565
Cu4 Cu2 Th1 63.700(15) 5_666 2_565
Cu4 Cu2 Th1 113.51(2) 5_656 2_565
Cu3 Cu2 Th1 112.46(2) 2_554 2_565
Cu3 Cu2 Th1 63.473(15) 2_564 2_565
Cu5B Cu2 Th1 126.1(3) 6_656 2_565
Cu5A Cu2 Th1 123.63(5) 6_656 2_565
Th1 Cu2 Th1 131.265(14) . 2_565
P2 Cu2 Th1 88.78(3) 2_554 2
P2 Cu2 Th1 160.96(3) 2_564 2
P3 Cu2 Th1 58.65(2) . 2
P1 Cu2 Th1 59.13(2) . 2
Cu4 Cu2 Th1 113.51(2) 5_666 2
Cu4 Cu2 Th1 63.700(15) 5_656 2
Cu3 Cu2 Th1 63.473(15) 2_554 2
Cu3 Cu2 Th1 112.46(2) 2_564 2
Cu5B Cu2 Th1 126.1(3) 6_656 2
Cu5A Cu2 Th1 123.63(5) 6_656 2
Th1 Cu2 Th1 131.265(14) . 2
Th1 Cu2 Th1 72.182(13) 2_565 2
P2 Cu2 Cu4 90.66(4) 2_554 .
P2 Cu2 Cu4 90.66(4) 2_564 .
P3 Cu2 Cu4 38.50(3) . .
P1 Cu2 Cu4 138.99(4) . .
Cu4 Cu2 Cu4 45.615(13) 5_666 .
Cu4 Cu2 Cu4 45.615(13) 5_656 .
Cu3 Cu2 Cu4 135.098(13) 2_554 .
Cu3 Cu2 Cu4 135.098(13) 2_564 .
Cu5B Cu2 Cu4 48.5(5) 6_656 .
Cu5A Cu2 Cu4 44.85(8) 6_656 .
Th1 Cu2 Cu4 126.88(2) . .
Th1 Cu2 Cu4 88.718(15) 2_565 .
Th1 Cu2 Cu4 88.718(15) 2 .
P2 Cu2 Cu5A 91.65(5) 2_554 .
P2 Cu2 Cu5A 91.65(5) 2_564 .
P3 Cu2 Cu5A 137.45(8) . .
P1 Cu2 Cu5A 36.96(7) . .
Cu4 Cu2 Cu5A 134.200(15) 5_666 .
Cu4 Cu2 Cu5A 134.200(15) 5_656 .
Cu3 Cu2 Cu5A 44.703(13) 2_554 .
Cu3 Cu2 Cu5A 44.703(13) 2_564 .
Cu5B Cu2 Cu5A 135.6(5) 6_656 .
Cu5A Cu2 Cu5A 139.20(3) 6_656 .
Th1 Cu2 Cu5A 57.17(7) . .
Th1 Cu2 Cu5A 88.01(6) 2_565 .
Th1 Cu2 Cu5A 88.01(6) 2 .
Cu4 Cu2 Cu5A 175.95(7) . .
P2 Cu2 Cu2 145.13(3) 2_554 1_565
P2 Cu2 Cu2 34.87(3) 2_564 1_565
P3 Cu2 Cu2 90.0 . 1_565
P1 Cu2 Cu2 90.0 . 1_565
Cu4 Cu2 Cu2 44.388(13) 5_666 1_565
Cu4 Cu2 Cu2 135.612(13) 5_656 1_565
Cu3 Cu2 Cu2 134.698(13) 2_554 1_565
Cu3 Cu2 Cu2 45.302(13) 2_564 1_565
Cu5B Cu2 Cu2 90.0 6_656 1_565
Cu5A Cu2 Cu2 90.0 6_656 1_565
Th1 Cu2 Cu2 90.0 . 1_565
Th1 Cu2 Cu2 53.909(6) 2_565 1_565
Th1 Cu2 Cu2 126.091(7) 2 1_565
Cu4 Cu2 Cu2 90.0 . 1_565
Cu5A Cu2 Cu2 90.0 . 1_565
P2 Cu2 Cu2 34.87(3) 2_554 1_545
P2 Cu2 Cu2 145.13(3) 2_564 1_545
P3 Cu2 Cu2 90.0 . 1_545
P1 Cu2 Cu2 90.0 . 1_545
Cu4 Cu2 Cu2 135.612(13) 5_666 1_545
Cu4 Cu2 Cu2 44.388(13) 5_656 1_545
Cu3 Cu2 Cu2 45.302(13) 2_554 1_545
Cu3 Cu2 Cu2 134.698(13) 2_564 1_545
Cu5B Cu2 Cu2 90.000(1) 6_656 1_545
Cu5A Cu2 Cu2 90.0 6_656 1_545
Th1 Cu2 Cu2 90.0 . 1_545
Th1 Cu2 Cu2 126.091(7) 2_565 1_545
Th1 Cu2 Cu2 53.909(7) 2 1_545
Cu4 Cu2 Cu2 90.0 . 1_545
Cu5A Cu2 Cu2 90.0 . 1_545
Cu2 Cu2 Cu2 180.00(4) 1_565 1_545
P2 Cu2 Cu5B 93.5(2) 2_554 .
P2 Cu2 Cu5B 93.5(2) 2_564 .
P3 Cu2 Cu5B 134.2(4) . .
P1 Cu2 Cu5B 33.7(4) . .
Cu4 Cu2 Cu5B 133.85(6) 5_666 .
Cu4 Cu2 Cu5B 133.85(6) 5_656 .
Cu3 Cu2 Cu5B 44.75(2) 2_554 .
Cu3 Cu2 Cu5B 44.75(2) 2_564 .
Cu5B Cu2 Cu5B 138.81(12) 6_656 .
Cu5A Cu2 Cu5B 142.4(4) 6_656 .
Th1 Cu2 Cu5B 60.4(4) . .
Th1 Cu2 Cu5B 85.4(3) 2_565 .
Th1 Cu2 Cu5B 85.4(3) 2 .
Cu4 Cu2 Cu5B 172.7(4) . .
Cu5A Cu2 Cu5B 3.2(4) . .
Cu2 Cu2 Cu5B 90.0 1_565 .
Cu2 Cu2 Cu5B 90.000(1) 1_545 .
P2 Cu2 Cu1 28.43(3) 2_554 2_554
P2 Cu2 Cu1 82.75(3) 2_564 2_554
P3 Cu2 Cu1 117.67(3) . 2_554
P1 Cu2 Cu1 131.32(3) . 2_554
Cu4 Cu2 Cu1 105.03(2) 5_666 2_554
Cu4 Cu2 Cu1 66.637(17) 5_656 2_554
Cu3 Cu2 Cu1 78.832(18) 2_554 2_554
Cu3 Cu2 Cu1 116.87(2) 2_564 2_554
Cu5B Cu2 Cu1 43.0(4) 6_656 2_554
Cu5A Cu2 Cu1 45.68(6) 6_656 2_554
Th1 Cu2 Cu1 50.172(11) . 2_554
Th1 Cu2 Cu1 168.602(16) 2_565 2_554
Th1 Cu2 Cu1 116.076(5) 2 2_554
Cu4 Cu2 Cu1 83.793(17) . 2_554
Cu5A Cu2 Cu1 99.80(6) . 2_554
Cu2 Cu2 Cu1 117.320(6) 1_565 2_554
Cu2 Cu2 Cu1 62.680(6) 1_545 2_554
Cu5B Cu2 Cu1 102.6(3) . 2_554
P2 Cu2 Cu1 82.75(3) 2_554 2_564
P2 Cu2 Cu1 28.43(3) 2_564 2_564
P3 Cu2 Cu1 117.67(3) . 2_564
P1 Cu2 Cu1 131.32(3) . 2_564
Cu4 Cu2 Cu1 66.637(17) 5_666 2_564
Cu4 Cu2 Cu1 105.03(2) 5_656 2_564
Cu3 Cu2 Cu1 116.87(2) 2_554 2_564
Cu3 Cu2 Cu1 78.832(18) 2_564 2_564
Cu5B Cu2 Cu1 43.0(4) 6_656 2_564
Cu5A Cu2 Cu1 45.68(6) 6_656 2_564
Th1 Cu2 Cu1 50.172(11) . 2_564
Th1 Cu2 Cu1 116.076(5) 2_565 2_564
Th1 Cu2 Cu1 168.602(16) 2 2_564
Cu4 Cu2 Cu1 83.793(17) . 2_564
Cu5A Cu2 Cu1 99.80(6) . 2_564
Cu2 Cu2 Cu1 62.680(6) 1_565 2_564
Cu2 Cu2 Cu1 117.320(6) 1_545 2_564
Cu5B Cu2 Cu1 102.6(3) . 2_564
Cu1 Cu2 Cu1 54.639(11) 2_554 2_564
P2 Cu2 P3 100.23(4) 2_554 5_666
P2 Cu2 P3 57.27(3) 2_564 5_666
P3 Cu2 P3 63.58(4) . 5_666
P1 Cu2 P3 148.13(2) . 5_666
Cu4 Cu2 P3 26.634(17) 5_666 5_666
Cu4 Cu2 P3 74.435(19) 5_656 5_666
Cu3 Cu2 P3 156.77(2) 2_554 5_666
Cu3 Cu2 P3 107.652(14) 2_564 5_666
Cu5B Cu2 P3 36.5(3) 6_656 5_666
Cu5A Cu2 P3 34.15(5) 6_656 5_666
Th1 Cu2 P3 103.50(2) . 5_666
Th1 Cu2 P3 89.637(16) 2_565 5_666
Th1 Cu2 P3 120.62(2) 2 5_666
Cu4 Cu2 P3 33.425(14) . 5_666
Cu5A Cu2 P3 148.89(4) . 5_666
Cu2 Cu2 P3 64.044(8) 1_565 5_666
Cu2 Cu2 P3 115.956(8) 1_545 5_666
Cu5B Cu2 P3 150.49(18) . 5_666
Cu1 Cu2 P3 79.380(18) 2_554 5_666
Cu1 Cu2 P3 54.122(18) 2_564 5_666
P2 Cu2 P3 57.27(3) 2_554 5_656
P2 Cu2 P3 100.23(4) 2_564 5_656
P3 Cu2 P3 63.58(4) . 5_656
P1 Cu2 P3 148.13(2) . 5_656
Cu4 Cu2 P3 74.435(19) 5_666 5_656
Cu4 Cu2 P3 26.634(17) 5_656 5_656
Cu3 Cu2 P3 107.652(14) 2_554 5_656
Cu3 Cu2 P3 156.77(2) 2_564 5_656
Cu5B Cu2 P3 36.5(3) 6_656 5_656
Cu5A Cu2 P3 34.15(5) 6_656 5_656
Th1 Cu2 P3 103.50(2) . 5_656
Th1 Cu2 P3 120.62(2) 2_565 5_656
Th1 Cu2 P3 89.637(16) 2 5_656
Cu4 Cu2 P3 33.425(14) . 5_656
Cu5A Cu2 P3 148.89(4) . 5_656
Cu2 Cu2 P3 115.956(8) 1_565 5_656
Cu2 Cu2 P3 64.044(8) 1_545 5_656
Cu5B Cu2 P3 150.49(18) . 5_656
Cu1 Cu2 P3 54.122(18) 2_554 5_656
Cu1 Cu2 P3 79.380(18) 2_564 5_656
P3 Cu2 P3 51.913(16) 5_666 5_656
P2 Cu2 P3 56.65(3) 2_554 2_554
P2 Cu2 P3 99.67(4) 2_564 2_554
P3 Cu2 P3 148.86(2) . 2_554
P1 Cu2 P3 64.71(3) . 2_554
Cu4 Cu2 P3 154.66(2) 5_666 2_554
Cu4 Cu2 P3 106.175(14) 5_656 2_554
Cu3 Cu2 P3 27.761(18) 2_554 2_554
Cu3 Cu2 P3 74.365(19) 2_564 2_554
Cu5B Cu2 P3 108.7(4) 6_656 2_554
Cu5A Cu2 P3 111.91(7) 6_656 2_554
Th1 Cu2 P3 40.663(15) . 2_554
Th1 Cu2 P3 122.17(2) 2_565 2_554
Th1 Cu2 P3 90.980(16) 2 2_554
Cu4 Cu2 P3 147.305(17) . 2_554
Cu5A Cu2 P3 35.21(5) . 2_554
Cu2 Cu2 P3 115.942(8) 1_565 2_554
Cu2 Cu2 P3 64.059(8) 1_545 2_554
Cu5B Cu2 P3 37.4(3) . 2_554
Cu1 Cu2 P3 67.093(19) 2_554 2_554
Cu1 Cu2 P3 90.705(19) 2_564 2_554
P3 Cu2 P3 141.99(2) 5_666 2_554
P3 Cu2 P3 113.886(14) 5_656 2_554
P2 Cu2 P3 99.67(4) 2_554 2_564
P2 Cu2 P3 56.65(3) 2_564 2_564
P3 Cu2 P3 148.86(2) . 2_564
P1 Cu2 P3 64.71(3) . 2_564
Cu4 Cu2 P3 106.175(14) 5_666 2_564
Cu4 Cu2 P3 154.66(2) 5_656 2_564
Cu3 Cu2 P3 74.365(19) 2_554 2_564
Cu3 Cu2 P3 27.761(18) 2_564 2_564
Cu5B Cu2 P3 108.7(4) 6_656 2_564
Cu5A Cu2 P3 111.91(7) 6_656 2_564
Th1 Cu2 P3 40.663(15) . 2_564
Th1 Cu2 P3 90.980(16) 2_565 2_564
Th1 Cu2 P3 122.17(2) 2 2_564
Cu4 Cu2 P3 147.305(17) . 2_564
Cu5A Cu2 P3 35.21(5) . 2_564
Cu2 Cu2 P3 64.059(8) 1_565 2_564
Cu2 Cu2 P3 115.942(8) 1_545 2_564
Cu5B Cu2 P3 37.4(3) . 2_564
Cu1 Cu2 P3 90.705(19) 2_554 2_564
Cu1 Cu2 P3 67.093(19) 2_564 2_564
P3 Cu2 P3 113.886(14) 5_666 2_564
P3 Cu2 P3 141.99(2) 5_656 2_564
P3 Cu2 P3 51.883(15) 2_554 2_564
P2 Cu2 Cu1 87.46(3) 2_554 5_556
P2 Cu2 Cu1 131.64(4) 2_564 5_556
P3 Cu2 Cu1 102.05(3) . 5_556
P1 Cu2 Cu1 25.743(6) . 5_556
Cu4 Cu2 Cu1 143.18(2) 5_666 5_556
Cu4 Cu2 Cu1 100.554(15) 5_656 5_556
Cu3 Cu2 Cu1 32.905(16) 2_554 5_556
Cu3 Cu2 Cu1 76.590(18) 2_564 5_556
Cu5B Cu2 Cu1 152.53(18) 6_656 5_556
Cu5A Cu2 Cu1 153.595(19) 6_656 5_556
Th1 Cu2 Cu1 91.117(16) . 5_556
Th1 Cu2 Cu1 79.665(14) 2_565 5_556
Th1 Cu2 Cu1 46.504(10) 2 5_556
Cu4 Cu2 Cu1 135.197(17) . 5_556
Cu5A Cu2 Cu1 41.66(5) . 5_556
Cu2 Cu2 Cu1 115.591(5) 1_565 5_556
Cu2 Cu2 Cu1 64.409(5) 1_545 5_556
Cu5B Cu2 Cu1 39.3(3) . 5_556
Cu1 Cu2 Cu1 111.682(10) 2_554 5_556
Cu1 Cu2 Cu1 139.991(17) 2_564 5_556
P3 Cu2 Cu1 165.34(2) 5_666 5_556
P3 Cu2 Cu1 126.110(11) 5_656 5_556
P3 Cu2 Cu1 52.436(18) 2_554 5_556
P3 Cu2 Cu1 76.601(18) 2_564 5_556
P2 Cu2 Cu1 131.64(4) 2_554 5_566
P2 Cu2 Cu1 87.46(3) 2_564 5_566
P3 Cu2 Cu1 102.05(3) . 5_566
P1 Cu2 Cu1 25.743(6) . 5_566
Cu4 Cu2 Cu1 100.554(15) 5_666 5_566
Cu4 Cu2 Cu1 143.18(2) 5_656 5_566
Cu3 Cu2 Cu1 76.590(18) 2_554 5_566
Cu3 Cu2 Cu1 32.905(16) 2_564 5_566
Cu5B Cu2 Cu1 152.53(18) 6_656 5_566
Cu5A Cu2 Cu1 153.595(19) 6_656 5_566
Th1 Cu2 Cu1 91.117(16) . 5_566
Th1 Cu2 Cu1 46.504(10) 2_565 5_566
Th1 Cu2 Cu1 79.665(14) 2 5_566
Cu4 Cu2 Cu1 135.197(17) . 5_566
Cu5A Cu2 Cu1 41.66(5) . 5_566
Cu2 Cu2 Cu1 64.409(5) 1_565 5_566
Cu2 Cu2 Cu1 115.591(5) 1_545 5_566
Cu5B Cu2 Cu1 39.3(3) . 5_566
Cu1 Cu2 Cu1 139.991(17) 2_554 5_566
Cu1 Cu2 Cu1 111.682(10) 2_564 5_566
P3 Cu2 Cu1 126.110(11) 5_666 5_566
P3 Cu2 Cu1 165.34(2) 5_656 5_566
P3 Cu2 Cu1 76.601(18) 2_554 5_566
P3 Cu2 Cu1 52.436(18) 2_564 5_566
Cu1 Cu2 Cu1 51.183(10) 5_556 5_566
P2 Cu2 Cu5A 129.60(6) 2_554 2_565
P2 Cu2 Cu5A 86.00(4) 2_564 2_565
P3 Cu2 Cu5A 26.24(2) . 2_565
P1 Cu2 Cu5A 105.09(6) . 2_565
Cu4 Cu2 Cu5A 32.24(3) 5_666 2_565
Cu4 Cu2 Cu5A 76.72(4) 5_656 2_565
Cu3 Cu2 Cu5A 144.61(4) 2_554 2_565
Cu3 Cu2 Cu5A 102.06(4) 2_564 2_565
Cu5B Cu2 Cu5A 81.6(4) 6_656 2_565
Cu5A Cu2 Cu5A 78.36(7) 6_656 2_565
Th1 Cu2 Cu5A 147.46(3) . 2_565
Th1 Cu2 Cu5A 48.73(6) 2_565 2_565
Th1 Cu2 Cu5A 81.27(3) 2 2_565
Cu4 Cu2 Cu5A 40.24(5) . 2_565
Cu5A Cu2 Cu5A 136.68(4) . 2_565
Cu2 Cu2 Cu5A 64.47(2) 1_565 2_565
Cu2 Cu2 Cu5A 115.53(2) 1_545 2_565
Cu5B Cu2 Cu5A 134.1(3) . 2_565
Cu1 Cu2 Cu5A 122.65(6) 2_554 2_565
Cu1 Cu2 Cu5A 98.27(4) 2_564 2_565
P3 Cu2 Cu5A 48.33(5) 5_666 2_565
P3 Cu2 Cu5A 73.29(5) 5_656 2_565
P3 Cu2 Cu5A 169.56(6) 2_554 2_565
P3 Cu2 Cu5A 127.32(3) 2_564 2_565
Cu1 Cu2 Cu5A 117.38(5) 5_556 2_565
Cu1 Cu2 Cu5A 95.02(5) 5_566 2_565
P2 Cu2 Cu5A 86.00(4) 2_554 2
P2 Cu2 Cu5A 129.60(6) 2_564 2
P3 Cu2 Cu5A 26.24(2) . 2
P1 Cu2 Cu5A 105.09(6) . 2
Cu4 Cu2 Cu5A 76.72(4) 5_666 2
Cu4 Cu2 Cu5A 32.24(3) 5_656 2
Cu3 Cu2 Cu5A 102.06(4) 2_554 2
Cu3 Cu2 Cu5A 144.61(4) 2_564 2
Cu5B Cu2 Cu5A 81.6(4) 6_656 2
Cu5A Cu2 Cu5A 78.36(7) 6_656 2
Th1 Cu2 Cu5A 147.46(3) . 2
Th1 Cu2 Cu5A 81.27(3) 2_565 2
Th1 Cu2 Cu5A 48.73(6) 2 2
Cu4 Cu2 Cu5A 40.24(5) . 2
Cu5A Cu2 Cu5A 136.68(4) . 2
Cu2 Cu2 Cu5A 115.53(2) 1_565 2
Cu2 Cu2 Cu5A 64.47(2) 1_545 2
Cu5B Cu2 Cu5A 134.1(3) . 2
Cu1 Cu2 Cu5A 98.27(4) 2_554 2
Cu1 Cu2 Cu5A 122.65(6) 2_564 2
P3 Cu2 Cu5A 73.29(5) 5_666 2
P3 Cu2 Cu5A 48.33(5) 5_656 2
P3 Cu2 Cu5A 127.32(3) 2_554 2
P3 Cu2 Cu5A 169.56(6) 2_564 2
Cu1 Cu2 Cu5A 95.02(5) 5_556 2
Cu1 Cu2 Cu5A 117.38(5) 5_566 2
Cu5A Cu2 Cu5A 51.07(5) 2_565 2
P2 Cu2 Cu3 118.96(3) 2_554 .
P2 Cu2 Cu3 118.96(3) 2_564 .
P3 Cu2 Cu3 18.24(3) . .
P1 Cu2 Cu3 82.26(3) . .
Cu4 Cu2 Cu3 67.023(18) 5_666 .
Cu4 Cu2 Cu3 67.023(18) 5_656 .
Cu3 Cu2 Cu3 109.798(19) 2_554 .
Cu3 Cu2 Cu3 109.798(19) 2_564 .
Cu5B Cu2 Cu3 105.2(5) 6_656 .
Cu5A Cu2 Cu3 101.59(8) 6_656 .
Th1 Cu2 Cu3 176.38(2) . .
Th1 Cu2 Cu3 46.553(9) 2_565 .
Th1 Cu2 Cu3 46.553(9) 2 .
Cu4 Cu2 Cu3 56.735(15) . .
Cu5A Cu2 Cu3 119.22(7) . .
Cu2 Cu2 Cu3 90.0 1_565 .
Cu2 Cu2 Cu3 90.0 1_545 .
Cu5B Cu2 Cu3 116.0(4) . .
Cu1 Cu2 Cu3 132.691(15) 2_554 .
Cu1 Cu2 Cu3 132.691(16) 2_564 .
P3 Cu2 Cu3 79.738(19) 5_666 .
P3 Cu2 Cu3 79.738(19) 5_656 .
P3 Cu2 Cu3 136.600(19) 2_554 .
P3 Cu2 Cu3 136.600(19) 2_564 .
Cu1 Cu2 Cu3 85.622(14) 5_556 .
Cu1 Cu2 Cu3 85.622(14) 5_566 .
Cu5A Cu2 Cu3 34.81(3) 2_565 .
Cu5A Cu2 Cu3 34.81(3) 2 .
P2 Cu2 P3 152.79(4) 2_554 1_565
P2 Cu2 P3 59.76(3) 2_564 1_565
P3 Cu2 P3 58.087(14) . 1_565
P1 Cu2 P3 95.52(2) . 1_565
Cu4 Cu2 P3 26.02(2) 5_666 1_565
Cu4 Cu2 P3 108.34(2) 5_656 1_565
Cu3 Cu2 P3 150.52(3) 2_554 1_565
Cu3 Cu2 P3 71.117(18) 2_564 1_565
Cu5B Cu2 P3 88.4(3) 6_656 1_565
Cu5A Cu2 P3 86.49(4) 6_656 1_565
Th1 Cu2 P3 120.765(14) . 1_565
Th1 Cu2 P3 39.186(16) 2_565 1_565
Th1 Cu2 P3 103.001(19) 2 1_565
Cu4 Cu2 P3 65.562(17) . 1_565
Cu5A Cu2 P3 112.92(3) . 1_565
Cu2 Cu2 P3 31.912(14) 1_565 1_565
Cu2 Cu2 P3 148.087(14) 1_545 1_565
Cu5B Cu2 P3 111.63(16) . 1_565
Cu1 Cu2 P3 129.42(2) 2_554 1_565
Cu1 Cu2 P3 81.713(16) 2_564 1_565
P3 Cu2 P3 52.64(3) 5_666 1_565
P3 Cu2 P3 97.834(16) 5_656 1_565
P3 Cu2 P3 145.464(15) 2_554 1_565
P3 Cu2 P3 94.652(12) 2_564 1_565
Cu1 Cu2 P3 118.49(2) 5_556 1_565
Cu1 Cu2 P3 75.148(17) 5_566 1_565
Cu5A Cu2 P3 32.86(3) 2_565 1_565
Cu5A Cu2 P3 83.79(3) 2 1_565
Cu3 Cu2 P3 59.863(14) . 1_565
P2 Cu2 P3 59.76(3) 2_554 1_545
P2 Cu2 P3 152.79(4) 2_564 1_545
P3 Cu2 P3 58.087(14) . 1_545
P1 Cu2 P3 95.52(2) . 1_545
Cu4 Cu2 P3 108.34(2) 5_666 1_545
Cu4 Cu2 P3 26.02(2) 5_656 1_545
Cu3 Cu2 P3 71.117(18) 2_554 1_545
Cu3 Cu2 P3 150.52(3) 2_564 1_545
Cu5B Cu2 P3 88.4(3) 6_656 1_545
Cu5A Cu2 P3 86.49(4) 6_656 1_545
Th1 Cu2 P3 120.765(14) . 1_545
Th1 Cu2 P3 103.001(19) 2_565 1_545
Th1 Cu2 P3 39.186(16) 2 1_545
Cu4 Cu2 P3 65.562(17) . 1_545
Cu5A Cu2 P3 112.92(3) . 1_545
Cu2 Cu2 P3 148.087(14) 1_565 1_545
Cu2 Cu2 P3 31.912(14) 1_545 1_545
Cu5B Cu2 P3 111.63(16) . 1_545
Cu1 Cu2 P3 81.713(16) 2_554 1_545
Cu1 Cu2 P3 129.42(2) 2_564 1_545
P3 Cu2 P3 97.834(16) 5_666 1_545
P3 Cu2 P3 52.64(3) 5_656 1_545
P3 Cu2 P3 94.652(12) 2_554 1_545
P3 Cu2 P3 145.464(15) 2_564 1_545
Cu1 Cu2 P3 75.148(17) 5_556 1_545
Cu1 Cu2 P3 118.49(2) 5_566 1_545
Cu5A Cu2 P3 83.79(3) 2_565 1_545
Cu5A Cu2 P3 32.86(3) 2 1_545
Cu3 Cu2 P3 59.863(14) . 1_545
P3 Cu2 P3 116.17(3) 1_565 1_545
P2 Cu2 P1 61.37(3) 2_554 1_545
P2 Cu2 P1 152.35(4) 2_564 1_545
P3 Cu2 P1 95.80(3) . 1_545
P1 Cu2 P1 56.284(15) . 1_545
Cu4 Cu2 P1 152.19(3) 5_666 1_545
Cu4 Cu2 P1 72.281(17) 5_656 1_545
Cu3 Cu2 P1 25.383(19) 2_554 1_545
Cu3 Cu2 P1 105.47(2) 2_564 1_545
Cu5B Cu2 P1 123.39(5) 6_656 1_545
Cu5A Cu2 P1 123.630(15) 6_656 1_545
Th1 Cu2 P1 92.289(18) . 1_545
Th1 Cu2 P1 101.84(2) 2_565 1_545
Th1 Cu2 P1 39.211(16) 2 1_545
Cu4 Cu2 P1 114.763(17) . 1_545
Cu5A Cu2 P1 63.67(3) . 1_545
Cu2 Cu2 P1 146.284(15) 1_565 1_545
Cu2 Cu2 P1 33.716(15) 1_545 1_545
Cu5B Cu2 P1 62.51(14) . 1_545
Cu1 Cu2 P1 89.124(15) 2_554 1_545
Cu1 Cu2 P1 138.44(2) 2_564 1_545
P3 Cu2 P1 146.67(2) 5_666 1_545
P3 Cu2 P1 96.162(16) 5_656 1_545
P3 Cu2 P1 53.062(19) 2_554 1_545
P3 Cu2 P1 97.28(2) 2_564 1_545
Cu1 Cu2 P1 30.764(14) 5_556 1_545
Cu1 Cu2 P1 81.912(17) 5_566 1_545
Cu5A Cu2 P1 120.20(3) 2_565 1_545
Cu5A Cu2 P1 77.64(5) 2 1_545
Cu3 Cu2 P1 85.711(18) . 1_545
P3 Cu2 P1 139.42(3) 1_565 1_545
P3 Cu2 P1 49.26(2) 1_545 1_545
P2 Cu2 P1 152.35(4) 2_554 1_565
P2 Cu2 P1 61.37(3) 2_564 1_565
P3 Cu2 P1 95.80(3) . 1_565
P1 Cu2 P1 56.284(15) . 1_565
Cu4 Cu2 P1 72.281(17) 5_666 1_565
Cu4 Cu2 P1 152.19(3) 5_656 1_565
Cu3 Cu2 P1 105.47(2) 2_554 1_565
Cu3 Cu2 P1 25.383(19) 2_564 1_565
Cu5B Cu2 P1 123.39(5) 6_656 1_565
Cu5A Cu2 P1 123.630(15) 6_656 1_565
Th1 Cu2 P1 92.289(18) . 1_565
Th1 Cu2 P1 39.211(16) 2_565 1_565
Th1 Cu2 P1 101.84(2) 2 1_565
Cu4 Cu2 P1 114.763(17) . 1_565
Cu5A Cu2 P1 63.67(3) . 1_565
Cu2 Cu2 P1 33.716(15) 1_565 1_565
Cu2 Cu2 P1 146.284(15) 1_545 1_565
Cu5B Cu2 P1 62.51(14) . 1_565
Cu1 Cu2 P1 138.44(2) 2_554 1_565
Cu1 Cu2 P1 89.125(15) 2_564 1_565
P3 Cu2 P1 96.162(16) 5_666 1_565
P3 Cu2 P1 146.67(2) 5_656 1_565
P3 Cu2 P1 97.28(2) 2_554 1_565
P3 Cu2 P1 53.062(19) 2_564 1_565
Cu1 Cu2 P1 81.912(17) 5_556 1_565
Cu1 Cu2 P1 30.764(14) 5_566 1_565
Cu5A Cu2 P1 77.64(5) 2_565 1_565
Cu5A Cu2 P1 120.20(3) 2 1_565
Cu3 Cu2 P1 85.711(18) . 1_565
P3 Cu2 P1 49.26(2) 1_565 1_565
P3 Cu2 P1 139.42(3) 1_545 1_565
P1 Cu2 P1 112.57(3) 1_545 1_565
P2 Cu2 Cu1 120.51(3) 2_554 .
P2 Cu2 Cu1 120.51(3) 2_564 .
P3 Cu2 Cu1 77.72(3) . .
P1 Cu2 Cu1 22.77(3) . .
Cu4 Cu2 Cu1 107.570(19) 5_666 .
Cu4 Cu2 Cu1 107.570(19) 5_656 .
Cu3 Cu2 Cu1 68.505(19) 2_554 .
Cu3 Cu2 Cu1 68.505(19) 2_564 .
Cu5B Cu2 Cu1 164.7(5) 6_656 .
Cu5A Cu2 Cu1 161.08(8) 6_656 .
Th1 Cu2 Cu1 116.896(18) . .
Th1 Cu2 Cu1 44.376(9) 2_565 .
Th1 Cu2 Cu1 44.376(9) 2 .
Cu4 Cu2 Cu1 116.222(19) . .
Cu5A Cu2 Cu1 59.73(7) . .
Cu2 Cu2 Cu1 90.0 1_565 .
Cu2 Cu2 Cu1 90.0 1_545 .
Cu5B Cu2 Cu1 56.5(4) . .
Cu1 Cu2 Cu1 147.022(11) 2_554 .
Cu1 Cu2 Cu1 147.022(11) 2_564 .
P3 Cu2 Cu1 131.974(19) 5_666 .
P3 Cu2 Cu1 131.974(19) 5_656 .
P3 Cu2 Cu1 84.98(2) 2_554 .
P3 Cu2 Cu1 84.98(2) 2_564 .
Cu1 Cu2 Cu1 35.613(11) 5_556 .
Cu1 Cu2 Cu1 35.613(11) 5_566 .
Cu5A Cu2 Cu1 84.59(5) 2_565 .
Cu5A Cu2 Cu1 84.59(5) 2 .
Cu3 Cu2 Cu1 59.487(13) . .
P3 Cu2 Cu1 83.546(18) 1_565 .
P3 Cu2 Cu1 83.546(18) 1_545 .
P1 Cu2 Cu1 59.215(16) 1_545 .
P1 Cu2 Cu1 59.215(16) 1_565 .
P2 Cu2 Cu5B 127.4(3) 2_554 2_565
P2 Cu2 Cu5B 86.02(7) 2_564 2_565
P3 Cu2 Cu5B 25.73(8) . 2_565
P1 Cu2 Cu5B 107.3(3) . 2_565
Cu4 Cu2 Cu5B 31.73(9) 5_666 2_565
Cu4 Cu2 Cu5B 74.9(2) 5_656 2_565
Cu3 Cu2 Cu5B 145.31(11) 2_554 2_565
Cu3 Cu2 Cu5B 104.0(2) 2_564 2_565
Cu5B Cu2 Cu5B 79.4(3) 6_656 2_565
Cu5A Cu2 Cu5B 76.2(2) 6_656 2_565
Th1 Cu2 Cu5B 146.87(11) . 2_565
Th1 Cu2 Cu5B 51.1(3) 2_565 2_565
Th1 Cu2 Cu5B 81.84(10) 2 2_565
Cu4 Cu2 Cu5B 37.9(3) . 2_565
Cu5A Cu2 Cu5B 139.1(3) . 2_565
Cu2 Cu2 Cu5B 65.65(15) 1_565 2_565
Cu2 Cu2 Cu5B 114.35(15) 1_545 2_565
Cu5B Cu2 Cu5B 136.52(14) . 2_565
Cu1 Cu2 Cu5B 120.3(3) 2_554 2_565
Cu1 Cu2 Cu5B 97.25(14) 2_564 2_565
P3 Cu2 Cu5B 46.6(2) 5_666 2_565
P3 Cu2 Cu5B 70.9(3) 5_656 2_565
P3 Cu2 Cu5B 171.4(2) 2_554 2_565
P3 Cu2 Cu5B 128.91(19) 2_564 2_565
Cu1 Cu2 Cu5B 119.0(2) 5_556 2_565
Cu1 Cu2 Cu5B 97.4(3) 5_566 2_565
Cu5A Cu2 Cu5B 2.4(3) 2_565 2_565
Cu5A Cu2 Cu5B 49.93(15) 2 2_565
Cu3 Cu2 Cu5B 35.60(12) . 2_565
P3 Cu2 Cu5B 34.29(18) 1_565 2_565
P3 Cu2 Cu5B 82.75(13) 1_545 2_565
P1 Cu2 Cu5B 120.54(8) 1_545 2_565
P1 Cu2 Cu5B 79.8(2) 1_565 2_565
Cu1 Cu2 Cu5B 86.6(2) . 2_565
P2 Cu2 Cu5B 86.02(7) 2_554 2
P2 Cu2 Cu5B 127.4(3) 2_564 2
P3 Cu2 Cu5B 25.73(8) . 2
P1 Cu2 Cu5B 107.3(3) . 2
Cu4 Cu2 Cu5B 74.9(2) 5_666 2
Cu4 Cu2 Cu5B 31.73(9) 5_656 2
Cu3 Cu2 Cu5B 104.0(2) 2_554 2
Cu3 Cu2 Cu5B 145.31(11) 2_564 2
Cu5B Cu2 Cu5B 79.4(3) 6_656 2
Cu5A Cu2 Cu5B 76.2(2) 6_656 2
Th1 Cu2 Cu5B 146.87(11) . 2
Th1 Cu2 Cu5B 81.84(10) 2_565 2
Th1 Cu2 Cu5B 51.1(3) 2 2
Cu4 Cu2 Cu5B 37.9(3) . 2
Cu5A Cu2 Cu5B 139.1(3) . 2
Cu2 Cu2 Cu5B 114.35(15) 1_565 2
Cu2 Cu2 Cu5B 65.65(15) 1_545 2
Cu5B Cu2 Cu5B 136.52(14) . 2
Cu1 Cu2 Cu5B 97.25(14) 2_554 2
Cu1 Cu2 Cu5B 120.3(3) 2_564 2
P3 Cu2 Cu5B 70.9(3) 5_666 2
P3 Cu2 Cu5B 46.6(2) 5_656 2
P3 Cu2 Cu5B 128.91(19) 2_554 2
P3 Cu2 Cu5B 171.4(2) 2_564 2
Cu1 Cu2 Cu5B 97.4(3) 5_556 2
Cu1 Cu2 Cu5B 119.0(2) 5_566 2
Cu5A Cu2 Cu5B 49.93(15) 2_565 2
Cu5A Cu2 Cu5B 2.4(3) 2 2
Cu3 Cu2 Cu5B 35.60(12) . 2
P3 Cu2 Cu5B 82.75(13) 1_565 2
P3 Cu2 Cu5B 34.29(18) 1_545 2
P1 Cu2 Cu5B 79.8(2) 1_545 2
P1 Cu2 Cu5B 120.54(8) 1_565 2
Cu1 Cu2 Cu5B 86.6(2) . 2
Cu5B Cu2 Cu5B 48.7(3) 2_565 2
P2 Cu2 P1 58.07(3) 2_554 6_656
P2 Cu2 P1 58.07(3) 2_564 6_656
P3 Cu2 P1 107.36(4) . 6_656
P1 Cu2 P1 152.15(3) . 6_656
Cu4 Cu2 P1 75.83(2) 5_666 6_656
Cu4 Cu2 P1 75.83(2) 5_656 6_656
Cu3 Cu2 P1 108.12(2) 2_554 6_656
Cu3 Cu2 P1 108.12(2) 2_564 6_656
Cu5B Cu2 P1 20.4(5) 6_656 6_656
Cu5A Cu2 P1 24.00(8) 6_656 6_656
Th1 Cu2 P1 58.025(18) . 6_656
Th1 Cu2 P1 138.187(13) 2_565 6_656
Th1 Cu2 P1 138.187(13) 2 6_656
Cu4 Cu2 P1 68.86(2) . 6_656
Cu5A Cu2 P1 115.19(7) . 6_656
Cu2 Cu2 P1 90.0 1_565 6_656
Cu2 Cu2 P1 90.0 1_545 6_656
Cu5B Cu2 P1 118.4(4) . 6_656
Cu1 Cu2 P1 30.516(9) 2_554 6_656
Cu1 Cu2 P1 30.516(9) 2_564 6_656
P3 Cu2 P1 52.19(2) 5_666 6_656
P3 Cu2 P1 52.19(2) 5_656 6_656
P3 Cu2 P1 90.46(2) 2_554 6_656
P3 Cu2 P1 90.46(2) 2_564 6_656
Cu1 Cu2 P1 140.823(17) 5_556 6_656
Cu1 Cu2 P1 140.823(17) 5_566 6_656
Cu5A Cu2 P1 99.98(6) 2_565 6_656
Cu5A Cu2 P1 99.98(6) 2 6_656
Cu3 Cu2 P1 125.59(2) . 6_656
P3 Cu2 P1 99.07(2) 1_565 6_656
P3 Cu2 P1 99.07(2) 1_545 6_656
P1 Cu2 P1 119.392(12) 1_545 6_656
P1 Cu2 P1 119.392(12) 1_565 6_656
Cu1 Cu2 P1 174.92(2) . 6_656
Cu5B Cu2 P1 98.0(2) 2_565 6_656
Cu5B Cu2 P1 98.0(2) 2 6_656
P2 Cu2 Cu5B 114.55(13) 2_554 6_666
P2 Cu2 Cu5B 24.4(4) 2_564 6_666
P3 Cu2 Cu5B 88.2(3) . 6_666
P1 Cu2 Cu5B 125.7(3) . 6_666
Cu4 Cu2 Cu5B 32.1(3) 5_666 6_666
Cu4 Cu2 Cu5B 107.9(4) 5_656 6_666
Cu3 Cu2 Cu5B 150.6(3) 2_554 6_666
Cu3 Cu2 Cu5B 74.6(4) 2_564 6_666
Cu5B Cu2 Cu5B 53.9(2) 6_656 6_666
Cu5A Cu2 Cu5B 54.0(3) 6_656 6_666
Th1 Cu2 Cu5B 83.2(3) . 6_666
Th1 Cu2 Cu5B 82.61(10) 2_565 6_666
Th1 Cu2 Cu5B 145.4(2) 2 6_666
Cu4 Cu2 Cu5B 67.0(4) . 6_666
Cu5A Cu2 Cu5B 114.9(4) . 6_666
Cu2 Cu2 Cu5B 36.1(2) 1_565 6_666
Cu2 Cu2 Cu5B 143.9(2) 1_545 6_666
Cu5B Cu2 Cu5B 116.3(2) . 6_666
Cu1 Cu2 Cu5B 86.55(11) 2_554 6_666
Cu1 Cu2 Cu5B 36.69(15) 2_564 6_666
P3 Cu2 Cu5B 34.2(4) 5_666 6_666
P3 Cu2 Cu5B 83.1(3) 5_656 6_666
P3 Cu2 Cu5B 122.9(3) 2_554 6_666
P3 Cu2 Cu5B 80.5(4) 2_564 6_666
Cu1 Cu2 Cu5B 150.6(3) 5_556 6_666
Cu1 Cu2 Cu5B 100.0(3) 5_566 6_666
Cu5A Cu2 Cu5B 64.3(2) 2_565 6_666
Cu5A Cu2 Cu5B 105.2(3) 2 6_666
Cu3 Cu2 Cu5B 98.9(2) . 6_666
P3 Cu2 Cu5B 45.37(11) 1_565 6_666
P3 Cu2 Cu5B 132.0(4) 1_545 6_666
P1 Cu2 Cu5B 175.12(15) 1_545 6_666
P1 Cu2 Cu5B 69.6(3) 1_565 6_666
Cu1 Cu2 Cu5B 124.62(15) . 6_666
Cu5B Cu2 Cu5B 63.8(3) 2_565 6_666
Cu5B Cu2 Cu5B 103.01(13) 2 6_666
P1 Cu2 Cu5B 56.49(13) 6_656 6_666
P2 Cu2 Cu5B 24.4(4) 2_554 6_646
P2 Cu2 Cu5B 114.55(13) 2_564 6_646
P3 Cu2 Cu5B 88.2(3) . 6_646
P1 Cu2 Cu5B 125.7(3) . 6_646
Cu4 Cu2 Cu5B 107.9(4) 5_666 6_646
Cu4 Cu2 Cu5B 32.1(3) 5_656 6_646
Cu3 Cu2 Cu5B 74.6(4) 2_554 6_646
Cu3 Cu2 Cu5B 150.6(3) 2_564 6_646
Cu5B Cu2 Cu5B 53.9(2) 6_656 6_646
Cu5A Cu2 Cu5B 54.0(3) 6_656 6_646
Th1 Cu2 Cu5B 83.2(3) . 6_646
Th1 Cu2 Cu5B 145.4(2) 2_565 6_646
Th1 Cu2 Cu5B 82.61(10) 2 6_646
Cu4 Cu2 Cu5B 67.0(4) . 6_646
Cu5A Cu2 Cu5B 114.9(4) . 6_646
Cu2 Cu2 Cu5B 143.9(2) 1_565 6_646
Cu2 Cu2 Cu5B 36.1(2) 1_545 6_646
Cu5B Cu2 Cu5B 116.3(2) . 6_646
Cu1 Cu2 Cu5B 36.69(15) 2_554 6_646
Cu1 Cu2 Cu5B 86.55(11) 2_564 6_646
P3 Cu2 Cu5B 83.1(3) 5_666 6_646
P3 Cu2 Cu5B 34.2(4) 5_656 6_646
P3 Cu2 Cu5B 80.5(4) 2_554 6_646
P3 Cu2 Cu5B 122.9(3) 2_564 6_646
Cu1 Cu2 Cu5B 100.0(3) 5_556 6_646
Cu1 Cu2 Cu5B 150.6(3) 5_566 6_646
Cu5A Cu2 Cu5B 105.2(3) 2_565 6_646
Cu5A Cu2 Cu5B 64.3(2) 2 6_646
Cu3 Cu2 Cu5B 98.9(2) . 6_646
P3 Cu2 Cu5B 132.0(4) 1_565 6_646
P3 Cu2 Cu5B 45.37(11) 1_545 6_646
P1 Cu2 Cu5B 69.6(3) 1_545 6_646
P1 Cu2 Cu5B 175.12(15) 1_565 6_646
Cu1 Cu2 Cu5B 124.62(15) . 6_646
Cu5B Cu2 Cu5B 103.01(13) 2_565 6_646
Cu5B Cu2 Cu5B 63.8(3) 2 6_646
P1 Cu2 Cu5B 56.49(13) 6_656 6_646
Cu5B Cu2 Cu5B 107.8(5) 6_666 6_646
P2 Cu2 P2 124.84(3) 2_554 .
P2 Cu2 P2 124.84(3) 2_564 .
P3 Cu2 P2 48.29(4) . .
P1 Cu2 P2 52.20(3) . .
Cu4 Cu2 P2 87.30(2) 5_666 .
Cu4 Cu2 P2 87.30(2) 5_656 .
Cu3 Cu2 P2 88.87(2) 2_554 .
Cu3 Cu2 P2 88.87(2) 2_564 .
Cu5B Cu2 P2 135.3(5) 6_656 .
Cu5A Cu2 P2 131.64(8) 6_656 .
Th1 Cu2 P2 146.33(2) . .
Th1 Cu2 P2 36.123(7) 2_565 .
Th1 Cu2 P2 36.123(6) 2 .
Cu4 Cu2 P2 86.79(2) . .
Cu5A Cu2 P2 89.16(7) . .
Cu2 Cu2 P2 90.0 1_565 .
Cu2 Cu2 P2 90.0 1_545 .
Cu5B Cu2 P2 85.9(4) . .
Cu1 Cu2 P2 150.976(9) 2_554 .
Cu1 Cu2 P2 150.976(9) 2_564 .
P3 Cu2 P2 106.69(2) 5_666 .
P3 Cu2 P2 106.69(2) 5_656 .
P3 Cu2 P2 111.32(2) 2_554 .
P3 Cu2 P2 111.32(2) 2_564 .
Cu1 Cu2 P2 58.927(17) 5_556 .
Cu1 Cu2 P2 58.927(17) 5_566 .
Cu5A Cu2 P2 58.46(5) 2_565 .
Cu5A Cu2 P2 58.46(5) 2 .
Cu3 Cu2 P2 30.054(17) . .
P3 Cu2 P2 69.407(17) 1_565 .
P3 Cu2 P2 69.407(17) 1_545 .
P1 Cu2 P2 70.112(18) 1_545 .
P1 Cu2 P2 70.112(18) 1_565 .
Cu1 Cu2 P2 29.433(17) . .
Cu5B Cu2 P2 60.1(2) 2_565 .
Cu5B Cu2 P2 60.1(2) 2 .
P1 Cu2 P2 155.65(3) 6_656 .
Cu5B Cu2 P2 114.73(12) 6_666 .
Cu5B Cu2 P2 114.73(12) 6_646 .
P3 Cu3 P2 100.37(5) . .
P3 Cu3 P1 114.23(4) . 2_565
P2 Cu3 P1 112.57(4) . 2_565
P3 Cu3 P1 114.23(4) . 2
P2 Cu3 P1 112.57(4) . 2
P1 Cu3 P1 103.31(5) 2_565 2
P3 Cu3 Cu1 103.60(4) . 6_657
P2 Cu3 Cu1 156.03(4) . 6_657
P1 Cu3 Cu1 56.72(3) 2_565 6_657
P1 Cu3 Cu1 56.72(3) 2 6_657
P3 Cu3 Cu5A 60.29(7) . 2_565
P2 Cu3 Cu5A 124.85(10) . 2_565
P1 Cu3 Cu5A 54.06(7) 2_565 2_565
P1 Cu3 Cu5A 122.52(11) 2 2_565
Cu1 Cu3 Cu5A 68.90(11) 6_657 2_565
P3 Cu3 Cu5A 60.29(7) . 2
P2 Cu3 Cu5A 124.85(10) . 2
P1 Cu3 Cu5A 122.52(11) 2_565 2
P1 Cu3 Cu5A 54.06(7) 2 2
Cu1 Cu3 Cu5A 68.90(11) 6_657 2
Cu5A Cu3 Cu5A 91.61(13) 2_565 2
P3 Cu3 Cu2 119.45(3) . 2
P2 Cu3 Cu2 53.60(2) . 2
P1 Cu3 Cu2 126.06(4) 2_565 2
P1 Cu3 Cu2 59.03(3) 2 2
Cu1 Cu3 Cu2 112.54(2) 6_657 2
Cu5A Cu3 Cu2 178.45(10) 2_565 2
Cu5A Cu3 Cu2 89.49(6) 2 2
P3 Cu3 Cu2 119.45(3) . 2_565
P2 Cu3 Cu2 53.60(2) . 2_565
P1 Cu3 Cu2 59.03(3) 2_565 2_565
P1 Cu3 Cu2 126.06(4) 2 2_565
Cu1 Cu3 Cu2 112.54(2) 6_657 2_565
Cu5A Cu3 Cu2 89.49(6) 2_565 2_565
Cu5A Cu3 Cu2 178.45(10) 2 2_565
Cu2 Cu3 Cu2 89.40(3) 2 2_565
P3 Cu3 Cu5B 62.8(4) . 2_565
P2 Cu3 Cu5B 129.8(6) . 2_565
P1 Cu3 Cu5B 52.2(3) 2_565 2_565
P1 Cu3 Cu5B 117.5(6) 2 2_565
Cu1 Cu3 Cu5B 63.7(6) 6_657 2_565
Cu5A Cu3 Cu5B 5.2(6) 2_565 2_565
Cu5A Cu3 Cu5B 89.2(3) 2 2_565
Cu2 Cu3 Cu5B 176.2(6) 2 2_565
Cu2 Cu3 Cu5B 91.9(3) 2_565 2_565
P3 Cu3 Cu5B 62.8(3) . 2
P2 Cu3 Cu5B 129.8(6) . 2
P1 Cu3 Cu5B 117.5(6) 2_565 2
P1 Cu3 Cu5B 52.2(3) 2 2
Cu1 Cu3 Cu5B 63.7(6) 6_657 2
Cu5A Cu3 Cu5B 89.2(3) 2_565 2
Cu5A Cu3 Cu5B 5.2(6) 2 2
Cu2 Cu3 Cu5B 91.9(3) 2 2
Cu2 Cu3 Cu5B 176.2(6) 2_565 2
Cu5B Cu3 Cu5B 86.5(6) 2_565 2
P3 Cu3 Th1 170.51(4) . 1_556
P2 Cu3 Th1 89.12(3) . 1_556
P1 Cu3 Th1 61.22(3) 2_565 1_556
P1 Cu3 Th1 61.22(3) 2 1_556
Cu1 Cu3 Th1 66.910(19) 6_657 1_556
Cu5A Cu3 Th1 114.08(8) 2_565 1_556
Cu5A Cu3 Th1 114.08(8) 2 1_556
Cu2 Cu3 Th1 66.401(17) 2 1_556
Cu2 Cu3 Th1 66.401(17) 2_565 1_556
Cu5B Cu3 Th1 111.0(4) 2_565 1_556
Cu5B Cu3 Th1 111.0(4) 2 1_556
P3 Cu3 Th1 58.73(3) . 2
P2 Cu3 Th1 58.84(2) . 2
P1 Cu3 Th1 164.28(3) 2_565 2
P1 Cu3 Th1 92.36(2) 2 2
Cu1 Cu3 Th1 136.522(15) 6_657 2
Cu5A Cu3 Th1 117.93(8) 2_565 2
Cu5A Cu3 Th1 68.05(10) 2 2
Cu2 Cu3 Th1 61.526(15) 2 2
Cu2 Cu3 Th1 110.46(2) 2_565 2
Cu5B Cu3 Th1 121.1(4) 2_565 2
Cu5B Cu3 Th1 73.2(6) 2 2
Th1 Cu3 Th1 127.897(15) 1_556 2
P3 Cu3 Th1 58.73(3) . 2_565
P2 Cu3 Th1 58.84(2) . 2_565
P1 Cu3 Th1 92.36(2) 2_565 2_565
P1 Cu3 Th1 164.28(3) 2 2_565
Cu1 Cu3 Th1 136.522(15) 6_657 2_565
Cu5A Cu3 Th1 68.05(10) 2_565 2_565
Cu5A Cu3 Th1 117.93(8) 2 2_565
Cu2 Cu3 Th1 110.46(2) 2 2_565
Cu2 Cu3 Th1 61.526(15) 2_565 2_565
Cu5B Cu3 Th1 73.2(6) 2_565 2_565
Cu5B Cu3 Th1 121.1(4) 2 2_565
Th1 Cu3 Th1 127.897(15) 1_556 2_565
Th1 Cu3 Th1 71.942(13) 2 2_565
P3 Cu3 Cu4 136.45(4) . 6_557
P2 Cu3 Cu4 36.08(3) . 6_557
P1 Cu3 Cu4 91.32(3) 2_565 6_557
P1 Cu3 Cu4 91.32(3) 2 6_557
Cu1 Cu3 Cu4 119.95(2) 6_657 6_557
Cu5A Cu3 Cu4 134.19(6) 2_565 6_557
Cu5A Cu3 Cu4 134.19(6) 2 6_557
Cu2 Cu3 Cu4 44.762(13) 2 6_557
Cu2 Cu3 Cu4 44.762(13) 2_565 6_557
Cu5B Cu3 Cu4 136.2(2) 2_565 6_557
Cu5B Cu3 Cu4 136.2(2) 2 6_557
Th1 Cu3 Cu4 53.035(13) 1_556 6_557
Th1 Cu3 Cu4 87.037(15) 2 6_557
Th1 Cu3 Cu4 87.037(15) 2_565 6_557
P3 Cu3 Cu3 90.0 . 1_565
P2 Cu3 Cu3 90.0 . 1_565
P1 Cu3 Cu3 38.35(3) 2_565 1_565
P1 Cu3 Cu3 141.65(3) 2 1_565
Cu1 Cu3 Cu3 90.0 6_657 1_565
Cu5A Cu3 Cu3 44.20(6) 2_565 1_565
Cu5A Cu3 Cu3 135.80(6) 2 1_565
Cu2 Cu3 Cu3 134.699(13) 2 1_565
Cu2 Cu3 Cu3 45.302(13) 2_565 1_565
Cu5B Cu3 Cu3 46.8(3) 2_565 1_565
Cu5B Cu3 Cu3 133.2(3) 2 1_565
Th1 Cu3 Cu3 90.0 1_556 1_565
Th1 Cu3 Cu3 125.972(6) 2 1_565
Th1 Cu3 Cu3 54.029(6) 2_565 1_565
Cu4 Cu3 Cu3 90.0 6_557 1_565
P3 Cu3 Cu3 90.0 . 1_545
P2 Cu3 Cu3 90.0 . 1_545
P1 Cu3 Cu3 141.65(3) 2_565 1_545
P1 Cu3 Cu3 38.35(3) 2 1_545
Cu1 Cu3 Cu3 90.0 6_657 1_545
Cu5A Cu3 Cu3 135.80(6) 2_565 1_545
Cu5A Cu3 Cu3 44.20(6) 2 1_545
Cu2 Cu3 Cu3 45.302(13) 2 1_545
Cu2 Cu3 Cu3 134.699(13) 2_565 1_545
Cu5B Cu3 Cu3 133.2(3) 2_565 1_545
Cu5B Cu3 Cu3 46.8(3) 2 1_545
Th1 Cu3 Cu3 90.0 1_556 1_545
Th1 Cu3 Cu3 54.029(6) 2 1_545
Th1 Cu3 Cu3 125.972(6) 2_565 1_545
Cu4 Cu3 Cu3 90.0 6_557 1_545
Cu3 Cu3 Cu3 180.0 1_565 1_545
P3 Cu3 P2 66.87(4) . 6_657
P2 Cu3 P2 167.23(3) . 6_657
P1 Cu3 P2 74.54(3) 2_565 6_657
P1 Cu3 P2 74.54(3) 2 6_657
Cu1 Cu3 P2 36.74(2) 6_657 6_657
Cu5A Cu3 P2 49.79(9) 2_565 6_657
Cu5A Cu3 P2 49.79(9) 2 6_657
Cu2 Cu3 P2 131.701(17) 2 6_657
Cu2 Cu3 P2 131.701(17) 2_565 6_657
Cu5B Cu3 P2 45.5(5) 2_565 6_657
Cu5B Cu3 P2 45.5(5) 2 6_657
Th1 Cu3 P2 103.65(2) 1_556 6_657
Th1 Cu3 P2 111.54(2) 2 6_657
Th1 Cu3 P2 111.54(2) 2_565 6_657
Cu4 Cu3 P2 156.68(3) 6_557 6_657
Cu3 Cu3 P2 90.0 1_565 6_657
Cu3 Cu3 P2 90.0 1_545 6_657
P3 Cu3 Cu4 32.20(3) . .
P2 Cu3 Cu4 132.57(4) . .
P1 Cu3 Cu4 95.71(3) 2_565 .
P1 Cu3 Cu4 95.71(3) 2 .
Cu1 Cu3 Cu4 71.40(2) 6_657 .
Cu5A Cu3 Cu4 47.11(5) 2_565 .
Cu5A Cu3 Cu4 47.11(5) 2 .
Cu2 Cu3 Cu4 133.598(14) 2 .
Cu2 Cu3 Cu4 133.598(14) 2_565 .
Cu5B Cu3 Cu4 46.43(14) 2_565 .
Cu5B Cu3 Cu4 46.43(14) 2 .
Th1 Cu3 Cu4 138.31(2) 1_556 .
Th1 Cu3 Cu4 83.784(14) 2 .
Th1 Cu3 Cu4 83.784(14) 2_565 .
Cu4 Cu3 Cu4 168.65(2) 6_557 .
Cu3 Cu3 Cu4 90.0 1_565 .
Cu3 Cu3 Cu4 90.0 1_545 .
P2 Cu3 Cu4 34.67(2) 6_657 .
P3 Cu3 Cu4 27.467(8) . 5_656
P2 Cu3 Cu4 104.34(3) . 5_656
P1 Cu3 Cu4 132.65(4) 2_565 5_656
P1 Cu3 Cu4 88.15(3) 2 5_656
Cu1 Cu3 Cu4 97.00(2) 6_657 5_656
Cu5A Cu3 Cu4 80.84(5) 2_565 5_656
Cu5A Cu3 Cu4 36.10(8) 2 5_656
Cu2 Cu3 Cu4 99.430(15) 2 5_656
Cu2 Cu3 Cu4 143.17(2) 2_565 5_656
Cu5B Cu3 Cu4 81.56(18) 2_565 5_656
Cu5B Cu3 Cu4 39.9(5) 2 5_656
Th1 Cu3 Cu4 149.364(11) 1_556 5_656
Th1 Cu3 Cu4 47.873(10) 2 5_656
Th1 Cu3 Cu4 81.998(14) 2_565 5_656
Cu4 Cu3 Cu4 134.802(15) 6_557 5_656
Cu3 Cu3 Cu4 116.903(5) 1_565 5_656
Cu3 Cu3 Cu4 63.096(5) 1_545 5_656
P2 Cu3 Cu4 64.48(2) 6_657 5_656
Cu4 Cu3 Cu4 37.019(12) . 5_656
P3 Cu3 Cu4 27.467(8) . 5_666
P2 Cu3 Cu4 104.34(3) . 5_666
P1 Cu3 Cu4 88.15(3) 2_565 5_666
P1 Cu3 Cu4 132.65(4) 2 5_666
Cu1 Cu3 Cu4 97.00(2) 6_657 5_666
Cu5A Cu3 Cu4 36.10(8) 2_565 5_666
Cu5A Cu3 Cu4 80.84(5) 2 5_666
Cu2 Cu3 Cu4 143.17(2) 2 5_666
Cu2 Cu3 Cu4 99.430(15) 2_565 5_666
Cu5B Cu3 Cu4 39.9(5) 2_565 5_666
Cu5B Cu3 Cu4 81.56(18) 2 5_666
Th1 Cu3 Cu4 149.364(11) 1_556 5_666
Th1 Cu3 Cu4 81.998(14) 2 5_666
Th1 Cu3 Cu4 47.873(10) 2_565 5_666
Cu4 Cu3 Cu4 134.802(15) 6_557 5_666
Cu3 Cu3 Cu4 63.096(5) 1_565 5_666
Cu3 Cu3 Cu4 116.903(5) 1_545 5_666
P2 Cu3 Cu4 64.48(2) 6_657 5_666
Cu4 Cu3 Cu4 37.019(12) . 5_666
Cu4 Cu3 Cu4 53.807(11) 5_656 5_666
P3 Cu3 Cu1 125.24(3) . 2_565
P2 Cu3 Cu1 125.26(3) . 2_565
P1 Cu3 Cu1 26.02(2) 2_565 2_565
P1 Cu3 Cu1 77.34(3) 2 2_565
Cu1 Cu3 Cu1 36.027(15) 6_657 2_565
Cu5A Cu3 Cu1 68.65(9) 2_565 2_565
Cu5A Cu3 Cu1 104.89(11) 2 2_565
Cu2 Cu3 Cu1 112.12(2) 2 2_565
Cu2 Cu3 Cu1 76.534(18) 2_565 2_565
Cu5B Cu3 Cu1 64.9(5) 2_565 2_565
Cu5B Cu3 Cu1 99.7(6) 2 2_565
Th1 Cu3 Cu1 46.907(11) 1_556 2_565
Th1 Cu3 Cu1 169.696(10) 2 2_565
Th1 Cu3 Cu1 118.361(5) 2_565 2_565
Cu4 Cu3 Cu1 93.378(16) 6_557 2_565
Cu3 Cu3 Cu1 64.332(5) 1_565 2_565
Cu3 Cu3 Cu1 115.667(5) 1_545 2_565
P2 Cu3 Cu1 65.790(19) 6_657 2_565
Cu4 Cu3 Cu1 96.848(16) . 2_565
Cu4 Cu3 Cu1 130.243(18) 5_656 2_565
Cu4 Cu3 Cu1 104.717(13) 5_666 2_565
P3 Cu3 Cu1 125.24(3) . 2
P2 Cu3 Cu1 125.26(3) . 2
P1 Cu3 Cu1 77.34(3) 2_565 2
P1 Cu3 Cu1 26.02(2) 2 2
Cu1 Cu3 Cu1 36.027(15) 6_657 2
Cu5A Cu3 Cu1 104.89(11) 2_565 2
Cu5A Cu3 Cu1 68.65(9) 2 2
Cu2 Cu3 Cu1 76.534(18) 2 2
Cu2 Cu3 Cu1 112.12(2) 2_565 2
Cu5B Cu3 Cu1 99.7(6) 2_565 2
Cu5B Cu3 Cu1 64.9(5) 2 2
Th1 Cu3 Cu1 46.907(11) 1_556 2
Th1 Cu3 Cu1 118.361(5) 2 2
Th1 Cu3 Cu1 169.696(10) 2_565 2
Cu4 Cu3 Cu1 93.378(16) 6_557 2
Cu3 Cu3 Cu1 115.667(5) 1_565 2
Cu3 Cu3 Cu1 64.332(5) 1_545 2
P2 Cu3 Cu1 65.790(19) 6_657 2
Cu4 Cu3 Cu1 96.848(16) . 2
Cu4 Cu3 Cu1 104.717(13) 5_656 2
Cu4 Cu3 Cu1 130.243(18) 5_666 2
Cu1 Cu3 Cu1 51.335(10) 2_565 2
P3 Cu3 P3 146.69(2) . 2_565
P2 Cu3 P3 60.91(3) . 2_565
P1 Cu3 P3 58.56(3) 2_565 2_565
P1 Cu3 P3 98.81(3) 2 2_565
Cu1 Cu3 P3 97.77(2) 6_657 2_565
Cu5A Cu3 P3 105.85(5) 2_565 2_565
Cu5A Cu3 P3 152.86(6) 2 2_565
Cu2 Cu3 P3 73.527(18) 2 2_565
Cu2 Cu3 P3 27.291(17) 2_565 2_565
Cu5B Cu3 P3 106.34(14) 2_565 2_565
Cu5B Cu3 P3 150.5(4) 2 2_565
Th1 Cu3 P3 39.821(15) 1_556 2_565
Th1 Cu3 P3 118.32(2) 2 2_565
Th1 Cu3 P3 88.230(16) 2_565 2_565
Cu4 Cu3 P3 32.765(14) 6_557 2_565
Cu3 Cu3 P3 64.523(8) 1_565 2_565
Cu3 Cu3 P3 115.478(8) 1_545 2_565
P2 Cu3 P3 129.96(2) 6_657 2_565
Cu4 Cu3 P3 152.759(12) . 2_565
Cu4 Cu3 P3 165.17(2) 5_656 2_565
Cu4 Cu3 P3 125.268(10) 5_666 2_565
Cu1 Cu3 P3 64.396(19) 2_565 2_565
Cu1 Cu3 P3 86.589(19) 2 2_565
P3 Cu3 P3 146.69(2) . 2
P2 Cu3 P3 60.91(3) . 2
P1 Cu3 P3 98.81(3) 2_565 2
P1 Cu3 P3 58.56(3) 2 2
Cu1 Cu3 P3 97.77(2) 6_657 2
Cu5A Cu3 P3 152.86(6) 2_565 2
Cu5A Cu3 P3 105.85(5) 2 2
Cu2 Cu3 P3 27.291(17) 2 2
Cu2 Cu3 P3 73.527(19) 2_565 2
Cu5B Cu3 P3 150.5(4) 2_565 2
Cu5B Cu3 P3 106.34(14) 2 2
Th1 Cu3 P3 39.821(15) 1_556 2
Th1 Cu3 P3 88.230(16) 2 2
Th1 Cu3 P3 118.32(2) 2_565 2
Cu4 Cu3 P3 32.765(14) 6_557 2
Cu3 Cu3 P3 115.478(7) 1_565 2
Cu3 Cu3 P3 64.523(8) 1_545 2
P2 Cu3 P3 129.96(2) 6_657 2
Cu4 Cu3 P3 152.759(12) . 2
Cu4 Cu3 P3 125.268(10) 5_656 2
Cu4 Cu3 P3 165.17(2) 5_666 2
Cu1 Cu3 P3 86.589(19) 2_565 2
Cu1 Cu3 P3 64.396(19) 2 2
P3 Cu3 P3 50.955(15) 2_565 2
P3 Cu3 Cu2 18.59(3) . .
P2 Cu3 Cu2 81.78(3) . .
P1 Cu3 Cu2 122.50(3) 2_565 .
P1 Cu3 Cu2 122.50(3) 2 .
Cu1 Cu3 Cu2 122.19(2) 6_657 .
Cu5A Cu3 Cu2 71.73(8) 2_565 .
Cu5A Cu3 Cu2 71.73(8) 2 .
Cu2 Cu3 Cu2 107.600(19) 2 .
Cu2 Cu3 Cu2 107.600(19) 2_565 .
Cu5B Cu3 Cu2 75.3(5) 2_565 .
Cu5B Cu3 Cu2 75.3(5) 2 .
Th1 Cu3 Cu2 170.90(2) 1_556 .
Th1 Cu3 Cu2 46.380(9) 2 .
Th1 Cu3 Cu2 46.380(9) 2_565 .
Cu4 Cu3 Cu2 117.862(18) 6_557 .
Cu3 Cu3 Cu2 90.0 1_565 .
Cu3 Cu3 Cu2 90.0 1_545 .
P2 Cu3 Cu2 85.45(2) 6_657 .
Cu4 Cu3 Cu2 50.788(13) . .
Cu4 Cu3 Cu2 35.659(9) 5_656 .
Cu4 Cu3 Cu2 35.659(9) 5_666 .
Cu1 Cu3 Cu2 140.138(14) 2_565 .
Cu1 Cu3 Cu2 140.138(14) 2 .
P3 Cu3 Cu2 133.10(2) 2_565 .
P3 Cu3 Cu2 133.10(2) 2 .
P3 Cu3 P3 58.560(14) . 1_545
P2 Cu3 P3 95.39(3) . 1_545
P1 Cu3 P3 152.03(4) 2_565 1_545
P1 Cu3 P3 62.93(3) 2 1_545
Cu1 Cu3 P3 97.05(2) 6_657 1_545
Cu5A Cu3 P3 110.68(5) 2_565 1_545
Cu5A Cu3 P3 29.52(10) 2 1_545
Cu2 Cu3 P3 69.900(18) 2 1_545
Cu2 Cu3 P3 148.93(3) 2_565 1_545
Cu5B Cu3 P3 110.23(15) 2_565 1_545
Cu5B Cu3 P3 34.6(6) 2 1_545
Th1 Cu3 P3 120.962(14) 1_556 1_545
Th1 Cu3 P3 39.479(16) 2 1_545
Th1 Cu3 P3 103.322(19) 2_565 1_545
Cu4 Cu3 P3 112.213(18) 6_557 1_545
Cu3 Cu3 P3 148.560(14) 1_565 1_545
Cu3 Cu3 P3 31.440(14) 1_545 1_545
P2 Cu3 P3 78.17(2) 6_657 1_545
Cu4 Cu3 P3 63.808(16) . 1_545
Cu4 Cu3 P3 31.911(14) 5_656 1_545
Cu4 Cu3 P3 85.598(17) 5_666 1_545
Cu1 Cu3 P3 132.11(2) 2_565 1_545
Cu1 Cu3 P3 86.066(16) 2 1_545
P3 Cu3 P3 143.410(15) 2_565 1_545
P3 Cu3 P3 93.952(12) 2 1_545
Cu2 Cu3 P3 60.370(15) . 1_545
P3 Cu3 P3 58.560(14) . 1_565
P2 Cu3 P3 95.39(2) . 1_565
P1 Cu3 P3 62.93(3) 2_565 1_565
P1 Cu3 P3 152.03(4) 2 1_565
Cu1 Cu3 P3 97.05(2) 6_657 1_565
Cu5A Cu3 P3 29.52(10) 2_565 1_565
Cu5A Cu3 P3 110.68(5) 2 1_565
Cu2 Cu3 P3 148.93(3) 2 1_565
Cu2 Cu3 P3 69.900(18) 2_565 1_565
Cu5B Cu3 P3 34.6(6) 2_565 1_565
Cu5B Cu3 P3 110.23(15) 2 1_565
Th1 Cu3 P3 120.962(14) 1_556 1_565
Th1 Cu3 P3 103.322(19) 2 1_565
Th1 Cu3 P3 39.479(16) 2_565 1_565
Cu4 Cu3 P3 112.213(18) 6_557 1_565
Cu3 Cu3 P3 31.440(14) 1_565 1_565
Cu3 Cu3 P3 148.560(14) 1_545 1_565
P2 Cu3 P3 78.17(2) 6_657 1_565
Cu4 Cu3 P3 63.808(16) . 1_565
Cu4 Cu3 P3 85.598(17) 5_656 1_565
Cu4 Cu3 P3 31.911(14) 5_666 1_565
Cu1 Cu3 P3 86.066(16) 2_565 1_565
Cu1 Cu3 P3 132.11(2) 2 1_565
P3 Cu3 P3 93.952(12) 2_565 1_565
P3 Cu3 P3 143.410(14) 2 1_565
Cu2 Cu3 P3 60.370(15) . 1_565
P3 Cu3 P3 117.12(3) 1_545 1_565
P3 Cu3 Cu1 80.34(3) . .
P2 Cu3 Cu1 20.02(3) . .
P1 Cu3 Cu1 121.84(3) 2_565 .
P1 Cu3 Cu1 121.84(3) 2 .
Cu1 Cu3 Cu1 176.05(2) 6_657 .
Cu5A Cu3 Cu1 113.59(10) 2_565 .
Cu5A Cu3 Cu1 113.59(11) 2 .
Cu2 Cu3 Cu1 64.937(18) 2 .
Cu2 Cu3 Cu1 64.937(18) 2_565 .
Cu5B Cu3 Cu1 118.8(6) 2_565 .
Cu5B Cu3 Cu1 118.8(6) 2 .
Th1 Cu3 Cu1 109.141(18) 1_556 .
Th1 Cu3 Cu1 45.634(9) 2 .
Th1 Cu3 Cu1 45.634(9) 2_565 .
Cu4 Cu3 Cu1 56.106(14) 6_557 .
Cu3 Cu3 Cu1 90.0 1_565 .
Cu3 Cu3 Cu1 90.0 1_545 .
P2 Cu3 Cu1 147.21(2) 6_657 .
Cu4 Cu3 Cu1 112.544(18) . .
Cu4 Cu3 Cu1 86.520(14) 5_656 .
Cu4 Cu3 Cu1 86.520(15) 5_666 .
Cu1 Cu3 Cu1 141.207(13) 2_565 .
Cu1 Cu3 Cu1 141.207(13) 2 .
P3 Cu3 Cu1 78.68(2) 2_565 .
P3 Cu3 Cu1 78.68(2) 2 .
Cu2 Cu3 Cu1 61.756(13) . .
P3 Cu3 Cu1 84.981(18) 1_545 .
P3 Cu3 Cu1 84.981(18) 1_565 .
P3 Cu3 P2 95.52(3) . 1_545
P2 Cu3 P2 57.717(14) . 1_545
P1 Cu3 P2 150.23(4) 2_565 1_545
P1 Cu3 P2 62.74(3) 2 1_545
Cu1 Cu3 P2 119.211(16) 6_657 1_545
Cu5A Cu3 P2 155.69(7) 2_565 1_545
Cu5A Cu3 P2 72.49(8) 2 1_545
Cu2 Cu3 P2 24.270(19) 2 1_545
Cu2 Cu3 P2 106.12(2) 2_565 1_545
Cu5B Cu3 P2 157.06(19) 2_565 1_545
Cu5B Cu3 P2 76.3(4) 2 1_545
Th1 Cu3 P2 89.528(18) 1_556 1_545
Th1 Cu3 P2 39.381(16) 2 1_545
Th1 Cu3 P2 102.72(2) 2_565 1_545
Cu4 Cu3 P2 64.428(16) 6_557 1_545
Cu3 Cu3 P2 147.718(14) 1_565 1_545
Cu3 Cu3 P2 32.283(14) 1_545 1_545
P2 Cu3 P2 121.392(14) 6_657 1_545
Cu4 Cu3 P2 111.180(18) . 1_545
Cu4 Cu3 P2 75.505(17) 5_656 1_545
Cu4 Cu3 P2 120.98(2) 5_666 1_545
Cu1 Cu3 P2 132.42(2) 2_565 1_545
Cu1 Cu3 P2 86.683(16) 2 1_545
P3 Cu3 P2 95.97(2) 2_565 1_545
P3 Cu3 P2 51.440(19) 2 1_545
Cu2 Cu3 P2 85.621(18) . 1_545
P3 Cu3 P2 47.84(2) 1_545 1_545
P3 Cu3 P2 140.48(3) 1_565 1_545
Cu1 Cu3 P2 59.880(15) . 1_545
P3 Cu3 P2 95.52(3) . 1_565
P2 Cu3 P2 57.717(14) . 1_565
P1 Cu3 P2 62.74(3) 2_565 1_565
P1 Cu3 P2 150.23(4) 2 1_565
Cu1 Cu3 P2 119.211(16) 6_657 1_565
Cu5A Cu3 P2 72.49(8) 2_565 1_565
Cu5A Cu3 P2 155.69(7) 2 1_565
Cu2 Cu3 P2 106.12(2) 2 1_565
Cu2 Cu3 P2 24.270(19) 2_565 1_565
Cu5B Cu3 P2 76.3(4) 2_565 1_565
Cu5B Cu3 P2 157.06(19) 2 1_565
Th1 Cu3 P2 89.528(18) 1_556 1_565
Th1 Cu3 P2 102.722(19) 2 1_565
Th1 Cu3 P2 39.381(16) 2_565 1_565
Cu4 Cu3 P2 64.428(16) 6_557 1_565
Cu3 Cu3 P2 32.283(14) 1_565 1_565
Cu3 Cu3 P2 147.718(14) 1_545 1_565
P2 Cu3 P2 121.392(14) 6_657 1_565
Cu4 Cu3 P2 111.180(18) . 1_565
Cu4 Cu3 P2 120.98(2) 5_656 1_565
Cu4 Cu3 P2 75.505(17) 5_666 1_565
Cu1 Cu3 P2 86.683(16) 2_565 1_565
Cu1 Cu3 P2 132.42(2) 2 1_565
P3 Cu3 P2 51.440(19) 2_565 1_565
P3 Cu3 P2 95.97(2) 2 1_565
Cu2 Cu3 P2 85.621(18) . 1_565
P3 Cu3 P2 140.48(3) 1_545 1_565
P3 Cu3 P2 47.84(2) 1_565 1_565
Cu1 Cu3 P2 59.880(15) . 1_565
P2 Cu3 P2 115.43(3) 1_545 1_565
P3 Cu3 Cu1 97.61(2) . 6_667
P2 Cu3 Cu1 120.947(13) . 6_667
P1 Cu3 Cu1 16.84(3) 2_565 6_667
P1 Cu3 Cu1 109.84(3) 2 6_667
Cu1 Cu3 Cu1 55.751(9) 6_657 6_667
Cu5A Cu3 Cu1 37.32(6) 2_565 6_667
Cu5A Cu3 Cu1 112.96(9) 2 6_667
Cu2 Cu3 Cu1 142.86(2) 2 6_667
Cu2 Cu3 Cu1 68.550(14) 2_565 6_667
Cu5B Cu3 Cu1 35.3(3) 2_565 6_667
Cu5B Cu3 Cu1 108.5(5) 2 6_667
Th1 Cu3 Cu1 77.249(11) 1_556 6_667
Th1 Cu3 Cu1 153.369(16) 2 6_667
Th1 Cu3 Cu1 85.576(7) 2_565 6_667
Cu4 Cu3 Cu1 106.316(12) 6_557 6_667
Cu3 Cu3 Cu1 34.248(9) 1_565 6_667
Cu3 Cu3 Cu1 145.750(9) 1_545 6_667
P2 Cu3 Cu1 63.192(12) 6_657 6_667
Cu4 Cu3 Cu1 79.661(12) . 6_667
Cu4 Cu3 Cu1 116.269(16) 5_656 6_667
Cu4 Cu3 Cu1 72.214(11) 5_666 6_667
Cu1 Cu3 Cu1 35.591(11) 2_565 6_667
Cu1 Cu3 Cu1 84.427(11) 2 6_667
P3 Cu3 Cu1 73.771(14) 2_565 6_667
P3 Cu3 Cu1 115.573(17) 2 6_667
Cu2 Cu3 Cu1 107.448(12) . 6_667
P3 Cu3 Cu1 140.74(2) 1_545 6_667
P3 Cu3 Cu1 50.491(16) 1_565 6_667
Cu1 Cu3 Cu1 124.156(9) . 6_667
P2 Cu3 Cu1 166.78(2) 1_545 6_667
P2 Cu3 Cu1 64.902(15) 1_565 6_667
P3 Cu3 Cu1 97.61(2) . 6_647
P2 Cu3 Cu1 120.947(13) . 6_647
P1 Cu3 Cu1 109.84(3) 2_565 6_647
P1 Cu3 Cu1 16.84(3) 2 6_647
Cu1 Cu3 Cu1 55.751(9) 6_657 6_647
Cu5A Cu3 Cu1 112.96(9) 2_565 6_647
Cu5A Cu3 Cu1 37.32(6) 2 6_647
Cu2 Cu3 Cu1 68.550(14) 2 6_647
Cu2 Cu3 Cu1 142.86(2) 2_565 6_647
Cu5B Cu3 Cu1 108.5(5) 2_565 6_647
Cu5B Cu3 Cu1 35.3(3) 2 6_647
Th1 Cu3 Cu1 77.249(11) 1_556 6_647
Th1 Cu3 Cu1 85.576(7) 2 6_647
Th1 Cu3 Cu1 153.369(16) 2_565 6_647
Cu4 Cu3 Cu1 106.316(12) 6_557 6_647
Cu3 Cu3 Cu1 145.750(9) 1_565 6_647
Cu3 Cu3 Cu1 34.248(9) 1_545 6_647
P2 Cu3 Cu1 63.192(12) 6_657 6_647
Cu4 Cu3 Cu1 79.661(12) . 6_647
Cu4 Cu3 Cu1 72.214(11) 5_656 6_647
Cu4 Cu3 Cu1 116.269(16) 5_666 6_647
Cu1 Cu3 Cu1 84.427(11) 2_565 6_647
Cu1 Cu3 Cu1 35.591(11) 2 6_647
P3 Cu3 Cu1 115.573(17) 2_565 6_647
P3 Cu3 Cu1 73.771(14) 2 6_647
Cu2 Cu3 Cu1 107.447(11) . 6_647
P3 Cu3 Cu1 50.491(16) 1_545 6_647
P3 Cu3 Cu1 140.74(2) 1_565 6_647
Cu1 Cu3 Cu1 124.156(9) . 6_647
P2 Cu3 Cu1 64.902(15) 1_545 6_647
P2 Cu3 Cu1 166.78(2) 1_565 6_647
Cu1 Cu3 Cu1 111.502(18) 6_667 6_647
P3 Cu3 Cu5B 106.3(2) . 5_556
P2 Cu3 Cu5B 24.60(9) . 5_556
P1 Cu3 Cu5B 127.2(2) 2_565 5_556
P1 Cu3 Cu5B 88.75(8) 2 5_556
Cu1 Cu3 Cu5B 141.51(12) 6_657 5_556
Cu5A Cu3 Cu5B 148.54(13) 2_565 5_556
Cu5A Cu3 Cu5B 106.30(17) 2 5_556
Cu2 Cu3 Cu5B 29.93(8) 2 5_556
Cu2 Cu3 Cu5B 72.2(2) 2_565 5_556
Cu5B Cu3 Cu5B 153.7(6) 2_565 5_556
Cu5B Cu3 Cu5B 110.4(3) 2 5_556
Th1 Cu3 Cu5B 82.4(2) 1_556 5_556
Th1 Cu3 Cu5B 50.9(2) 2 5_556
Th1 Cu3 Cu5B 80.65(8) 2_565 5_556
Cu4 Cu3 Cu5B 36.4(2) 6_557 5_556
Cu3 Cu3 Cu5B 113.52(15) 1_565 5_556
Cu3 Cu3 Cu5B 66.48(15) 1_545 5_556
P2 Cu3 Cu5B 155.91(18) 6_657 5_556
Cu4 Cu3 Cu5B 134.6(2) . 5_556
Cu4 Cu3 Cu5B 98.4(2) 5_656 5_556
Cu4 Cu3 Cu5B 120.47(16) 5_666 5_556
Cu1 Cu3 Cu5B 128.0(2) 2_565 5_556
Cu1 Cu3 Cu5B 105.67(10) 2 5_556
P3 Cu3 Cu5B 68.9(2) 2_565 5_556
P3 Cu3 Cu5B 45.27(18) 2 5_556
Cu2 Cu3 Cu5B 89.3(2) . 5_556
P3 Cu3 Cu5B 78.8(2) 1_545 5_556
P3 Cu3 Cu5B 119.12(7) 1_565 5_556
Cu1 Cu3 Cu5B 35.54(10) . 5_556
P2 Cu3 Cu5B 34.61(17) 1_545 5_556
P2 Cu3 Cu5B 81.48(13) 1_565 5_556
Cu1 Cu3 Cu5B 140.4(2) 6_667 5_556
Cu1 Cu3 Cu5B 96.35(10) 6_647 5_556
P3 Cu3 Cu5B 106.3(2) . 5_566
P2 Cu3 Cu5B 24.60(9) . 5_566
P1 Cu3 Cu5B 88.75(8) 2_565 5_566
P1 Cu3 Cu5B 127.2(2) 2 5_566
Cu1 Cu3 Cu5B 141.51(12) 6_657 5_566
Cu5A Cu3 Cu5B 106.30(16) 2_565 5_566
Cu5A Cu3 Cu5B 148.54(13) 2 5_566
Cu2 Cu3 Cu5B 72.2(2) 2 5_566
Cu2 Cu3 Cu5B 29.93(8) 2_565 5_566
Cu5B Cu3 Cu5B 110.4(3) 2_565 5_566
Cu5B Cu3 Cu5B 153.7(6) 2 5_566
Th1 Cu3 Cu5B 82.4(2) 1_556 5_566
Th1 Cu3 Cu5B 80.65(8) 2 5_566
Th1 Cu3 Cu5B 50.9(2) 2_565 5_566
Cu4 Cu3 Cu5B 36.4(2) 6_557 5_566
Cu3 Cu3 Cu5B 66.48(15) 1_565 5_566
Cu3 Cu3 Cu5B 113.52(15) 1_545 5_566
P2 Cu3 Cu5B 155.91(19) 6_657 5_566
Cu4 Cu3 Cu5B 134.6(2) . 5_566
Cu4 Cu3 Cu5B 120.47(16) 5_656 5_566
Cu4 Cu3 Cu5B 98.4(2) 5_666 5_566
Cu1 Cu3 Cu5B 105.67(10) 2_565 5_566
Cu1 Cu3 Cu5B 128.0(2) 2 5_566
P3 Cu3 Cu5B 45.27(18) 2_565 5_566
P3 Cu3 Cu5B 68.9(2) 2 5_566
Cu2 Cu3 Cu5B 89.3(2) . 5_566
P3 Cu3 Cu5B 119.12(7) 1_545 5_566
P3 Cu3 Cu5B 78.8(2) 1_565 5_566
Cu1 Cu3 Cu5B 35.54(10) . 5_566
P2 Cu3 Cu5B 81.48(14) 1_545 5_566
P2 Cu3 Cu5B 34.61(17) 1_565 5_566
Cu1 Cu3 Cu5B 96.35(10) 6_667 5_566
Cu1 Cu3 Cu5B 140.4(2) 6_647 5_566
Cu5B Cu3 Cu5B 47.0(3) 5_556 5_566
P3 Cu3 P1 50.04(4) . .
P2 Cu3 P1 50.33(4) . .
P1 Cu3 P1 128.33(2) 2_565 .
P1 Cu3 P1 128.33(2) 2 .
Cu1 Cu3 P1 153.64(3) 6_657 .
Cu5A Cu3 P1 93.30(10) 2_565 .
Cu5A Cu3 P1 93.30(10) 2 .
Cu2 Cu3 P1 85.54(2) 2 .
Cu2 Cu3 P1 85.54(2) 2_565 .
Cu5B Cu3 P1 98.1(6) 2_565 .
Cu5B Cu3 P1 98.1(6) 2 .
Th1 Cu3 P1 139.45(2) 1_556 .
Th1 Cu3 P1 35.971(6) 2 .
Th1 Cu3 P1 35.971(6) 2_565 .
Cu4 Cu3 P1 86.41(2) 6_557 .
Cu3 Cu3 P1 90.0 1_565 .
Cu3 Cu3 P1 90.0 1_545 .
P2 Cu3 P1 116.91(3) 6_657 .
Cu4 Cu3 P1 82.24(2) . .
Cu4 Cu3 P1 59.911(16) 5_656 .
Cu4 Cu3 P1 59.911(16) 5_666 .
Cu1 Cu3 P1 154.332(5) 2_565 .
Cu1 Cu3 P1 154.332(5) 2 .
P3 Cu3 P1 105.97(2) 2_565 .
P3 Cu3 P1 105.97(2) 2 .
Cu2 Cu3 P1 31.452(18) . .
P3 Cu3 P1 70.427(18) 1_545 .
P3 Cu3 P1 70.427(18) 1_565 .
Cu1 Cu3 P1 30.304(17) . .
P2 Cu3 P1 70.065(18) 1_545 .
P2 Cu3 P1 70.065(18) 1_565 .
Cu1 Cu3 P1 120.284(10) 6_667 .
Cu1 Cu3 P1 120.284(10) 6_647 .
Cu5B Cu3 P1 60.70(17) 5_556 .
Cu5B Cu3 P1 60.70(17) 5_566 .
P3 Cu3 P1 115.86(4) . 6_657
P2 Cu3 P1 143.77(4) . 6_657
P1 Cu3 P1 53.30(3) 2_565 6_657
P1 Cu3 P1 53.30(3) 2 6_657
Cu1 Cu3 P1 12.26(2) 6_657 6_657
Cu5A Cu3 P1 77.00(10) 2_565 6_657
Cu5A Cu3 P1 77.00(10) 2 6_657
Cu2 Cu3 P1 104.33(2) 2 6_657
Cu2 Cu3 P1 104.33(2) 2_565 6_657
Cu5B Cu3 P1 71.9(6) 2_565 6_657
Cu5B Cu3 P1 71.9(6) 2 6_657
Th1 Cu3 P1 54.653(17) 1_556 6_657
Th1 Cu3 P1 141.738(10) 2 6_657
Th1 Cu3 P1 141.738(10) 2_565 6_657
Cu4 Cu3 P1 107.69(2) 6_557 6_657
Cu3 Cu3 P1 90.0 1_565 6_657
Cu3 Cu3 P1 90.0 1_545 6_657
P2 Cu3 P1 49.00(2) 6_657 6_657
Cu4 Cu3 P1 83.66(2) . 6_657
Cu4 Cu3 P1 107.854(19) 5_656 6_657
Cu4 Cu3 P1 107.85(2) 5_666 6_657
Cu1 Cu3 P1 28.981(9) 2_565 6_657
Cu1 Cu3 P1 28.981(9) 2 6_657
P3 Cu3 P1 86.71(2) 2_565 6_657
P3 Cu3 P1 86.71(2) 2 6_657
Cu2 Cu3 P1 134.45(2) . 6_657
P3 Cu3 P1 103.151(19) 1_545 6_657
P3 Cu3 P1 103.151(19) 1_565 6_657
Cu1 Cu3 P1 163.79(2) . 6_657
P2 Cu3 P1 115.520(17) 1_545 6_657
P2 Cu3 P1 115.520(17) 1_565 6_657
Cu1 Cu3 P1 56.636(9) 6_667 6_657
Cu1 Cu3 P1 56.636(9) 6_647 6_657
Cu5B Cu3 P1 131.57(15) 5_556 6_657
Cu5B Cu3 P1 131.57(15) 5_566 6_657
P1 Cu3 P1 165.90(3) . 6_657
P3 Cu3 Th1 129.004(8) . 1_566
P2 Cu3 Th1 89.44(2) . 1_566
P1 Cu3 Th1 24.34(3) 2_565 1_566
P1 Cu3 Th1 107.25(3) 2 1_566
Cu1 Cu3 Th1 75.508(12) 6_657 1_566
Cu5A Cu3 Th1 73.04(5) 2_565 1_566
Cu5A Cu3 Th1 144.33(11) 2 1_566
Cu2 Cu3 Th1 106.626(19) 2 1_566
Cu2 Cu3 Th1 37.153(14) 2_565 1_566
Cu5B Cu3 Th1 72.60(16) 2_565 1_566
Cu5B Cu3 Th1 139.1(6) 2 1_566
Th1 Cu3 Th1 50.350(6) 1_556 1_566
Th1 Cu3 Th1 147.587(16) 2 1_566
Th1 Cu3 Th1 86.542(5) 2_565 1_566
Cu4 Cu3 Th1 67.437(9) 6_557 1_566
Cu3 Cu3 Th1 39.650(6) 1_565 1_566
Cu3 Cu3 Th1 140.350(6) 1_545 1_566
P2 Cu3 Th1 98.660(14) 6_657 1_566
Cu4 Cu3 Th1 118.459(10) . 1_566
Cu4 Cu3 Th1 153.822(11) 5_656 1_566
Cu4 Cu3 Th1 101.574(5) 5_666 1_566
Cu1 Cu3 Th1 39.696(7) 2_565 1_566
Cu1 Cu3 Th1 84.121(11) 2 1_566
P3 Cu3 Th1 34.785(12) 2_565 1_566
P3 Cu3 Th1 80.858(12) 2 1_566
Cu2 Cu3 Th1 129.055(6) . 1_566
P3 Cu3 Th1 170.130(19) 1_545 1_566
P3 Cu3 Th1 70.814(13) 1_565 1_566
Cu1 Cu3 Th1 102.077(10) . 1_566
P2 Cu3 Th1 130.22(2) 1_545 1_566
P2 Cu3 Th1 48.990(15) 1_565 1_566
Cu1 Cu3 Th1 38.988(8) 6_667 1_566
Cu1 Cu3 Th1 119.710(14) 6_647 1_566
Cu5B Cu3 Th1 102.9(2) 5_556 1_566
Cu5B Cu3 Th1 66.94(8) 5_566 1_566
P1 Cu3 Th1 119.000(11) . 1_566
P1 Cu3 Th1 68.336(11) 6_657 1_566
P3 Cu3 Th1 129.004(8) . 1_546
P2 Cu3 Th1 89.44(2) . 1_546
P1 Cu3 Th1 107.25(3) 2_565 1_546
P1 Cu3 Th1 24.34(3) 2 1_546
Cu1 Cu3 Th1 75.508(12) 6_657 1_546
Cu5A Cu3 Th1 144.33(11) 2_565 1_546
Cu5A Cu3 Th1 73.04(5) 2 1_546
Cu2 Cu3 Th1 37.153(14) 2 1_546
Cu2 Cu3 Th1 106.626(19) 2_565 1_546
Cu5B Cu3 Th1 139.1(6) 2_565 1_546
Cu5B Cu3 Th1 72.60(16) 2 1_546
Th1 Cu3 Th1 50.350(6) 1_556 1_546
Th1 Cu3 Th1 86.542(5) 2 1_546
Th1 Cu3 Th1 147.587(16) 2_565 1_546
Cu4 Cu3 Th1 67.437(9) 6_557 1_546
Cu3 Cu3 Th1 140.350(5) 1_565 1_546
Cu3 Cu3 Th1 39.650(6) 1_545 1_546
P2 Cu3 Th1 98.660(14) 6_657 1_546
Cu4 Cu3 Th1 118.459(10) . 1_546
Cu4 Cu3 Th1 101.574(5) 5_656 1_546
Cu4 Cu3 Th1 153.822(11) 5_666 1_546
Cu1 Cu3 Th1 84.121(11) 2_565 1_546
Cu1 Cu3 Th1 39.696(7) 2 1_546
P3 Cu3 Th1 80.858(12) 2_565 1_546
P3 Cu3 Th1 34.785(12) 2 1_546
Cu2 Cu3 Th1 129.055(6) . 1_546
P3 Cu3 Th1 70.814(13) 1_545 1_546
P3 Cu3 Th1 170.130(19) 1_565 1_546
Cu1 Cu3 Th1 102.077(10) . 1_546
P2 Cu3 Th1 48.990(15) 1_545 1_546
P2 Cu3 Th1 130.22(2) 1_565 1_546
Cu1 Cu3 Th1 119.710(14) 6_667 1_546
Cu1 Cu3 Th1 38.988(8) 6_647 1_546
Cu5B Cu3 Th1 66.94(8) 5_556 1_546
Cu5B Cu3 Th1 102.9(2) 5_566 1_546
P1 Cu3 Th1 119.000(11) . 1_546
P1 Cu3 Th1 68.336(11) 6_657 1_546
Th1 Cu3 Th1 100.700(11) 1_566 1_546
P3 Cu3 Cu5A 107.74(5) . 5_556
P2 Cu3 Cu5A 23.99(2) . 5_556
P1 Cu3 Cu5A 125.43(5) 2_565 5_556
P1 Cu3 Cu5A 89.00(4) 2 5_556
Cu1 Cu3 Cu5A 140.97(3) 6_657 5_556
Cu5A Cu3 Cu5A 148.43(11) 2_565 5_556
Cu5A Cu3 Cu5A 107.83(6) 2 5_556
Cu2 Cu3 Cu5A 30.03(3) 2 5_556
Cu2 Cu3 Cu5A 70.72(3) 2_565 5_556
Cu5B Cu3 Cu5A 153.5(6) 2_565 5_556
Cu5B Cu3 Cu5A 111.9(5) 2 5_556
Th1 Cu3 Cu5A 80.98(4) 1_556 5_556
Th1 Cu3 Cu5A 52.58(4) 2 5_556
Th1 Cu3 Cu5A 80.77(3) 2_565 5_556
Cu4 Cu3 Cu5A 34.68(4) 6_557 5_556
Cu3 Cu3 Cu5A 112.38(2) 1_565 5_556
Cu3 Cu3 Cu5A 67.62(2) 1_545 5_556
P2 Cu3 Cu5A 157.30(3) 6_657 5_556
Cu4 Cu3 Cu5A 136.31(4) . 5_556
Cu4 Cu3 Cu5A 100.15(4) 5_656 5_556
Cu4 Cu3 Cu5A 121.38(4) 5_666 5_556
Cu1 Cu3 Cu5A 126.41(4) 2_565 5_556
Cu1 Cu3 Cu5A 105.30(3) 2 5_556
P3 Cu3 Cu5A 67.11(4) 2_565 5_556
P3 Cu3 Cu5A 44.24(4) 2 5_556
Cu2 Cu3 Cu5A 90.61(4) . 5_556
P3 Cu3 Cu5A 80.45(4) 1_545 5_556
P3 Cu3 Cu5A 118.93(3) 1_565 5_556
Cu1 Cu3 Cu5A 35.95(3) . 5_556
P2 Cu3 Cu5A 35.92(3) 1_545 5_556
P2 Cu3 Cu5A 80.44(3) 1_565 5_556
Cu1 Cu3 Cu5A 138.75(3) 6_667 5_556
Cu1 Cu3 Cu5A 97.04(2) 6_647 5_556
Cu5B Cu3 Cu5A 1.8(2) 5_556 5_556
Cu5B Cu3 Cu5A 45.92(17) 5_566 5_556
P1 Cu3 Cu5A 61.74(4) . 5_556
P1 Cu3 Cu5A 130.74(4) 6_657 5_556
Th1 Cu3 Cu5A 101.14(4) 1_566 5_556
Th1 Cu3 Cu5A 66.85(3) 1_546 5_556
P3 Cu4 P2 104.64(5) . 6_657
P3 Cu4 P3 113.06(3) . 5_656
P2 Cu4 P3 110.48(4) 6_657 5_656
P3 Cu4 P3 113.06(3) . 5_666
P2 Cu4 P3 110.48(4) 6_657 5_666
P3 Cu4 P3 105.23(5) 5_656 5_666
P3 Cu4 Cu5A 94.24(12) . 6_656
P2 Cu4 Cu5A 161.12(12) 6_657 6_656
P3 Cu4 Cu5A 60.56(5) 5_656 6_656
P3 Cu4 Cu5A 60.56(5) 5_666 6_656
P3 Cu4 Cu4 58.26(3) . 5_656
P2 Cu4 Cu4 123.22(3) 6_657 5_656
P3 Cu4 Cu4 54.80(3) 5_656 5_656
P3 Cu4 Cu4 126.21(4) 5_666 5_656
Cu5A Cu4 Cu4 67.13(7) 6_656 5_656
P3 Cu4 Cu4 58.26(3) . 5_666
P2 Cu4 Cu4 123.22(3) 6_657 5_666
P3 Cu4 Cu4 126.21(4) 5_656 5_666
P3 Cu4 Cu4 54.80(3) 5_666 5_666
Cu5A Cu4 Cu4 67.13(7) 6_656 5_666
Cu4 Cu4 Cu4 94.52(4) 5_656 5_666
P3 Cu4 Cu2 122.12(3) . 5_666
P2 Cu4 Cu2 54.96(2) 6_657 5_666
P3 Cu4 Cu2 124.78(4) 5_656 5_666
P3 Cu4 Cu2 55.58(3) 5_666 5_666
Cu5A Cu4 Cu2 114.46(7) 6_656 5_666
Cu4 Cu4 Cu2 178.11(3) 5_656 5_666
Cu4 Cu4 Cu2 87.121(14) 5_666 5_666
P3 Cu4 Cu2 122.12(3) . 5_656
P2 Cu4 Cu2 54.96(2) 6_657 5_656
P3 Cu4 Cu2 55.58(3) 5_656 5_656
P3 Cu4 Cu2 124.78(4) 5_666 5_656
Cu5A Cu4 Cu2 114.46(7) 6_656 5_656
Cu4 Cu4 Cu2 87.121(14) 5_656 5_656
Cu4 Cu4 Cu2 178.11(3) 5_666 5_656
Cu2 Cu4 Cu2 91.22(3) 5_666 5_656
P3 Cu4 Cu5B 89.2(6) . 6_656
P2 Cu4 Cu5B 166.1(6) 6_657 6_656
P3 Cu4 Cu5B 62.7(3) 5_656 6_656
P3 Cu4 Cu5B 62.7(3) 5_666 6_656
Cu5A Cu4 Cu5B 5.0(5) 6_656 6_656
Cu4 Cu4 Cu5B 64.2(3) 5_656 6_656
Cu4 Cu4 Cu5B 64.2(3) 5_666 6_656
Cu2 Cu4 Cu5B 117.5(3) 5_666 6_656
Cu2 Cu4 Cu5B 117.5(3) 5_656 6_656
P3 Cu4 Cu5B 62.1(6) . 2_565
P2 Cu4 Cu5B 64.1(6) 6_657 2_565
P3 Cu4 Cu5B 169.58(12) 5_656 2_565
P3 Cu4 Cu5B 85.17(13) 5_666 2_565
Cu5A Cu4 Cu5B 127.4(4) 6_656 2_565
Cu4 Cu4 Cu5B 119.5(6) 5_656 2_565
Cu4 Cu4 Cu5B 60.4(5) 5_666 2_565
Cu2 Cu4 Cu5B 60.5(6) 5_666 2_565
Cu2 Cu4 Cu5B 117.9(5) 5_656 2_565
Cu5B Cu4 Cu5B 124.6(2) 6_656 2_565
P3 Cu4 Cu5B 62.1(6) . 2
P2 Cu4 Cu5B 64.1(6) 6_657 2
P3 Cu4 Cu5B 85.17(13) 5_656 2
P3 Cu4 Cu5B 169.58(12) 5_666 2
Cu5A Cu4 Cu5B 127.4(5) 6_656 2
Cu4 Cu4 Cu5B 60.4(5) 5_656 2
Cu4 Cu4 Cu5B 119.5(6) 5_666 2
Cu2 Cu4 Cu5B 117.9(5) 5_666 2
Cu2 Cu4 Cu5B 60.5(6) 5_656 2
Cu5B Cu4 Cu5B 124.6(2) 6_656 2
Cu5B Cu4 Cu5B 84.4(2) 2_565 2
P3 Cu4 Cu5A 57.12(10) . 2_565
P2 Cu4 Cu5A 68.94(10) 6_657 2_565
P3 Cu4 Cu5A 168.22(7) 5_656 2_565
P3 Cu4 Cu5A 85.56(5) 5_666 2_565
Cu5A Cu4 Cu5A 123.50(5) 6_656 2_565
Cu4 Cu4 Cu5A 115.00(10) 5_656 2_565
Cu4 Cu4 Cu5A 56.37(8) 5_666 2_565
Cu2 Cu4 Cu5A 65.19(9) 5_666 2_565
Cu2 Cu4 Cu5A 122.03(8) 5_656 2_565
Cu5B Cu4 Cu5A 120.4(3) 6_656 2_565
Cu5B Cu4 Cu5A 5.5(6) 2_565 2_565
Cu5B Cu4 Cu5A 84.14(13) 2 2_565
P3 Cu4 Cu5A 57.12(10) . 2
P2 Cu4 Cu5A 68.94(10) 6_657 2
P3 Cu4 Cu5A 85.56(5) 5_656 2
P3 Cu4 Cu5A 168.22(7) 5_666 2
Cu5A Cu4 Cu5A 123.50(5) 6_656 2
Cu4 Cu4 Cu5A 56.37(8) 5_656 2
Cu4 Cu4 Cu5A 115.00(10) 5_666 2
Cu2 Cu4 Cu5A 122.03(8) 5_666 2
Cu2 Cu4 Cu5A 65.19(9) 5_656 2
Cu5B Cu4 Cu5A 120.4(3) 6_656 2
Cu5B Cu4 Cu5A 84.14(13) 2_565 2
Cu5B Cu4 Cu5A 5.5(6) 2 2
Cu5A Cu4 Cu5A 83.32(8) 2_565 2
P3 Cu4 Th1 164.55(4) . 6_656
P2 Cu4 Th1 90.81(4) 6_657 6_656
P3 Cu4 Th1 59.92(3) 5_656 6_656
P3 Cu4 Th1 59.92(3) 5_666 6_656
Cu5A Cu4 Th1 70.31(11) 6_656 6_656
Cu4 Cu4 Th1 113.13(3) 5_656 6_656
Cu4 Cu4 Th1 113.13(3) 5_666 6_656
Cu2 Cu4 Th1 66.961(18) 5_666 6_656
Cu2 Cu4 Th1 66.961(18) 5_656 6_656
Cu5B Cu4 Th1 75.3(6) 6_656 6_656
Cu5B Cu4 Th1 127.2(5) 2_565 6_656
Cu5B Cu4 Th1 127.2(5) 2 6_656
Cu5A Cu4 Th1 131.30(8) 2_565 6_656
Cu5A Cu4 Th1 131.30(8) 2 6_656
P3 Cu4 Cu2 39.88(3) . .
P2 Cu4 Cu2 144.51(4) 6_657 .
P3 Cu4 Cu2 90.18(3) 5_656 .
P3 Cu4 Cu2 90.18(3) 5_666 .
Cu5A Cu4 Cu2 54.36(11) 6_656 .
Cu4 Cu4 Cu2 47.264(19) 5_656 .
Cu4 Cu4 Cu2 47.264(19) 5_666 .
Cu2 Cu4 Cu2 134.385(13) 5_666 .
Cu2 Cu4 Cu2 134.385(13) 5_656 .
Cu5B Cu4 Cu2 49.4(6) 6_656 .
Cu5B Cu4 Cu2 90.5(7) 2_565 .
Cu5B Cu4 Cu2 90.5(7) 2 .
Cu5A Cu4 Cu2 84.97(11) 2_565 .
Cu5A Cu4 Cu2 84.97(11) 2 .
Th1 Cu4 Cu2 124.67(2) 6_656 .
P3 Cu4 Cu3 142.24(4) . 6_657
P2 Cu4 Cu3 37.61(3) 6_657 6_657
P3 Cu4 Cu3 88.53(3) 5_656 6_657
P3 Cu4 Cu3 88.53(3) 5_666 6_657
Cu5A Cu4 Cu3 123.52(11) 6_656 6_657
Cu4 Cu4 Cu3 132.724(19) 5_656 6_657
Cu4 Cu4 Cu3 132.724(19) 5_666 6_657
Cu2 Cu4 Cu3 45.678(13) 5_666 6_657
Cu2 Cu4 Cu3 45.678(13) 5_656 6_657
Cu5B Cu4 Cu3 128.5(6) 6_656 6_657
Cu5B Cu4 Cu3 91.1(7) 2_565 6_657
Cu5B Cu4 Cu3 91.1(7) 2 6_657
Cu5A Cu4 Cu3 96.60(11) 2_565 6_657
Cu5A Cu4 Cu3 96.60(11) 2 6_657
Th1 Cu4 Cu3 53.206(13) 6_656 6_657
Cu2 Cu4 Cu3 177.88(2) . 6_657
P3 Cu4 Cu4 90.0 . 1_565
P2 Cu4 Cu4 90.0 6_657 1_565
P3 Cu4 Cu4 142.61(3) 5_656 1_565
P3 Cu4 Cu4 37.38(3) 5_666 1_565
Cu5A Cu4 Cu4 90.0 6_656 1_565
Cu4 Cu4 Cu4 137.260(19) 5_656 1_565
Cu4 Cu4 Cu4 42.740(19) 5_666 1_565
Cu2 Cu4 Cu4 44.388(13) 5_666 1_565
Cu2 Cu4 Cu4 135.612(13) 5_656 1_565
Cu5B Cu4 Cu4 90.000(2) 6_656 1_565
Cu5B Cu4 Cu4 47.79(12) 2_565 1_565
Cu5B Cu4 Cu4 132.21(12) 2 1_565
Cu5A Cu4 Cu4 48.34(4) 2_565 1_565
Cu5A Cu4 Cu4 131.66(4) 2 1_565
Th1 Cu4 Cu4 90.0 6_656 1_565
Cu2 Cu4 Cu4 90.0 . 1_565
Cu3 Cu4 Cu4 90.0 6_657 1_565
P3 Cu4 Cu4 90.000(1) . 1_545
P2 Cu4 Cu4 90.0 6_657 1_545
P3 Cu4 Cu4 37.38(3) 5_656 1_545
P3 Cu4 Cu4 142.61(3) 5_666 1_545
Cu5A Cu4 Cu4 90.0 6_656 1_545
Cu4 Cu4 Cu4 42.740(19) 5_656 1_545
Cu4 Cu4 Cu4 137.260(19) 5_666 1_545
Cu2 Cu4 Cu4 135.612(13) 5_666 1_545
Cu2 Cu4 Cu4 44.388(13) 5_656 1_545
Cu5B Cu4 Cu4 90.000(1) 6_656 1_545
Cu5B Cu4 Cu4 132.21(12) 2_565 1_545
Cu5B Cu4 Cu4 47.79(12) 2 1_545
Cu5A Cu4 Cu4 131.66(4) 2_565 1_545
Cu5A Cu4 Cu4 48.34(4) 2 1_545
Th1 Cu4 Cu4 90.0 6_656 1_545
Cu2 Cu4 Cu4 90.0 . 1_545
Cu3 Cu4 Cu4 90.0 6_657 1_545
Cu4 Cu4 Cu4 180.0 1_565 1_545
P3 Cu4 Cu3 32.60(3) . .
P2 Cu4 Cu3 72.04(3) 6_657 .
P3 Cu4 Cu3 125.45(3) 5_656 .
P3 Cu4 Cu3 125.45(3) 5_666 .
Cu5A Cu4 Cu3 126.84(11) 6_656 .
Cu4 Cu4 Cu3 77.75(3) 5_656 .
Cu4 Cu4 Cu3 77.75(3) 5_666 .
Cu2 Cu4 Cu3 101.71(2) 5_666 .
Cu2 Cu4 Cu3 101.71(2) 5_656 .
Cu5B Cu4 Cu3 121.8(6) 6_656 .
Cu5B Cu4 Cu3 45.3(3) 2_565 .
Cu5B Cu4 Cu3 45.3(3) 2 .
Cu5A Cu4 Cu3 42.79(6) 2_565 .
Cu5A Cu4 Cu3 42.79(6) 2 .
Th1 Cu4 Cu3 162.85(2) 6_656 .
Cu2 Cu4 Cu3 72.478(17) . .
Cu3 Cu4 Cu3 109.642(15) 6_657 .
Cu4 Cu4 Cu3 90.0 1_565 .
Cu4 Cu4 Cu3 90.0 1_545 .
P3 Cu4 Cu1 71.16(3) . 6_657
P2 Cu4 Cu1 33.48(3) 6_657 6_657
P3 Cu4 Cu1 124.44(3) 5_656 6_657
P3 Cu4 Cu1 124.44(3) 5_666 6_657
Cu5A Cu4 Cu1 165.40(11) 6_656 6_657
Cu4 Cu4 Cu1 103.65(3) 5_656 6_657
Cu4 Cu4 Cu1 103.65(3) 5_666 6_657
Cu2 Cu4 Cu1 75.017(19) 5_666 6_657
Cu2 Cu4 Cu1 75.017(19) 5_656 6_657
Cu5B Cu4 Cu1 160.4(6) 6_656 6_657
Cu5B Cu4 Cu1 46.0(3) 2_565 6_657
Cu5B Cu4 Cu1 46.0(3) 2 6_657
Cu5A Cu4 Cu1 48.62(6) 2_565 6_657
Cu5A Cu4 Cu1 48.62(6) 2 6_657
Th1 Cu4 Cu1 124.291(19) 6_656 6_657
Cu2 Cu4 Cu1 111.04(2) . 6_657
Cu3 Cu4 Cu1 71.085(16) 6_657 6_657
Cu4 Cu4 Cu1 90.0 1_565 6_657
Cu4 Cu4 Cu1 90.0 1_545 6_657
Cu3 Cu4 Cu1 38.557(14) . 6_657
P3 Cu4 Cu3 117.30(3) . 5_656
P2 Cu4 Cu3 128.61(3) 6_657 5_656
P3 Cu4 Cu3 26.62(2) 5_656 5_656
P3 Cu4 Cu3 79.93(3) 5_666 5_656
Cu5A Cu4 Cu3 37.19(7) 6_656 5_656
Cu4 Cu4 Cu3 65.23(2) 5_656 5_656
Cu4 Cu4 Cu3 104.22(3) 5_666 5_656
Cu2 Cu4 Cu3 115.29(2) 5_666 5_656
Cu2 Cu4 Cu3 77.318(17) 5_656 5_656
Cu5B Cu4 Cu3 40.7(4) 6_656 5_656
Cu5B Cu4 Cu3 163.3(3) 2_565 5_656
Cu5B Cu4 Cu3 110.46(14) 2 5_656
Cu5A Cu4 Cu3 160.44(7) 2_565 5_656
Cu5A Cu4 Cu3 109.92(4) 2 5_656
Th1 Cu4 Cu3 49.774(11) 6_656 5_656
Cu2 Cu4 Cu3 82.047(17) . 5_656
Cu3 Cu4 Cu3 96.066(13) 6_657 5_656
Cu4 Cu4 Cu3 116.903(5) 1_565 5_656
Cu4 Cu4 Cu3 63.096(5) 1_545 5_656
Cu3 Cu4 Cu3 142.981(12) . 5_656
Cu1 Cu4 Cu3 150.683(9) 6_657 5_656
P3 Cu4 Cu3 117.30(3) . 5_666
P2 Cu4 Cu3 128.61(3) 6_657 5_666
P3 Cu4 Cu3 79.93(3) 5_656 5_666
P3 Cu4 Cu3 26.62(2) 5_666 5_666
Cu5A Cu4 Cu3 37.19(7) 6_656 5_666
Cu4 Cu4 Cu3 104.22(3) 5_656 5_666
Cu4 Cu4 Cu3 65.23(2) 5_666 5_666
Cu2 Cu4 Cu3 77.318(17) 5_666 5_666
Cu2 Cu4 Cu3 115.29(2) 5_656 5_666
Cu5B Cu4 Cu3 40.7(4) 6_656 5_666
Cu5B Cu4 Cu3 110.46(14) 2_565 5_666
Cu5B Cu4 Cu3 163.3(3) 2 5_666
Cu5A Cu4 Cu3 109.92(4) 2_565 5_666
Cu5A Cu4 Cu3 160.44(7) 2 5_666
Th1 Cu4 Cu3 49.774(11) 6_656 5_666
Cu2 Cu4 Cu3 82.047(17) . 5_666
Cu3 Cu4 Cu3 96.066(13) 6_657 5_666
Cu4 Cu4 Cu3 63.096(5) 1_565 5_666
Cu4 Cu4 Cu3 116.903(5) 1_545 5_666
Cu3 Cu4 Cu3 142.981(12) . 5_666
Cu1 Cu4 Cu3 150.683(9) 6_657 5_666
Cu3 Cu4 Cu3 53.807(11) 5_656 5_666
P3 Cu4 P2 63.19(3) . 2_554
P2 Cu4 P2 149.902(16) 6_657 2_554
P3 Cu4 P2 57.77(3) 5_656 2_554
P3 Cu4 P2 99.57(3) 5_666 2_554
Cu5A Cu4 P2 42.19(8) 6_656 2_554
Cu4 Cu4 P2 26.69(2) 5_656 2_554
Cu4 Cu4 P2 75.71(3) 5_666 2_554
Cu2 Cu4 P2 155.14(2) 5_666 2_554
Cu2 Cu4 P2 106.148(15) 5_656 2_554
Cu5B Cu4 P2 38.5(4) 6_656 2_554
Cu5B Cu4 P2 122.0(7) 2_565 2_554
Cu5B Cu4 P2 86.5(6) 2 2_554
Cu5A Cu4 P2 116.50(11) 2_565 2_554
Cu5A Cu4 P2 82.01(9) 2 2_554
Th1 Cu4 P2 103.17(2) 6_656 2_554
Cu2 Cu4 P2 32.448(14) . 2_554
Cu3 Cu4 P2 146.300(17) 6_657 2_554
Cu4 Cu4 P2 116.119(8) 1_565 2_554
Cu4 Cu4 P2 63.881(8) 1_545 2_554
Cu3 Cu4 P2 92.20(2) . 2_554
Cu1 Cu4 P2 126.10(2) 6_657 2_554
Cu3 Cu4 P2 54.115(19) 5_656 2_554
Cu3 Cu4 P2 79.178(18) 5_666 2_554
P3 Cu4 P2 63.19(3) . 2_564
P2 Cu4 P2 149.902(16) 6_657 2_564
P3 Cu4 P2 99.57(3) 5_656 2_564
P3 Cu4 P2 57.77(3) 5_666 2_564
Cu5A Cu4 P2 42.19(8) 6_656 2_564
Cu4 Cu4 P2 75.71(2) 5_656 2_564
Cu4 Cu4 P2 26.69(2) 5_666 2_564
Cu2 Cu4 P2 106.148(15) 5_666 2_564
Cu2 Cu4 P2 155.14(2) 5_656 2_564
Cu5B Cu4 P2 38.5(4) 6_656 2_564
Cu5B Cu4 P2 86.5(6) 2_565 2_564
Cu5B Cu4 P2 122.0(7) 2 2_564
Cu5A Cu4 P2 82.01(9) 2_565 2_564
Cu5A Cu4 P2 116.50(11) 2 2_564
Th1 Cu4 P2 103.17(2) 6_656 2_564
Cu2 Cu4 P2 32.448(14) . 2_564
Cu3 Cu4 P2 146.300(17) 6_657 2_564
Cu4 Cu4 P2 63.881(8) 1_565 2_564
Cu4 Cu4 P2 116.119(8) 1_545 2_564
Cu3 Cu4 P2 92.20(2) . 2_564
Cu1 Cu4 P2 126.10(2) 6_657 2_564
Cu3 Cu4 P2 79.178(18) 5_656 2_564
Cu3 Cu4 P2 54.115(19) 5_666 2_564
P2 Cu4 P2 52.237(16) 2_554 2_564
P3 Cu4 P3 58.841(15) . 1_545
P2 Cu4 P3 97.51(2) 6_657 1_545
P3 Cu4 P3 61.49(4) 5_656 1_545
P3 Cu4 P3 151.96(2) 5_666 1_545
Cu5A Cu4 P3 92.19(6) 6_656 1_545
Cu4 Cu4 P3 25.75(2) 5_656 1_545
Cu4 Cu4 P3 110.87(3) 5_666 1_545
Cu2 Cu4 P3 152.45(3) 5_666 1_545
Cu2 Cu4 P3 70.341(18) 5_656 1_545
Cu5B Cu4 P3 89.6(3) 6_656 1_545
Cu5B Cu4 P3 109.4(3) 2_565 1_545
Cu5B Cu4 P3 35.2(5) 2 1_545
Cu5A Cu4 P3 106.73(7) 2_565 1_545
Cu5A Cu4 P3 31.82(7) 2 1_545
Th1 Cu4 P3 119.916(15) 6_656 1_545
Cu2 Cu4 P3 66.604(17) . 1_545
Cu3 Cu4 P3 114.147(17) 6_657 1_545
Cu4 Cu4 P3 148.841(15) 1_565 1_545
Cu4 Cu4 P3 31.159(15) 1_545 1_545
Cu3 Cu4 P3 64.158(16) . 1_545
Cu1 Cu4 P3 80.381(17) 6_657 1_545
Cu3 Cu4 P3 81.379(16) 5_656 1_545
Cu3 Cu4 P3 128.65(2) 5_666 1_545
P2 Cu4 P3 52.406(19) 2_554 1_545
P2 Cu4 P3 98.24(2) 2_564 1_545
P3 Cu4 P3 58.841(15) . 1_565
P2 Cu4 P3 97.51(2) 6_657 1_565
P3 Cu4 P3 151.96(2) 5_656 1_565
P3 Cu4 P3 61.49(4) 5_666 1_565
Cu5A Cu4 P3 92.19(6) 6_656 1_565
Cu4 Cu4 P3 110.87(3) 5_656 1_565
Cu4 Cu4 P3 25.75(2) 5_666 1_565
Cu2 Cu4 P3 70.341(18) 5_666 1_565
Cu2 Cu4 P3 152.45(3) 5_656 1_565
Cu5B Cu4 P3 89.6(3) 6_656 1_565
Cu5B Cu4 P3 35.2(5) 2_565 1_565
Cu5B Cu4 P3 109.4(3) 2 1_565
Cu5A Cu4 P3 31.82(7) 2_565 1_565
Cu5A Cu4 P3 106.73(7) 2 1_565
Th1 Cu4 P3 119.915(16) 6_656 1_565
Cu2 Cu4 P3 66.604(17) . 1_565
Cu3 Cu4 P3 114.147(17) 6_657 1_565
Cu4 Cu4 P3 31.159(15) 1_565 1_565
Cu4 Cu4 P3 148.841(15) 1_545 1_565
Cu3 Cu4 P3 64.158(16) . 1_565
Cu1 Cu4 P3 80.381(17) 6_657 1_565
Cu3 Cu4 P3 128.65(2) 5_656 1_565
Cu3 Cu4 P3 81.379(16) 5_666 1_565
P2 Cu4 P3 98.24(2) 2_554 1_565
P2 Cu4 P3 52.406(19) 2_564 1_565
P3 Cu4 P3 117.68(3) 1_545 1_565
P3 Cu4 P2 97.56(2) . 6_667
P2 Cu4 P2 58.629(15) 6_657 6_667
P3 Cu4 P2 149.38(4) 5_656 6_667
P3 Cu4 P2 60.24(3) 5_666 6_667
Cu5A Cu4 P2 119.51(3) 6_656 6_667
Cu4 Cu4 P2 155.82(3) 5_656 6_667
Cu4 Cu4 P2 70.01(2) 5_666 6_667
Cu2 Cu4 P2 24.62(2) 5_666 6_667
Cu2 Cu4 P2 108.13(2) 5_656 6_667
Cu5B Cu4 P2 120.36(8) 6_656 6_667
Cu5B Cu4 P2 36.8(5) 2_565 6_667
Cu5B Cu4 P2 110.3(3) 2 6_667
Cu5A Cu4 P2 41.01(9) 2_565 6_667
Cu5A Cu4 P2 112.36(6) 2 6_667
Th1 Cu4 P2 90.423(19) 6_656 6_667
Cu2 Cu4 P2 115.080(17) . 6_667
Cu3 Cu4 P2 65.644(16) 6_657 6_667
Cu4 Cu4 P2 31.371(15) 1_565 6_667
Cu4 Cu4 P2 148.629(15) 1_545 6_667
Cu3 Cu4 P2 80.761(18) . 6_667
Cu1 Cu4 P2 64.265(16) 6_657 6_667
Cu3 Cu4 P2 135.33(2) 5_656 6_667
Cu3 Cu4 P2 86.476(16) 5_666 6_667
P2 Cu4 P2 145.717(12) 2_554 6_667
P2 Cu4 P2 94.27(2) 2_564 6_667
P3 Cu4 P2 143.01(3) 1_545 6_667
P3 Cu4 P2 48.50(2) 1_565 6_667
P3 Cu4 P2 97.56(2) . 6_647
P2 Cu4 P2 58.629(15) 6_657 6_647
P3 Cu4 P2 60.24(3) 5_656 6_647
P3 Cu4 P2 149.38(4) 5_666 6_647
Cu5A Cu4 P2 119.51(3) 6_656 6_647
Cu4 Cu4 P2 70.01(2) 5_656 6_647
Cu4 Cu4 P2 155.82(3) 5_666 6_647
Cu2 Cu4 P2 108.13(2) 5_666 6_647
Cu2 Cu4 P2 24.62(2) 5_656 6_647
Cu5B Cu4 P2 120.36(8) 6_656 6_647
Cu5B Cu4 P2 110.3(3) 2_565 6_647
Cu5B Cu4 P2 36.8(5) 2 6_647
Cu5A Cu4 P2 112.36(6) 2_565 6_647
Cu5A Cu4 P2 41.01(9) 2 6_647
Th1 Cu4 P2 90.423(18) 6_656 6_647
Cu2 Cu4 P2 115.079(17) . 6_647
Cu3 Cu4 P2 65.644(16) 6_657 6_647
Cu4 Cu4 P2 148.629(15) 1_565 6_647
Cu4 Cu4 P2 31.371(15) 1_545 6_647
Cu3 Cu4 P2 80.761(18) . 6_647
Cu1 Cu4 P2 64.265(16) 6_657 6_647
Cu3 Cu4 P2 86.476(16) 5_656 6_647
Cu3 Cu4 P2 135.33(2) 5_666 6_647
P2 Cu4 P2 94.27(2) 2_554 6_647
P2 Cu4 P2 145.717(12) 2_564 6_647
P3 Cu4 P2 48.50(2) 1_545 6_647
P3 Cu4 P2 143.01(3) 1_565 6_647
P2 Cu4 P2 117.26(3) 6_667 6_647
P3 Cu4 P1 150.60(2) . 5_666
P2 Cu4 P1 62.13(3) 6_657 5_666
P3 Cu4 P1 96.34(3) 5_656 5_666
P3 Cu4 P1 56.24(3) 5_666 5_666
Cu5A Cu4 P1 100.98(10) 6_656 5_666
Cu4 Cu4 P1 151.13(3) 5_656 5_666
Cu4 Cu4 P1 105.07(2) 5_666 5_666
Cu2 Cu4 P1 28.487(18) 5_666 5_666
Cu2 Cu4 P1 73.750(18) 5_656 5_666
Cu5B Cu4 P1 105.5(5) 6_656 5_666
Cu5B Cu4 P1 88.8(6) 2_565 5_666
Cu5B Cu4 P1 122.9(7) 2 5_666
Cu5A Cu4 P1 93.62(9) 2_565 5_666
Cu5A Cu4 P1 128.35(11) 2 5_666
Th1 Cu4 P1 39.501(15) 6_656 5_666
Cu2 Cu4 P1 146.351(18) . 5_666
Cu3 Cu4 P1 32.298(14) 6_657 5_666
Cu4 Cu4 P1 65.218(7) 1_565 5_666
Cu4 Cu4 P1 114.782(7) 1_545 5_666
Cu3 Cu4 P1 126.60(2) . 5_666
Cu1 Cu4 P1 92.26(2) 6_657 5_666
Cu3 Cu4 P1 89.175(19) 5_656 5_666
Cu3 Cu4 P1 66.812(18) 5_666 5_666
P2 Cu4 P1 140.88(3) 2_554 5_666
P2 Cu4 P1 114.004(19) 2_564 5_666
P3 Cu4 P1 144.044(19) 1_545 5_666
P3 Cu4 P1 95.283(16) 1_565 5_666
P2 Cu4 P1 53.04(2) 6_667 5_666
P2 Cu4 P1 96.58(2) 6_647 5_666
P3 Cu4 P1 150.60(2) . 5_656
P2 Cu4 P1 62.13(3) 6_657 5_656
P3 Cu4 P1 56.24(3) 5_656 5_656
P3 Cu4 P1 96.34(3) 5_666 5_656
Cu5A Cu4 P1 100.98(10) 6_656 5_656
Cu4 Cu4 P1 105.07(2) 5_656 5_656
Cu4 Cu4 P1 151.13(3) 5_666 5_656
Cu2 Cu4 P1 73.750(18) 5_666 5_656
Cu2 Cu4 P1 28.487(18) 5_656 5_656
Cu5B Cu4 P1 105.5(5) 6_656 5_656
Cu5B Cu4 P1 122.9(7) 2_565 5_656
Cu5B Cu4 P1 88.8(6) 2 5_656
Cu5A Cu4 P1 128.35(11) 2_565 5_656
Cu5A Cu4 P1 93.62(9) 2 5_656
Th1 Cu4 P1 39.501(15) 6_656 5_656
Cu2 Cu4 P1 146.351(18) . 5_656
Cu3 Cu4 P1 32.298(14) 6_657 5_656
Cu4 Cu4 P1 114.782(7) 1_565 5_656
Cu4 Cu4 P1 65.218(7) 1_545 5_656
Cu3 Cu4 P1 126.60(2) . 5_656
Cu1 Cu4 P1 92.26(2) 6_657 5_656
Cu3 Cu4 P1 66.812(18) 5_656 5_656
Cu3 Cu4 P1 89.175(19) 5_666 5_656
P2 Cu4 P1 114.004(19) 2_554 5_656
P2 Cu4 P1 140.88(3) 2_564 5_656
P3 Cu4 P1 95.283(16) 1_545 5_656
P3 Cu4 P1 144.044(19) 1_565 5_656
P2 Cu4 P1 96.58(2) 6_667 5_656
P2 Cu4 P1 53.04(2) 6_647 5_656
P1 Cu4 P1 49.564(14) 5_666 5_656
P3 Cu4 Cu5A 92.38(6) . 6_646
P2 Cu4 Cu5A 122.14(5) 6_657 6_646
P3 Cu4 Cu5A 21.02(7) 5_656 6_646
P3 Cu4 Cu5A 112.38(4) 5_666 6_646
Cu5A Cu4 Cu5A 55.79(4) 6_656 6_646
Cu4 Cu4 Cu5A 34.32(6) 5_656 6_646
Cu4 Cu4 Cu5A 112.88(6) 5_666 6_646
Cu2 Cu4 Cu5A 145.46(6) 5_666 6_646
Cu2 Cu4 Cu5A 69.01(6) 5_656 6_646
Cu5B Cu4 Cu5A 55.94(4) 6_656 6_646
Cu5B Cu4 Cu5A 153.7(5) 2_565 6_646
Cu5B Cu4 Cu5A 77.6(2) 2 6_646
Cu5A Cu4 Cu5A 149.32(4) 2_565 6_646
Cu5A Cu4 Cu5A 76.15(7) 2 6_646
Th1 Cu4 Cu5A 79.08(6) 6_656 6_646
Cu2 Cu4 Cu5A 70.88(6) . 6_646
Cu3 Cu4 Cu5A 108.09(6) 6_657 6_646
Cu4 Cu4 Cu5A 145.79(4) 1_565 6_646
Cu4 Cu4 Cu5A 34.21(4) 1_545 6_646
Cu3 Cu4 Cu5A 109.70(5) . 6_646
Cu1 Cu4 Cu5A 122.96(3) 6_657 6_646
Cu3 Cu4 Cu5A 34.71(4) 5_656 6_646
Cu3 Cu4 Cu5A 85.78(3) 5_666 6_646
P2 Cu4 Cu5A 38.68(6) 2_554 6_646
P2 Cu4 Cu5A 86.99(5) 2_564 6_646
P3 Cu4 Cu5A 46.67(4) 1_545 6_646
P3 Cu4 Cu5A 136.82(6) 1_565 6_646
P2 Cu4 Cu5A 169.43(6) 6_667 6_646
P2 Cu4 Cu5A 64.58(4) 6_647 6_646
P1 Cu4 Cu5A 116.98(6) 5_666 6_646
P1 Cu4 Cu5A 76.14(7) 5_656 6_646
P3 Cu4 Cu5A 92.38(6) . 6_666
P2 Cu4 Cu5A 122.14(5) 6_657 6_666
P3 Cu4 Cu5A 112.38(4) 5_656 6_666
P3 Cu4 Cu5A 21.02(7) 5_666 6_666
Cu5A Cu4 Cu5A 55.79(4) 6_656 6_666
Cu4 Cu4 Cu5A 112.88(6) 5_656 6_666
Cu4 Cu4 Cu5A 34.32(6) 5_666 6_666
Cu2 Cu4 Cu5A 69.01(6) 5_666 6_666
Cu2 Cu4 Cu5A 145.46(6) 5_656 6_666
Cu5B Cu4 Cu5A 55.94(4) 6_656 6_666
Cu5B Cu4 Cu5A 77.6(2) 2_565 6_666
Cu5B Cu4 Cu5A 153.7(5) 2 6_666
Cu5A Cu4 Cu5A 76.15(7) 2_565 6_666
Cu5A Cu4 Cu5A 149.32(4) 2 6_666
Th1 Cu4 Cu5A 79.08(6) 6_656 6_666
Cu2 Cu4 Cu5A 70.88(6) . 6_666
Cu3 Cu4 Cu5A 108.09(6) 6_657 6_666
Cu4 Cu4 Cu5A 34.21(4) 1_565 6_666
Cu4 Cu4 Cu5A 145.79(4) 1_545 6_666
Cu3 Cu4 Cu5A 109.70(5) . 6_666
Cu1 Cu4 Cu5A 122.96(3) 6_657 6_666
Cu3 Cu4 Cu5A 85.78(3) 5_656 6_666
Cu3 Cu4 Cu5A 34.71(4) 5_666 6_666
P2 Cu4 Cu5A 86.99(5) 2_554 6_666
P2 Cu4 Cu5A 38.68(6) 2_564 6_666
P3 Cu4 Cu5A 136.82(6) 1_545 6_666
P3 Cu4 Cu5A 46.67(4) 1_565 6_666
P2 Cu4 Cu5A 64.58(4) 6_667 6_666
P2 Cu4 Cu5A 169.43(6) 6_647 6_666
P1 Cu4 Cu5A 76.14(7) 5_666 6_666
P1 Cu4 Cu5A 116.98(6) 5_656 6_666
Cu5A Cu4 Cu5A 111.58(7) 6_646 6_666
P3 Cu4 Cu5B 89.6(3) . 6_646
P2 Cu4 Cu5B 124.5(3) 6_657 6_646
P3 Cu4 Cu5B 24.1(4) 5_656 6_646
P3 Cu4 Cu5B 112.18(10) 5_666 6_646
Cu5A Cu4 Cu5B 54.44(19) 6_656 6_646
Cu4 Cu4 Cu5B 31.7(3) 5_656 6_646
Cu4 Cu4 Cu5B 110.0(4) 5_666 6_646
Cu2 Cu4 Cu5B 148.2(3) 5_666 6_646
Cu2 Cu4 Cu5B 71.9(4) 5_656 6_646
Cu5B Cu4 Cu5B 54.3(2) 6_656 6_646
Cu5B Cu4 Cu5B 151.3(3) 2_565 6_646
Cu5B Cu4 Cu5B 77.6(3) 2 6_646
Cu5A Cu4 Cu5B 146.6(3) 2_565 6_646
Cu5A Cu4 Cu5B 75.85(7) 2 6_646
Th1 Cu4 Cu5B 81.5(3) 6_656 6_646
Cu2 Cu4 Cu5B 67.7(4) . 6_646
Cu3 Cu4 Cu5B 111.3(4) 6_657 6_646
Cu4 Cu4 Cu5B 144.3(2) 1_565 6_646
Cu4 Cu4 Cu5B 35.7(2) 1_545 6_646
Cu3 Cu4 Cu5B 107.9(2) . 6_646
Cu1 Cu4 Cu5B 123.36(10) 6_657 6_646
Cu3 Cu4 Cu5B 35.88(17) 5_656 6_646
Cu3 Cu4 Cu5B 85.67(9) 5_666 6_646
P2 Cu4 Cu5B 35.5(4) 2_554 6_646
P2 Cu4 Cu5B 84.3(3) 2_564 6_646
P3 Cu4 Cu5B 45.67(14) 1_545 6_646
P3 Cu4 Cu5B 133.7(4) 1_565 6_646
P2 Cu4 Cu5B 171.21(18) 6_667 6_646
P2 Cu4 Cu5B 66.5(3) 6_647 6_646
P1 Cu4 Cu5B 119.8(3) 5_666 6_646
P1 Cu4 Cu5B 79.4(4) 5_656 6_646
Cu5A Cu4 Cu5B 3.2(4) 6_646 6_646
Cu5A Cu4 Cu5B 110.2(2) 6_666 6_646
P3 Cu4 Cu5B 89.6(3) . 6_666
P2 Cu4 Cu5B 124.5(3) 6_657 6_666
P3 Cu4 Cu5B 112.18(10) 5_656 6_666
P3 Cu4 Cu5B 24.1(4) 5_666 6_666
Cu5A Cu4 Cu5B 54.44(19) 6_656 6_666
Cu4 Cu4 Cu5B 110.0(4) 5_656 6_666
Cu4 Cu4 Cu5B 31.7(3) 5_666 6_666
Cu2 Cu4 Cu5B 71.9(4) 5_666 6_666
Cu2 Cu4 Cu5B 148.2(3) 5_656 6_666
Cu5B Cu4 Cu5B 54.3(2) 6_656 6_666
Cu5B Cu4 Cu5B 77.6(3) 2_565 6_666
Cu5B Cu4 Cu5B 151.3(2) 2 6_666
Cu5A Cu4 Cu5B 75.85(7) 2_565 6_666
Cu5A Cu4 Cu5B 146.6(3) 2 6_666
Th1 Cu4 Cu5B 81.5(3) 6_656 6_666
Cu2 Cu4 Cu5B 67.7(4) . 6_666
Cu3 Cu4 Cu5B 111.3(4) 6_657 6_666
Cu4 Cu4 Cu5B 35.7(2) 1_565 6_666
Cu4 Cu4 Cu5B 144.3(2) 1_545 6_666
Cu3 Cu4 Cu5B 107.9(2) . 6_666
Cu1 Cu4 Cu5B 123.36(10) 6_657 6_666
Cu3 Cu4 Cu5B 85.67(9) 5_656 6_666
Cu3 Cu4 Cu5B 35.88(17) 5_666 6_666
P2 Cu4 Cu5B 84.3(3) 2_554 6_666
P2 Cu4 Cu5B 35.5(4) 2_564 6_666
P3 Cu4 Cu5B 133.7(4) 1_545 6_666
P3 Cu4 Cu5B 45.67(14) 1_565 6_666
P2 Cu4 Cu5B 66.5(3) 6_667 6_666
P2 Cu4 Cu5B 171.21(18) 6_647 6_666
P1 Cu4 Cu5B 79.4(4) 5_666 6_666
P1 Cu4 Cu5B 119.8(3) 5_656 6_666
Cu5A Cu4 Cu5B 110.2(2) 6_646 6_666
Cu5A Cu4 Cu5B 3.2(4) 6_666 6_666
Cu5B Cu4 Cu5B 108.6(4) 6_646 6_666
P3 Cu4 P1 106.15(4) . 6_656
P2 Cu4 P1 149.21(4) 6_657 6_656
P3 Cu4 P1 56.32(3) 5_656 6_656
P3 Cu4 P1 56.32(3) 5_666 6_656
Cu5A Cu4 P1 11.91(11) 6_656 6_656
Cu4 Cu4 P1 74.60(3) 5_656 6_656
Cu4 Cu4 P1 74.60(3) 5_666 6_656
Cu2 Cu4 P1 106.78(2) 5_666 6_656
Cu2 Cu4 P1 106.78(2) 5_656 6_656
Cu5B Cu4 P1 16.9(6) 6_656 6_656
Cu5B Cu4 P1 132.9(4) 2_565 6_656
Cu5B Cu4 P1 132.9(4) 2 6_656
Cu5A Cu4 P1 130.09(7) 2_565 6_656
Cu5A Cu4 P1 130.09(7) 2 6_656
Th1 Cu4 P1 58.401(18) 6_656 6_656
Cu2 Cu4 P1 66.27(2) . 6_656
Cu3 Cu4 P1 111.61(2) 6_657 6_656
Cu4 Cu4 P1 90.0 1_565 6_656
Cu4 Cu4 P1 90.0 1_545 6_656
Cu3 Cu4 P1 138.75(2) . 6_656
Cu1 Cu4 P1 177.31(2) 6_657 6_656
Cu3 Cu4 P1 30.438(9) 5_656 6_656
Cu3 Cu4 P1 30.438(9) 5_666 6_656
P2 Cu4 P1 51.66(2) 2_554 6_656
P2 Cu4 P1 51.66(2) 2_564 6_656
P3 Cu4 P1 98.275(19) 1_545 6_656
P3 Cu4 P1 98.275(19) 1_565 6_656
P2 Cu4 P1 116.565(17) 6_667 6_656
P2 Cu4 P1 116.565(17) 6_647 6_656
P1 Cu4 P1 90.18(2) 5_666 6_656
P1 Cu4 P1 90.18(2) 5_656 6_656
Cu5A Cu4 P1 56.63(3) 6_646 6_656
Cu5A Cu4 P1 56.63(3) 6_666 6_656
Cu5B Cu4 P1 56.05(11) 6_646 6_656
Cu5B Cu4 P1 56.05(11) 6_666 6_656
P3 Cu4 Th1 23.618(5) . 2
P2 Cu4 Th1 106.65(3) 6_657 2
P3 Cu4 Th1 91.00(3) 5_656 2
P3 Cu4 Th1 130.37(3) 5_666 2
Cu5A Cu4 Th1 90.63(10) 6_656 2
Cu4 Cu4 Th1 37.10(2) 5_656 2
Cu4 Cu4 Th1 77.58(2) 5_666 2
Cu2 Cu4 Th1 142.78(2) 5_666 2
Cu2 Cu4 Th1 103.271(14) 5_656 2
Cu5B Cu4 Th1 86.0(5) 6_656 2
Cu5B Cu4 Th1 82.5(5) 2_565 2
Cu5B Cu4 Th1 48.5(7) 2 2
Cu5A Cu4 Th1 78.19(9) 2_565 2
Cu5A Cu4 Th1 42.95(10) 2 2
Th1 Cu4 Th1 150.226(11) 6_656 2
Cu2 Cu4 Th1 42.305(10) . 2
Cu3 Cu4 Th1 139.392(14) 6_657 2
Cu4 Cu4 Th1 113.365(3) 1_565 2
Cu4 Cu4 Th1 66.635(3) 1_545 2
Cu3 Cu4 Th1 42.161(9) . 2
Cu1 Cu4 Th1 75.988(13) 6_657 2
Cu3 Cu4 Th1 101.380(12) 5_656 2
Cu3 Cu4 Th1 123.795(16) 5_666 2
P2 Cu4 Th1 50.809(17) 2_554 2
P2 Cu4 Th1 73.577(17) 2_564 2
P3 Cu4 Th1 35.565(14) 1_545 2
P3 Cu4 Th1 82.258(17) 1_565 2
P2 Cu4 Th1 119.19(2) 6_667 2
P2 Cu4 Th1 79.078(17) 6_647 2
P1 Cu4 Th1 168.23(2) 5_666 2
P1 Cu4 Th1 130.278(9) 5_656 2
Cu5A Cu4 Th1 71.23(6) 6_646 2
Cu5A Cu4 Th1 109.52(7) 6_666 2
Cu5B Cu4 Th1 68.8(3) 6_646 2
Cu5B Cu4 Th1 106.4(4) 6_666 2
P1 Cu4 Th1 101.553(18) 6_656 2
P3 Cu4 Th1 23.618(5) . 2_565
P2 Cu4 Th1 106.65(3) 6_657 2_565
P3 Cu4 Th1 130.37(4) 5_656 2_565
P3 Cu4 Th1 91.00(3) 5_666 2_565
Cu5A Cu4 Th1 90.63(10) 6_656 2_565
Cu4 Cu4 Th1 77.58(2) 5_656 2_565
Cu4 Cu4 Th1 37.10(2) 5_666 2_565
Cu2 Cu4 Th1 103.271(14) 5_666 2_565
Cu2 Cu4 Th1 142.78(2) 5_656 2_565
Cu5B Cu4 Th1 86.0(5) 6_656 2_565
Cu5B Cu4 Th1 48.5(7) 2_565 2_565
Cu5B Cu4 Th1 82.5(5) 2 2_565
Cu5A Cu4 Th1 42.95(10) 2_565 2_565
Cu5A Cu4 Th1 78.19(9) 2 2_565
Th1 Cu4 Th1 150.226(11) 6_656 2_565
Cu2 Cu4 Th1 42.305(10) . 2_565
Cu3 Cu4 Th1 139.392(14) 6_657 2_565
Cu4 Cu4 Th1 66.635(3) 1_565 2_565
Cu4 Cu4 Th1 113.365(3) 1_545 2_565
Cu3 Cu4 Th1 42.161(9) . 2_565
Cu1 Cu4 Th1 75.988(13) 6_657 2_565
Cu3 Cu4 Th1 123.795(16) 5_656 2_565
Cu3 Cu4 Th1 101.380(11) 5_666 2_565
P2 Cu4 Th1 73.577(16) 2_554 2_565
P2 Cu4 Th1 50.809(17) 2_564 2_565
P3 Cu4 Th1 82.258(17) 1_545 2_565
P3 Cu4 Th1 35.565(14) 1_565 2_565
P2 Cu4 Th1 79.078(16) 6_667 2_565
P2 Cu4 Th1 119.19(2) 6_647 2_565
P1 Cu4 Th1 130.278(9) 5_666 2_565
P1 Cu4 Th1 168.23(2) 5_656 2_565
Cu5A Cu4 Th1 109.52(7) 6_646 2_565
Cu5A Cu4 Th1 71.23(6) 6_666 2_565
Cu5B Cu4 Th1 106.4(4) 6_646 2_565
Cu5B Cu4 Th1 68.8(3) 6_666 2_565
P1 Cu4 Th1 101.553(18) 6_656 2_565
Th1 Cu4 Th1 46.730(6) 2 2_565
P3 Cu4 P1 55.85(3) . 2_565
P2 Cu4 P1 55.87(3) 6_657 2_565
P3 Cu4 P1 150.68(3) 5_656 2_565
P3 Cu4 P1 104.00(2) 5_666 2_565
Cu5A Cu4 P1 139.99(9) 6_656 2_565
Cu4 Cu4 P1 107.90(3) 5_656 2_565
Cu4 Cu4 P1 74.04(3) 5_666 2_565
Cu2 Cu4 P1 71.63(2) 5_666 2_565
Cu2 Cu4 P1 104.57(2) 5_656 2_565
Cu5B Cu4 P1 136.0(5) 6_656 2_565
Cu5B Cu4 P1 18.90(12) 2_565 2_565
Cu5B Cu4 P1 65.58(12) 2 2_565
Cu5A Cu4 P1 19.76(5) 2_565 2_565
Cu5A Cu4 P1 65.54(4) 2 2_565
Th1 Cu4 P1 137.272(19) 6_656 2_565
Cu2 Cu4 P1 92.00(2) . 2_565
Cu3 Cu4 P1 89.94(2) 6_657 2_565
Cu4 Cu4 P1 66.645(7) 1_565 2_565
Cu4 Cu4 P1 113.356(7) 1_545 2_565
Cu3 Cu4 P1 30.197(13) . 2_565
Cu1 Cu4 P1 29.679(13) 6_657 2_565
Cu3 Cu4 P1 172.94(2) 5_656 2_565
Cu3 Cu4 P1 129.320(8) 5_666 2_565
P2 Cu4 P1 119.04(3) 2_554 2_565
P2 Cu4 P1 97.84(2) 2_564 2_565
P3 Cu4 P1 92.797(19) 1_545 2_565
P3 Cu4 P1 50.973(18) 1_565 2_565
P2 Cu4 P1 50.910(19) 6_667 2_565
P2 Cu4 P1 92.66(2) 6_647 2_565
P1 Cu4 P1 97.884(15) 5_666 2_565
P1 Cu4 P1 118.003(18) 5_656 2_565
Cu5A Cu4 P1 139.33(4) 6_646 2_565
Cu5A Cu4 P1 95.90(3) 6_666 2_565
Cu5B Cu4 P1 137.9(2) 6_646 2_565
Cu5B Cu4 P1 95.61(10) 6_666 2_565
P1 Cu4 P1 148.641(12) 6_656 2_565
Th1 Cu4 P1 71.589(15) 2 2_565
Th1 Cu4 P1 50.930(16) 2_565 2_565
P3 Cu4 P1 55.85(3) . 2
P2 Cu4 P1 55.87(3) 6_657 2
P3 Cu4 P1 104.00(2) 5_656 2
P3 Cu4 P1 150.68(3) 5_666 2
Cu5A Cu4 P1 139.99(9) 6_656 2
Cu4 Cu4 P1 74.04(3) 5_656 2
Cu4 Cu4 P1 107.90(3) 5_666 2
Cu2 Cu4 P1 104.57(2) 5_666 2
Cu2 Cu4 P1 71.63(2) 5_656 2
Cu5B Cu4 P1 136.0(5) 6_656 2
Cu5B Cu4 P1 65.58(12) 2_565 2
Cu5B Cu4 P1 18.90(12) 2 2
Cu5A Cu4 P1 65.54(4) 2_565 2
Cu5A Cu4 P1 19.76(5) 2 2
Th1 Cu4 P1 137.272(19) 6_656 2
Cu2 Cu4 P1 92.00(2) . 2
Cu3 Cu4 P1 89.94(2) 6_657 2
Cu4 Cu4 P1 113.356(7) 1_565 2
Cu4 Cu4 P1 66.645(7) 1_545 2
Cu3 Cu4 P1 30.197(13) . 2
Cu1 Cu4 P1 29.679(13) 6_657 2
Cu3 Cu4 P1 129.320(8) 5_656 2
Cu3 Cu4 P1 172.94(2) 5_666 2
P2 Cu4 P1 97.84(2) 2_554 2
P2 Cu4 P1 119.04(3) 2_564 2
P3 Cu4 P1 50.973(18) 1_545 2
P3 Cu4 P1 92.797(19) 1_565 2
P2 Cu4 P1 92.66(2) 6_667 2
P2 Cu4 P1 50.910(19) 6_647 2
P1 Cu4 P1 118.003(18) 5_666 2
P1 Cu4 P1 97.884(15) 5_656 2
Cu5A Cu4 P1 95.90(3) 6_646 2
Cu5A Cu4 P1 139.33(4) 6_666 2
Cu5B Cu4 P1 95.61(10) 6_646 2
Cu5B Cu4 P1 137.9(2) 6_666 2
P1 Cu4 P1 148.641(12) 6_656 2
Th1 Cu4 P1 50.930(16) 2 2
Th1 Cu4 P1 71.589(15) 2_565 2
P1 Cu4 P1 46.711(13) 2_565 2
P1 Cu5A P3 111.23(12) . 2_554
P1 Cu5A P3 111.23(12) . 2_564
P3 Cu5A P3 98.21(17) 2_554 2_564
P1 Cu5A Cu4 154.8(2) . 6_556
P3 Cu5A Cu4 55.94(8) 2_554 6_556
P3 Cu5A Cu4 55.94(8) 2_564 6_556
P1 Cu5A Cu3 57.95(7) . 2_564
P3 Cu5A Cu3 119.2(2) 2_554 2_564
P3 Cu5A Cu3 53.40(6) 2_564 2_564
Cu4 Cu5A Cu3 106.70(14) 6_556 2_564
P1 Cu5A Cu3 57.95(7) . 2_554
P3 Cu5A Cu3 53.40(6) 2_554 2_554
P3 Cu5A Cu3 119.2(2) 2_564 2_554
Cu4 Cu5A Cu3 106.70(14) 6_556 2_554
Cu3 Cu5A Cu3 91.61(13) 2_564 2_554
P1 Cu5A Cu4 135.55(8) . 2_554
P3 Cu5A Cu4 50.14(5) 2_554 2_554
P3 Cu5A Cu4 111.35(11) 2_564 2_554
Cu4 Cu5A Cu4 56.50(5) 6_556 2_554
Cu3 Cu5A Cu4 162.74(18) 2_564 2_554
Cu3 Cu5A Cu4 90.11(3) 2_554 2_554
P1 Cu5A Cu4 135.55(8) . 2_564
P3 Cu5A Cu4 111.35(11) 2_554 2_564
P3 Cu5A Cu4 50.14(5) 2_564 2_564
Cu4 Cu5A Cu4 56.50(5) 6_556 2_564
Cu3 Cu5A Cu4 90.11(3) 2_564 2_564
Cu3 Cu5A Cu4 162.74(18) 2_554 2_564
Cu4 Cu5A Cu4 83.32(8) 2_554 2_564
P1 Cu5A P2 97.31(13) . 5_556
P3 Cu5A P2 83.22(5) 2_554 5_556
P3 Cu5A P2 148.36(14) 2_564 5_556
Cu4 Cu5A P2 101.97(9) 6_556 5_556
Cu3 Cu5A P2 150.38(16) 2_564 5_556
Cu3 Cu5A P2 87.12(5) 2_554 5_556
Cu4 Cu5A P2 46.86(6) 2_554 5_556
Cu4 Cu5A P2 99.72(13) 2_564 5_556
P1 Cu5A P2 97.31(13) . 5_566
P3 Cu5A P2 148.36(14) 2_554 5_566
P3 Cu5A P2 83.22(5) 2_564 5_566
Cu4 Cu5A P2 101.97(9) 6_556 5_566
Cu3 Cu5A P2 87.12(5) 2_564 5_566
Cu3 Cu5A P2 150.38(16) 2_554 5_566
Cu4 Cu5A P2 99.72(13) 2_554 5_566
Cu4 Cu5A P2 46.86(6) 2_564 5_566
P2 Cu5A P2 79.77(13) 5_556 5_566
P1 Cu5A Cu1 51.96(6) . 5_566
P3 Cu5A Cu1 163.19(13) 2_554 5_566
P3 Cu5A Cu1 89.31(3) 2_564 5_566
Cu4 Cu5A Cu1 138.80(5) 6_556 5_566
Cu3 Cu5A Cu1 54.55(4) 2_564 5_566
Cu3 Cu5A Cu1 109.84(10) 2_554 5_566
Cu4 Cu5A Cu1 139.9(2) 2_554 5_566
Cu4 Cu5A Cu1 85.01(7) 2_564 5_566
P2 Cu5A Cu1 98.26(15) 5_556 5_566
P2 Cu5A Cu1 47.25(6) 5_566 5_566
P1 Cu5A Cu1 51.96(6) . 5_556
P3 Cu5A Cu1 89.31(3) 2_554 5_556
P3 Cu5A Cu1 163.19(13) 2_564 5_556
Cu4 Cu5A Cu1 138.80(5) 6_556 5_556
Cu3 Cu5A Cu1 109.84(10) 2_564 5_556
Cu3 Cu5A Cu1 54.55(4) 2_554 5_556
Cu4 Cu5A Cu1 85.01(7) 2_554 5_556
Cu4 Cu5A Cu1 139.9(2) 2_564 5_556
P2 Cu5A Cu1 47.25(6) 5_556 5_556
P2 Cu5A Cu1 98.26(15) 5_566 5_556
Cu1 Cu5A Cu1 79.76(10) 5_566 5_556
P1 Cu5A Cu2 124.4(2) . 6_556
P3 Cu5A Cu2 104.18(9) 2_554 6_556
P3 Cu5A Cu2 104.18(9) 2_564 6_556
Cu4 Cu5A Cu2 80.78(9) 6_556 6_556
Cu3 Cu5A Cu2 132.30(10) 2_564 6_556
Cu3 Cu5A Cu2 132.30(10) 2_554 6_556
Cu4 Cu5A Cu2 54.17(7) 2_554 6_556
Cu4 Cu5A Cu2 54.17(7) 2_564 6_556
P2 Cu5A Cu2 45.90(7) 5_556 6_556
P2 Cu5A Cu2 45.90(7) 5_566 6_556
Cu1 Cu5A Cu2 88.37(13) 5_566 6_556
Cu1 Cu5A Cu2 88.37(13) 5_556 6_556
P1 Cu5A Th1 92.03(15) . .
P3 Cu5A Th1 56.09(10) 2_554 .
P3 Cu5A Th1 56.09(10) 2_564 .
Cu4 Cu5A Th1 62.74(11) 6_556 .
Cu3 Cu5A Th1 64.35(11) 2_564 .
Cu3 Cu5A Th1 64.35(11) 2_554 .
Cu4 Cu5A Th1 101.23(11) 2_554 .
Cu4 Cu5A Th1 101.23(11) 2_564 .
P2 Cu5A Th1 138.74(7) 5_556 .
P2 Cu5A Th1 138.74(7) 5_566 .
Cu1 Cu5A Th1 118.61(11) 5_566 .
Cu1 Cu5A Th1 118.61(11) 5_556 .
Cu2 Cu5A Th1 143.52(11) 6_556 .
P1 Cu5A P3 165.5(2) . 6_556
P3 Cu5A P3 77.67(8) 2_554 6_556
P3 Cu5A P3 77.67(8) 2_564 6_556
Cu4 Cu5A P3 39.77(5) 6_556 6_556
Cu3 Cu5A P3 128.84(7) 2_564 6_556
Cu3 Cu5A P3 128.84(7) 2_554 6_556
Cu4 Cu5A P3 41.73(4) 2_554 6_556
Cu4 Cu5A P3 41.73(4) 2_564 6_556
P2 Cu5A P3 71.75(8) 5_556 6_556
P2 Cu5A P3 71.75(8) 5_566 6_556
Cu1 Cu5A P3 118.80(12) 5_566 6_556
Cu1 Cu5A P3 118.80(12) 5_556 6_556
Cu2 Cu5A P3 41.01(5) 6_556 6_556
Th1 Cu5A P3 102.51(10) . 6_556
P1 Cu5A Cu2 41.21(8) . .
P3 Cu5A Cu2 85.01(12) 2_554 .
P3 Cu5A Cu2 85.01(12) 2_564 .
Cu4 Cu5A Cu2 113.56(17) 6_556 .
Cu3 Cu5A Cu2 45.81(6) 2_564 .
Cu3 Cu5A Cu2 45.81(6) 2_554 .
Cu4 Cu5A Cu2 133.01(10) 2_554 .
Cu4 Cu5A Cu2 133.01(10) 2_564 .
P2 Cu5A Cu2 126.46(7) 5_556 .
P2 Cu5A Cu2 126.46(7) 5_566 .
Cu1 Cu5A Cu2 80.66(7) 5_566 .
Cu1 Cu5A Cu2 80.66(7) 5_556 .
Cu2 Cu5A Cu2 165.66(14) 6_556 .
Th1 Cu5A Cu2 50.82(7) . .
P3 Cu5A Cu2 153.33(15) 6_556 .
P1 Cu5A Cu5A 90.0 . 1_565
P3 Cu5A Cu5A 139.10(8) 2_554 1_565
P3 Cu5A Cu5A 40.90(8) 2_564 1_565
Cu4 Cu5A Cu5A 90.0 6_556 1_565
Cu3 Cu5A Cu5A 44.20(6) 2_564 1_565
Cu3 Cu5A Cu5A 135.80(6) 2_554 1_565
Cu4 Cu5A Cu5A 131.66(4) 2_554 1_565
Cu4 Cu5A Cu5A 48.34(4) 2_564 1_565
P2 Cu5A Cu5A 129.89(7) 5_556 1_565
P2 Cu5A Cu5A 50.11(7) 5_566 1_565
Cu1 Cu5A Cu5A 50.12(5) 5_566 1_565
Cu1 Cu5A Cu5A 129.88(5) 5_556 1_565
Cu2 Cu5A Cu5A 90.0 6_556 1_565
Th1 Cu5A Cu5A 90.0 . 1_565
P3 Cu5A Cu5A 90.0 6_556 1_565
Cu2 Cu5A Cu5A 90.0 . 1_565
P1 Cu5A Cu5A 90.0 . 1_545
P3 Cu5A Cu5A 40.90(8) 2_554 1_545
P3 Cu5A Cu5A 139.10(8) 2_564 1_545
Cu4 Cu5A Cu5A 90.0 6_556 1_545
Cu3 Cu5A Cu5A 135.80(6) 2_564 1_545
Cu3 Cu5A Cu5A 44.20(6) 2_554 1_545
Cu4 Cu5A Cu5A 48.34(4) 2_554 1_545
Cu4 Cu5A Cu5A 131.66(4) 2_564 1_545
P2 Cu5A Cu5A 50.11(7) 5_556 1_545
P2 Cu5A Cu5A 129.89(7) 5_566 1_545
Cu1 Cu5A Cu5A 129.88(5) 5_566 1_545
Cu1 Cu5A Cu5A 50.12(5) 5_556 1_545
Cu2 Cu5A Cu5A 90.0 6_556 1_545
Th1 Cu5A Cu5A 90.0 . 1_545
P3 Cu5A Cu5A 90.0 6_556 1_545
Cu2 Cu5A Cu5A 90.0 . 1_545
Cu5A Cu5A Cu5A 180.0(2) 1_565 1_545
P1 Cu5A Cu5B 89.65(18) . 1_545
P3 Cu5A Cu5B 44.6(5) 2_554 1_545
P3 Cu5A Cu5B 142.7(4) 2_564 1_545
Cu4 Cu5A Cu5B 92.1(3) 6_556 1_545
Cu3 Cu5A Cu5B 138.1(3) 2_564 1_545
Cu3 Cu5A Cu5B 46.7(3) 2_554 1_545
Cu4 Cu5A Cu5B 47.59(15) 2_554 1_545
Cu4 Cu5A Cu5B 130.7(2) 2_564 1_545
P2 Cu5A Cu5B 46.1(5) 5_556 1_545
P2 Cu5A Cu5B 125.9(4) 5_566 1_545
Cu1 Cu5A Cu5B 127.1(3) 5_566 1_545
Cu1 Cu5A Cu5B 47.5(3) 5_556 1_545
Cu2 Cu5A Cu5B 86.8(4) 6_556 1_545
Th1 Cu5A Cu5B 94.1(5) . 1_545
P3 Cu5A Cu5B 89.31(18) 6_556 1_545
Cu2 Cu5A Cu5B 92.5(3) . 1_545
Cu5A Cu5A Cu5B 175.9(5) 1_565 1_545
Cu5A Cu5A Cu5B 4.1(5) 1_545 1_545
P1 Cu5A Cu5B 89.65(18) . 1_565
P3 Cu5A Cu5B 142.7(4) 2_554 1_565
P3 Cu5A Cu5B 44.6(5) 2_564 1_565
Cu4 Cu5A Cu5B 92.1(3) 6_556 1_565
Cu3 Cu5A Cu5B 46.7(3) 2_564 1_565
Cu3 Cu5A Cu5B 138.1(3) 2_554 1_565
Cu4 Cu5A Cu5B 130.7(2) 2_554 1_565
Cu4 Cu5A Cu5B 47.59(15) 2_564 1_565
P2 Cu5A Cu5B 125.9(4) 5_556 1_565
P2 Cu5A Cu5B 46.1(5) 5_566 1_565
Cu1 Cu5A Cu5B 47.5(3) 5_566 1_565
Cu1 Cu5A Cu5B 127.1(3) 5_556 1_565
Cu2 Cu5A Cu5B 86.8(4) 6_556 1_565
Th1 Cu5A Cu5B 94.1(5) . 1_565
P3 Cu5A Cu5B 89.31(18) 6_556 1_565
Cu2 Cu5A Cu5B 92.5(3) . 1_565
Cu5A Cu5A Cu5B 4.1(5) 1_565 1_565
Cu5A Cu5A Cu5B 175.9(5) 1_545 1_565
Cu5B Cu5A Cu5B 171.7(9) 1_545 1_565
P1 Cu5A Th1 74.44(12) . 6_556
P3 Cu5A Th1 128.51(10) 2_554 6_556
P3 Cu5A Th1 128.51(10) 2_564 6_556
Cu4 Cu5A Th1 130.79(14) 6_556 6_556
Cu3 Cu5A Th1 107.04(10) 2_564 6_556
Cu3 Cu5A Th1 107.04(10) 2_554 6_556
Cu4 Cu5A Th1 88.82(12) 2_554 6_556
Cu4 Cu5A Th1 88.82(12) 2_564 6_556
P2 Cu5A Th1 45.99(7) 5_556 6_556
P2 Cu5A Th1 45.99(7) 5_566 6_556
Cu1 Cu5A Th1 52.71(8) 5_566 6_556
Cu1 Cu5A Th1 52.71(8) 5_556 6_556
Cu2 Cu5A Th1 50.01(8) 6_556 6_556
Th1 Cu5A Th1 166.47(9) . 6_556
P3 Cu5A Th1 91.02(11) 6_556 6_556
Cu2 Cu5A Th1 115.65(8) . 6_556
Cu5A Cu5A Th1 90.0 1_565 6_556
Cu5A Cu5A Th1 90.0 1_545 6_556
Cu5B Cu5A Th1 85.9(5) 1_545 6_556
Cu5B Cu5A Th1 85.9(5) 1_565 6_556
P1 Cu5A Cu1 28.60(8) . .
P3 Cu5A Cu1 125.38(6) 2_554 .
P3 Cu5A Cu1 125.38(6) 2_564 .
Cu4 Cu5A Cu1 176.63(18) 6_556 .
Cu3 Cu5A Cu1 75.55(7) 2_564 .
Cu3 Cu5A Cu1 75.55(7) 2_554 .
Cu4 Cu5A Cu1 121.43(12) 2_554 .
Cu4 Cu5A Cu1 121.43(12) 2_564 .
P2 Cu5A Cu1 75.49(9) 5_556 .
P2 Cu5A Cu1 75.49(9) 5_566 .
Cu1 Cu5A Cu1 40.54(5) 5_566 .
Cu1 Cu5A Cu1 40.54(5) 5_556 .
Cu2 Cu5A Cu1 95.85(12) 6_556 .
Th1 Cu5A Cu1 120.63(9) . .
P3 Cu5A Cu1 136.86(15) 6_556 .
Cu2 Cu5A Cu1 69.81(5) . .
Cu5A Cu5A Cu1 90.0 1_565 .
Cu5A Cu5A Cu1 90.0 1_545 .
Cu5B Cu5A Cu1 87.7(3) 1_545 .
Cu5B Cu5A Cu1 87.7(3) 1_565 .
Th1 Cu5A Cu1 45.84(5) 6_556 .
P1 Cu5A Cu2 127.67(15) . 2_554
P3 Cu5A Cu2 24.60(5) 2_554 2_554
P3 Cu5A Cu2 75.07(10) 2_564 2_554
Cu4 Cu5A Cu2 33.30(5) 6_556 2_554
Cu3 Cu5A Cu2 109.47(15) 2_564 2_554
Cu3 Cu5A Cu2 73.45(9) 2_554 2_554
Cu4 Cu5A Cu2 54.79(6) 2_554 2_554
Cu4 Cu5A Cu2 89.80(8) 2_564 2_554
P2 Cu5A Cu2 98.52(5) 5_556 2_554
P2 Cu5A Cu2 134.51(9) 5_566 2_554
Cu1 Cu5A Cu2 163.05(12) 5_566 2_554
Cu1 Cu5A Cu2 113.82(4) 5_556 2_554
Cu2 Cu5A Cu2 101.64(7) 6_556 2_554
Th1 Cu5A Cu2 46.75(5) . 2_554
P3 Cu5A Cu2 64.86(5) 6_556 2_554
Cu2 Cu5A Cu2 91.28(10) . 2_554
Cu5A Cu5A Cu2 115.53(2) 1_565 2_554
Cu5A Cu5A Cu2 64.47(2) 1_545 2_554
Cu5B Cu5A Cu2 67.8(4) 1_545 2_554
Cu5B Cu5A Cu2 118.8(4) 1_565 2_554
Th1 Cu5A Cu2 143.47(8) 6_556 2_554
Cu1 Cu5A Cu2 148.69(6) . 2_554
P1 Cu5A Cu2 127.67(15) . 2_564
P3 Cu5A Cu2 75.07(10) 2_554 2_564
P3 Cu5A Cu2 24.60(5) 2_564 2_564
Cu4 Cu5A Cu2 33.30(5) 6_556 2_564
Cu3 Cu5A Cu2 73.45(9) 2_564 2_564
Cu3 Cu5A Cu2 109.47(15) 2_554 2_564
Cu4 Cu5A Cu2 89.80(8) 2_554 2_564
Cu4 Cu5A Cu2 54.79(6) 2_564 2_564
P2 Cu5A Cu2 134.51(9) 5_556 2_564
P2 Cu5A Cu2 98.52(5) 5_566 2_564
Cu1 Cu5A Cu2 113.82(4) 5_566 2_564
Cu1 Cu5A Cu2 163.05(12) 5_556 2_564
Cu2 Cu5A Cu2 101.64(7) 6_556 2_564
Th1 Cu5A Cu2 46.75(5) . 2_564
P3 Cu5A Cu2 64.86(5) 6_556 2_564
Cu2 Cu5A Cu2 91.28(10) . 2_564
Cu5A Cu5A Cu2 64.47(2) 1_565 2_564
Cu5A Cu5A Cu2 115.53(2) 1_545 2_564
Cu5B Cu5A Cu2 118.8(4) 1_545 2_564
Cu5B Cu5A Cu2 67.8(4) 1_565 2_564
Th1 Cu5A Cu2 143.47(8) 6_556 2_564
Cu1 Cu5A Cu2 148.69(6) . 2_564
Cu2 Cu5A Cu2 51.07(5) 2_554 2_564
P1 Cu5A P1 58.66(3) . 1_565
P3 Cu5A P1 146.51(17) 2_554 1_565
P3 Cu5A P1 62.79(4) 2_564 1_565
Cu4 Cu5A P1 118.07(7) 6_556 1_565
Cu3 Cu5A P1 27.33(4) 2_564 1_565
Cu3 Cu5A P1 109.65(9) 2_554 1_565
Cu4 Cu5A P1 159.89(12) 2_554 1_565
Cu4 Cu5A P1 78.67(2) 2_564 1_565
P2 Cu5A P1 127.87(13) 5_556 1_565
P2 Cu5A P1 61.21(4) 5_566 1_565
Cu1 Cu5A P1 29.75(3) 5_566 1_565
Cu1 Cu5A P1 103.13(8) 5_556 1_565
Cu2 Cu5A P1 107.11(9) 6_556 1_565
Th1 Cu5A P1 91.06(8) . 1_565
P3 Cu5A P1 120.23(4) 6_556 1_565
Cu2 Cu5A P1 66.96(4) . 1_565
Cu5A Cu5A P1 31.34(3) 1_565 1_565
Cu5A Cu5A P1 148.66(3) 1_545 1_565
Cu5B Cu5A P1 148.1(2) 1_545 1_565
Cu5B Cu5A P1 31.23(14) 1_565 1_565
Th1 Cu5A P1 81.98(6) 6_556 1_565
Cu1 Cu5A P1 62.83(4) . 1_565
Cu2 Cu5A P1 133.31(11) 2_554 1_565
Cu2 Cu5A P1 87.12(5) 2_564 1_565
P1 Cu5A P1 58.66(3) . 1_545
P3 Cu5A P1 62.79(4) 2_554 1_545
P3 Cu5A P1 146.51(17) 2_564 1_545
Cu4 Cu5A P1 118.07(7) 6_556 1_545
Cu3 Cu5A P1 109.65(9) 2_564 1_545
Cu3 Cu5A P1 27.33(4) 2_554 1_545
Cu4 Cu5A P1 78.67(2) 2_554 1_545
Cu4 Cu5A P1 159.89(12) 2_564 1_545
P2 Cu5A P1 61.21(4) 5_556 1_545
P2 Cu5A P1 127.87(13) 5_566 1_545
Cu1 Cu5A P1 103.13(8) 5_566 1_545
Cu1 Cu5A P1 29.75(3) 5_556 1_545
Cu2 Cu5A P1 107.11(9) 6_556 1_545
Th1 Cu5A P1 91.06(8) . 1_545
P3 Cu5A P1 120.23(4) 6_556 1_545
Cu2 Cu5A P1 66.96(4) . 1_545
Cu5A Cu5A P1 148.66(3) 1_565 1_545
Cu5A Cu5A P1 31.34(3) 1_545 1_545
Cu5B Cu5A P1 31.23(14) 1_545 1_545
Cu5B Cu5A P1 148.1(2) 1_565 1_545
Th1 Cu5A P1 81.98(6) 6_556 1_545
Cu1 Cu5A P1 62.83(4) . 1_545
Cu2 Cu5A P1 87.12(5) 2_554 1_545
Cu2 Cu5A P1 133.31(11) 2_564 1_545
P1 Cu5A P1 117.32(7) 1_565 1_545
P1 Cu5A P2 63.29(10) . 2_564
P3 Cu5A P2 93.13(14) 2_554 2_564
P3 Cu5A P2 54.08(9) 2_564 2_564
Cu4 Cu5A P2 94.10(13) 6_556 2_564
Cu3 Cu5A P2 26.10(6) 2_564 2_564
Cu3 Cu5A P2 73.16(10) 2_554 2_564
Cu4 Cu5A P2 140.90(15) 2_554 2_564
Cu4 Cu5A P2 102.24(8) 2_564 2_564
P2 Cu5A P2 157.53(8) 5_556 2_564
P2 Cu5A P2 112.33(3) 5_566 2_564
Cu1 Cu5A P2 79.07(6) 5_566 2_564
Cu1 Cu5A P2 110.76(9) 5_556 2_564
Cu2 Cu5A P2 154.49(2) 6_556 2_564
Th1 Cu5A P2 39.68(5) . 2_564
P3 Cu5A P2 129.23(10) 6_556 2_564
Cu2 Cu5A P2 31.12(4) . 2_564
Cu5A Cu5A P2 64.90(3) 1_565 2_564
Cu5A Cu5A P2 115.10(3) 1_545 2_564
Cu5B Cu5A P2 118.5(4) 1_545 2_564
Cu5B Cu5A P2 68.3(4) 1_565 2_564
Th1 Cu5A P2 129.55(7) 6_556 2_564
Cu1 Cu5A P2 88.95(6) . 2_564
Cu2 Cu5A P2 86.31(9) 2_554 2_564
Cu2 Cu5A P2 64.53(6) 2_564 2_564
P1 Cu5A P2 53.41(4) 1_565 2_564
P1 Cu5A P2 97.38(7) 1_545 2_564
P1 Cu5A P2 63.29(10) . 2_554
P3 Cu5A P2 54.08(9) 2_554 2_554
P3 Cu5A P2 93.13(14) 2_564 2_554
Cu4 Cu5A P2 94.10(13) 6_556 2_554
Cu3 Cu5A P2 73.16(10) 2_564 2_554
Cu3 Cu5A P2 26.10(6) 2_554 2_554
Cu4 Cu5A P2 102.24(8) 2_554 2_554
Cu4 Cu5A P2 140.90(15) 2_564 2_554
P2 Cu5A P2 112.33(3) 5_556 2_554
P2 Cu5A P2 157.53(8) 5_566 2_554
Cu1 Cu5A P2 110.76(9) 5_566 2_554
Cu1 Cu5A P2 79.07(6) 5_556 2_554
Cu2 Cu5A P2 154.49(2) 6_556 2_554
Th1 Cu5A P2 39.68(5) . 2_554
P3 Cu5A P2 129.23(10) 6_556 2_554
Cu2 Cu5A P2 31.12(4) . 2_554
Cu5A Cu5A P2 115.10(3) 1_565 2_554
Cu5A Cu5A P2 64.90(3) 1_545 2_554
Cu5B Cu5A P2 68.3(4) 1_545 2_554
Cu5B Cu5A P2 118.5(4) 1_565 2_554
Th1 Cu5A P2 129.55(7) 6_556 2_554
Cu1 Cu5A P2 88.95(6) . 2_554
Cu2 Cu5A P2 64.53(6) 2_554 2_554
Cu2 Cu5A P2 86.31(9) 2_564 2_554
P1 Cu5A P2 97.38(7) 1_565 2_554
P1 Cu5A P2 53.41(4) 1_545 2_554
P2 Cu5A P2 50.20(5) 2_564 2_554
P1 Cu5A Cu4 120.57(6) . 6_546
P3 Cu5A Cu4 19.95(5) 2_554 6_546
P3 Cu5A Cu4 108.07(12) 2_564 6_546
Cu4 Cu5A Cu4 55.79(4) 6_556 6_546
Cu3 Cu5A Cu4 138.98(17) 2_564 6_546
Cu3 Cu5A Cu4 64.45(4) 2_554 6_546
Cu4 Cu5A Cu4 30.68(4) 2_554 6_546
Cu4 Cu5A Cu4 103.85(7) 2_564 6_546
P2 Cu5A Cu4 65.56(3) 5_556 6_546
P2 Cu5A Cu4 130.31(11) 5_566 6_546
Cu1 Cu5A Cu4 162.41(12) 5_566 6_546
Cu1 Cu5A Cu4 83.841(13) 5_556 6_546
Cu2 Cu5A Cu4 84.83(5) 6_556 6_546
Th1 Cu5A Cu4 75.08(7) . 6_546
P3 Cu5A Cu4 64.40(4) 6_556 6_546
Cu2 Cu5A Cu4 102.99(8) . 6_546
Cu5A Cu5A Cu4 145.79(4) 1_565 6_546
Cu5A Cu5A Cu4 34.21(4) 1_545 6_546
Cu5B Cu5A Cu4 36.4(3) 1_545 6_546
Cu5B Cu5A Cu4 147.7(3) 1_565 6_546
Th1 Cu5A Cu4 111.55(7) 6_556 6_546
Cu1 Cu5A Cu4 124.14(4) . 6_546
Cu2 Cu5A Cu4 34.27(2) 2_554 6_546
Cu2 Cu5A Cu4 83.49(7) 2_564 6_546
P1 Cu5A Cu4 166.13(13) 1_565 6_546
P1 Cu5A Cu4 63.780(19) 1_545 6_546
P2 Cu5A Cu4 113.02(10) 2_564 6_546
P2 Cu5A Cu4 71.90(5) 2_554 6_546
P1 Cu5A Cu4 120.57(6) . 6_566
P3 Cu5A Cu4 108.07(12) 2_554 6_566
P3 Cu5A Cu4 19.95(5) 2_564 6_566
Cu4 Cu5A Cu4 55.79(4) 6_556 6_566
Cu3 Cu5A Cu4 64.45(4) 2_564 6_566
Cu3 Cu5A Cu4 138.98(17) 2_554 6_566
Cu4 Cu5A Cu4 103.85(7) 2_554 6_566
Cu4 Cu5A Cu4 30.68(4) 2_564 6_566
P2 Cu5A Cu4 130.31(11) 5_556 6_566
P2 Cu5A Cu4 65.56(3) 5_566 6_566
Cu1 Cu5A Cu4 83.841(13) 5_566 6_566
Cu1 Cu5A Cu4 162.41(12) 5_556 6_566
Cu2 Cu5A Cu4 84.83(5) 6_556 6_566
Th1 Cu5A Cu4 75.08(7) . 6_566
P3 Cu5A Cu4 64.40(4) 6_556 6_566
Cu2 Cu5A Cu4 102.99(8) . 6_566
Cu5A Cu5A Cu4 34.21(4) 1_565 6_566
Cu5A Cu5A Cu4 145.79(4) 1_545 6_566
Cu5B Cu5A Cu4 147.7(3) 1_545 6_566
Cu5B Cu5A Cu4 36.4(3) 1_565 6_566
Th1 Cu5A Cu4 111.55(7) 6_556 6_566
Cu1 Cu5A Cu4 124.14(4) . 6_566
Cu2 Cu5A Cu4 83.49(7) 2_554 6_566
Cu2 Cu5A Cu4 34.27(2) 2_564 6_566
P1 Cu5A Cu4 63.780(19) 1_565 6_566
P1 Cu5A Cu4 166.13(13) 1_545 6_566
P2 Cu5A Cu4 71.90(5) 2_564 6_566
P2 Cu5A Cu4 113.02(10) 2_554 6_566
Cu4 Cu5A Cu4 111.58(7) 6_546 6_566
P1 Cu5A Cu5A 155.90(7) . 5
P3 Cu5A Cu5A 46.86(6) 2_554 5
P3 Cu5A Cu5A 85.14(11) 2_564 5
Cu4 Cu5A Cu5A 29.81(4) 6_556 5
Cu3 Cu5A Cu5A 136.39(18) 2_564 5
Cu3 Cu5A Cu5A 98.97(8) 2_554 5
Cu4 Cu5A Cu5A 26.69(3) 2_554 5
Cu4 Cu5A Cu5A 68.49(7) 2_564 5
P2 Cu5A Cu5A 72.79(8) 5_556 5
P2 Cu5A Cu5A 102.26(13) 5_566 5
Cu1 Cu5A Cu5A 149.50(17) 5_566 5
Cu1 Cu5A Cu5A 110.70(7) 5_556 5
Cu2 Cu5A Cu5A 64.20(9) 6_556 5
Th1 Cu5A Cu5A 82.49(13) . 5
P3 Cu5A Cu5A 30.80(5) 6_556 5
Cu2 Cu5A Cu5A 128.46(17) . 5
Cu5A Cu5A Cu5A 113.34(3) 1_565 5
Cu5A Cu5A Cu5A 66.66(3) 1_545 5
Cu5B Cu5A Cu5A 67.51(19) 1_545 5
Cu5B Cu5A Cu5A 114.1(2) 1_565 5
Th1 Cu5A Cu5A 109.86(15) 6_556 5
Cu1 Cu5A Cu5A 148.06(14) . 5
Cu2 Cu5A Cu5A 37.44(8) 2_554 5
Cu2 Cu5A Cu5A 63.10(8) 2_564 5
P1 Cu5A Cu5A 144.41(7) 1_565 5
P1 Cu5A Cu5A 97.839(17) 1_545 5
P2 Cu5A Cu5A 120.07(16) 2_564 5
P2 Cu5A Cu5A 99.49(12) 2_554 5
Cu4 Cu5A Cu5A 35.36(2) 6_546 5
Cu4 Cu5A Cu5A 80.78(7) 6_566 5
P1 Cu5A Cu5A 155.90(7) . 5_565
P3 Cu5A Cu5A 85.14(11) 2_554 5_565
P3 Cu5A Cu5A 46.86(6) 2_564 5_565
Cu4 Cu5A Cu5A 29.81(4) 6_556 5_565
Cu3 Cu5A Cu5A 98.97(8) 2_564 5_565
Cu3 Cu5A Cu5A 136.39(18) 2_554 5_565
Cu4 Cu5A Cu5A 68.49(7) 2_554 5_565
Cu4 Cu5A Cu5A 26.69(3) 2_564 5_565
P2 Cu5A Cu5A 102.26(13) 5_556 5_565
P2 Cu5A Cu5A 72.79(8) 5_566 5_565
Cu1 Cu5A Cu5A 110.70(7) 5_566 5_565
Cu1 Cu5A Cu5A 149.50(17) 5_556 5_565
Cu2 Cu5A Cu5A 64.20(9) 6_556 5_565
Th1 Cu5A Cu5A 82.49(13) . 5_565
P3 Cu5A Cu5A 30.80(5) 6_556 5_565
Cu2 Cu5A Cu5A 128.46(17) . 5_565
Cu5A Cu5A Cu5A 66.66(3) 1_565 5_565
Cu5A Cu5A Cu5A 113.34(3) 1_545 5_565
Cu5B Cu5A Cu5A 114.1(2) 1_545 5_565
Cu5B Cu5A Cu5A 67.51(19) 1_565 5_565
Th1 Cu5A Cu5A 109.86(15) 6_556 5_565
Cu1 Cu5A Cu5A 148.06(14) . 5_565
Cu2 Cu5A Cu5A 63.10(8) 2_554 5_565
Cu2 Cu5A Cu5A 37.44(8) 2_564 5_565
P1 Cu5A Cu5A 97.839(17) 1_565 5_565
P1 Cu5A Cu5A 144.41(7) 1_545 5_565
P2 Cu5A Cu5A 99.49(12) 2_564 5_565
P2 Cu5A Cu5A 120.07(16) 2_554 5_565
Cu4 Cu5A Cu5A 80.78(7) 6_546 5_565
Cu4 Cu5A Cu5A 35.36(2) 6_566 5_565
Cu5A Cu5A Cu5A 46.68(6) 5 5_565
P1 Cu5A Cu2 110.42(9) . 6_546
P3 Cu5A Cu2 63.64(6) 2_554 6_546
P3 Cu5A Cu2 138.25(10) 2_564 6_546
Cu4 Cu5A Cu2 84.33(6) 6_556 6_546
Cu3 Cu5A Cu2 168.35(10) 2_564 6_546
Cu3 Cu5A Cu2 81.41(4) 2_554 6_546
Cu4 Cu5A Cu2 27.84(4) 2_554 6_546
Cu4 Cu5A Cu2 99.34(9) 2_564 6_546
P2 Cu5A Cu2 20.93(3) 5_556 6_546
P2 Cu5A Cu2 94.34(11) 5_566 6_546
Cu1 Cu5A Cu2 119.16(14) 5_566 6_546
Cu1 Cu5A Cu2 58.51(5) 5_556 6_546
Cu2 Cu5A Cu2 51.93(4) 6_556 6_546
Th1 Cu5A Cu2 119.72(6) . 6_546
P3 Cu5A Cu2 62.27(5) 6_556 6_546
Cu2 Cu5A Cu2 126.69(3) . 6_546
Cu5A Cu5A Cu2 141.93(4) 1_565 6_546
Cu5A Cu5A Cu2 38.07(4) 1_545 6_546
Cu5B Cu5A Cu2 35.0(4) 1_545 6_546
Cu5B Cu5A Cu2 138.7(4) 1_565 6_546
Th1 Cu5A Cu2 66.65(6) 6_556 6_546
Cu1 Cu5A Cu2 93.60(7) . 6_546
Cu2 Cu5A Cu2 77.59(3) 2_554 6_546
Cu2 Cu5A Cu2 117.63(6) 2_564 6_546
P1 Cu5A Cu2 148.63(12) 1_565 6_546
P1 Cu5A Cu2 60.60(3) 1_545 6_546
P2 Cu5A Cu2 152.94(8) 2_564 6_546
P2 Cu5A Cu2 102.86(2) 2_554 6_546
Cu4 Cu5A Cu2 45.044(18) 6_546 6_546
Cu4 Cu5A Cu2 126.55(7) 6_566 6_546
Cu5A Cu5A Cu2 54.53(6) 5 6_546
Cu5A Cu5A Cu2 92.49(8) 5_565 6_546
P1 Cu5A Cu2 110.42(9) . 6_566
P3 Cu5A Cu2 138.25(10) 2_554 6_566
P3 Cu5A Cu2 63.64(6) 2_564 6_566
Cu4 Cu5A Cu2 84.33(6) 6_556 6_566
Cu3 Cu5A Cu2 81.41(4) 2_564 6_566
Cu3 Cu5A Cu2 168.35(10) 2_554 6_566
Cu4 Cu5A Cu2 99.34(9) 2_554 6_566
Cu4 Cu5A Cu2 27.84(4) 2_564 6_566
P2 Cu5A Cu2 94.34(11) 5_556 6_566
P2 Cu5A Cu2 20.93(3) 5_566 6_566
Cu1 Cu5A Cu2 58.51(5) 5_566 6_566
Cu1 Cu5A Cu2 119.16(14) 5_556 6_566
Cu2 Cu5A Cu2 51.93(4) 6_556 6_566
Th1 Cu5A Cu2 119.72(6) . 6_566
P3 Cu5A Cu2 62.27(5) 6_556 6_566
Cu2 Cu5A Cu2 126.69(3) . 6_566
Cu5A Cu5A Cu2 38.07(4) 1_565 6_566
Cu5A Cu5A Cu2 141.93(4) 1_545 6_566
Cu5B Cu5A Cu2 138.7(4) 1_545 6_566
Cu5B Cu5A Cu2 35.0(4) 1_565 6_566
Th1 Cu5A Cu2 66.65(6) 6_556 6_566
Cu1 Cu5A Cu2 93.60(7) . 6_566
Cu2 Cu5A Cu2 117.63(6) 2_554 6_566
Cu2 Cu5A Cu2 77.59(3) 2_564 6_566
P1 Cu5A Cu2 60.60(3) 1_565 6_566
P1 Cu5A Cu2 148.63(12) 1_545 6_566
P2 Cu5A Cu2 102.86(2) 2_564 6_566
P2 Cu5A Cu2 152.94(8) 2_554 6_566
Cu4 Cu5A Cu2 126.55(7) 6_546 6_566
Cu4 Cu5A Cu2 45.044(18) 6_566 6_566
Cu5A Cu5A Cu2 92.49(8) 5 6_566
Cu5A Cu5A Cu2 54.53(6) 5_565 6_566
Cu2 Cu5A Cu2 103.85(9) 6_546 6_566
P1 Cu5A P2 145.85(19) . 1_554
P3 Cu5A P2 52.71(7) 2_554 1_554
P3 Cu5A P2 52.71(7) 2_564 1_554
Cu4 Cu5A P2 8.92(6) 6_556 1_554
Cu3 Cu5A P2 100.69(12) 2_564 1_554
Cu3 Cu5A P2 100.69(12) 2_554 1_554
Cu4 Cu5A P2 62.15(7) 2_554 1_554
Cu4 Cu5A P2 62.15(7) 2_564 1_554
P2 Cu5A P2 108.63(7) 5_556 1_554
P2 Cu5A P2 108.63(7) 5_566 1_554
Cu1 Cu5A P2 140.06(4) 5_566 1_554
Cu1 Cu5A P2 140.06(4) 5_556 1_554
Cu2 Cu5A P2 89.70(7) 6_556 1_554
Th1 Cu5A P2 53.82(6) . 1_554
P3 Cu5A P2 48.69(5) 6_556 1_554
Cu2 Cu5A P2 104.64(12) . 1_554
Cu5A Cu5A P2 90.0 1_565 1_554
Cu5A Cu5A P2 90.0 1_545 1_554
Cu5B Cu5A P2 92.6(3) 1_545 1_554
Cu5B Cu5A P2 92.6(3) 1_565 1_554
Th1 Cu5A P2 139.71(9) 6_556 1_554
Cu1 Cu5A P2 174.45(12) . 1_554
Cu2 Cu5A P2 28.55(3) 2_554 1_554
Cu2 Cu5A P2 28.55(3) 2_564 1_554
P1 Cu5A P2 115.50(6) 1_565 1_554
P1 Cu5A P2 115.50(6) 1_545 1_554
P2 Cu5A P2 86.03(9) 2_564 1_554
P2 Cu5A P2 86.03(9) 2_554 1_554
Cu4 Cu5A P2 56.26(4) 6_546 1_554
Cu4 Cu5A P2 56.26(4) 6_566 1_554
Cu5A Cu5A P2 35.84(7) 5 1_554
Cu5A Cu5A P2 35.84(7) 5_565 1_554
Cu2 Cu5A P2 89.82(4) 6_546 1_554
Cu2 Cu5A P2 89.82(4) 6_566 1_554
P1 Cu5A Cu5B 155.12(16) . 5
P3 Cu5A Cu5B 44.9(2) 2_554 5
P3 Cu5A Cu5B 83.3(3) 2_564 5
Cu4 Cu5A Cu5B 27.6(2) 6_556 5
Cu3 Cu5A Cu5B 133.8(4) 2_564 5
Cu3 Cu5A Cu5B 97.5(2) 2_554 5
Cu4 Cu5A Cu5B 29.1(3) 2_554 5
Cu4 Cu5A Cu5B 69.30(10) 2_564 5
P2 Cu5A Cu5B 75.5(3) 5_556 5
P2 Cu5A Cu5B 104.6(3) 5_566 5
Cu1 Cu5A Cu5B 151.7(3) 5_566 5
Cu1 Cu5A Cu5B 112.2(2) 5_556 5
Cu2 Cu5A Cu5B 67.3(4) 6_556 5
Th1 Cu5A Cu5B 79.3(4) . 5
P3 Cu5A Cu5B 32.9(3) 6_556 5
Cu2 Cu5A Cu5B 125.5(4) . 5
Cu5A Cu5A Cu5B 113.06(5) 1_565 5
Cu5A Cu5A Cu5B 66.94(5) 1_545 5
Cu5B Cu5A Cu5B 68.0(3) 1_545 5
Cu5B Cu5A Cu5B 114.03(17) 1_565 5
Th1 Cu5A Cu5B 113.0(4) 6_556 5
Cu1 Cu5A Cu5B 150.5(3) . 5
Cu2 Cu5A Cu5B 34.4(4) 2_554 5
Cu2 Cu5A Cu5B 60.8(3) 2_564 5
P1 Cu5A Cu5B 143.74(12) 1_565 5
P1 Cu5A Cu5B 97.89(6) 1_545 5
P2 Cu5A Cu5B 116.9(4) 2_564 5
P2 Cu5A Cu5B 96.9(4) 2_554 5
Cu4 Cu5A Cu5B 34.70(9) 6_546 5
Cu4 Cu5A Cu5B 79.96(12) 6_566 5
Cu5A Cu5A Cu5B 3.2(4) 5 5
Cu5A Cu5A Cu5B 46.52(3) 5_565 5
Cu2 Cu5A Cu5B 56.9(3) 6_546 5
Cu2 Cu5A Cu5B 94.02(19) 6_566 5
P2 Cu5A Cu5B 33.2(3) 1_554 5
P1 Cu5A Cu5B 155.12(16) . 5_565
P3 Cu5A Cu5B 83.3(3) 2_554 5_565
P3 Cu5A Cu5B 44.9(2) 2_564 5_565
Cu4 Cu5A Cu5B 27.6(2) 6_556 5_565
Cu3 Cu5A Cu5B 97.5(2) 2_564 5_565
Cu3 Cu5A Cu5B 133.8(4) 2_554 5_565
Cu4 Cu5A Cu5B 69.30(10) 2_554 5_565
Cu4 Cu5A Cu5B 29.1(3) 2_564 5_565
P2 Cu5A Cu5B 104.6(3) 5_556 5_565
P2 Cu5A Cu5B 75.5(3) 5_566 5_565
Cu1 Cu5A Cu5B 112.2(2) 5_566 5_565
Cu1 Cu5A Cu5B 151.7(3) 5_556 5_565
Cu2 Cu5A Cu5B 67.3(4) 6_556 5_565
Th1 Cu5A Cu5B 79.3(4) . 5_565
P3 Cu5A Cu5B 32.9(3) 6_556 5_565
Cu2 Cu5A Cu5B 125.5(4) . 5_565
Cu5A Cu5A Cu5B 66.94(5) 1_565 5_565
Cu5A Cu5A Cu5B 113.06(5) 1_545 5_565
Cu5B Cu5A Cu5B 114.03(18) 1_545 5_565
Cu5B Cu5A Cu5B 68.0(3) 1_565 5_565
Th1 Cu5A Cu5B 113.0(4) 6_556 5_565
Cu1 Cu5A Cu5B 150.5(3) . 5_565
Cu2 Cu5A Cu5B 60.8(3) 2_554 5_565
Cu2 Cu5A Cu5B 34.4(4) 2_564 5_565
P1 Cu5A Cu5B 97.89(6) 1_565 5_565
P1 Cu5A Cu5B 143.74(12) 1_545 5_565
P2 Cu5A Cu5B 96.9(4) 2_564 5_565
P2 Cu5A Cu5B 116.9(4) 2_554 5_565
Cu4 Cu5A Cu5B 79.96(12) 6_546 5_565
Cu4 Cu5A Cu5B 34.70(9) 6_566 5_565
Cu5A Cu5A Cu5B 46.52(3) 5 5_565
Cu5A Cu5A Cu5B 3.2(4) 5_565 5_565
Cu2 Cu5A Cu5B 94.02(19) 6_546 5_565
Cu2 Cu5A Cu5B 56.9(3) 6_566 5_565
P2 Cu5A Cu5B 33.2(3) 1_554 5_565
Cu5B Cu5A Cu5B 46.11(11) 5 5_565
P1 Cu5A Th1 23.62(2) . 2_565
P3 Cu5A Th1 125.19(13) 2_554 2_565
P3 Cu5A Th1 89.25(7) 2_564 2_565
Cu4 Cu5A Th1 142.14(13) 6_556 2_565
Cu3 Cu5A Th1 36.15(4) 2_564 2_565
Cu3 Cu5A Th1 75.62(7) 2_554 2_565
Cu4 Cu5A Th1 159.00(8) 2_554 2_565
Cu4 Cu5A Th1 114.54(3) 2_564 2_565
P2 Cu5A Th1 115.87(10) 5_556 2_565
P2 Cu5A Th1 86.35(6) 5_566 2_565
Cu1 Cu5A Th1 39.42(4) 5_566 2_565
Cu1 Cu5A Th1 74.19(6) 5_556 2_565
Cu2 Cu5A Th1 126.46(12) 6_556 2_565
Th1 Cu5A Th1 86.58(8) . 2_565
P3 Cu5A Th1 155.51(5) 6_556 2_565
Cu2 Cu5A Th1 41.41(3) . 2_565
Cu5A Cu5A Th1 67.054(13) 1_565 2_565
Cu5A Cu5A Th1 112.946(13) 1_545 2_565
Cu5B Cu5A Th1 112.94(19) 1_545 2_565
Cu5B Cu5A Th1 67.18(16) 1_565 2_565
Th1 Cu5A Th1 80.97(6) 6_556 2_565
Cu1 Cu5A Th1 40.51(3) . 2_565
Cu2 Cu5A Th1 131.82(11) 2_554 2_565
Cu2 Cu5A Th1 109.31(7) 2_564 2_565
P1 Cu5A Th1 35.95(2) 1_565 2_565
P1 Cu5A Th1 81.74(5) 1_545 2_565
P2 Cu5A Th1 49.48(4) 2_564 2_565
P2 Cu5A Th1 71.40(5) 2_554 2_565
Cu4 Cu5A Th1 140.02(7) 6_546 2_565
Cu4 Cu5A Th1 96.98(3) 6_566 2_565
Cu5A Cu5A Th1 169.06(19) 5 2_565
Cu5A Cu5A Th1 132.29(4) 5_565 2_565
Cu2 Cu5A Th1 132.33(7) 6_546 2_565
Cu2 Cu5A Th1 93.41(4) 6_566 2_565
P2 Cu5A Th1 134.95(10) 1_554 2_565
Cu5B Cu5A Th1 165.9(5) 5 2_565
Cu5B Cu5A Th1 131.63(12) 5_565 2_565
P1 Cu5A Th1 23.62(2) . 2
P3 Cu5A Th1 89.25(7) 2_554 2
P3 Cu5A Th1 125.19(13) 2_564 2
Cu4 Cu5A Th1 142.14(13) 6_556 2
Cu3 Cu5A Th1 75.62(7) 2_564 2
Cu3 Cu5A Th1 36.15(4) 2_554 2
Cu4 Cu5A Th1 114.54(3) 2_554 2
Cu4 Cu5A Th1 159.00(8) 2_564 2
P2 Cu5A Th1 86.35(6) 5_556 2
P2 Cu5A Th1 115.87(10) 5_566 2
Cu1 Cu5A Th1 74.19(6) 5_566 2
Cu1 Cu5A Th1 39.42(4) 5_556 2
Cu2 Cu5A Th1 126.46(12) 6_556 2
Th1 Cu5A Th1 86.58(8) . 2
P3 Cu5A Th1 155.51(5) 6_556 2
Cu2 Cu5A Th1 41.41(3) . 2
Cu5A Cu5A Th1 112.946(13) 1_565 2
Cu5A Cu5A Th1 67.054(13) 1_545 2
Cu5B Cu5A Th1 67.18(16) 1_545 2
Cu5B Cu5A Th1 112.94(19) 1_565 2
Th1 Cu5A Th1 80.97(6) 6_556 2
Cu1 Cu5A Th1 40.51(3) . 2
Cu2 Cu5A Th1 109.31(7) 2_554 2
Cu2 Cu5A Th1 131.82(11) 2_564 2
P1 Cu5A Th1 81.74(5) 1_565 2
P1 Cu5A Th1 35.95(2) 1_545 2
P2 Cu5A Th1 71.40(5) 2_564 2
P2 Cu5A Th1 49.48(4) 2_554 2
Cu4 Cu5A Th1 96.98(3) 6_546 2
Cu4 Cu5A Th1 140.02(7) 6_566 2
Cu5A Cu5A Th1 132.29(4) 5 2
Cu5A Cu5A Th1 169.06(19) 5_565 2
Cu2 Cu5A Th1 93.41(4) 6_546 2
Cu2 Cu5A Th1 132.33(7) 6_566 2
P2 Cu5A Th1 134.95(10) 1_554 2
Cu5B Cu5A Th1 131.63(12) 5 2
Cu5B Cu5A Th1 165.9(5) 5_565 2
Th1 Cu5A Th1 45.89(3) 2_565 2
P1 Cu5A Cu3 107.45(14) . 5_556
P3 Cu5A Cu3 94.63(8) 2_554 5_556
P3 Cu5A Cu3 131.02(11) 2_564 5_556
Cu4 Cu5A Cu3 95.83(10) 6_556 5_556
Cu3 Cu5A Cu3 145.84(14) 2_564 5_556
Cu3 Cu5A Cu3 106.36(8) 2_554 5_556
Cu4 Cu5A Cu3 48.72(8) 2_554 5_556
Cu4 Cu5A Cu3 81.16(10) 2_564 5_556
P2 Cu5A Cu3 19.23(4) 5_556 5_556
P2 Cu5A Cu3 62.88(9) 5_566 5_556
Cu1 Cu5A Cu3 91.66(12) 5_566 5_556
Cu1 Cu5A Cu3 62.66(8) 5_556 5_556
Cu2 Cu5A Cu3 27.01(4) 6_556 5_556
Th1 Cu5A Cu3 149.72(6) . 5_556
P3 Cu5A Cu3 59.35(7) 6_556 5_556
Cu2 Cu5A Cu3 143.31(7) . 5_556
Cu5A Cu5A Cu3 112.38(2) 1_565 5_556
Cu5A Cu5A Cu3 67.62(2) 1_545 5_556
Cu5B Cu5A Cu3 63.8(4) 1_545 5_556
Cu5B Cu5A Cu3 108.6(4) 1_565 5_556
Th1 Cu5A Cu3 40.34(5) 6_556 5_556
Cu1 Cu5A Cu3 81.06(8) . 5_556
Cu2 Cu5A Cu3 103.50(5) 2_554 5_556
Cu2 Cu5A Cu3 124.17(7) 2_564 5_556
P1 Cu5A Cu3 118.76(10) 1_565 5_556
P1 Cu5A Cu3 80.26(5) 1_545 5_556
P2 Cu5A Cu3 169.71(9) 2_564 5_556
P2 Cu5A Cu3 131.37(2) 2_554 5_556
Cu4 Cu5A Cu3 75.07(4) 6_546 5_556
Cu4 Cu5A Cu3 111.84(7) 6_566 5_556
Cu5A Cu5A Cu3 70.21(10) 5 5_556
Cu5A Cu5A Cu3 87.89(11) 5_565 5_556
Cu2 Cu5A Cu3 31.88(3) 6_546 5_556
Cu2 Cu5A Cu3 75.54(7) 6_566 5_556
P2 Cu5A Cu3 104.06(6) 1_554 5_556
Cu5B Cu5A Cu3 73.3(4) 5 5_556
Cu5B Cu5A Cu3 90.7(4) 5_565 5_556
Th1 Cu5A Cu3 120.25(9) 2_565 5_556
Th1 Cu5A Cu3 101.94(7) 2 5_556
P1 Cu5B P3 105.8(7) . 2_554
P1 Cu5B P3 105.8(7) . 2_564
P3 Cu5B P3 90.3(9) 2_554 2_564
P1 Cu5B Cu4 142.9(14) . 6_556
P3 Cu5B Cu4 52.4(4) 2_554 6_556
P3 Cu5B Cu4 52.4(4) 2_564 6_556
P1 Cu5B P2 103.2(7) . 5_556
P3 Cu5B P2 84.22(10) 2_554 5_556
P3 Cu5B P2 150.9(4) 2_564 5_556
Cu4 Cu5B P2 103.5(3) 6_556 5_556
P1 Cu5B P2 103.2(7) . 5_566
P3 Cu5B P2 150.9(4) 2_554 5_566
P3 Cu5B P2 84.22(10) 2_564 5_566
Cu4 Cu5B P2 103.5(3) 6_556 5_566
P2 Cu5B P2 86.8(9) 5_556 5_566
P1 Cu5B Cu2 134.9(13) . 6_556
P3 Cu5B Cu2 105.6(2) 2_554 6_556
P3 Cu5B Cu2 105.6(2) 2_564 6_556
Cu4 Cu5B Cu2 82.2(3) 6_556 6_556
P2 Cu5B Cu2 49.5(5) 5_556 6_556
P2 Cu5B Cu2 49.5(5) 5_566 6_556
P1 Cu5B Cu3 56.1(3) . 2_564
P3 Cu5B Cu3 109.5(11) 2_554 2_564
P3 Cu5B Cu3 50.4(4) 2_564 2_564
Cu4 Cu5B Cu3 99.4(9) 6_556 2_564
P2 Cu5B Cu3 157.1(8) 5_556 2_564
P2 Cu5B Cu3 88.81(16) 5_566 2_564
Cu2 Cu5B Cu3 136.5(4) 6_556 2_564
P1 Cu5B Cu3 56.1(3) . 2_554
P3 Cu5B Cu3 50.4(4) 2_554 2_554
P3 Cu5B Cu3 109.5(11) 2_564 2_554
Cu4 Cu5B Cu3 99.4(9) 6_556 2_554
P2 Cu5B Cu3 88.81(16) 5_556 2_554
P2 Cu5B Cu3 157.1(8) 5_566 2_554
Cu2 Cu5B Cu3 136.5(4) 6_556 2_554
Cu3 Cu5B Cu3 86.5(6) 2_564 2_554
P1 Cu5B Cu4 137.70(14) . 2_554
P3 Cu5B Cu4 49.21(19) 2_554 2_554
P3 Cu5B Cu4 107.4(6) 2_564 2_554
Cu4 Cu5B Cu4 55.4(2) 6_556 2_554
P2 Cu5B Cu4 48.9(2) 5_556 2_554
P2 Cu5B Cu4 105.5(7) 5_566 2_554
Cu2 Cu5B Cu4 56.7(3) 6_556 2_554
Cu3 Cu5B Cu4 153.0(12) 2_564 2_554
Cu3 Cu5B Cu4 88.3(3) 2_554 2_554
P1 Cu5B Cu4 137.70(14) . 2_564
P3 Cu5B Cu4 107.4(6) 2_554 2_564
P3 Cu5B Cu4 49.21(19) 2_564 2_564
Cu4 Cu5B Cu4 55.4(2) 6_556 2_564
P2 Cu5B Cu4 105.5(7) 5_556 2_564
P2 Cu5B Cu4 48.9(2) 5_566 2_564
Cu2 Cu5B Cu4 56.7(3) 6_556 2_564
Cu3 Cu5B Cu4 88.3(3) 2_564 2_564
Cu3 Cu5B Cu4 153.0(12) 2_554 2_564
Cu4 Cu5B Cu4 84.4(2) 2_554 2_564
P1 Cu5B Cu1 54.1(3) . 5_566
P3 Cu5B Cu1 158.6(8) 2_554 5_566
P3 Cu5B Cu1 88.88(13) 2_564 5_566
Cu4 Cu5B Cu1 137.9(3) 6_556 5_566
P2 Cu5B Cu1 106.4(11) 5_556 5_566
P2 Cu5B Cu1 50.2(4) 5_566 5_566
Cu2 Cu5B Cu1 95.3(9) 6_556 5_566
Cu3 Cu5B Cu1 54.95(11) 2_564 5_566
Cu3 Cu5B Cu1 110.2(3) 2_554 5_566
Cu4 Cu5B Cu1 150.1(13) 2_554 5_566
Cu4 Cu5B Cu1 88.0(3) 2_564 5_566
P1 Cu5B Cu1 54.1(3) . 5_556
P3 Cu5B Cu1 88.88(13) 2_554 5_556
P3 Cu5B Cu1 158.6(8) 2_564 5_556
Cu4 Cu5B Cu1 137.9(3) 6_556 5_556
P2 Cu5B Cu1 50.2(4) 5_556 5_556
P2 Cu5B Cu1 106.4(11) 5_566 5_556
Cu2 Cu5B Cu1 95.3(9) 6_556 5_556
Cu3 Cu5B Cu1 110.2(3) 2_564 5_556
Cu3 Cu5B Cu1 54.95(11) 2_554 5_556
Cu4 Cu5B Cu1 88.0(3) 2_554 5_556
Cu4 Cu5B Cu1 150.1(13) 2_564 5_556
Cu1 Cu5B Cu1 84.2(6) 5_566 5_556
P1 Cu5B P3 176.7(14) . 6_556
P3 Cu5B P3 76.4(3) 2_554 6_556
P3 Cu5B P3 76.4(3) 2_564 6_556
Cu4 Cu5B P3 40.38(12) 6_556 6_556
P2 Cu5B P3 74.5(3) 5_556 6_556
P2 Cu5B P3 74.5(3) 5_566 6_556
Cu2 Cu5B P3 41.79(13) 6_556 6_556
Cu3 Cu5B P3 125.8(5) 2_564 6_556
Cu3 Cu5B P3 125.8(5) 2_554 6_556
Cu4 Cu5B P3 42.21(12) 2_554 6_556
Cu4 Cu5B P3 42.21(12) 2_564 6_556
Cu1 Cu5B P3 124.0(6) 5_566 6_556
Cu1 Cu5B P3 124.0(6) 5_556 6_556
P1 Cu5B Th1 85.4(8) . .
P3 Cu5B Th1 51.2(6) 2_554 .
P3 Cu5B Th1 51.2(6) 2_564 .
Cu4 Cu5B Th1 57.5(6) 6_556 .
P2 Cu5B Th1 134.9(5) 5_556 .
P2 Cu5B Th1 134.9(5) 5_566 .
Cu2 Cu5B Th1 139.7(6) 6_556 .
Cu3 Cu5B Th1 59.3(6) 2_564 .
Cu3 Cu5B Th1 59.3(6) 2_554 .
Cu4 Cu5B Th1 95.6(7) 2_554 .
Cu4 Cu5B Th1 95.6(7) 2_564 .
Cu1 Cu5B Th1 114.0(6) 5_566 .
Cu1 Cu5B Th1 114.0(6) 5_556 .
P3 Cu5B Th1 97.9(6) 6_556 .
P1 Cu5B Th1 80.5(8) . 6_556
P3 Cu5B Th1 133.4(6) 2_554 6_556
P3 Cu5B Th1 133.4(6) 2_564 6_556
Cu4 Cu5B Th1 136.6(7) 6_556 6_556
P2 Cu5B Th1 50.0(5) 5_556 6_556
P2 Cu5B Th1 50.0(5) 5_566 6_556
Cu2 Cu5B Th1 54.4(6) 6_556 6_556
Cu3 Cu5B Th1 111.7(6) 2_564 6_556
Cu3 Cu5B Th1 111.7(6) 2_554 6_556
Cu4 Cu5B Th1 94.9(7) 2_554 6_556
Cu4 Cu5B Th1 94.9(7) 2_564 6_556
Cu1 Cu5B Th1 57.0(5) 5_566 6_556
Cu1 Cu5B Th1 57.0(5) 5_556 6_556
P3 Cu5B Th1 96.2(6) 6_556 6_556
Th1 Cu5B Th1 165.9(3) . 6_556
P1 Cu5B Cu5B 90.0 . 1_565
P3 Cu5B Cu5B 135.1(5) 2_554 1_565
P3 Cu5B Cu5B 44.9(5) 2_564 1_565
Cu4 Cu5B Cu5B 90.0 6_556 1_565
P2 Cu5B Cu5B 133.4(5) 5_556 1_565
P2 Cu5B Cu5B 46.6(5) 5_566 1_565
Cu2 Cu5B Cu5B 90.0 6_556 1_565
Cu3 Cu5B Cu5B 46.8(3) 2_564 1_565
Cu3 Cu5B Cu5B 133.2(3) 2_554 1_565
Cu4 Cu5B Cu5B 132.21(12) 2_554 1_565
Cu4 Cu5B Cu5B 47.79(12) 2_564 1_565
Cu1 Cu5B Cu5B 47.9(3) 5_566 1_565
Cu1 Cu5B Cu5B 132.1(3) 5_556 1_565
P3 Cu5B Cu5B 90.0 6_556 1_565
Th1 Cu5B Cu5B 90.000(1) . 1_565
Th1 Cu5B Cu5B 90.000(1) 6_556 1_565
P1 Cu5B Cu5B 90.0 . 1_545
P3 Cu5B Cu5B 44.9(5) 2_554 1_545
P3 Cu5B Cu5B 135.1(5) 2_564 1_545
Cu4 Cu5B Cu5B 90.000(1) 6_556 1_545
P2 Cu5B Cu5B 46.6(5) 5_556 1_545
P2 Cu5B Cu5B 133.4(5) 5_566 1_545
Cu2 Cu5B Cu5B 90.0 6_556 1_545
Cu3 Cu5B Cu5B 133.2(3) 2_564 1_545
Cu3 Cu5B Cu5B 46.8(3) 2_554 1_545
Cu4 Cu5B Cu5B 47.79(12) 2_554 1_545
Cu4 Cu5B Cu5B 132.21(12) 2_564 1_545
Cu1 Cu5B Cu5B 132.1(3) 5_566 1_545
Cu1 Cu5B Cu5B 47.9(3) 5_556 1_545
P3 Cu5B Cu5B 90.0 6_556 1_545
Th1 Cu5B Cu5B 90.0 . 1_545
Th1 Cu5B Cu5B 90.000(2) 6_556 1_545
Cu5B Cu5B Cu5B 180.0 1_565 1_545
P1 Cu5B Cu5A 89.86(18) . 1_565
P3 Cu5B Cu5A 131.3(9) 2_554 1_565
P3 Cu5B Cu5A 41.14(7) 2_564 1_565
Cu4 Cu5B Cu5A 87.6(3) 6_556 1_565
P2 Cu5B Cu5A 137.4(9) 5_556 1_565
P2 Cu5B Cu5A 50.57(7) 5_566 1_565
Cu2 Cu5B Cu5A 93.0(3) 6_556 1_565
Cu3 Cu5B Cu5A 44.07(6) 2_564 1_565
Cu3 Cu5B Cu5A 130.4(7) 2_554 1_565
Cu4 Cu5B Cu5A 132.4(3) 2_554 1_565
Cu4 Cu5B Cu5A 48.27(7) 2_564 1_565
Cu1 Cu5B Cu5A 50.40(6) 5_566 1_565
Cu1 Cu5B Cu5A 134.4(6) 5_556 1_565
P3 Cu5B Cu5A 90.38(17) 6_556 1_565
Th1 Cu5B Cu5A 85.9(5) . 1_565
Th1 Cu5B Cu5A 94.1(5) 6_556 1_565
Cu5B Cu5B Cu5A 4.1(5) 1_565 1_565
Cu5B Cu5B Cu5A 175.9(5) 1_545 1_565
P1 Cu5B Cu5A 89.86(18) . 1_545
P3 Cu5B Cu5A 41.14(7) 2_554 1_545
P3 Cu5B Cu5A 131.3(9) 2_564 1_545
Cu4 Cu5B Cu5A 87.6(3) 6_556 1_545
P2 Cu5B Cu5A 50.57(7) 5_556 1_545
P2 Cu5B Cu5A 137.4(9) 5_566 1_545
Cu2 Cu5B Cu5A 93.0(3) 6_556 1_545
Cu3 Cu5B Cu5A 130.4(7) 2_564 1_545
Cu3 Cu5B Cu5A 44.07(6) 2_554 1_545
Cu4 Cu5B Cu5A 48.27(7) 2_554 1_545
Cu4 Cu5B Cu5A 132.4(3) 2_564 1_545
Cu1 Cu5B Cu5A 134.4(6) 5_566 1_545
Cu1 Cu5B Cu5A 50.40(6) 5_556 1_545
P3 Cu5B Cu5A 90.38(17) 6_556 1_545
Th1 Cu5B Cu5A 85.9(5) . 1_545
Th1 Cu5B Cu5A 94.1(5) 6_556 1_545
Cu5B Cu5B Cu5A 175.9(5) 1_565 1_545
Cu5B Cu5B Cu5A 4.1(5) 1_545 1_545
Cu5A Cu5B Cu5A 171.7(9) 1_565 1_545
P1 Cu5B Cu2 37.6(5) . .
P3 Cu5B Cu2 79.6(6) 2_554 .
P3 Cu5B Cu2 79.6(6) 2_564 .
Cu4 Cu5B Cu2 105.3(10) 6_556 .
P2 Cu5B Cu2 127.00(19) 5_556 .
P2 Cu5B Cu2 127.00(19) 5_566 .
Cu2 Cu5B Cu2 172.5(9) 6_556 .
Cu3 Cu5B Cu2 43.3(3) 2_564 .
Cu3 Cu5B Cu2 43.3(3) 2_554 .
Cu4 Cu5B Cu2 127.5(7) 2_554 .
Cu4 Cu5B Cu2 127.5(7) 2_564 .
Cu1 Cu5B Cu2 79.2(3) 5_566 .
Cu1 Cu5B Cu2 79.2(3) 5_556 .
P3 Cu5B Cu2 145.7(9) 6_556 .
Th1 Cu5B Cu2 47.8(4) . .
Th1 Cu5B Cu2 118.1(4) 6_556 .
Cu5B Cu5B Cu2 90.0 1_565 .
Cu5B Cu5B Cu2 90.0 1_545 .
Cu5A Cu5B Cu2 87.4(3) 1_565 .
Cu5A Cu5B Cu2 87.4(3) 1_545 .
P1 Cu5B Cu1 32.2(4) . .
P3 Cu5B Cu1 125.3(2) 2_554 .
P3 Cu5B Cu1 125.3(2) 2_564 .
Cu4 Cu5B Cu1 175.1(10) 6_556 .
P2 Cu5B Cu1 80.0(6) 5_556 .
P2 Cu5B Cu1 80.0(6) 5_566 .
Cu2 Cu5B Cu1 102.7(9) 6_556 .
Cu3 Cu5B Cu1 77.1(2) 2_564 .
Cu3 Cu5B Cu1 77.1(2) 2_554 .
Cu4 Cu5B Cu1 127.3(7) 2_554 .
Cu4 Cu5B Cu1 127.3(7) 2_564 .
Cu1 Cu5B Cu1 42.4(3) 5_566 .
Cu1 Cu5B Cu1 42.4(3) 5_556 .
P3 Cu5B Cu1 144.5(9) 6_556 .
Th1 Cu5B Cu1 117.6(4) . .
Th1 Cu5B Cu1 48.3(3) 6_556 .
Cu5B Cu5B Cu1 90.000(1) 1_565 .
Cu5B Cu5B Cu1 90.0 1_545 .
Cu5A Cu5B Cu1 92.1(3) 1_565 .
Cu5A Cu5B Cu1 92.1(3) 1_545 .
Cu2 Cu5B Cu1 69.81(14) . .
P1 Cu5B P1 58.74(10) . 1_565
P3 Cu5B P1 138.4(10) 2_554 1_565
P3 Cu5B P1 62.34(11) 2_564 1_565
Cu4 Cu5B P1 114.5(5) 6_556 1_565
P2 Cu5B P1 134.9(9) 5_556 1_565
P2 Cu5B P1 62.03(11) 5_566 1_565
Cu2 Cu5B P1 111.5(5) 6_556 1_565
Cu3 Cu5B P1 28.91(17) 2_564 1_565
Cu3 Cu5B P1 107.2(4) 2_554 1_565
Cu4 Cu5B P1 163.4(3) 2_554 1_565
Cu4 Cu5B P1 79.02(3) 2_564 1_565
Cu1 Cu5B P1 28.65(16) 5_566 1_565
Cu1 Cu5B P1 105.6(4) 5_556 1_565
P3 Cu5B P1 121.20(11) 6_556 1_565
Th1 Cu5B P1 87.6(4) . 1_565
Th1 Cu5B P1 85.1(4) 6_556 1_565
Cu5B Cu5B P1 31.26(10) 1_565 1_565
Cu5B Cu5B P1 148.74(10) 1_545 1_565
Cu5A Cu5B P1 31.37(8) 1_565 1_565
Cu5A Cu5B P1 148.4(3) 1_545 1_565
Cu2 Cu5B P1 65.73(19) . 1_565
Cu1 Cu5B P1 63.95(17) . 1_565
P1 Cu5B P1 58.74(10) . 1_545
P3 Cu5B P1 62.34(11) 2_554 1_545
P3 Cu5B P1 138.4(10) 2_564 1_545
Cu4 Cu5B P1 114.5(5) 6_556 1_545
P2 Cu5B P1 62.03(11) 5_556 1_545
P2 Cu5B P1 134.9(9) 5_566 1_545
Cu2 Cu5B P1 111.5(5) 6_556 1_545
Cu3 Cu5B P1 107.2(4) 2_564 1_545
Cu3 Cu5B P1 28.91(17) 2_554 1_545
Cu4 Cu5B P1 79.02(3) 2_554 1_545
Cu4 Cu5B P1 163.4(3) 2_564 1_545
Cu1 Cu5B P1 105.6(4) 5_566 1_545
Cu1 Cu5B P1 28.65(16) 5_556 1_545
P3 Cu5B P1 121.20(11) 6_556 1_545
Th1 Cu5B P1 87.6(4) . 1_545
Th1 Cu5B P1 85.1(4) 6_556 1_545
Cu5B Cu5B P1 148.74(10) 1_565 1_545
Cu5B Cu5B P1 31.26(10) 1_545 1_545
Cu5A Cu5B P1 148.4(3) 1_565 1_545
Cu5A Cu5B P1 31.37(8) 1_545 1_545
Cu2 Cu5B P1 65.73(19) . 1_545
Cu1 Cu5B P1 63.95(17) . 1_545
P1 Cu5B P1 117.47(19) 1_565 1_545
P1 Cu5B Cu2 120.2(9) . 2_554
P3 Cu5B Cu2 22.5(3) 2_554 2_554
P3 Cu5B Cu2 70.2(6) 2_564 2_554
Cu4 Cu5B Cu2 30.8(3) 6_556 2_554
P2 Cu5B Cu2 97.2(3) 5_556 2_554
P2 Cu5B Cu2 133.8(3) 5_566 2_554
Cu2 Cu5B Cu2 100.6(3) 6_556 2_554
Cu3 Cu5B Cu2 102.0(9) 2_564 2_554
Cu3 Cu5B Cu2 69.1(5) 2_554 2_554
Cu4 Cu5B Cu2 51.7(4) 2_554 2_554
Cu4 Cu5B Cu2 86.2(5) 2_564 2_554
Cu1 Cu5B Cu2 156.4(8) 5_566 2_554
Cu1 Cu5B Cu2 111.3(4) 5_556 2_554
P3 Cu5B Cu2 62.7(3) 6_556 2_554
Th1 Cu5B Cu2 44.2(3) . 2_554
Th1 Cu5B Cu2 146.3(4) 6_556 2_554
Cu5B Cu5B Cu2 114.35(14) 1_565 2_554
Cu5B Cu5B Cu2 65.65(15) 1_545 2_554
Cu5A Cu5B Cu2 111.0(6) 1_565 2_554
Cu5A Cu5B Cu2 62.3(3) 1_545 2_554
Cu2 Cu5B Cu2 86.3(6) . 2_554
Cu1 Cu5B Cu2 146.1(4) . 2_554
P1 Cu5B Cu2 127.8(7) 1_565 2_554
P1 Cu5B Cu2 84.8(3) 1_545 2_554
P1 Cu5B Cu2 120.2(9) . 2_564
P3 Cu5B Cu2 70.2(6) 2_554 2_564
P3 Cu5B Cu2 22.5(3) 2_564 2_564
Cu4 Cu5B Cu2 30.8(3) 6_556 2_564
P2 Cu5B Cu2 133.8(3) 5_556 2_564
P2 Cu5B Cu2 97.2(3) 5_566 2_564
Cu2 Cu5B Cu2 100.6(3) 6_556 2_564
Cu3 Cu5B Cu2 69.1(5) 2_564 2_564
Cu3 Cu5B Cu2 102.0(9) 2_554 2_564
Cu4 Cu5B Cu2 86.2(5) 2_554 2_564
Cu4 Cu5B Cu2 51.7(4) 2_564 2_564
Cu1 Cu5B Cu2 111.3(4) 5_566 2_564
Cu1 Cu5B Cu2 156.4(8) 5_556 2_564
P3 Cu5B Cu2 62.7(3) 6_556 2_564
Th1 Cu5B Cu2 44.2(3) . 2_564
Th1 Cu5B Cu2 146.3(4) 6_556 2_564
Cu5B Cu5B Cu2 65.65(15) 1_565 2_564
Cu5B Cu5B Cu2 114.35(15) 1_545 2_564
Cu5A Cu5B Cu2 62.3(3) 1_565 2_564
Cu5A Cu5B Cu2 111.0(6) 1_545 2_564
Cu2 Cu5B Cu2 86.3(6) . 2_564
Cu1 Cu5B Cu2 146.1(4) . 2_564
P1 Cu5B Cu2 84.8(3) 1_565 2_564
P1 Cu5B Cu2 127.8(7) 1_545 2_564
Cu2 Cu5B Cu2 48.7(3) 2_554 2_564
P1 Cu5B Cu4 117.8(4) . 6_546
P3 Cu5B Cu4 21.35(15) 2_554 6_546
P3 Cu5B Cu4 102.7(7) 2_564 6_546
Cu4 Cu5B Cu4 54.3(2) 6_556 6_546
P2 Cu5B Cu4 65.04(14) 5_556 6_546
P2 Cu5B Cu4 134.0(5) 5_566 6_546
Cu2 Cu5B Cu4 85.44(15) 6_556 6_546
Cu3 Cu5B Cu4 130.7(10) 2_564 6_546
Cu3 Cu5B Cu4 62.6(3) 2_554 6_546
Cu4 Cu5B Cu4 28.7(2) 2_554 6_546
Cu4 Cu5B Cu4 102.4(3) 2_564 6_546
Cu1 Cu5B Cu4 167.8(5) 5_566 6_546
Cu1 Cu5B Cu4 83.60(8) 5_556 6_546
P3 Cu5B Cu4 63.60(16) 6_556 6_546
Th1 Cu5B Cu4 71.7(4) . 6_546
Th1 Cu5B Cu4 115.1(4) 6_556 6_546
Cu5B Cu5B Cu4 144.3(2) 1_565 6_546
Cu5B Cu5B Cu4 35.7(2) 1_545 6_546
Cu5A Cu5B Cu4 141.8(6) 1_565 6_546
Cu5A Cu5B Cu4 33.48(11) 1_545 6_546
Cu2 Cu5B Cu4 98.9(5) . 6_546
Cu1 Cu5B Cu4 125.56(16) . 6_546
P1 Cu5B Cu4 159.4(8) 1_565 6_546
P1 Cu5B Cu4 63.11(10) 1_545 6_546
Cu2 Cu5B Cu4 33.26(14) 2_554 6_546
Cu2 Cu5B Cu4 80.4(4) 2_564 6_546
P1 Cu5B Cu4 117.8(4) . 6_566
P3 Cu5B Cu4 102.7(7) 2_554 6_566
P3 Cu5B Cu4 21.35(15) 2_564 6_566
Cu4 Cu5B Cu4 54.3(2) 6_556 6_566
P2 Cu5B Cu4 134.0(5) 5_556 6_566
P2 Cu5B Cu4 65.04(14) 5_566 6_566
Cu2 Cu5B Cu4 85.44(15) 6_556 6_566
Cu3 Cu5B Cu4 62.6(3) 2_564 6_566
Cu3 Cu5B Cu4 130.7(10) 2_554 6_566
Cu4 Cu5B Cu4 102.4(3) 2_554 6_566
Cu4 Cu5B Cu4 28.7(2) 2_564 6_566
Cu1 Cu5B Cu4 83.60(8) 5_566 6_566
Cu1 Cu5B Cu4 167.8(5) 5_556 6_566
P3 Cu5B Cu4 63.60(16) 6_556 6_566
Th1 Cu5B Cu4 71.7(4) . 6_566
Th1 Cu5B Cu4 115.1(4) 6_556 6_566
Cu5B Cu5B Cu4 35.7(2) 1_565 6_566
Cu5B Cu5B Cu4 144.3(2) 1_545 6_566
Cu5A Cu5B Cu4 33.48(11) 1_565 6_566
Cu5A Cu5B Cu4 141.8(6) 1_545 6_566
Cu2 Cu5B Cu4 98.9(5) . 6_566
Cu1 Cu5B Cu4 125.56(16) . 6_566
P1 Cu5B Cu4 63.11(10) 1_565 6_566
P1 Cu5B Cu4 159.4(8) 1_545 6_566
Cu2 Cu5B Cu4 80.4(4) 2_554 6_566
Cu2 Cu5B Cu4 33.26(14) 2_564 6_566
Cu4 Cu5B Cu4 108.6(4) 6_546 6_566
P1 Cu5B P2 58.8(6) . 2_564
P3 Cu5B P2 86.5(8) 2_554 2_564
P3 Cu5B P2 50.5(4) 2_564 2_564
Cu4 Cu5B P2 87.7(8) 6_556 2_564
P2 Cu5B P2 156.4(3) 5_556 2_564
P2 Cu5B P2 111.0(2) 5_566 2_564
Cu2 Cu5B P2 154.05(19) 6_556 2_564
Cu3 Cu5B P2 23.2(3) 2_564 2_564
Cu3 Cu5B P2 68.7(5) 2_554 2_564
Cu4 Cu5B P2 133.2(10) 2_554 2_564
Cu4 Cu5B P2 98.0(5) 2_564 2_564
Cu1 Cu5B P2 76.5(4) 5_566 2_564
Cu1 Cu5B P2 108.1(4) 5_556 2_564
P3 Cu5B P2 124.1(7) 6_556 2_564
Th1 Cu5B P2 37.6(2) . 2_564
Th1 Cu5B P2 131.1(3) 6_556 2_564
Cu5B Cu5B P2 66.09(14) 1_565 2_564
Cu5B Cu5B P2 113.91(14) 1_545 2_564
Cu5A Cu5B P2 62.6(3) 1_565 2_564
Cu5A Cu5B P2 110.4(5) 1_545 2_564
Cu2 Cu5B P2 29.55(19) . 2_564
Cu1 Cu5B P2 87.9(2) . 2_564
P1 Cu5B P2 52.04(18) 1_565 2_564
P1 Cu5B P2 94.5(4) 1_545 2_564
Cu2 Cu5B P2 81.7(5) 2_554 2_564
Cu2 Cu5B P2 61.4(4) 2_564 2_564
Cu4 Cu5B P2 107.8(6) 6_546 2_564
Cu4 Cu5B P2 69.3(3) 6_566 2_564
P1 Cu5B P2 58.8(6) . 2_554
P3 Cu5B P2 50.5(4) 2_554 2_554
P3 Cu5B P2 86.5(8) 2_564 2_554
Cu4 Cu5B P2 87.7(8) 6_556 2_554
P2 Cu5B P2 111.0(2) 5_556 2_554
P2 Cu5B P2 156.4(3) 5_566 2_554
Cu2 Cu5B P2 154.05(19) 6_556 2_554
Cu3 Cu5B P2 68.7(5) 2_564 2_554
Cu3 Cu5B P2 23.2(3) 2_554 2_554
Cu4 Cu5B P2 98.0(5) 2_554 2_554
Cu4 Cu5B P2 133.2(10) 2_564 2_554
Cu1 Cu5B P2 108.1(4) 5_566 2_554
Cu1 Cu5B P2 76.5(4) 5_556 2_554
P3 Cu5B P2 124.1(7) 6_556 2_554
Th1 Cu5B P2 37.6(2) . 2_554
Th1 Cu5B P2 131.1(3) 6_556 2_554
Cu5B Cu5B P2 113.91(14) 1_565 2_554
Cu5B Cu5B P2 66.09(14) 1_545 2_554
Cu5A Cu5B P2 110.4(5) 1_565 2_554
Cu5A Cu5B P2 62.6(3) 1_545 2_554
Cu2 Cu5B P2 29.55(19) . 2_554
Cu1 Cu5B P2 87.9(2) . 2_554
P1 Cu5B P2 94.5(4) 1_565 2_554
P1 Cu5B P2 52.04(18) 1_545 2_554
Cu2 Cu5B P2 61.4(4) 2_554 2_554
Cu2 Cu5B P2 81.7(5) 2_564 2_554
Cu4 Cu5B P2 69.3(3) 6_546 2_554
Cu4 Cu5B P2 107.8(6) 6_566 2_554
P2 Cu5B P2 47.8(3) 2_564 2_554
P1 Cu5B Cu2 114.6(5) . 6_546
P3 Cu5B Cu2 65.51(19) 2_554 6_546
P3 Cu5B Cu2 137.0(4) 2_564 6_546
Cu4 Cu5B Cu2 85.40(16) 6_556 6_546
P2 Cu5B Cu2 20.26(12) 5_556 6_546
P2 Cu5B Cu2 99.9(7) 5_566 6_546
Cu2 Cu5B Cu2 53.9(2) 6_556 6_546
Cu3 Cu5B Cu2 168.8(3) 2_564 6_546
Cu3 Cu5B Cu2 82.73(12) 2_554 6_546
Cu4 Cu5B Cu2 30.0(3) 2_554 6_546
Cu4 Cu5B Cu2 102.7(4) 2_564 6_546
Cu1 Cu5B Cu2 126.6(9) 5_566 6_546
Cu1 Cu5B Cu2 60.8(3) 5_556 6_546
P3 Cu5B Cu2 64.0(2) 6_556 6_546
Th1 Cu5B Cu2 116.7(4) . 6_546
Th1 Cu5B Cu2 70.0(4) 6_556 6_546
Cu5B Cu5B Cu2 143.9(2) 1_565 6_546
Cu5B Cu5B Cu2 36.1(2) 1_545 6_546
Cu5A Cu5B Cu2 146.8(5) 1_565 6_546
Cu5A Cu5B Cu2 39.20(12) 1_545 6_546
Cu2 Cu5B Cu2 125.73(17) . 6_546
Cu1 Cu5B Cu2 97.4(5) . 6_546
P1 Cu5B Cu2 155.0(8) 1_565 6_546
P1 Cu5B Cu2 61.63(11) 1_545 6_546
Cu2 Cu5B Cu2 76.99(13) 2_554 6_546
Cu2 Cu5B Cu2 116.2(3) 2_564 6_546
Cu4 Cu5B Cu2 45.33(4) 6_546 6_546
Cu4 Cu5B Cu2 127.5(2) 6_566 6_546
P2 Cu5B Cu2 149.0(5) 2_564 6_546
P2 Cu5B Cu2 101.65(17) 2_554 6_546
P1 Cu5B Cu2 114.6(5) . 6_566
P3 Cu5B Cu2 137.0(4) 2_554 6_566
P3 Cu5B Cu2 65.51(19) 2_564 6_566
Cu4 Cu5B Cu2 85.40(16) 6_556 6_566
P2 Cu5B Cu2 99.9(7) 5_556 6_566
P2 Cu5B Cu2 20.26(12) 5_566 6_566
Cu2 Cu5B Cu2 53.9(2) 6_556 6_566
Cu3 Cu5B Cu2 82.73(12) 2_564 6_566
Cu3 Cu5B Cu2 168.8(3) 2_554 6_566
Cu4 Cu5B Cu2 102.7(4) 2_554 6_566
Cu4 Cu5B Cu2 30.0(3) 2_564 6_566
Cu1 Cu5B Cu2 60.8(3) 5_566 6_566
Cu1 Cu5B Cu2 126.6(9) 5_556 6_566
P3 Cu5B Cu2 64.0(2) 6_556 6_566
Th1 Cu5B Cu2 116.7(4) . 6_566
Th1 Cu5B Cu2 70.0(4) 6_556 6_566
Cu5B Cu5B Cu2 36.1(2) 1_565 6_566
Cu5B Cu5B Cu2 143.9(2) 1_545 6_566
Cu5A Cu5B Cu2 39.20(12) 1_565 6_566
Cu5A Cu5B Cu2 146.8(5) 1_545 6_566
Cu2 Cu5B Cu2 125.73(17) . 6_566
Cu1 Cu5B Cu2 97.4(5) . 6_566
P1 Cu5B Cu2 61.63(11) 1_565 6_566
P1 Cu5B Cu2 155.0(8) 1_545 6_566
Cu2 Cu5B Cu2 116.2(3) 2_554 6_566
Cu2 Cu5B Cu2 76.99(13) 2_564 6_566
Cu4 Cu5B Cu2 127.5(2) 6_546 6_566
Cu4 Cu5B Cu2 45.33(4) 6_566 6_566
P2 Cu5B Cu2 101.65(17) 2_564 6_566
P2 Cu5B Cu2 149.0(5) 2_554 6_566
Cu2 Cu5B Cu2 107.8(5) 6_546 6_566
P1 Cu5B Cu3 114.8(9) . 5_556
P3 Cu5B Cu3 97.7(3) 2_554 5_556
P3 Cu5B Cu3 134.4(4) 2_564 5_556
Cu4 Cu5B Cu3 99.0(4) 6_556 5_556
P2 Cu5B Cu3 21.2(3) 5_556 5_556
P2 Cu5B Cu3 67.4(6) 5_566 5_556
Cu2 Cu5B Cu3 29.1(3) 6_556 5_556
Cu3 Cu5B Cu3 152.7(8) 2_564 5_556
Cu3 Cu5B Cu3 110.0(4) 2_554 5_556
Cu4 Cu5B Cu3 52.5(5) 2_554 5_556
Cu4 Cu5B Cu3 85.8(6) 2_564 5_556
Cu1 Cu5B Cu3 98.2(8) 5_566 5_556
Cu1 Cu5B Cu3 66.9(5) 5_556 5_556
P3 Cu5B Cu3 62.2(4) 6_556 5_556
Th1 Cu5B Cu3 147.8(3) . 5_556
Th1 Cu5B Cu3 42.7(3) 6_556 5_556
Cu5B Cu5B Cu3 113.52(14) 1_565 5_556
Cu5B Cu5B Cu3 66.48(15) 1_545 5_556
Cu5A Cu5B Cu3 117.3(6) 1_565 5_556
Cu5A Cu5B Cu3 70.2(3) 1_545 5_556
Cu2 Cu5B Cu3 146.1(3) . 5_556
Cu1 Cu5B Cu3 85.4(6) . 5_556
P1 Cu5B Cu3 124.0(6) 1_565 5_556
P1 Cu5B Cu3 82.9(3) 1_545 5_556
Cu2 Cu5B Cu3 104.13(13) 2_554 5_556
Cu2 Cu5B Cu3 125.0(2) 2_564 5_556
Cu4 Cu5B Cu3 76.55(17) 6_546 5_556
Cu4 Cu5B Cu3 114.6(3) 6_566 5_556
P2 Cu5B Cu3 173.3(5) 2_564 5_556
P2 Cu5B Cu3 132.04(6) 2_554 5_556
Cu2 Cu5B Cu3 33.17(16) 6_546 5_556
Cu2 Cu5B Cu3 78.9(4) 6_566 5_556
P1 Cu5B Cu3 114.8(9) . 5_566
P3 Cu5B Cu3 134.4(4) 2_554 5_566
P3 Cu5B Cu3 97.7(3) 2_564 5_566
Cu4 Cu5B Cu3 99.0(4) 6_556 5_566
P2 Cu5B Cu3 67.4(6) 5_556 5_566
P2 Cu5B Cu3 21.2(3) 5_566 5_566
Cu2 Cu5B Cu3 29.1(3) 6_556 5_566
Cu3 Cu5B Cu3 110.0(4) 2_564 5_566
Cu3 Cu5B Cu3 152.7(8) 2_554 5_566
Cu4 Cu5B Cu3 85.8(6) 2_554 5_566
Cu4 Cu5B Cu3 52.5(5) 2_564 5_566
Cu1 Cu5B Cu3 66.9(5) 5_566 5_566
Cu1 Cu5B Cu3 98.2(8) 5_556 5_566
P3 Cu5B Cu3 62.2(4) 6_556 5_566
Th1 Cu5B Cu3 147.8(3) . 5_566
Th1 Cu5B Cu3 42.7(3) 6_556 5_566
Cu5B Cu5B Cu3 66.48(15) 1_565 5_566
Cu5B Cu5B Cu3 113.52(14) 1_545 5_566
Cu5A Cu5B Cu3 70.2(3) 1_565 5_566
Cu5A Cu5B Cu3 117.3(6) 1_545 5_566
Cu2 Cu5B Cu3 146.1(3) . 5_566
Cu1 Cu5B Cu3 85.4(6) . 5_566
P1 Cu5B Cu3 82.9(3) 1_565 5_566
P1 Cu5B Cu3 124.0(6) 1_545 5_566
Cu2 Cu5B Cu3 125.0(2) 2_554 5_566
Cu2 Cu5B Cu3 104.13(13) 2_564 5_566
Cu4 Cu5B Cu3 114.6(3) 6_546 5_566
Cu4 Cu5B Cu3 76.55(17) 6_566 5_566
P2 Cu5B Cu3 132.04(6) 2_564 5_566
P2 Cu5B Cu3 173.3(5) 2_554 5_566
Cu2 Cu5B Cu3 78.9(4) 6_546 5_566
Cu2 Cu5B Cu3 33.17(16) 6_566 5_566
Cu3 Cu5B Cu3 47.0(3) 5_556 5_566
P1 Cu5B P1 54.6(5) . 5_566
P3 Cu5B P1 154.3(3) 2_554 5_566
P3 Cu5B P1 110.2(2) 2_564 5_566
Cu4 Cu5B P1 153.2(3) 6_556 5_566
P2 Cu5B P1 84.8(7) 5_556 5_566
P2 Cu5B P1 50.9(4) 5_566 5_566
Cu2 Cu5B P1 84.4(7) 6_556 5_566
Cu3 Cu5B P1 75.1(4) 2_564 5_566
Cu3 Cu5B P1 106.3(4) 2_554 5_566
Cu4 Cu5B P1 131.7(10) 2_554 5_566
Cu4 Cu5B P1 97.9(6) 2_564 5_566
Cu1 Cu5B P1 22.0(3) 5_566 5_566
Cu1 Cu5B P1 66.4(5) 5_556 5_566
P3 Cu5B P1 122.4(7) 6_556 5_566
Th1 Cu5B P1 131.8(3) . 5_566
Th1 Cu5B P1 36.8(2) 6_556 5_566
Cu5B Cu5B P1 66.88(12) 1_565 5_566
Cu5B Cu5B P1 113.12(12) 1_545 5_566
Cu5A Cu5B P1 70.0(3) 1_565 5_566
Cu5A Cu5B P1 116.2(5) 1_545 5_566
Cu2 Cu5B P1 88.71(19) . 5_566
Cu1 Cu5B P1 29.46(17) . 5_566
P1 Cu5B P1 50.50(18) 1_565 5_566
P1 Cu5B P1 92.0(3) 1_545 5_566
Cu2 Cu5B P1 174.8(4) 2_554 5_566
Cu2 Cu5B P1 132.23(4) 2_564 5_566
Cu4 Cu5B P1 147.1(5) 6_546 5_566
Cu4 Cu5B P1 101.67(19) 6_566 5_566
P2 Cu5B P1 94.56(13) 2_564 5_566
P2 Cu5B P1 113.44(18) 2_554 5_566
Cu2 Cu5B P1 105.1(6) 6_546 5_566
Cu2 Cu5B P1 68.0(3) 6_566 5_566
Cu3 Cu5B P1 79.4(5) 5_556 5_566
Cu3 Cu5B P1 60.2(4) 5_566 5_566
P1 Cu5B P1 54.6(5) . 5_556
P3 Cu5B P1 110.2(2) 2_554 5_556
P3 Cu5B P1 154.3(3) 2_564 5_556
Cu4 Cu5B P1 153.2(3) 6_556 5_556
P2 Cu5B P1 50.9(4) 5_556 5_556
P2 Cu5B P1 84.8(7) 5_566 5_556
Cu2 Cu5B P1 84.4(7) 6_556 5_556
Cu3 Cu5B P1 106.3(4) 2_564 5_556
Cu3 Cu5B P1 75.1(4) 2_554 5_556
Cu4 Cu5B P1 97.9(6) 2_554 5_556
Cu4 Cu5B P1 131.7(10) 2_564 5_556
Cu1 Cu5B P1 66.4(5) 5_566 5_556
Cu1 Cu5B P1 22.0(3) 5_556 5_556
P3 Cu5B P1 122.4(7) 6_556 5_556
Th1 Cu5B P1 131.8(3) . 5_556
Th1 Cu5B P1 36.8(2) 6_556 5_556
Cu5B Cu5B P1 113.12(12) 1_565 5_556
Cu5B Cu5B P1 66.88(12) 1_545 5_556
Cu5A Cu5B P1 116.2(5) 1_565 5_556
Cu5A Cu5B P1 70.0(2) 1_545 5_556
Cu2 Cu5B P1 88.71(19) . 5_556
Cu1 Cu5B P1 29.46(17) . 5_556
P1 Cu5B P1 92.0(3) 1_565 5_556
P1 Cu5B P1 50.50(18) 1_545 5_556
Cu2 Cu5B P1 132.23(4) 2_554 5_556
Cu2 Cu5B P1 174.8(4) 2_564 5_556
Cu4 Cu5B P1 101.67(19) 6_546 5_556
Cu4 Cu5B P1 147.1(5) 6_566 5_556
P2 Cu5B P1 113.44(18) 2_564 5_556
P2 Cu5B P1 94.56(13) 2_554 5_556
Cu2 Cu5B P1 68.0(3) 6_546 5_556
Cu2 Cu5B P1 105.1(6) 6_566 5_556
Cu3 Cu5B P1 60.2(4) 5_556 5_556
Cu3 Cu5B P1 79.4(5) 5_566 5_556
P1 Cu5B P1 46.2(2) 5_566 5_556
P1 Cu5B Cu5A 151.9(7) . 5
P3 Cu5B Cu5A 46.54(18) 2_554 5
P3 Cu5B Cu5A 82.4(4) 2_564 5
Cu4 Cu5B Cu5A 30.55(9) 6_556 5
P2 Cu5B Cu5A 73.07(16) 5_556 5
P2 Cu5B Cu5A 104.3(3) 5_566 5
Cu2 Cu5B Cu5A 64.01(15) 6_556 5
Cu3 Cu5B Cu5A 129.7(9) 2_564 5
Cu3 Cu5B Cu5A 95.9(4) 2_554 5
Cu4 Cu5B Cu5A 25.0(2) 2_554 5
Cu4 Cu5B Cu5A 67.7(2) 2_564 5
Cu1 Cu5B Cu5A 154.0(5) 5_566 5
Cu1 Cu5B Cu5A 111.91(15) 5_556 5
P3 Cu5B Cu5A 30.02(10) 6_556 5
Th1 Cu5B Cu5A 79.1(5) . 5
Th1 Cu5B Cu5A 113.8(5) 6_556 5
Cu5B Cu5B Cu5A 113.06(5) 1_565 5
Cu5B Cu5B Cu5A 66.94(5) 1_545 5
Cu5A Cu5B Cu5A 112.0(3) 1_565 5
Cu5A Cu5B Cu5A 65.97(18) 1_545 5
Cu2 Cu5B Cu5A 122.7(7) . 5
Cu1 Cu5B Cu5A 152.3(5) . 5
P1 Cu5B Cu5A 142.4(3) 1_565 5
P1 Cu5B Cu5A 97.08(15) 1_545 5
Cu2 Cu5B Cu5A 36.57(18) 2_554 5
Cu2 Cu5B Cu5A 61.3(3) 2_564 5
Cu4 Cu5B Cu5A 34.84(11) 6_546 5
Cu4 Cu5B Cu5A 79.4(2) 6_566 5
P2 Cu5B Cu5A 114.8(7) 2_564 5
P2 Cu5B Cu5A 95.8(5) 2_554 5
Cu2 Cu5B Cu5A 54.93(10) 6_546 5
Cu2 Cu5B Cu5A 93.35(16) 6_566 5
Cu3 Cu5B Cu5A 71.7(2) 5_556 5
Cu3 Cu5B Cu5A 89.9(3) 5_566 5
P1 Cu5B Cu5A 148.3(7) 5_566 5
P1 Cu5B Cu5A 122.9(4) 5_556 5
P1 Cu5B Cu5A 151.9(7) . 5_565
P3 Cu5B Cu5A 82.4(4) 2_554 5_565
P3 Cu5B Cu5A 46.54(18) 2_564 5_565
Cu4 Cu5B Cu5A 30.55(9) 6_556 5_565
P2 Cu5B Cu5A 104.3(3) 5_556 5_565
P2 Cu5B Cu5A 73.07(16) 5_566 5_565
Cu2 Cu5B Cu5A 64.01(15) 6_556 5_565
Cu3 Cu5B Cu5A 95.9(4) 2_564 5_565
Cu3 Cu5B Cu5A 129.7(9) 2_554 5_565
Cu4 Cu5B Cu5A 67.7(2) 2_554 5_565
Cu4 Cu5B Cu5A 25.0(2) 2_564 5_565
Cu1 Cu5B Cu5A 111.91(15) 5_566 5_565
Cu1 Cu5B Cu5A 154.0(5) 5_556 5_565
P3 Cu5B Cu5A 30.02(10) 6_556 5_565
Th1 Cu5B Cu5A 79.1(5) . 5_565
Th1 Cu5B Cu5A 113.8(5) 6_556 5_565
Cu5B Cu5B Cu5A 66.94(5) 1_565 5_565
Cu5B Cu5B Cu5A 113.06(5) 1_545 5_565
Cu5A Cu5B Cu5A 65.97(18) 1_565 5_565
Cu5A Cu5B Cu5A 112.0(3) 1_545 5_565
Cu2 Cu5B Cu5A 122.7(7) . 5_565
Cu1 Cu5B Cu5A 152.3(5) . 5_565
P1 Cu5B Cu5A 97.08(14) 1_565 5_565
P1 Cu5B Cu5A 142.4(3) 1_545 5_565
Cu2 Cu5B Cu5A 61.3(3) 2_554 5_565
Cu2 Cu5B Cu5A 36.57(18) 2_564 5_565
Cu4 Cu5B Cu5A 79.4(2) 6_546 5_565
Cu4 Cu5B Cu5A 34.84(11) 6_566 5_565
P2 Cu5B Cu5A 95.8(5) 2_564 5_565
P2 Cu5B Cu5A 114.8(7) 2_554 5_565
Cu2 Cu5B Cu5A 93.35(16) 6_546 5_565
Cu2 Cu5B Cu5A 54.93(10) 6_566 5_565
Cu3 Cu5B Cu5A 89.9(3) 5_556 5_565
Cu3 Cu5B Cu5A 71.7(2) 5_566 5_565
P1 Cu5B Cu5A 122.9(4) 5_566 5_565
P1 Cu5B Cu5A 148.3(7) 5_556 5_565
Cu5A Cu5B Cu5A 46.12(11) 5 5_565
P1 Cu5B Th1 23.01(6) . 2_565
P3 Cu5B Th1 120.1(6) 2_554 2_565
P3 Cu5B Th1 87.1(3) 2_564 2_565
Cu4 Cu5B Th1 135.3(8) 6_556 2_565
P2 Cu5B Th1 120.3(6) 5_556 2_565
P2 Cu5B Th1 88.3(3) 5_566 2_565
Cu2 Cu5B Th1 132.6(8) 6_556 2_565
Cu3 Cu5B Th1 37.01(15) 2_564 2_565
Cu3 Cu5B Th1 74.6(2) 2_554 2_565
Cu4 Cu5B Th1 160.67(16) 2_554 2_565
Cu4 Cu5B Th1 114.90(8) 2_564 2_565
Cu1 Cu5B Th1 38.48(17) 5_566 2_565
Cu1 Cu5B Th1 74.86(19) 5_556 2_565
P3 Cu5B Th1 157.09(6) 6_556 2_565
Th1 Cu5B Th1 83.6(4) . 2_565
Th1 Cu5B Th1 83.5(3) 6_556 2_565
Cu5B Cu5B Th1 67.11(4) 1_565 2_565
Cu5B Cu5B Th1 112.89(4) 1_545 2_565
Cu5A Cu5B Th1 66.86(13) 1_565 2_565
Cu5A Cu5B Th1 112.5(2) 1_545 2_565
Cu2 Cu5B Th1 41.16(9) . 2_565
Cu1 Cu5B Th1 40.70(8) . 2_565
P1 Cu5B Th1 35.89(6) 1_565 2_565
P1 Cu5B Th1 81.65(14) 1_545 2_565
Cu2 Cu5B Th1 126.4(6) 2_554 2_565
Cu2 Cu5B Th1 105.8(4) 2_564 2_565
Cu4 Cu5B Th1 137.0(4) 6_546 2_565
Cu4 Cu5B Th1 95.70(18) 6_566 2_565
P2 Cu5B Th1 48.43(15) 2_564 2_565
P2 Cu5B Th1 69.6(2) 2_554 2_565
Cu2 Cu5B Th1 135.5(4) 6_546 2_565
Cu2 Cu5B Th1 94.85(17) 6_566 2_565
Cu3 Cu5B Th1 124.9(6) 5_556 2_565
Cu3 Cu5B Th1 105.2(4) 5_566 2_565
P1 Cu5B Th1 48.87(14) 5_566 2_565
P1 Cu5B Th1 69.4(2) 5_556 2_565
Cu5A Cu5B Th1 162.6(8) 5 2_565
Cu5A Cu5B Th1 130.5(3) 5_565 2_565
P1 Cu5B Th1 23.01(6) . 2
P3 Cu5B Th1 87.1(3) 2_554 2
P3 Cu5B Th1 120.1(6) 2_564 2
Cu4 Cu5B Th1 135.3(8) 6_556 2
P2 Cu5B Th1 88.3(3) 5_556 2
P2 Cu5B Th1 120.3(6) 5_566 2
Cu2 Cu5B Th1 132.6(8) 6_556 2
Cu3 Cu5B Th1 74.6(2) 2_564 2
Cu3 Cu5B Th1 37.01(15) 2_554 2
Cu4 Cu5B Th1 114.90(8) 2_554 2
Cu4 Cu5B Th1 160.67(16) 2_564 2
Cu1 Cu5B Th1 74.86(19) 5_566 2
Cu1 Cu5B Th1 38.48(17) 5_556 2
P3 Cu5B Th1 157.09(6) 6_556 2
Th1 Cu5B Th1 83.6(4) . 2
Th1 Cu5B Th1 83.5(3) 6_556 2
Cu5B Cu5B Th1 112.89(4) 1_565 2
Cu5B Cu5B Th1 67.11(4) 1_545 2
Cu5A Cu5B Th1 112.5(2) 1_565 2
Cu5A Cu5B Th1 66.86(13) 1_545 2
Cu2 Cu5B Th1 41.16(9) . 2
Cu1 Cu5B Th1 40.70(8) . 2
P1 Cu5B Th1 81.65(14) 1_565 2
P1 Cu5B Th1 35.89(6) 1_545 2
Cu2 Cu5B Th1 105.8(4) 2_554 2
Cu2 Cu5B Th1 126.4(6) 2_564 2
Cu4 Cu5B Th1 95.70(18) 6_546 2
Cu4 Cu5B Th1 137.0(4) 6_566 2
P2 Cu5B Th1 69.6(2) 2_564 2
P2 Cu5B Th1 48.43(15) 2_554 2
Cu2 Cu5B Th1 94.85(17) 6_546 2
Cu2 Cu5B Th1 135.5(4) 6_566 2
Cu3 Cu5B Th1 105.2(4) 5_556 2
Cu3 Cu5B Th1 124.9(6) 5_566 2
P1 Cu5B Th1 69.4(2) 5_566 2
P1 Cu5B Th1 48.87(14) 5_556 2
Cu5A Cu5B Th1 130.5(3) 5 2
Cu5A Cu5B Th1 162.6(8) 5_565 2
Th1 Cu5B Th1 45.78(8) 2_565 2
Cu5B P1 Cu5A 6.8(8) . .
Cu5B P1 Cu1 74.3(5) . 5_556
Cu5A P1 Cu1 78.19(8) . 5_556
Cu5B P1 Cu1 74.3(5) . 5_566
Cu5A P1 Cu1 78.19(8) . 5_566
Cu1 P1 Cu1 105.67(5) 5_556 5_566
Cu5B P1 Cu3 71.7(5) . 2_554
Cu5A P1 Cu3 68.00(8) . 2_554
Cu1 P1 Cu3 65.12(2) 5_556 2_554
Cu1 P1 Cu3 146.03(6) 5_566 2_554
Cu5B P1 Cu3 71.7(5) . 2_564
Cu5A P1 Cu3 68.00(8) . 2_564
Cu1 P1 Cu3 146.03(6) 5_556 2_564
Cu1 P1 Cu3 65.12(2) 5_566 2_564
Cu3 P1 Cu3 103.31(5) 2_554 2_564
Cu5B P1 Cu1 117.7(8) . .
Cu5A P1 Cu1 124.54(14) . .
Cu1 P1 Cu1 69.38(3) 5_556 .
Cu1 P1 Cu1 69.38(3) 5_566 .
Cu3 P1 Cu1 128.30(3) 2_554 .
Cu3 P1 Cu1 128.30(3) 2_564 .
Cu5B P1 Cu2 108.7(8) . .
Cu5A P1 Cu2 101.83(14) . .
Cu1 P1 Cu2 126.74(3) 5_556 .
Cu1 P1 Cu2 126.74(3) 5_566 .
Cu3 P1 Cu2 65.97(3) 2_554 .
Cu3 P1 Cu2 65.97(3) 2_564 .
Cu1 P1 Cu2 133.63(6) . .
Cu5B P1 Th1 138.91(9) . 2_565
Cu5A P1 Th1 137.77(4) . 2_565
Cu1 P1 Th1 139.52(5) 5_556 2_565
Cu1 P1 Th1 73.63(2) 5_566 2_565
Cu3 P1 Th1 135.56(5) 2_554 2_565
Cu3 P1 Th1 71.82(2) 2_564 2_565
Cu1 P1 Th1 72.99(3) . 2_565
Cu2 P1 Th1 72.35(3) . 2_565
Cu5B P1 Th1 138.91(9) . 2
Cu5A P1 Th1 137.77(4) . 2
Cu1 P1 Th1 73.63(2) 5_556 2
Cu1 P1 Th1 139.52(5) 5_566 2
Cu3 P1 Th1 71.82(2) 2_554 2
Cu3 P1 Th1 135.56(5) 2_564 2
Cu1 P1 Th1 72.99(3) . 2
Cu2 P1 Th1 72.35(3) . 2
Th1 P1 Th1 81.69(3) 2_565 2
Cu5B P1 P2 155.7(8) . .
Cu5A P1 P2 162.50(14) . .
Cu1 P1 P2 91.40(4) 5_556 .
Cu1 P1 P2 91.40(4) 5_566 .
Cu3 P1 P2 120.40(3) 2_554 .
Cu3 P1 P2 120.40(3) 2_564 .
Cu1 P1 P2 37.97(3) . .
Cu2 P1 P2 95.66(4) . .
Th1 P1 P2 48.72(2) 2_565 .
Th1 P1 P2 48.72(2) 2 .
Cu5B P1 P3 146.8(8) . .
Cu5A P1 P3 139.94(14) . .
Cu1 P1 P3 121.50(3) 5_556 .
Cu1 P1 P3 121.50(3) 5_566 .
Cu3 P1 P3 88.20(4) 2_554 .
Cu3 P1 P3 88.20(4) 2_564 .
Cu1 P1 P3 95.52(4) . .
Cu2 P1 P3 38.11(3) . .
Th1 P1 P3 48.22(2) 2_565 .
Th1 P1 P3 48.22(2) 2 .
P2 P1 P3 57.56(3) . .
Cu5B P1 P1 90.000(1) . 1_565
Cu5A P1 P1 90.0 . 1_565
Cu1 P1 P1 142.84(3) 5_556 1_565
Cu1 P1 P1 37.16(3) 5_566 1_565
Cu3 P1 P1 141.66(3) 2_554 1_565
Cu3 P1 P1 38.35(3) 2_564 1_565
Cu1 P1 P1 90.0 . 1_565
Cu2 P1 P1 90.0 . 1_565
Th1 P1 P1 49.154(16) 2_565 1_565
Th1 P1 P1 130.846(16) 2 1_565
P2 P1 P1 90.0 . 1_565
P3 P1 P1 90.0 . 1_565
Cu5B P1 P1 90.000(1) . 1_545
Cu5A P1 P1 90.0 . 1_545
Cu1 P1 P1 37.16(3) 5_556 1_545
Cu1 P1 P1 142.84(3) 5_566 1_545
Cu3 P1 P1 38.35(3) 2_554 1_545
Cu3 P1 P1 141.66(3) 2_564 1_545
Cu1 P1 P1 90.0 . 1_545
Cu2 P1 P1 90.0 . 1_545
Th1 P1 P1 130.846(16) 2_565 1_545
Th1 P1 P1 49.154(16) 2 1_545
P2 P1 P1 90.0 . 1_545
P3 P1 P1 90.0 . 1_545
P1 P1 P1 180.0 1_565 1_545
Cu5B P1 P1 97.1(7) . 5_556
Cu5A P1 P1 103.11(12) . 5_556
Cu1 P1 P1 35.245(19) 5_556 5_556
Cu1 P1 P1 86.84(5) 5_566 5_556
Cu3 P1 P1 97.462(16) 2_554 5_556
Cu3 P1 P1 151.57(5) 2_564 5_556
Cu1 P1 P1 34.14(2) . 5_556
Cu2 P1 P1 141.64(4) . 5_556
Th1 P1 P1 106.01(5) 2_565 5_556
Th1 P1 P1 69.56(3) 2 5_556
P2 P1 P1 61.87(4) . 5_556
P3 P1 P1 111.88(5) . 5_556
P1 P1 P1 118.544(17) 1_565 5_556
P1 P1 P1 61.456(17) 1_545 5_556
Cu5B P1 P1 97.1(7) . 5_566
Cu5A P1 P1 103.11(12) . 5_566
Cu1 P1 P1 86.84(5) 5_556 5_566
Cu1 P1 P1 35.245(19) 5_566 5_566
Cu3 P1 P1 151.57(5) 2_554 5_566
Cu3 P1 P1 97.462(16) 2_564 5_566
Cu1 P1 P1 34.14(2) . 5_566
Cu2 P1 P1 141.64(4) . 5_566
Th1 P1 P1 69.56(3) 2_565 5_566
Th1 P1 P1 106.01(5) 2 5_566
P2 P1 P1 61.87(4) . 5_566
P3 P1 P1 111.88(5) . 5_566
P1 P1 P1 61.456(17) 1_565 5_566
P1 P1 P1 118.544(17) 1_545 5_566
P1 P1 P1 57.09(3) 5_556 5_566
Cu5B P1 P2 42.5(6) . 5_556
Cu5A P1 P2 47.52(10) . 5_556
Cu1 P1 P2 33.07(3) 5_556 5_556
Cu1 P1 P2 85.52(4) 5_566 5_556
Cu3 P1 P2 69.59(3) 2_554 5_556
Cu3 P1 P2 113.52(4) 2_564 5_556
Cu1 P1 P2 85.38(4) . 5_556
Cu2 P1 P2 133.56(4) . 5_556
Th1 P1 P2 154.02(4) 2_565 5_556
Th1 P1 P2 105.976(17) 2 5_556
P2 P1 P2 118.36(3) . 5_556
P3 P1 P2 151.521(12) . 5_556
P1 P1 P2 118.478(12) 1_565 5_556
P1 P1 P2 61.522(12) 1_545 5_556
P1 P1 P2 56.49(3) 5_556 5_556
P1 P1 P2 84.46(4) 5_566 5_556
Cu5B P1 P2 42.5(6) . 5_566
Cu5A P1 P2 47.52(10) . 5_566
Cu1 P1 P2 85.52(4) 5_556 5_566
Cu1 P1 P2 33.07(3) 5_566 5_566
Cu3 P1 P2 113.52(4) 2_554 5_566
Cu3 P1 P2 69.59(3) 2_564 5_566
Cu1 P1 P2 85.38(4) . 5_566
Cu2 P1 P2 133.56(4) . 5_566
Th1 P1 P2 105.976(17) 2_565 5_566
Th1 P1 P2 154.02(4) 2 5_566
P2 P1 P2 118.36(3) . 5_566
P3 P1 P2 151.521(12) . 5_566
P1 P1 P2 61.522(12) 1_565 5_566
P1 P1 P2 118.478(12) 1_545 5_566
P1 P1 P2 84.46(4) 5_556 5_566
P1 P1 P2 56.49(3) 5_566 5_566
P2 P1 P2 56.96(2) 5_556 5_566
Cu5B P1 P3 40.3(6) . 2_554
Cu5A P1 P3 36.00(8) . 2_554
Cu1 P1 P3 69.51(3) 5_556 2_554
Cu1 P1 P3 114.19(4) 5_566 2_554
Cu3 P1 P3 32.11(2) 2_554 2_554
Cu3 P1 P3 84.30(4) 2_564 2_554
Cu1 P1 P3 137.90(4) . 2_554
Cu2 P1 P3 80.17(3) . 2_554
Th1 P1 P3 149.05(4) 2_565 2_554
Th1 P1 P3 103.539(19) 2 2_554
P2 P1 P3 151.041(14) . 2_554
P3 P1 P3 113.44(3) . 2_554
P1 P1 P3 118.470(12) 1_565 2_554
P1 P1 P3 61.530(12) 1_545 2_554
P1 P1 P3 104.34(3) 5_556 2_554
P1 P1 P3 134.68(5) 5_566 2_554
P2 P1 P3 54.54(3) 5_556 2_554
P2 P1 P3 82.79(3) 5_566 2_554
Cu5B P1 P3 40.3(6) . 2_564
Cu5A P1 P3 36.00(8) . 2_564
Cu1 P1 P3 114.19(4) 5_556 2_564
Cu1 P1 P3 69.51(3) 5_566 2_564
Cu3 P1 P3 84.30(4) 2_554 2_564
Cu3 P1 P3 32.11(2) 2_564 2_564
Cu1 P1 P3 137.90(4) . 2_564
Cu2 P1 P3 80.17(3) . 2_564
Th1 P1 P3 103.539(19) 2_565 2_564
Th1 P1 P3 149.05(4) 2 2_564
P2 P1 P3 151.041(14) . 2_564
P3 P1 P3 113.44(3) . 2_564
P1 P1 P3 61.530(12) 1_565 2_564
P1 P1 P3 118.470(12) 1_545 2_564
P1 P1 P3 134.68(5) 5_556 2_564
P1 P1 P3 104.34(3) 5_566 2_564
P2 P1 P3 82.79(3) 5_556 2_564
P2 P1 P3 54.54(3) 5_566 2_564
P3 P1 P3 56.94(2) 2_554 2_564
Cu5B P1 P2 91.7(7) . 2_564
Cu5A P1 P2 85.70(12) . 2_564
Cu1 P1 P2 149.41(4) 5_556 2_564
Cu1 P1 P2 96.08(2) 5_566 2_564
Cu3 P1 P2 84.80(4) 2_554 2_564
Cu3 P1 P2 33.54(2) 2_564 2_564
Cu1 P1 P2 139.94(4) . 2_564
Cu2 P1 P2 32.486(17) . 2_564
Th1 P1 P2 67.05(2) 2_565 2_564
Th1 P1 P2 103.27(4) 2 2_564
P2 P1 P2 109.59(3) . 2_564
P3 P1 P2 59.51(3) . 2_564
P1 P1 P2 61.733(12) 1_565 2_564
P1 P1 P2 118.267(12) 1_545 2_564
P1 P1 P2 171.13(6) 5_556 2_564
P1 P1 P2 122.375(15) 5_566 2_564
P2 P1 P2 131.98(3) 5_556 2_564
P2 P1 P2 102.548(18) 5_566 2_564
P3 P1 P2 82.14(3) 2_554 2_564
P3 P1 P2 53.96(3) 2_564 2_564
Cu5B P1 P2 91.7(7) . 2_554
Cu5A P1 P2 85.70(12) . 2_554
Cu1 P1 P2 96.08(2) 5_556 2_554
Cu1 P1 P2 149.41(4) 5_566 2_554
Cu3 P1 P2 33.54(2) 2_554 2_554
Cu3 P1 P2 84.80(4) 2_564 2_554
Cu1 P1 P2 139.94(4) . 2_554
Cu2 P1 P2 32.486(17) . 2_554
Th1 P1 P2 103.27(4) 2_565 2_554
Th1 P1 P2 67.05(2) 2 2_554
P2 P1 P2 109.59(3) . 2_554
P3 P1 P2 59.51(3) . 2_554
P1 P1 P2 118.267(12) 1_565 2_554
P1 P1 P2 61.733(12) 1_545 2_554
P1 P1 P2 122.375(15) 5_556 2_554
P1 P1 P2 171.13(6) 5_566 2_554
P2 P1 P2 102.548(18) 5_556 2_554
P2 P1 P2 131.98(3) 5_566 2_554
P3 P1 P2 53.96(3) 2_554 2_554
P3 P1 P2 82.14(3) 2_564 2_554
P2 P1 P2 56.53(2) 2_564 2_554
Cu5B P1 Th1 65.1(8) . 6_556
Cu5A P1 Th1 71.90(14) . 6_556
Cu1 P1 Th1 52.86(3) 5_556 6_556
Cu1 P1 Th1 52.86(3) 5_566 6_556
Cu3 P1 Th1 110.71(3) 2_554 6_556
Cu3 P1 Th1 110.71(3) 2_564 6_556
Cu1 P1 Th1 52.63(3) . 6_556
Cu2 P1 Th1 173.74(5) . 6_556
Th1 P1 Th1 112.14(3) 2_565 6_556
Th1 P1 Th1 112.14(3) 2 6_556
P2 P1 Th1 90.60(3) . 6_556
P3 P1 Th1 148.16(4) . 6_556
P1 P1 Th1 90.0 1_565 6_556
P1 P1 Th1 90.0 1_545 6_556
P1 P1 Th1 42.59(3) 5_556 6_556
P1 P1 Th1 42.59(3) 5_566 6_556
P2 P1 Th1 41.88(2) 5_556 6_556
P2 P1 Th1 41.88(2) 5_566 6_556
P3 P1 Th1 94.34(3) 2_554 6_556
P3 P1 Th1 94.34(3) 2_564 6_556
P2 P1 Th1 144.18(3) 2_564 6_556
P2 P1 Th1 144.18(3) 2_554 6_556
Cu5B P1 Th1 60.6(8) . .
Cu5A P1 Th1 53.82(13) . .
Cu1 P1 Th1 109.75(3) 5_556 .
Cu1 P1 Th1 109.75(3) 5_566 .
Cu3 P1 Th1 51.66(3) 2_554 .
Cu3 P1 Th1 51.66(3) 2_564 .
Cu1 P1 Th1 178.36(5) . .
Cu2 P1 Th1 48.01(2) . .
Th1 P1 Th1 108.20(3) 2_565 .
Th1 P1 Th1 108.20(3) 2 .
P2 P1 Th1 143.67(4) . .
P3 P1 Th1 86.12(3) . .
P1 P1 Th1 90.0 1_565 .
P1 P1 Th1 90.0 1_545 .
P1 P1 Th1 144.98(3) 5_556 .
P1 P1 Th1 144.98(3) 5_566 .
P2 P1 Th1 93.18(3) 5_556 .
P2 P1 Th1 93.18(3) 5_566 .
P3 P1 Th1 40.960(19) 2_554 .
P3 P1 Th1 40.960(19) 2_564 .
P2 P1 Th1 41.18(2) 2_564 .
P2 P1 Th1 41.18(2) 2_554 .
Th1 P1 Th1 125.73(3) 6_556 .
Cu5B P1 Cu5B 58.74(10) . 1_545
Cu5A P1 Cu5B 58.98(11) . 1_545
Cu1 P1 Cu5B 34.7(4) 5_556 1_545
Cu1 P1 Cu5B 122.7(3) 5_566 1_545
Cu3 P1 Cu5B 33.6(4) 2_554 1_545
Cu3 P1 Cu5B 120.5(3) 2_564 1_545
Cu1 P1 Cu5B 104.0(4) . 1_545
Cu2 P1 Cu5B 99.6(4) . 1_545
Th1 P1 Cu5B 161.83(14) 2_565 1_545
Th1 P1 Cu5B 80.33(10) 2 1_545
P2 P1 Cu5B 118.2(2) . 1_545
P3 P1 Cu5B 115.7(3) . 1_545
P1 P1 Cu5B 148.74(10) 1_565 1_545
P1 P1 Cu5B 31.26(10) 1_545 1_545
P1 P1 Cu5B 69.9(4) 5_556 1_545
P1 P1 Cu5B 118.2(4) 5_566 1_545
P2 P1 Cu5B 37.8(3) 5_556 1_545
P2 P1 Cu5B 91.4(2) 5_566 1_545
P3 P1 Cu5B 36.6(3) 2_554 1_545
P3 P1 Cu5B 90.7(2) 2_564 1_545
P2 P1 Cu5B 114.9(4) 2_564 1_545
P2 P1 Cu5B 67.1(4) 2_554 1_545
Th1 P1 Cu5B 77.4(4) 6_556 1_545
Th1 P1 Cu5B 75.3(4) . 1_545
Cu5B P1 Cu5B 58.74(10) . 1_565
Cu5A P1 Cu5B 58.98(11) . 1_565
Cu1 P1 Cu5B 122.7(3) 5_556 1_565
Cu1 P1 Cu5B 34.7(4) 5_566 1_565
Cu3 P1 Cu5B 120.5(3) 2_554 1_565
Cu3 P1 Cu5B 33.6(4) 2_564 1_565
Cu1 P1 Cu5B 104.0(4) . 1_565
Cu2 P1 Cu5B 99.6(4) . 1_565
Th1 P1 Cu5B 80.33(10) 2_565 1_565
Th1 P1 Cu5B 161.83(14) 2 1_565
P2 P1 Cu5B 118.2(2) . 1_565
P3 P1 Cu5B 115.7(3) . 1_565
P1 P1 Cu5B 31.26(10) 1_565 1_565
P1 P1 Cu5B 148.74(10) 1_545 1_565
P1 P1 Cu5B 118.2(4) 5_556 1_565
P1 P1 Cu5B 69.9(4) 5_566 1_565
P2 P1 Cu5B 91.4(2) 5_556 1_565
P2 P1 Cu5B 37.8(3) 5_566 1_565
P3 P1 Cu5B 90.7(2) 2_554 1_565
P3 P1 Cu5B 36.6(3) 2_564 1_565
P2 P1 Cu5B 67.1(4) 2_564 1_565
P2 P1 Cu5B 114.9(4) 2_554 1_565
Th1 P1 Cu5B 77.4(4) 6_556 1_565
Th1 P1 Cu5B 75.3(4) . 1_565
Cu5B P1 Cu5B 117.5(2) 1_545 1_565
Cu5B P1 Cu5A 58.91(7) . 1_545
Cu5A P1 Cu5A 58.66(3) . 1_545
Cu1 P1 Cu5A 38.08(7) 5_556 1_545
Cu1 P1 Cu5A 125.04(7) 5_566 1_545
Cu3 P1 Cu5A 30.15(7) 2_554 1_545
Cu3 P1 Cu5A 118.36(6) 2_564 1_545
Cu1 P1 Cu5A 107.15(7) . 1_545
Cu2 P1 Cu5A 96.12(7) . 1_545
Th1 P1 Cu5A 160.69(5) 2_565 1_545
Th1 P1 Cu5A 80.01(3) 2 1_545
P2 P1 Cu5A 119.74(4) . 1_545
P3 P1 Cu5A 113.46(6) . 1_545
P1 P1 Cu5A 148.66(3) 1_565 1_545
P1 P1 Cu5A 31.34(3) 1_545 1_545
P1 P1 Cu5A 73.13(6) 5_556 1_545
P1 P1 Cu5A 121.74(8) 5_566 1_545
P2 P1 Cu5A 40.67(6) 5_556 1_545
P2 P1 Cu5A 93.21(5) 5_566 1_545
P3 P1 Cu5A 34.12(5) 2_554 1_545
P3 P1 Cu5A 89.22(4) 2_564 1_545
P2 P1 Cu5A 111.44(7) 2_564 1_545
P2 P1 Cu5A 63.67(7) 2_554 1_545
Th1 P1 Cu5A 80.70(7) 6_556 1_545
Th1 P1 Cu5A 72.12(6) . 1_545
Cu5B P1 Cu5A 3.5(4) 1_545 1_545
Cu5B P1 Cu5A 117.52(8) 1_565 1_545
Cu5B P1 Cu5A 58.91(7) . 1_565
Cu5A P1 Cu5A 58.66(3) . 1_565
Cu1 P1 Cu5A 125.04(7) 5_556 1_565
Cu1 P1 Cu5A 38.08(7) 5_566 1_565
Cu3 P1 Cu5A 118.36(6) 2_554 1_565
Cu3 P1 Cu5A 30.15(7) 2_564 1_565
Cu1 P1 Cu5A 107.15(7) . 1_565
Cu2 P1 Cu5A 96.12(7) . 1_565
Th1 P1 Cu5A 80.01(3) 2_565 1_565
Th1 P1 Cu5A 160.69(5) 2 1_565
P2 P1 Cu5A 119.74(4) . 1_565
P3 P1 Cu5A 113.46(6) . 1_565
P1 P1 Cu5A 31.34(3) 1_565 1_565
P1 P1 Cu5A 148.66(3) 1_545 1_565
P1 P1 Cu5A 121.74(8) 5_556 1_565
P1 P1 Cu5A 73.13(6) 5_566 1_565
P2 P1 Cu5A 93.21(5) 5_556 1_565
P2 P1 Cu5A 40.67(6) 5_566 1_565
P3 P1 Cu5A 89.22(4) 2_554 1_565
P3 P1 Cu5A 34.12(5) 2_564 1_565
P2 P1 Cu5A 63.67(7) 2_564 1_565
P2 P1 Cu5A 111.44(7) 2_554 1_565
Th1 P1 Cu5A 80.70(7) 6_556 1_565
Th1 P1 Cu5A 72.12(6) . 1_565
Cu5B P1 Cu5A 117.52(8) 1_545 1_565
Cu5B P1 Cu5A 3.5(4) 1_565 1_565
Cu5A P1 Cu5A 117.32(7) 1_545 1_565
Cu5B P1 Cu1 104.6(4) . 1_565
Cu5A P1 Cu1 107.90(7) . 1_565
Cu1 P1 Cu1 118.61(4) 5_556 1_565
Cu1 P1 Cu1 30.62(2) 5_566 1_565
Cu3 P1 Cu1 174.28(4) 2_554 1_565
Cu3 P1 Cu1 71.152(16) 2_564 1_565
Cu1 P1 Cu1 57.172(15) . 1_565
Cu2 P1 Cu1 111.97(2) . 1_565
Th1 P1 Cu1 44.916(13) 2_565 1_565
Th1 P1 Cu1 113.02(3) 2 1_565
P2 P1 Cu1 64.698(18) . 1_565
P3 P1 Cu1 92.99(2) . 1_565
P1 P1 Cu1 32.828(15) 1_565 1_565
P1 P1 Cu1 147.172(15) 1_545 1_565
P1 P1 Cu1 87.30(3) 5_556 1_565
P1 P1 Cu1 31.763(11) 5_566 1_565
P2 P1 Cu1 110.92(3) 5_556 1_565
P2 P1 Cu1 63.619(18) 5_566 1_565
P3 P1 Cu1 143.40(3) 2_554 1_565
P3 P1 Cu1 90.097(14) 2_564 1_565
P2 P1 Cu1 90.974(14) 2_564 1_565
P2 P1 Cu1 144.38(3) 2_554 1_565
Th1 P1 Cu1 70.790(18) 6_556 1_565
Th1 P1 Cu1 122.813(15) . 1_565
Cu5B P1 Cu1 148.1(4) 1_545 1_565
Cu5B P1 Cu1 54.0(3) 1_565 1_565
Cu5A P1 Cu1 151.35(7) 1_545 1_565
Cu5A P1 Cu1 56.09(5) 1_565 1_565
Cu5B P1 Cu1 104.6(4) . 1_545
Cu5A P1 Cu1 107.90(7) . 1_545
Cu1 P1 Cu1 30.62(2) 5_556 1_545
Cu1 P1 Cu1 118.61(4) 5_566 1_545
Cu3 P1 Cu1 71.152(16) 2_554 1_545
Cu3 P1 Cu1 174.28(4) 2_564 1_545
Cu1 P1 Cu1 57.172(15) . 1_545
Cu2 P1 Cu1 111.97(2) . 1_545
Th1 P1 Cu1 113.02(3) 2_565 1_545
Th1 P1 Cu1 44.916(13) 2 1_545
P2 P1 Cu1 64.698(18) . 1_545
P3 P1 Cu1 92.99(2) . 1_545
P1 P1 Cu1 147.172(15) 1_565 1_545
P1 P1 Cu1 32.828(15) 1_545 1_545
P1 P1 Cu1 31.763(11) 5_556 1_545
P1 P1 Cu1 87.30(3) 5_566 1_545
P2 P1 Cu1 63.619(18) 5_556 1_545
P2 P1 Cu1 110.92(3) 5_566 1_545
P3 P1 Cu1 90.096(14) 2_554 1_545
P3 P1 Cu1 143.40(3) 2_564 1_545
P2 P1 Cu1 144.38(3) 2_564 1_545
P2 P1 Cu1 90.974(14) 2_554 1_545
Th1 P1 Cu1 70.790(18) 6_556 1_545
Th1 P1 Cu1 122.813(15) . 1_545
Cu5B P1 Cu1 54.0(3) 1_545 1_545
Cu5B P1 Cu1 148.1(4) 1_565 1_545
Cu5A P1 Cu1 56.09(5) 1_545 1_545
Cu5A P1 Cu1 151.35(7) 1_565 1_545
Cu1 P1 Cu1 114.34(3) 1_565 1_545
Cu5B P1 Cu4 122.4(7) . 5_666
Cu5A P1 Cu4 116.39(12) . 5_666
Cu1 P1 Cu4 151.04(3) 5_556 5_666
Cu1 P1 Cu4 101.94(2) 5_566 5_666
Cu3 P1 Cu4 95.96(4) 2_554 5_666
Cu3 P1 Cu4 56.38(3) 2_564 5_666
Cu1 P1 Cu4 113.58(4) . 5_666
Cu2 P1 Cu4 30.006(14) . 5_666
Th1 P1 Cu4 43.472(18) 2_565 5_666
Th1 P1 Cu4 79.78(3) 2 5_666
P2 P1 Cu4 79.28(3) . 5_666
P3 P1 Cu4 31.819(15) . 5_666
P1 P1 Cu4 65.218(7) 1_565 5_666
P1 P1 Cu4 114.782(7) 1_545 5_666
P1 P1 Cu4 140.47(5) 5_556 5_666
P1 P1 Cu4 111.76(3) 5_566 5_666
P2 P1 Cu4 160.99(4) 5_556 5_666
P2 P1 Cu4 123.075(15) 5_566 5_666
P3 P1 Cu4 106.69(3) 2_554 5_666
P3 P1 Cu4 83.54(3) 2_564 5_666
P2 P1 Cu4 30.70(2) 2_564 5_666
P2 P1 Cu4 62.43(2) 2_554 5_666
Th1 P1 Cu4 152.943(15) 6_556 5_666
Th1 P1 Cu4 67.88(2) . 5_666
Cu5B P1 Cu4 129.5(4) 1_545 5_666
Cu5B P1 Cu4 85.4(3) 1_565 5_666
Cu5A P1 Cu4 126.10(7) 1_545 5_666
Cu5A P1 Cu4 82.72(6) 1_565 5_666
Cu1 P1 Cu4 82.222(14) 1_565 5_666
Cu1 P1 Cu4 124.69(3) 1_545 5_666
Cu5B P1 Cu4 122.4(7) . 5_656
Cu5A P1 Cu4 116.39(12) . 5_656
Cu1 P1 Cu4 101.94(2) 5_556 5_656
Cu1 P1 Cu4 151.04(3) 5_566 5_656
Cu3 P1 Cu4 56.38(3) 2_554 5_656
Cu3 P1 Cu4 95.96(4) 2_564 5_656
Cu1 P1 Cu4 113.58(4) . 5_656
Cu2 P1 Cu4 30.006(14) . 5_656
Th1 P1 Cu4 79.78(3) 2_565 5_656
Th1 P1 Cu4 43.472(18) 2 5_656
P2 P1 Cu4 79.28(3) . 5_656
P3 P1 Cu4 31.819(15) . 5_656
P1 P1 Cu4 114.782(7) 1_565 5_656
P1 P1 Cu4 65.218(7) 1_545 5_656
P1 P1 Cu4 111.76(3) 5_556 5_656
P1 P1 Cu4 140.47(5) 5_566 5_656
P2 P1 Cu4 123.075(15) 5_556 5_656
P2 P1 Cu4 160.99(4) 5_566 5_656
P3 P1 Cu4 83.54(3) 2_554 5_656
P3 P1 Cu4 106.69(3) 2_564 5_656
P2 P1 Cu4 62.43(2) 2_564 5_656
P2 P1 Cu4 30.70(2) 2_554 5_656
Th1 P1 Cu4 152.943(15) 6_556 5_656
Th1 P1 Cu4 67.88(2) . 5_656
Cu5B P1 Cu4 85.4(3) 1_545 5_656
Cu5B P1 Cu4 129.5(4) 1_565 5_656
Cu5A P1 Cu4 82.72(6) 1_545 5_656
Cu5A P1 Cu4 126.10(7) 1_565 5_656
Cu1 P1 Cu4 124.69(3) 1_565 5_656
Cu1 P1 Cu4 82.222(14) 1_545 5_656
Cu4 P1 Cu4 49.564(15) 5_666 5_656
Cu5B P1 Cu2 100.2(4) . 1_565
Cu5A P1 Cu2 96.54(8) . 1_565
Cu1 P1 Cu2 174.24(4) 5_556 1_565
Cu1 P1 Cu2 70.682(17) 5_566 1_565
Cu3 P1 Cu2 115.24(4) 2_554 1_565
Cu3 P1 Cu2 28.55(2) 2_564 1_565
Cu1 P1 Cu2 112.52(2) . 1_565
Cu2 P1 Cu2 56.284(15) . 1_565
Th1 P1 Cu2 44.578(13) 2_565 1_565
Th1 P1 Cu2 112.07(3) 2 1_565
P2 P1 Cu2 93.14(2) . 1_565
P3 P1 Cu2 64.102(18) . 1_565
P1 P1 Cu2 33.716(15) 1_565 1_565
P1 P1 Cu2 146.284(15) 1_545 1_565
P1 P1 Cu2 146.38(4) 5_556 1_565
P1 P1 Cu2 92.165(12) 5_566 1_565
P2 P1 Cu2 141.18(3) 5_556 1_565
P2 P1 Cu2 89.193(15) 5_566 1_565
P3 P1 Cu2 107.56(3) 2_554 1_565
P3 P1 Cu2 60.573(18) 2_564 1_565
P2 P1 Cu2 30.442(13) 2_564 1_565
P2 P1 Cu2 85.74(2) 2_554 1_565
Th1 P1 Cu2 123.488(15) 6_556 1_565
Th1 P1 Cu2 68.201(17) . 1_565
Cu5B P1 Cu2 143.4(4) 1_545 1_565
Cu5B P1 Cu2 51.8(3) 1_565 1_565
Cu5A P1 Cu2 140.32(7) 1_545 1_565
Cu5A P1 Cu2 49.37(5) 1_565 1_565
Cu1 P1 Cu2 60.572(10) 1_565 1_565
Cu1 P1 Cu2 155.04(3) 1_545 1_565
Cu4 P1 Cu2 33.969(11) 5_666 1_565
Cu4 P1 Cu2 82.41(2) 5_656 1_565
Cu5B P1 Cu2 100.2(4) . 1_545
Cu5A P1 Cu2 96.54(8) . 1_545
Cu1 P1 Cu2 70.682(17) 5_556 1_545
Cu1 P1 Cu2 174.24(4) 5_566 1_545
Cu3 P1 Cu2 28.55(2) 2_554 1_545
Cu3 P1 Cu2 115.24(4) 2_564 1_545
Cu1 P1 Cu2 112.52(2) . 1_545
Cu2 P1 Cu2 56.284(15) . 1_545
Th1 P1 Cu2 112.07(3) 2_565 1_545
Th1 P1 Cu2 44.578(13) 2 1_545
P2 P1 Cu2 93.14(2) . 1_545
P3 P1 Cu2 64.102(18) . 1_545
P1 P1 Cu2 146.284(15) 1_565 1_545
P1 P1 Cu2 33.716(15) 1_545 1_545
P1 P1 Cu2 92.165(12) 5_556 1_545
P1 P1 Cu2 146.38(4) 5_566 1_545
P2 P1 Cu2 89.193(15) 5_556 1_545
P2 P1 Cu2 141.18(3) 5_566 1_545
P3 P1 Cu2 60.573(18) 2_554 1_545
P3 P1 Cu2 107.56(3) 2_564 1_545
P2 P1 Cu2 85.74(2) 2_564 1_545
P2 P1 Cu2 30.442(13) 2_554 1_545
Th1 P1 Cu2 123.488(15) 6_556 1_545
Th1 P1 Cu2 68.201(17) . 1_545
Cu5B P1 Cu2 51.8(3) 1_545 1_545
Cu5B P1 Cu2 143.4(4) 1_565 1_545
Cu5A P1 Cu2 49.37(5) 1_545 1_545
Cu5A P1 Cu2 140.32(7) 1_565 1_545
Cu1 P1 Cu2 155.04(3) 1_565 1_545
Cu1 P1 Cu2 60.572(10) 1_545 1_545
Cu4 P1 Cu2 82.41(2) 5_666 1_545
Cu4 P1 Cu2 33.969(11) 5_656 1_545
Cu2 P1 Cu2 112.57(3) 1_565 1_545
Cu5B P1 Cu2 24.7(8) . 6_556
Cu5A P1 Cu2 31.55(13) . 6_556
Cu1 P1 Cu2 61.85(3) 5_556 6_556
Cu1 P1 Cu2 61.85(3) 5_566 6_556
Cu3 P1 Cu2 86.53(3) 2_554 6_556
Cu3 P1 Cu2 86.53(3) 2_564 6_556
Cu1 P1 Cu2 92.99(4) . 6_556
Cu2 P1 Cu2 133.38(4) . 6_556
Th1 P1 Cu2 135.39(2) 2_565 6_556
Th1 P1 Cu2 135.39(2) 2 6_556
P2 P1 Cu2 130.95(4) . 6_556
P3 P1 Cu2 171.49(4) . 6_556
P1 P1 Cu2 90.0 1_565 6_556
P1 P1 Cu2 90.0 1_545 6_556
P1 P1 Cu2 75.48(4) 5_556 6_556
P1 P1 Cu2 75.48(4) 5_566 6_556
P2 P1 Cu2 29.551(13) 5_556 6_556
P2 P1 Cu2 29.551(13) 5_566 6_556
P3 P1 Cu2 59.37(2) 2_554 6_556
P3 P1 Cu2 59.37(2) 2_564 6_556
P2 P1 Cu2 113.28(3) 2_564 6_556
P2 P1 Cu2 113.28(3) 2_554 6_556
Th1 P1 Cu2 40.355(14) 6_556 6_556
Th1 P1 Cu2 85.37(2) . 6_556
Cu5B P1 Cu2 61.9(2) 1_545 6_556
Cu5B P1 Cu2 61.9(2) 1_565 6_556
Cu5A P1 Cu2 63.69(5) 1_545 6_556
Cu5A P1 Cu2 63.69(5) 1_565 6_556
Cu1 P1 Cu2 91.62(2) 1_565 6_556
Cu1 P1 Cu2 91.62(2) 1_545 6_556
Cu4 P1 Cu2 142.47(2) 5_666 6_556
Cu4 P1 Cu2 142.47(2) 5_656 6_556
Cu2 P1 Cu2 112.412(17) 1_565 6_556
Cu2 P1 Cu2 112.412(18) 1_545 6_556
Cu5B P1 Cu4 20.1(8) . 6_556
Cu5A P1 Cu4 13.32(13) . 6_556
Cu1 P1 Cu4 86.09(3) 5_556 6_556
Cu1 P1 Cu4 86.09(3) 5_566 6_556
Cu3 P1 Cu4 61.41(3) 2_554 6_556
Cu3 P1 Cu4 61.41(3) 2_564 6_556
Cu1 P1 Cu4 137.86(4) . 6_556
Cu2 P1 Cu4 88.51(3) . 6_556
Th1 P1 Cu4 133.23(2) 2_565 6_556
Th1 P1 Cu4 133.23(2) 2 6_556
P2 P1 Cu4 175.82(4) . 6_556
P3 P1 Cu4 126.62(4) . 6_556
P1 P1 Cu4 90.0 1_565 6_556
P1 P1 Cu4 90.0 1_545 6_556
P1 P1 Cu4 114.60(4) 5_556 6_556
P1 P1 Cu4 114.60(4) 5_566 6_556
P2 P1 Cu4 58.16(2) 5_556 6_556
P2 P1 Cu4 58.16(2) 5_566 6_556
P3 P1 Cu4 29.950(13) 2_554 6_556
P3 P1 Cu4 29.950(13) 2_564 6_556
P2 P1 Cu4 74.03(3) 2_564 6_556
P2 P1 Cu4 74.03(3) 2_554 6_556
Th1 P1 Cu4 85.22(2) 6_556 6_556
Th1 P1 Cu4 40.504(13) . 6_556
Cu5B P1 Cu4 60.84(19) 1_545 6_556
Cu5B P1 Cu4 60.84(19) 1_565 6_556
Cu5A P1 Cu4 59.59(4) 1_545 6_556
Cu5A P1 Cu4 59.59(4) 1_565 6_556
Cu1 P1 Cu4 113.702(18) 1_565 6_556
Cu1 P1 Cu4 113.702(18) 1_545 6_556
Cu4 P1 Cu4 104.49(3) 5_666 6_556
Cu4 P1 Cu4 104.49(3) 5_656 6_556
Cu2 P1 Cu4 89.175(19) 1_565 6_556
Cu2 P1 Cu4 89.175(19) 1_545 6_556
Cu2 P1 Cu4 44.870(15) 6_556 6_556
Cu5B P1 Cu4 23.40(5) . 2_554
Cu5A P1 Cu4 24.68(4) . 2_554
Cu1 P1 Cu4 54.79(3) 5_556 2_554
Cu1 P1 Cu4 93.17(4) 5_566 2_554
Cu3 P1 Cu4 54.10(3) 2_554 2_554
Cu3 P1 Cu4 92.03(4) 2_564 2_554
Cu1 P1 Cu4 114.01(4) . 2_554
Cu2 P1 Cu4 108.35(4) . 2_554
Th1 P1 Cu4 162.25(2) 2_565 2_554
Th1 P1 Cu4 115.713(11) 2 2_554
P2 P1 Cu4 145.80(3) . 2_554
P3 P1 Cu4 141.26(3) . 2_554
P1 P1 Cu4 113.356(7) 1_565 2_554
P1 P1 Cu4 66.645(7) 1_545 2_554
P1 P1 Cu4 84.56(3) 5_556 2_554
P1 P1 Cu4 106.50(4) 5_566 2_554
P2 P1 Cu4 28.77(2) 5_556 2_554
P2 P1 Cu4 60.10(2) 5_566 2_554
P3 P1 Cu4 28.49(2) 2_554 2_554
P3 P1 Cu4 59.94(2) 2_564 2_554
P2 P1 Cu4 103.58(3) 2_564 2_554
P2 P1 Cu4 81.91(3) 2_554 2_554
Th1 P1 Cu4 65.981(18) 6_556 2_554
Th1 P1 Cu4 64.512(18) . 2_554
Cu5B P1 Cu4 35.40(10) 1_545 2_554
Cu5B P1 Cu4 82.10(10) 1_565 2_554
Cu5A P1 Cu4 35.79(4) 1_545 2_554
Cu5A P1 Cu4 82.30(4) 1_565 2_554
Cu1 P1 Cu4 123.62(3) 1_565 2_554
Cu1 P1 Cu4 83.541(15) 1_545 2_554
Cu4 P1 Cu4 132.38(3) 5_666 2_554
Cu4 P1 Cu4 109.980(19) 5_656 2_554
Cu2 P1 Cu4 120.30(3) 1_565 2_554
Cu2 P1 Cu4 81.084(14) 1_545 2_554
Cu2 P1 Cu4 32.539(11) 6_556 2_554
Cu4 P1 Cu4 31.359(12) 6_556 2_554
Cu5B P1 Cu4 23.40(5) . 2_564
Cu5A P1 Cu4 24.68(4) . 2_564
Cu1 P1 Cu4 93.17(4) 5_556 2_564
Cu1 P1 Cu4 54.79(3) 5_566 2_564
Cu3 P1 Cu4 92.03(4) 2_554 2_564
Cu3 P1 Cu4 54.10(3) 2_564 2_564
Cu1 P1 Cu4 114.01(4) . 2_564
Cu2 P1 Cu4 108.35(4) . 2_564
Th1 P1 Cu4 115.713(11) 2_565 2_564
Th1 P1 Cu4 162.25(2) 2 2_564
P2 P1 Cu4 145.80(3) . 2_564
P3 P1 Cu4 141.26(3) . 2_564
P1 P1 Cu4 66.645(7) 1_565 2_564
P1 P1 Cu4 113.356(7) 1_545 2_564
P1 P1 Cu4 106.50(4) 5_556 2_564
P1 P1 Cu4 84.56(3) 5_566 2_564
P2 P1 Cu4 60.10(2) 5_556 2_564
P2 P1 Cu4 28.77(2) 5_566 2_564
P3 P1 Cu4 59.94(2) 2_554 2_564
P3 P1 Cu4 28.49(2) 2_564 2_564
P2 P1 Cu4 81.91(3) 2_564 2_564
P2 P1 Cu4 103.58(3) 2_554 2_564
Th1 P1 Cu4 65.981(18) 6_556 2_564
Th1 P1 Cu4 64.512(18) . 2_564
Cu5B P1 Cu4 82.10(10) 1_545 2_564
Cu5B P1 Cu4 35.40(10) 1_565 2_564
Cu5A P1 Cu4 82.30(4) 1_545 2_564
Cu5A P1 Cu4 35.79(4) 1_565 2_564
Cu1 P1 Cu4 83.541(15) 1_565 2_564
Cu1 P1 Cu4 123.62(3) 1_545 2_564
Cu4 P1 Cu4 109.980(19) 5_666 2_564
Cu4 P1 Cu4 132.38(3) 5_656 2_564
Cu2 P1 Cu4 81.084(14) 1_565 2_564
Cu2 P1 Cu4 120.30(3) 1_545 2_564
Cu2 P1 Cu4 32.539(11) 6_556 2_564
Cu4 P1 Cu4 31.359(12) 6_556 2_564
Cu4 P1 Cu4 46.711(13) 2_554 2_564
Cu5B P1 Cu3 174.9(8) . .
Cu5A P1 Cu3 168.12(14) . .
Cu1 P1 Cu3 108.50(3) 5_556 .
Cu1 P1 Cu3 108.50(3) 5_566 .
Cu3 P1 Cu3 105.36(3) 2_554 .
Cu3 P1 Cu3 105.36(3) 2_564 .
Cu1 P1 Cu3 67.34(3) . .
Cu2 P1 Cu3 66.29(3) . .
Th1 P1 Cu3 40.846(16) 2_565 .
Th1 P1 Cu3 40.846(16) 2 .
P2 P1 Cu3 29.37(2) . .
P3 P1 Cu3 28.18(2) . .
P1 P1 Cu3 90.0 1_565 .
P1 P1 Cu3 90.0 1_545 .
P1 P1 Cu3 87.29(4) 5_556 .
P1 P1 Cu3 87.29(4) 5_566 .
P2 P1 Cu3 140.96(3) 5_556 .
P2 P1 Cu3 140.96(3) 5_566 .
P3 P1 Cu3 136.13(3) 2_554 .
P3 P1 Cu3 136.13(3) 2_564 .
P2 P1 Cu3 83.84(3) 2_564 .
P2 P1 Cu3 83.84(3) 2_554 .
Th1 P1 Cu3 119.97(3) 6_556 .
Th1 P1 Cu3 114.30(3) . .
Cu5B P1 Cu3 121.13(11) 1_545 .
Cu5B P1 Cu3 121.13(11) 1_565 .
Cu5A P1 Cu3 120.60(4) 1_545 .
Cu5A P1 Cu3 120.60(4) 1_565 .
Cu1 P1 Cu3 77.944(18) 1_565 .
Cu1 P1 Cu3 77.944(18) 1_545 .
Cu4 P1 Cu3 53.277(17) 5_666 .
Cu4 P1 Cu3 53.277(17) 5_656 .
Cu2 P1 Cu3 77.103(19) 1_565 .
Cu2 P1 Cu3 77.103(19) 1_545 .
Cu2 P1 Cu3 160.33(3) 6_556 .
Cu4 P1 Cu3 154.80(3) 6_556 .
Cu4 P1 Cu3 156.376(8) 2_554 .
Cu4 P1 Cu3 156.376(8) 2_564 .
Cu5B P1 Cu5B 125.4(5) . 5_566
Cu5A P1 Cu5B 131.28(18) . 5_566
Cu1 P1 Cu5B 94.8(2) 5_556 5_566
Cu1 P1 Cu5B 57.18(11) 5_566 5_566
Cu3 P1 Cu5B 150.69(9) 2_554 5_566
Cu3 P1 Cu5B 104.84(15) 2_564 5_566
Cu1 P1 Cu5B 25.6(2) . 5_566
Cu2 P1 Cu5B 119.5(3) . 5_566
Th1 P1 Cu5B 49.7(3) 2_565 5_566
Th1 P1 Cu5B 82.37(10) 2 5_566
P2 P1 Cu5B 34.73(15) . 5_566
P3 P1 Cu5B 84.7(3) . 5_566
P1 P1 Cu5B 66.88(12) 1_565 5_566
P1 P1 Cu5B 113.12(13) 1_545 5_566
P1 P1 Cu5B 59.6(2) 5_556 5_566
P1 P1 Cu5B 28.2(2) 5_566 5_566
P2 P1 Cu5B 105.8(3) 5_556 5_566
P2 P1 Cu5B 84.14(19) 5_566 5_566
P3 P1 Cu5B 160.3(3) 2_554 5_566
P3 P1 Cu5B 124.54(6) 2_564 5_566
P2 P1 Cu5B 115.2(3) 2_564 5_566
P2 P1 Cu5B 142.9(2) 2_554 5_566
Th1 P1 Cu5B 66.2(3) 6_556 5_566
Th1 P1 Cu5B 155.0(2) . 5_566
Cu5B P1 Cu5B 129.50(18) 1_545 5_566
Cu5B P1 Cu5B 88.0(3) 1_565 5_566
Cu5A P1 Cu5B 132.7(2) 1_545 5_566
Cu5A P1 Cu5B 90.45(7) 1_565 5_566
Cu1 P1 Cu5B 35.03(8) 1_565 5_566
Cu1 P1 Cu5B 80.85(15) 1_545 5_566
Cu4 P1 Cu5B 92.8(3) 5_666 5_566
Cu4 P1 Cu5B 112.2(2) 5_656 5_566
Cu2 P1 Cu5B 86.9(2) 1_565 5_566
Cu2 P1 Cu5B 126.84(9) 1_545 5_566
Cu2 P1 Cu5B 103.1(3) 6_556 5_566
Cu4 P1 Cu5B 142.15(17) 6_556 5_566
Cu4 P1 Cu5B 132.1(3) 2_554 5_566
Cu4 P1 Cu5B 111.08(15) 2_564 5_566
Cu3 P1 Cu5B 59.1(2) . 5_566
Cu2 P2 Cu2 110.26(5) 2_565 2
Cu2 P2 Cu4 70.05(3) 2_565 6_557
Cu2 P2 Cu4 70.05(3) 2 6_557
Cu2 P2 Cu1 123.90(3) 2_565 .
Cu2 P2 Cu1 123.90(3) 2 .
Cu4 P2 Cu1 113.96(5) 6_557 .
Cu2 P2 Cu3 69.85(3) 2_565 .
Cu2 P2 Cu3 69.85(3) 2 .
Cu4 P2 Cu3 106.31(5) 6_557 .
Cu1 P2 Cu3 139.72(6) . .
Cu2 P2 Cu5B 135.3(5) 2_565 5_556
Cu2 P2 Cu5B 65.4(3) 2 5_556
Cu4 P2 Cu5B 67.0(4) 6_557 5_556
Cu1 P2 Cu5B 66.41(18) . 5_556
Cu3 P2 Cu5B 134.2(4) . 5_556
Cu2 P2 Cu5B 65.4(3) 2_565 5_566
Cu2 P2 Cu5B 135.3(5) 2 5_566
Cu4 P2 Cu5B 67.0(4) 6_557 5_566
Cu1 P2 Cu5B 66.41(18) . 5_566
Cu3 P2 Cu5B 134.2(4) . 5_566
Cu5B P2 Cu5B 86.8(9) 5_556 5_566
Cu2 P2 Th1 141.09(5) 2_565 2
Cu2 P2 Th1 71.87(2) 2 2
Cu4 P2 Th1 138.279(17) 6_557 2
Cu1 P2 Th1 74.88(3) . 2
Cu3 P2 Th1 75.29(3) . 2
Cu5B P2 Th1 82.2(5) 5_556 2
Cu5B P2 Th1 141.0(2) 5_566 2
Cu2 P2 Th1 71.87(2) 2_565 2_565
Cu2 P2 Th1 141.09(5) 2 2_565
Cu4 P2 Th1 138.279(17) 6_557 2_565
Cu1 P2 Th1 74.88(3) . 2_565
Cu3 P2 Th1 75.29(3) . 2_565
Cu5B P2 Th1 141.0(2) 5_556 2_565
Cu5B P2 Th1 82.2(5) 5_566 2_565
Th1 P2 Th1 83.20(3) 2 2_565
Cu2 P2 Cu5A 131.87(8) 2_565 5_556
Cu2 P2 Cu5A 67.37(6) 2 5_556
Cu4 P2 Cu5A 64.20(7) 6_557 5_556
Cu1 P2 Cu5A 66.38(6) . 5_556
Cu3 P2 Cu5A 136.78(6) . 5_556
Cu5B P2 Cu5A 3.8(5) 5_556 5_556
Cu5B P2 Cu5A 83.3(5) 5_566 5_556
Th1 P2 Cu5A 85.89(7) 2 5_556
Th1 P2 Cu5A 141.25(7) 2_565 5_556
Cu2 P2 Cu5A 67.37(6) 2_565 5_566
Cu2 P2 Cu5A 131.87(8) 2 5_566
Cu4 P2 Cu5A 64.20(7) 6_557 5_566
Cu1 P2 Cu5A 66.38(6) . 5_566
Cu3 P2 Cu5A 136.78(6) . 5_566
Cu5B P2 Cu5A 83.3(5) 5_556 5_566
Cu5B P2 Cu5A 3.8(5) 5_566 5_566
Th1 P2 Cu5A 141.25(7) 2 5_566
Th1 P2 Cu5A 85.89(7) 2_565 5_566
Cu5A P2 Cu5A 79.77(13) 5_556 5_566
Cu2 P2 P3 91.14(4) 2_565 .
Cu2 P2 P3 91.14(4) 2 .
Cu4 P2 P3 145.34(5) 6_557 .
Cu1 P2 P3 100.69(4) . .
Cu3 P2 P3 39.03(3) . .
Cu5B P2 P3 132.1(5) 5_556 .
Cu5B P2 P3 132.1(5) 5_566 .
Th1 P2 P3 50.19(2) 2 .
Th1 P2 P3 50.19(2) 2_565 .
Cu5A P2 P3 135.84(7) 5_556 .
Cu5A P2 P3 135.84(7) 5_566 .
Cu2 P2 P3 90.49(4) 2_565 6_557
Cu2 P2 P3 90.49(4) 2 6_557
Cu4 P2 P3 37.50(3) 6_557 6_557
Cu1 P2 P3 76.47(4) . 6_557
Cu3 P2 P3 143.81(5) . 6_557
Cu5B P2 P3 46.9(5) 5_556 6_557
Cu5B P2 P3 46.9(5) 5_566 6_557
Th1 P2 P3 128.34(3) 2 6_557
Th1 P2 P3 128.34(3) 2_565 6_557
Cu5A P2 P3 43.11(7) 5_556 6_557
Cu5A P2 P3 43.11(7) 5_566 6_557
P3 P2 P3 177.16(4) . 6_557
Cu2 P2 P1 120.70(3) 2_565 .
Cu2 P2 P1 120.70(3) 2 .
Cu4 P2 P1 153.39(5) 6_557 .
Cu1 P2 P1 39.43(3) . .
Cu3 P2 P1 100.30(4) . .
Cu5B P2 P1 94.3(3) 5_556 .
Cu5B P2 P1 94.3(3) 5_566 .
Th1 P2 P1 49.71(2) 2 .
Th1 P2 P1 49.71(2) 2_565 .
Cu5A P2 P1 96.09(7) 5_556 .
Cu5A P2 P1 96.09(7) 5_566 .
P3 P2 P1 61.27(3) . .
P3 P2 P1 115.89(4) 6_557 .
Cu2 P2 P2 34.87(3) 2_565 1_565
Cu2 P2 P2 145.13(3) 2 1_565
Cu4 P2 P2 90.0 6_557 1_565
Cu1 P2 P2 90.0 . 1_565
Cu3 P2 P2 90.0 . 1_565
Cu5B P2 P2 133.4(5) 5_556 1_565
Cu5B P2 P2 46.6(5) 5_566 1_565
Th1 P2 P2 131.598(16) 2 1_565
Th1 P2 P2 48.402(17) 2_565 1_565
Cu5A P2 P2 129.89(7) 5_556 1_565
Cu5A P2 P2 50.11(7) 5_566 1_565
P3 P2 P2 90.0 . 1_565
P3 P2 P2 90.0 6_557 1_565
P1 P2 P2 90.0 . 1_565
Cu2 P2 P2 145.13(3) 2_565 1_545
Cu2 P2 P2 34.87(3) 2 1_545
Cu4 P2 P2 90.0 6_557 1_545
Cu1 P2 P2 90.0 . 1_545
Cu3 P2 P2 90.0 . 1_545
Cu5B P2 P2 46.6(5) 5_556 1_545
Cu5B P2 P2 133.4(5) 5_566 1_545
Th1 P2 P2 48.402(17) 2 1_545
Th1 P2 P2 131.598(17) 2_565 1_545
Cu5A P2 P2 50.11(7) 5_556 1_545
Cu5A P2 P2 129.89(7) 5_566 1_545
P3 P2 P2 90.0 . 1_545
P3 P2 P2 90.0 6_557 1_545
P1 P2 P2 90.0 . 1_545
P2 P2 P2 180.0 1_565 1_545
Cu2 P2 P3 34.72(3) 2_565 2_565
Cu2 P2 P3 89.09(4) 2 2_565
Cu4 P2 P3 35.39(2) 6_557 2_565
Cu1 P2 P3 127.70(4) . 2_565
Cu3 P2 P3 86.25(4) . 2_565
Cu5B P2 P3 101.9(4) 5_556 2_565
Cu5B P2 P3 62.0(2) 5_566 2_565
Th1 P2 P3 156.99(4) 2 2_565
Th1 P2 P3 105.557(16) 2_565 2_565
Cu5A P2 P3 98.86(7) 5_556 2_565
Cu5A P2 P3 61.58(6) 5_566 2_565
P3 P2 P3 119.75(3) . 2_565
P3 P2 P3 62.61(3) 6_557 2_565
P1 P2 P3 150.031(15) . 2_565
P2 P2 P3 60.580(12) 1_565 2_565
P2 P2 P3 119.419(12) 1_545 2_565
Cu2 P2 P3 89.09(4) 2_565 2
Cu2 P2 P3 34.72(3) 2 2
Cu4 P2 P3 35.39(2) 6_557 2
Cu1 P2 P3 127.70(4) . 2
Cu3 P2 P3 86.25(4) . 2
Cu5B P2 P3 62.0(2) 5_556 2
Cu5B P2 P3 101.9(4) 5_566 2
Th1 P2 P3 105.557(16) 2 2
Th1 P2 P3 156.99(4) 2_565 2
Cu5A P2 P3 61.58(6) 5_556 2
Cu5A P2 P3 98.86(7) 5_566 2
P3 P2 P3 119.75(3) . 2
P3 P2 P3 62.61(3) 6_557 2
P1 P2 P3 150.031(15) . 2
P2 P2 P3 119.419(12) 1_565 2
P2 P2 P3 60.581(12) 1_545 2
P3 P2 P3 58.84(2) 2_565 2
Cu2 P2 Cu3 109.96(3) 2_565 6_557
Cu2 P2 Cu3 109.96(3) 2 6_557
Cu4 P2 Cu3 73.30(3) 6_557 6_557
Cu1 P2 Cu3 40.66(3) . 6_557
Cu3 P2 Cu3 179.61(5) . 6_557
Cu5B P2 Cu3 45.7(4) 5_556 6_557
Cu5B P2 Cu3 45.7(4) 5_566 6_557
Th1 P2 Cu3 105.00(3) 2 6_557
Th1 P2 Cu3 105.00(3) 2_565 6_557
Cu5A P2 Cu3 43.09(6) 5_556 6_557
Cu5A P2 Cu3 43.09(6) 5_566 6_557
P3 P2 Cu3 141.36(4) . 6_557
P3 P2 Cu3 35.80(2) 6_557 6_557
P1 P2 Cu3 80.09(3) . 6_557
P2 P2 Cu3 90.0 1_565 6_557
P2 P2 Cu3 90.0 1_545 6_557
P3 P2 Cu3 93.41(3) 2_565 6_557
P3 P2 Cu3 93.41(3) 2 6_557
Cu2 P2 Th1 55.13(3) 2_565 1_556
Cu2 P2 Th1 55.13(3) 2 1_556
Cu4 P2 Th1 53.07(3) 6_557 1_556
Cu1 P2 Th1 167.04(5) . 1_556
Cu3 P2 Th1 53.24(3) . 1_556
Cu5B P2 Th1 104.7(2) 5_556 1_556
Cu5B P2 Th1 104.7(2) 5_566 1_556
Th1 P2 Th1 114.30(3) 2 1_556
Th1 P2 Th1 114.30(3) 2_565 1_556
Cu5A P2 Th1 104.10(6) 5_556 1_556
Cu5A P2 Th1 104.10(6) 5_566 1_556
P3 P2 Th1 92.27(3) . 1_556
P3 P2 Th1 90.57(3) 6_557 1_556
P1 P2 Th1 153.54(4) . 1_556
P2 P2 Th1 90.0 1_565 1_556
P2 P2 Th1 90.0 1_545 1_556
P3 P2 Th1 42.69(2) 2_565 1_556
P3 P2 Th1 42.69(2) 2 1_556
Cu3 P2 Th1 126.37(3) 6_557 1_556
Cu2 P2 P1 145.49(4) 2_565 5_556
Cu2 P2 P1 92.38(2) 2 5_556
Cu4 P2 P1 95.36(4) 6_557 5_556
Cu1 P2 P1 33.216(19) . 5_556
Cu3 P2 P1 144.35(3) . 5_556
Cu5B P2 P1 34.3(2) 5_556 5_556
Cu5B P2 P1 80.2(3) 5_566 5_556
Th1 P2 P1 69.77(2) 2 5_556
Th1 P2 P1 106.70(4) 2_565 5_556
Cu5A P2 P1 35.17(6) 5_556 5_556
Cu5A P2 P1 78.12(6) 5_566 5_556
P3 P2 P1 114.85(3) . 5_556
P3 P2 P1 62.74(3) 6_557 5_556
P1 P2 P1 61.64(3) . 5_556
P2 P2 P1 118.478(12) 1_565 5_556
P2 P2 P1 61.523(12) 1_545 5_556
P3 P2 P1 125.34(4) 2_565 5_556
P3 P2 P1 96.32(3) 2 5_556
Cu3 P2 P1 35.872(18) 6_557 5_556
Th1 P2 P1 139.01(3) 1_556 5_556
Cu2 P2 P1 92.38(2) 2_565 5_566
Cu2 P2 P1 145.49(4) 2 5_566
Cu4 P2 P1 95.36(4) 6_557 5_566
Cu1 P2 P1 33.216(19) . 5_566
Cu3 P2 P1 144.35(3) . 5_566
Cu5B P2 P1 80.2(3) 5_556 5_566
Cu5B P2 P1 34.3(2) 5_566 5_566
Th1 P2 P1 106.70(4) 2 5_566
Th1 P2 P1 69.77(2) 2_565 5_566
Cu5A P2 P1 78.12(6) 5_556 5_566
Cu5A P2 P1 35.17(6) 5_566 5_566
P3 P2 P1 114.85(3) . 5_566
P3 P2 P1 62.74(3) 6_557 5_566
P1 P2 P1 61.64(3) . 5_566
P2 P2 P1 61.523(12) 1_565 5_566
P2 P2 P1 118.478(12) 1_545 5_566
P3 P2 P1 96.32(3) 2_565 5_566
P3 P2 P1 125.34(4) 2 5_566
Cu3 P2 P1 35.872(18) 6_557 5_566
Th1 P2 P1 139.01(3) 1_556 5_566
P1 P2 P1 56.96(2) 5_556 5_566
Cu2 P2 P1 36.02(3) 2_565 2_565
Cu2 P2 P1 88.18(4) 2 2_565
Cu4 P2 P1 87.17(4) 6_557 2_565
Cu1 P2 P1 145.45(3) . 2_565
Cu3 P2 P1 33.891(19) . 2_565
Cu5B P2 P1 147.6(2) 5_556 2_565
Cu5B P2 P1 101.1(3) 5_566 2_565
Th1 P2 P1 108.10(4) 2 2_565
Th1 P2 P1 71.44(2) 2_565 2_565
Cu5A P2 P1 146.92(7) 5_556 2_565
Cu5A P2 P1 103.33(6) 5_566 2_565
P3 P2 P1 62.65(3) . 2_565
P3 P2 P1 119.74(4) 6_557 2_565
P1 P2 P1 115.98(4) . 2_565
P2 P2 P1 61.733(12) 1_565 2_565
P2 P2 P1 118.267(12) 1_545 2_565
P3 P2 P1 57.14(3) 2_565 2_565
P3 P2 P1 85.56(3) 2 2_565
Cu3 P2 P1 145.90(2) 6_557 2_565
Th1 P2 P1 42.89(2) 1_556 2_565
P1 P2 P1 177.45(4) 5_556 2_565
P1 P2 P1 123.188(9) 5_566 2_565
Cu2 P2 P1 88.18(4) 2_565 2
Cu2 P2 P1 36.02(3) 2 2
Cu4 P2 P1 87.17(4) 6_557 2
Cu1 P2 P1 145.45(3) . 2
Cu3 P2 P1 33.891(19) . 2
Cu5B P2 P1 101.1(3) 5_556 2
Cu5B P2 P1 147.6(2) 5_566 2
Th1 P2 P1 71.44(2) 2 2
Th1 P2 P1 108.10(4) 2_565 2
Cu5A P2 P1 103.33(6) 5_556 2
Cu5A P2 P1 146.92(7) 5_566 2
P3 P2 P1 62.65(3) . 2
P3 P2 P1 119.74(4) 6_557 2
P1 P2 P1 115.98(4) . 2
P2 P2 P1 118.267(12) 1_565 2
P2 P2 P1 61.733(12) 1_545 2
P3 P2 P1 85.56(3) 2_565 2
P3 P2 P1 57.14(3) 2 2
Cu3 P2 P1 145.90(2) 6_557 2
Th1 P2 P1 42.89(2) 1_556 2
P1 P2 P1 123.188(8) 5_556 2
P1 P2 P1 177.45(4) 5_566 2
P1 P2 P1 56.53(2) 2_565 2
Cu2 P2 Cu4 56.89(3) 2_565 2_565
Cu2 P2 Cu4 100.14(4) 2 2_565
Cu4 P2 Cu4 30.098(16) 6_557 2_565
Cu1 P2 Cu4 97.58(4) . 2_565
Cu3 P2 Cu4 118.26(4) . 2_565
Cu5B P2 Cu4 79.5(5) 5_556 2_565
Cu5B P2 Cu4 38.0(4) 5_566 2_565
Th1 P2 Cu4 161.65(3) 2 2_565
Th1 P2 Cu4 111.382(12) 2_565 2_565
Cu5A P2 Cu4 75.76(7) 5_556 2_565
Cu5A P2 Cu4 35.84(6) 5_566 2_565
P3 P2 Cu4 148.02(2) . 2_565
P3 P2 Cu4 33.634(16) 6_557 2_565
P1 P2 Cu4 131.76(3) . 2_565
P2 P2 Cu4 63.881(8) 1_565 2_565
P2 P2 Cu4 116.119(8) 1_545 2_565
P3 P2 Cu4 32.02(2) 2_565 2_565
P3 P2 Cu4 65.46(2) 2 2_565
Cu3 P2 Cu4 61.40(2) 6_557 2_565
Th1 P2 Cu4 70.86(2) 1_556 2_565
P1 P2 Cu4 94.63(3) 5_556 2_565
P1 P2 Cu4 70.18(2) 5_566 2_565
P1 P2 Cu4 87.71(3) 2_565 2_565
P1 P2 Cu4 112.15(4) 2 2_565
Cu2 P2 Cu4 100.14(4) 2_565 2
Cu2 P2 Cu4 56.89(3) 2 2
Cu4 P2 Cu4 30.098(16) 6_557 2
Cu1 P2 Cu4 97.58(4) . 2
Cu3 P2 Cu4 118.26(4) . 2
Cu5B P2 Cu4 38.0(4) 5_556 2
Cu5B P2 Cu4 79.5(5) 5_566 2
Th1 P2 Cu4 111.382(12) 2 2
Th1 P2 Cu4 161.65(3) 2_565 2
Cu5A P2 Cu4 35.84(6) 5_556 2
Cu5A P2 Cu4 75.76(7) 5_566 2
P3 P2 Cu4 148.02(2) . 2
P3 P2 Cu4 33.634(16) 6_557 2
P1 P2 Cu4 131.76(3) . 2
P2 P2 Cu4 116.119(8) 1_565 2
P2 P2 Cu4 63.881(8) 1_545 2
P3 P2 Cu4 65.46(2) 2_565 2
P3 P2 Cu4 32.02(2) 2 2
Cu3 P2 Cu4 61.40(2) 6_557 2
Th1 P2 Cu4 70.86(2) 1_556 2
P1 P2 Cu4 70.18(2) 5_556 2
P1 P2 Cu4 94.63(3) 5_566 2
P1 P2 Cu4 112.15(4) 2_565 2
P1 P2 Cu4 87.71(3) 2 2
Cu4 P2 Cu4 52.237(16) 2_565 2
Cu2 P2 Cu4 28.58(2) 2_565 6_567
Cu2 P2 Cu4 121.53(4) 2 6_567
Cu4 P2 Cu4 58.629(15) 6_557 6_567
Cu1 P2 Cu4 102.21(2) . 6_567
Cu3 P2 Cu4 98.41(2) . 6_567
Cu5B P2 Cu4 112.5(5) 5_556 6_567
Cu5B P2 Cu4 37.8(2) 5_566 6_567
Th1 P2 Cu4 162.82(3) 2 6_567
Th1 P2 Cu4 79.729(8) 2_565 6_567
Cu5A P2 Cu4 108.72(7) 5_556 6_567
Cu5A P2 Cu4 39.27(6) 5_566 6_567
P3 P2 Cu4 115.354(19) . 6_567
P3 P2 Cu4 65.606(18) 6_557 6_567
P1 P2 Cu4 117.738(18) . 6_567
P2 P2 Cu4 31.371(15) 1_565 6_567
P2 P2 Cu4 148.629(15) 1_545 6_567
P3 P2 Cu4 32.458(14) 2_565 6_567
P3 P2 Cu4 89.71(3) 2 6_567
Cu3 P2 Cu4 81.397(19) 6_557 6_567
Th1 P2 Cu4 71.773(18) 1_556 6_567
P1 P2 Cu4 117.11(3) 5_556 6_567
P1 P2 Cu4 68.991(18) 5_566 6_567
P1 P2 Cu4 64.529(18) 2_565 6_567
P1 P2 Cu4 112.25(3) 2 6_567
Cu4 P2 Cu4 34.283(12) 2_565 6_567
Cu4 P2 Cu4 85.73(2) 2 6_567
Cu2 P2 Cu4 121.53(4) 2_565 6_547
Cu2 P2 Cu4 28.58(2) 2 6_547
Cu4 P2 Cu4 58.629(15) 6_557 6_547
Cu1 P2 Cu4 102.21(2) . 6_547
Cu3 P2 Cu4 98.41(2) . 6_547
Cu5B P2 Cu4 37.8(2) 5_556 6_547
Cu5B P2 Cu4 112.5(5) 5_566 6_547
Th1 P2 Cu4 79.729(8) 2 6_547
Th1 P2 Cu4 162.82(3) 2_565 6_547
Cu5A P2 Cu4 39.27(6) 5_556 6_547
Cu5A P2 Cu4 108.72(7) 5_566 6_547
P3 P2 Cu4 115.354(19) . 6_547
P3 P2 Cu4 65.606(18) 6_557 6_547
P1 P2 Cu4 117.738(18) . 6_547
P2 P2 Cu4 148.629(15) 1_565 6_547
P2 P2 Cu4 31.371(15) 1_545 6_547
P3 P2 Cu4 89.71(3) 2_565 6_547
P3 P2 Cu4 32.458(14) 2 6_547
Cu3 P2 Cu4 81.397(19) 6_557 6_547
Th1 P2 Cu4 71.773(18) 1_556 6_547
P1 P2 Cu4 68.991(18) 5_556 6_547
P1 P2 Cu4 117.11(3) 5_566 6_547
P1 P2 Cu4 112.25(3) 2_565 6_547
P1 P2 Cu4 64.529(18) 2 6_547
Cu4 P2 Cu4 85.73(2) 2_565 6_547
Cu4 P2 Cu4 34.283(12) 2 6_547
Cu4 P2 Cu4 117.26(3) 6_567 6_547
Cu2 P2 Cu5A 57.23(4) 2_565 2_565
Cu2 P2 Cu5A 98.90(5) 2 2_565
Cu4 P2 Cu5A 118.18(6) 6_557 2_565
Cu1 P2 Cu5A 120.95(6) . 2_565
Cu3 P2 Cu5A 29.05(4) . 2_565
Cu5B P2 Cu5A 161.7(5) 5_556 2_565
Cu5B P2 Cu5A 111.5(4) 5_566 2_565
Th1 P2 Cu5A 83.88(4) 2 2_565
Th1 P2 Cu5A 47.94(5) 2_565 2_565
Cu5A P2 Cu5A 164.98(9) 5_556 2_565
Cu5A P2 Cu5A 114.95(4) 5_566 2_565
P3 P2 Cu5A 34.12(3) . 2_565
P3 P2 Cu5A 147.67(4) 6_557 2_565
P1 P2 Cu5A 85.63(5) . 2_565
P2 P2 Cu5A 64.90(3) 1_565 2_565
P2 P2 Cu5A 115.10(3) 1_545 2_565
P3 P2 Cu5A 86.54(4) 2_565 2_565
P3 P2 Cu5A 110.88(6) 2 2_565
Cu3 P2 Cu5A 151.14(4) 6_557 2_565
Th1 P2 Cu5A 70.49(5) 1_556 2_565
P1 P2 Cu5A 146.46(5) 5_556 2_565
P1 P2 Cu5A 115.40(5) 5_566 2_565
P1 P2 Cu5A 31.01(5) 2_565 2_565
P1 P2 Cu5A 62.92(5) 2 2_565
Cu4 P2 Cu5A 114.04(3) 2_565 2_565
Cu4 P2 Cu5A 141.34(6) 2 2_565
Cu4 P2 Cu5A 83.32(3) 6_567 2_565
Cu4 P2 Cu5A 127.45(5) 6_547 2_565
Cu2 P2 Cu5A 98.90(5) 2_565 2
Cu2 P2 Cu5A 57.23(4) 2 2
Cu4 P2 Cu5A 118.18(6) 6_557 2
Cu1 P2 Cu5A 120.95(6) . 2
Cu3 P2 Cu5A 29.05(4) . 2
Cu5B P2 Cu5A 111.5(4) 5_556 2
Cu5B P2 Cu5A 161.7(5) 5_566 2
Th1 P2 Cu5A 47.94(5) 2 2
Th1 P2 Cu5A 83.88(4) 2_565 2
Cu5A P2 Cu5A 114.95(4) 5_556 2
Cu5A P2 Cu5A 164.98(9) 5_566 2
P3 P2 Cu5A 34.12(3) . 2
P3 P2 Cu5A 147.67(4) 6_557 2
P1 P2 Cu5A 85.63(5) . 2
P2 P2 Cu5A 115.10(3) 1_565 2
P2 P2 Cu5A 64.90(3) 1_545 2
P3 P2 Cu5A 110.88(6) 2_565 2
P3 P2 Cu5A 86.54(4) 2 2
Cu3 P2 Cu5A 151.14(4) 6_557 2
Th1 P2 Cu5A 70.49(5) 1_556 2
P1 P2 Cu5A 115.40(5) 5_556 2
P1 P2 Cu5A 146.46(5) 5_566 2
P1 P2 Cu5A 62.92(5) 2_565 2
P1 P2 Cu5A 31.01(5) 2 2
Cu4 P2 Cu5A 141.34(6) 2_565 2
Cu4 P2 Cu5A 114.04(3) 2 2
Cu4 P2 Cu5A 127.45(5) 6_567 2
Cu4 P2 Cu5A 83.32(3) 6_547 2
Cu5A P2 Cu5A 50.20(5) 2_565 2
Cu2 P2 Cu1 172.46(5) 2_565 1_545
Cu2 P2 Cu1 66.413(18) 2 1_545
Cu4 P2 Cu1 102.43(3) 6_557 1_545
Cu1 P2 Cu1 57.996(15) . 1_545
Cu3 P2 Cu1 113.85(2) . 1_545
Cu5B P2 Cu1 37.4(5) 5_556 1_545
Cu5B P2 Cu1 111.8(3) 5_566 1_545
Th1 P2 Cu1 45.470(13) 2 1_545
Th1 P2 Cu1 115.13(3) 2_565 1_545
Cu5A P2 Cu1 40.88(7) 5_556 1_545
Cu5A P2 Cu1 109.36(6) 5_566 1_545
P3 P2 Cu1 95.64(2) . 1_545
P3 P2 Cu1 82.88(2) 6_557 1_545
P1 P2 Cu1 65.834(18) . 1_545
P2 P2 Cu1 147.996(15) 1_565 1_545
P2 P2 Cu1 32.004(15) 1_545 1_545
P3 P2 Cu1 137.78(3) 2_565 1_545
P3 P2 Cu1 84.694(16) 2 1_545
Cu3 P2 Cu1 66.297(17) 6_557 1_545
Th1 P2 Cu1 121.096(15) 1_556 1_545
P1 P2 Cu1 32.034(13) 5_556 1_545
P1 P2 Cu1 87.76(2) 5_566 1_545
P1 P2 Cu1 146.94(3) 2_565 1_545
P1 P2 Cu1 92.000(13) 2 1_545
Cu4 P2 Cu1 116.31(3) 2_565 1_545
Cu4 P2 Cu1 72.339(15) 2 1_545
Cu4 P2 Cu1 146.73(3) 6_567 1_545
Cu4 P2 Cu1 52.267(11) 6_547 1_545
Cu5A P2 Cu1 129.22(3) 2_565 1_545
Cu5A P2 Cu1 85.00(4) 2 1_545
Cu2 P2 Cu1 66.413(18) 2_565 1_565
Cu2 P2 Cu1 172.46(5) 2 1_565
Cu4 P2 Cu1 102.43(3) 6_557 1_565
Cu1 P2 Cu1 57.996(15) . 1_565
Cu3 P2 Cu1 113.85(2) . 1_565
Cu5B P2 Cu1 111.8(3) 5_556 1_565
Cu5B P2 Cu1 37.4(5) 5_566 1_565
Th1 P2 Cu1 115.13(3) 2 1_565
Th1 P2 Cu1 45.470(13) 2_565 1_565
Cu5A P2 Cu1 109.36(6) 5_556 1_565
Cu5A P2 Cu1 40.88(7) 5_566 1_565
P3 P2 Cu1 95.64(2) . 1_565
P3 P2 Cu1 82.88(2) 6_557 1_565
P1 P2 Cu1 65.834(18) . 1_565
P2 P2 Cu1 32.004(15) 1_565 1_565
P2 P2 Cu1 147.996(15) 1_545 1_565
P3 P2 Cu1 84.694(16) 2_565 1_565
P3 P2 Cu1 137.78(3) 2 1_565
Cu3 P2 Cu1 66.297(17) 6_557 1_565
Th1 P2 Cu1 121.096(15) 1_556 1_565
P1 P2 Cu1 87.76(2) 5_556 1_565
P1 P2 Cu1 32.035(13) 5_566 1_565
P1 P2 Cu1 92.000(13) 2_565 1_565
P1 P2 Cu1 146.94(3) 2 1_565
Cu4 P2 Cu1 72.339(15) 2_565 1_565
Cu4 P2 Cu1 116.31(3) 2 1_565
Cu4 P2 Cu1 52.267(11) 6_567 1_565
Cu4 P2 Cu1 146.73(3) 6_547 1_565
Cu5A P2 Cu1 85.00(4) 2_565 1_565
Cu5A P2 Cu1 129.22(4) 2 1_565
Cu1 P2 Cu1 115.99(3) 1_545 1_565
Cu2 P2 Cu3 28.65(2) 2_565 1_565
Cu2 P2 Cu3 120.64(4) 2 1_565
Cu4 P2 Cu3 98.63(3) 6_557 1_565
Cu1 P2 Cu3 114.05(2) . 1_565
Cu3 P2 Cu3 57.716(14) . 1_565
Cu5B P2 Cu3 162.4(5) 5_556 1_565
Cu5B P2 Cu3 78.0(4) 5_566 1_565
Th1 P2 Cu3 115.19(3) 2 1_565
Th1 P2 Cu3 45.818(13) 2_565 1_565
Cu5A P2 Cu3 158.65(7) 5_556 1_565
Cu5A P2 Cu3 81.20(6) 5_566 1_565
P3 P2 Cu3 65.487(18) . 1_565
P3 P2 Cu3 115.535(19) 6_557 1_565
P1 P2 Cu3 95.48(2) . 1_565
P2 P2 Cu3 32.283(14) 1_565 1_565
P2 P2 Cu3 147.716(14) 1_545 1_565
P3 P2 Cu3 63.242(18) 2_565 1_565
P3 P2 Cu3 112.35(3) 2 1_565
Cu3 P2 Cu3 122.283(14) 6_557 1_565
Th1 P2 Cu3 71.359(17) 1_556 1_565
P1 P2 Cu3 146.84(3) 5_556 1_565
P1 P2 Cu3 91.772(13) 5_566 1_565
P1 P2 Cu3 32.463(13) 2_565 1_565
P1 P2 Cu3 87.54(2) 2 1_565
Cu4 P2 Cu3 83.149(14) 2_565 1_565
Cu4 P2 Cu3 128.69(3) 2 1_565
Cu4 P2 Cu3 49.929(11) 6_567 1_565
Cu4 P2 Cu3 143.12(3) 6_547 1_565
Cu5A P2 Cu3 34.35(2) 2_565 1_565
Cu5A P2 Cu3 83.78(4) 2 1_565
Cu1 P2 Cu3 158.89(3) 1_545 1_565
Cu1 P2 Cu3 59.936(10) 1_565 1_565
Cu2 P2 Cu3 120.64(4) 2_565 1_545
Cu2 P2 Cu3 28.65(2) 2 1_545
Cu4 P2 Cu3 98.63(3) 6_557 1_545
Cu1 P2 Cu3 114.05(2) . 1_545
Cu3 P2 Cu3 57.716(14) . 1_545
Cu5B P2 Cu3 78.0(4) 5_556 1_545
Cu5B P2 Cu3 162.4(5) 5_566 1_545
Th1 P2 Cu3 45.818(13) 2 1_545
Th1 P2 Cu3 115.19(3) 2_565 1_545
Cu5A P2 Cu3 81.20(6) 5_556 1_545
Cu5A P2 Cu3 158.65(8) 5_566 1_545
P3 P2 Cu3 65.487(18) . 1_545
P3 P2 Cu3 115.535(19) 6_557 1_545
P1 P2 Cu3 95.48(2) . 1_545
P2 P2 Cu3 147.716(14) 1_565 1_545
P2 P2 Cu3 32.283(14) 1_545 1_545
P3 P2 Cu3 112.35(3) 2_565 1_545
P3 P2 Cu3 63.242(18) 2 1_545
Cu3 P2 Cu3 122.283(14) 6_557 1_545
Th1 P2 Cu3 71.359(17) 1_556 1_545
P1 P2 Cu3 91.772(13) 5_556 1_545
P1 P2 Cu3 146.84(3) 5_566 1_545
P1 P2 Cu3 87.54(2) 2_565 1_545
P1 P2 Cu3 32.463(13) 2 1_545
Cu4 P2 Cu3 128.69(3) 2_565 1_545
Cu4 P2 Cu3 83.149(14) 2 1_545
Cu4 P2 Cu3 143.12(3) 6_567 1_545
Cu4 P2 Cu3 49.929(11) 6_547 1_545
Cu5A P2 Cu3 83.78(4) 2_565 1_545
Cu5A P2 Cu3 34.35(2) 2 1_545
Cu1 P2 Cu3 59.936(10) 1_545 1_545
Cu1 P2 Cu3 158.89(3) 1_565 1_545
Cu3 P2 Cu3 115.43(3) 1_565 1_545
Cu2 P2 Cu1 149.47(3) 2_565 5_556
Cu2 P2 Cu1 99.77(2) 2 5_556
Cu4 P2 Cu1 128.01(4) 6_557 5_556
Cu1 P2 Cu1 30.866(18) . 5_556
Cu3 P2 Cu1 117.77(4) . 5_556
Cu5B P2 Cu1 62.9(3) 5_556 5_556
Cu5B P2 Cu1 97.09(18) 5_566 5_556
Th1 P2 Cu1 44.867(18) 2 5_556
Th1 P2 Cu1 81.43(3) 2_565 5_556
Cu5A P2 Cu1 64.98(6) 5_556 5_556
Cu5A P2 Cu1 96.76(6) 5_566 5_556
P3 P2 Cu1 82.64(3) . 5_556
P3 P2 Cu1 94.78(3) 6_557 5_556
P1 P2 Cu1 31.926(16) . 5_556
P2 P2 Cu1 114.933(7) 1_565 5_556
P2 P2 Cu1 65.068(7) 1_545 5_556
P3 P2 Cu1 155.97(4) 2_565 5_556
P3 P2 Cu1 119.946(17) 2 5_556
Cu3 P2 Cu1 62.58(2) 6_557 5_556
Th1 P2 Cu1 154.434(10) 1_556 5_556
P1 P2 Cu1 32.83(2) 5_556 5_556
P1 P2 Cu1 64.01(2) 5_566 5_556
P1 P2 Cu1 144.62(4) 2_565 5_556
P1 P2 Cu1 114.59(2) 2 5_556
Cu4 P2 Cu1 123.95(3) 2_565 5_556
Cu4 P2 Cu1 100.80(2) 2 5_556
Cu4 P2 Cu1 132.88(3) 6_567 5_556
Cu4 P2 Cu1 87.745(13) 6_547 5_556
Cu5A P2 Cu1 113.72(5) 2_565 5_556
Cu5A P2 Cu1 92.56(5) 2 5_556
Cu1 P2 Cu1 35.669(12) 1_545 5_556
Cu1 P2 Cu1 84.41(2) 1_565 5_556
Cu3 P2 Cu1 127.24(3) 1_565 5_556
Cu3 P2 Cu1 83.825(14) 1_545 5_556
Cu2 P2 Cu1 99.77(2) 2_565 5_566
Cu2 P2 Cu1 149.47(3) 2 5_566
Cu4 P2 Cu1 128.01(4) 6_557 5_566
Cu1 P2 Cu1 30.866(18) . 5_566
Cu3 P2 Cu1 117.77(4) . 5_566
Cu5B P2 Cu1 97.09(17) 5_556 5_566
Cu5B P2 Cu1 62.9(3) 5_566 5_566
Th1 P2 Cu1 81.43(3) 2 5_566
Th1 P2 Cu1 44.867(18) 2_565 5_566
Cu5A P2 Cu1 96.76(6) 5_556 5_566
Cu5A P2 Cu1 64.98(6) 5_566 5_566
P3 P2 Cu1 82.64(3) . 5_566
P3 P2 Cu1 94.78(3) 6_557 5_566
P1 P2 Cu1 31.926(16) . 5_566
P2 P2 Cu1 65.068(7) 1_565 5_566
P2 P2 Cu1 114.933(7) 1_545 5_566
P3 P2 Cu1 119.946(17) 2_565 5_566
P3 P2 Cu1 155.97(4) 2 5_566
Cu3 P2 Cu1 62.58(2) 6_557 5_566
Th1 P2 Cu1 154.434(10) 1_556 5_566
P1 P2 Cu1 64.01(2) 5_556 5_566
P1 P2 Cu1 32.83(2) 5_566 5_566
P1 P2 Cu1 114.59(2) 2_565 5_566
P1 P2 Cu1 144.62(4) 2 5_566
Cu4 P2 Cu1 100.80(2) 2_565 5_566
Cu4 P2 Cu1 123.95(3) 2 5_566
Cu4 P2 Cu1 87.745(13) 6_567 5_566
Cu4 P2 Cu1 132.88(3) 6_547 5_566
Cu5A P2 Cu1 92.56(5) 2_565 5_566
Cu5A P2 Cu1 113.72(5) 2 5_566
Cu1 P2 Cu1 84.41(2) 1_545 5_566
Cu1 P2 Cu1 35.669(12) 1_565 5_566
Cu3 P2 Cu1 83.825(14) 1_565 5_566
Cu3 P2 Cu1 127.24(3) 1_545 5_566
Cu1 P2 Cu1 49.865(15) 5_556 5_566
Cu2 P2 Cu5B 56.96(9) 2_565 2_565
Cu2 P2 Cu5B 96.9(2) 2 2_565
Cu4 P2 Cu5B 116.6(2) 6_557 2_565
Cu1 P2 Cu5B 123.1(3) . 2_565
Cu3 P2 Cu5B 27.0(2) . 2_565
Cu5B P2 Cu5B 160.3(6) 5_556 2_565
Cu5B P2 Cu5B 112.6(3) 5_566 2_565
Th1 P2 Cu5B 84.14(9) 2 2_565
Th1 P2 Cu5B 50.2(3) 2_565 2_565
Cu5A P2 Cu5B 163.4(2) 5_556 2_565
Cu5A P2 Cu5B 116.01(11) 5_566 2_565
P3 P2 Cu5B 34.75(12) . 2_565
P3 P2 Cu5B 147.19(11) 6_557 2_565
P1 P2 Cu5B 87.5(2) . 2_565
P2 P2 Cu5B 66.09(14) 1_565 2_565
P2 P2 Cu5B 113.91(14) 1_545 2_565
P3 P2 Cu5B 85.50(16) 2_565 2_565
P3 P2 Cu5B 108.7(3) 2 2_565
Cu3 P2 Cu5B 153.1(2) 6_557 2_565
Th1 P2 Cu5B 68.4(3) 1_556 2_565
P1 P2 Cu5B 148.0(2) 5_556 2_565
P1 P2 Cu5B 117.5(3) 5_566 2_565
P1 P2 Cu5B 29.5(2) 2_565 2_565
P1 P2 Cu5B 60.9(2) 2 2_565
Cu4 P2 Cu5B 113.61(10) 2_565 2_565
Cu4 P2 Cu5B 139.2(3) 2 2_565
Cu4 P2 Cu5B 83.52(7) 6_567 2_565
Cu4 P2 Cu5B 125.4(2) 6_547 2_565
Cu5A P2 Cu5B 2.2(3) 2_565 2_565
Cu5A P2 Cu5B 49.06(15) 2 2_565
Cu1 P2 Cu5B 129.29(7) 1_545 2_565
Cu1 P2 Cu5B 86.9(2) 1_565 2_565
Cu3 P2 Cu5B 35.08(10) 1_565 2_565
Cu3 P2 Cu5B 82.36(17) 1_545 2_565
Cu1 P2 Cu5B 115.2(2) 5_556 2_565
Cu1 P2 Cu5B 94.8(3) 5_566 2_565
Cu2 P2 Cu5B 96.9(2) 2_565 2
Cu2 P2 Cu5B 56.96(9) 2 2
Cu4 P2 Cu5B 116.6(2) 6_557 2
Cu1 P2 Cu5B 123.1(3) . 2
Cu3 P2 Cu5B 27.0(2) . 2
Cu5B P2 Cu5B 112.6(3) 5_556 2
Cu5B P2 Cu5B 160.3(6) 5_566 2
Th1 P2 Cu5B 50.2(3) 2 2
Th1 P2 Cu5B 84.14(9) 2_565 2
Cu5A P2 Cu5B 116.01(11) 5_556 2
Cu5A P2 Cu5B 163.4(2) 5_566 2
P3 P2 Cu5B 34.75(12) . 2
P3 P2 Cu5B 147.19(11) 6_557 2
P1 P2 Cu5B 87.5(2) . 2
P2 P2 Cu5B 113.91(14) 1_565 2
P2 P2 Cu5B 66.09(14) 1_545 2
P3 P2 Cu5B 108.7(3) 2_565 2
P3 P2 Cu5B 85.50(16) 2 2
Cu3 P2 Cu5B 153.1(2) 6_557 2
Th1 P2 Cu5B 68.4(3) 1_556 2
P1 P2 Cu5B 117.5(3) 5_556 2
P1 P2 Cu5B 148.0(2) 5_566 2
P1 P2 Cu5B 60.9(2) 2_565 2
P1 P2 Cu5B 29.5(2) 2 2
Cu4 P2 Cu5B 139.2(3) 2_565 2
Cu4 P2 Cu5B 113.61(10) 2 2
Cu4 P2 Cu5B 125.4(2) 6_567 2
Cu4 P2 Cu5B 83.52(7) 6_547 2
Cu5A P2 Cu5B 49.06(15) 2_565 2
Cu5A P2 Cu5B 2.2(3) 2 2
Cu1 P2 Cu5B 86.9(2) 1_545 2
Cu1 P2 Cu5B 129.29(8) 1_565 2
Cu3 P2 Cu5B 82.36(17) 1_565 2
Cu3 P2 Cu5B 35.08(10) 1_545 2
Cu1 P2 Cu5B 94.8(3) 5_556 2
Cu1 P2 Cu5B 115.2(2) 5_566 2
Cu5B P2 Cu5B 47.8(3) 2_565 2
Cu2 P2 Cu2 107.19(3) 2_565 .
Cu2 P2 Cu2 107.19(3) 2 .
Cu4 P2 Cu2 174.48(5) 6_557 .
Cu1 P2 Cu2 71.56(3) . .
Cu3 P2 Cu2 68.16(3) . .
Cu5B P2 Cu2 116.6(4) 5_556 .
Cu5B P2 Cu2 116.6(4) 5_566 .
Th1 P2 Cu2 41.636(17) 2 .
Th1 P2 Cu2 41.636(17) 2_565 .
Cu5A P2 Cu2 119.61(7) 5_556 .
Cu5A P2 Cu2 119.61(7) 5_566 .
P3 P2 Cu2 29.13(2) . .
P3 P2 Cu2 148.03(4) 6_557 .
P1 P2 Cu2 32.13(2) . .
P2 P2 Cu2 90.0 1_565 .
P2 P2 Cu2 90.0 1_545 .
P3 P2 Cu2 141.44(3) 2_565 .
P3 P2 Cu2 141.44(3) 2 .
Cu3 P2 Cu2 112.22(3) 6_557 .
Th1 P2 Cu2 121.41(3) 1_556 .
P1 P2 Cu2 89.50(3) 5_556 .
P1 P2 Cu2 89.50(3) 5_566 .
P1 P2 Cu2 87.97(3) 2_565 .
P1 P2 Cu2 87.97(3) 2 .
Cu4 P2 Cu2 152.162(14) 2_565 .
Cu4 P2 Cu2 152.162(13) 2 .
Cu4 P2 Cu2 121.209(15) 6_567 .
Cu4 P2 Cu2 121.209(15) 6_547 .
Cu5A P2 Cu2 57.01(4) 2_565 .
Cu5A P2 Cu2 57.01(4) 2 .
Cu1 P2 Cu2 80.348(19) 1_545 .
Cu1 P2 Cu2 80.348(19) 1_565 .
Cu3 P2 Cu2 78.542(19) 1_565 .
Cu3 P2 Cu2 78.542(19) 1_545 .
Cu1 P2 Cu2 56.709(17) 5_556 .
Cu1 P2 Cu2 56.709(17) 5_566 .
Cu5B P2 Cu2 58.5(2) 2_565 .
Cu5B P2 Cu2 58.5(2) 2 .
Cu2 P2 Cu5A 65.46(4) 2_565 1_556
Cu2 P2 Cu5A 65.46(4) 2 1_556
Cu4 P2 Cu5A 9.96(6) 6_557 1_556
Cu1 P2 Cu5A 123.92(7) . 1_556
Cu3 P2 Cu5A 96.36(7) . 1_556
Cu5B P2 Cu5A 73.8(3) 5_556 1_556
Cu5B P2 Cu5A 73.8(3) 5_566 1_556
Th1 P2 Cu5A 136.65(2) 2 1_556
Th1 P2 Cu5A 136.65(2) 2_565 1_556
Cu5A P2 Cu5A 71.37(7) 5_556 1_556
Cu5A P2 Cu5A 71.37(7) 5_566 1_556
P3 P2 Cu5A 135.39(7) . 1_556
P3 P2 Cu5A 47.45(6) 6_557 1_556
P1 P2 Cu5A 163.35(7) . 1_556
P2 P2 Cu5A 90.0 1_565 1_556
P2 P2 Cu5A 90.0 1_545 1_556
P3 P2 Cu5A 31.13(2) 2_565 1_556
P3 P2 Cu5A 31.13(2) 2 1_556
Cu3 P2 Cu5A 83.26(6) 6_557 1_556
Th1 P2 Cu5A 43.12(6) 1_556 1_556
P1 P2 Cu5A 104.07(6) 5_556 1_556
P1 P2 Cu5A 104.07(6) 5_566 1_556
P1 P2 Cu5A 78.42(6) 2_565 1_556
P1 P2 Cu5A 78.42(6) 2 1_556
Cu4 P2 Cu5A 35.84(4) 2_565 1_556
Cu4 P2 Cu5A 35.84(4) 2 1_556
Cu4 P2 Cu5A 59.154(16) 6_567 1_556
Cu4 P2 Cu5A 59.154(16) 6_547 1_556
Cu5A P2 Cu5A 109.36(6) 2_565 1_556
Cu5A P2 Cu5A 109.36(6) 2 1_556
Cu1 P2 Cu5A 107.20(3) 1_545 1_556
Cu1 P2 Cu5A 107.20(3) 1_565 1_556
Cu3 P2 Cu5A 93.39(4) 1_565 1_556
Cu3 P2 Cu5A 93.39(3) 1_545 1_556
Cu1 P2 Cu5A 136.19(5) 5_556 1_556
Cu1 P2 Cu5A 136.19(5) 5_566 1_556
Cu5B P2 Cu5A 107.7(2) 2_565 1_556
Cu5B P2 Cu5A 107.7(2) 2 1_556
Cu2 P2 Cu5A 164.52(6) . 1_556
Cu4 P3 Cu3 115.20(5) . .
Cu4 P3 Cu2 101.63(5) . .
Cu3 P3 Cu2 143.18(6) . .
Cu4 P3 Cu4 66.94(3) . 5_656
Cu3 P3 Cu4 125.91(3) . 5_656
Cu2 P3 Cu4 67.95(3) . 5_656
Cu4 P3 Cu4 66.94(3) . 5_666
Cu3 P3 Cu4 125.91(3) . 5_666
Cu2 P3 Cu4 67.95(3) . 5_666
Cu4 P3 Cu4 105.23(5) 5_656 5_666
Cu4 P3 Cu5A 72.74(10) . 2_565
Cu3 P3 Cu5A 66.31(7) . 2_565
Cu2 P3 Cu5A 129.16(7) . 2_565
Cu4 P3 Cu5A 139.04(12) 5_656 2_565
Cu4 P3 Cu5A 63.51(6) 5_666 2_565
Cu4 P3 Cu5A 72.74(10) . 2
Cu3 P3 Cu5A 66.31(7) . 2
Cu2 P3 Cu5A 129.16(7) . 2
Cu4 P3 Cu5A 63.51(6) 5_656 2
Cu4 P3 Cu5A 139.04(12) 5_666 2
Cu5A P3 Cu5A 98.21(17) 2_565 2
Cu4 P3 Cu5B 68.7(5) . 2_565
Cu3 P3 Cu5B 66.86(19) . 2_565
Cu2 P3 Cu5B 131.7(3) . 2_565
Cu4 P3 Cu5B 134.6(5) 5_656 2_565
Cu4 P3 Cu5B 64.9(2) 5_666 2_565
Cu5A P3 Cu5B 4.8(5) 2_565 2_565
Cu5A P3 Cu5B 94.3(5) 2 2_565
Cu4 P3 Cu5B 68.7(5) . 2
Cu3 P3 Cu5B 66.86(19) . 2
Cu2 P3 Cu5B 131.7(3) . 2
Cu4 P3 Cu5B 64.9(2) 5_656 2
Cu4 P3 Cu5B 134.6(5) 5_666 2
Cu5A P3 Cu5B 94.3(5) 2_565 2
Cu5A P3 Cu5B 4.8(5) 2 2
Cu5B P3 Cu5B 90.3(9) 2_565 2
Cu4 P3 Th1 137.463(18) . 2
Cu3 P3 Th1 76.88(3) . 2
Cu2 P3 Th1 75.97(3) . 2
Cu4 P3 Th1 73.29(2) 5_656 2
Cu4 P3 Th1 140.89(5) 5_666 2
Cu5A P3 Th1 141.30(9) 2_565 2
Cu5A P3 Th1 76.63(10) 2 2
Cu5B P3 Th1 143.1(2) 2_565 2
Cu5B P3 Th1 81.4(5) 2 2
Cu4 P3 Th1 137.463(18) . 2_565
Cu3 P3 Th1 76.88(3) . 2_565
Cu2 P3 Th1 75.97(3) . 2_565
Cu4 P3 Th1 140.89(5) 5_656 2_565
Cu4 P3 Th1 73.29(2) 5_666 2_565
Cu5A P3 Th1 76.63(10) 2_565 2_565
Cu5A P3 Th1 141.30(9) 2 2_565
Cu5B P3 Th1 81.4(5) 2_565 2_565
Cu5B P3 Th1 143.1(2) 2 2_565
Th1 P3 Th1 84.02(3) 2 2_565
Cu4 P3 Cu5B 50.4(5) . 6_656
Cu3 P3 Cu5B 165.6(5) . 6_656
Cu2 P3 Cu5B 51.2(5) . 6_656
Cu4 P3 Cu5B 52.62(3) 5_656 6_656
Cu4 P3 Cu5B 52.62(3) 5_666 6_656
Cu5A P3 Cu5B 105.1(3) 2_565 6_656
Cu5A P3 Cu5B 105.1(3) 2 6_656
Cu5B P3 Cu5B 103.6(3) 2_565 6_656
Cu5B P3 Cu5B 103.6(3) 2 6_656
Th1 P3 Cu5B 113.3(4) 2 6_656
Th1 P3 Cu5B 113.3(4) 2_565 6_656
Cu4 P3 Cu5A 45.99(9) . 6_656
Cu3 P3 Cu5A 161.19(10) . 6_656
Cu2 P3 Cu5A 55.63(9) . 6_656
Cu4 P3 Cu5A 52.71(3) 5_656 6_656
Cu4 P3 Cu5A 52.71(3) 5_666 6_656
Cu5A P3 Cu5A 102.33(8) 2_565 6_656
Cu5A P3 Cu5A 102.33(8) 2 6_656
Cu5B P3 Cu5A 100.5(2) 2_565 6_656
Cu5B P3 Cu5A 100.5(2) 2 6_656
Th1 P3 Cu5A 116.29(6) 2 6_656
Th1 P3 Cu5A 116.29(6) 2_565 6_656
Cu5B P3 Cu5A 4.4(5) 6_656 6_656
Cu4 P3 P2 155.80(5) . .
Cu3 P3 P2 40.60(3) . .
Cu2 P3 P2 102.58(5) . .
Cu4 P3 P2 123.19(3) 5_656 .
Cu4 P3 P2 123.19(3) 5_666 .
Cu5A P3 P2 91.80(9) 2_565 .
Cu5A P3 P2 91.80(9) 2 .
Cu5B P3 P2 94.8(4) 2_565 .
Cu5B P3 P2 94.8(4) 2 .
Th1 P3 P2 50.75(2) 2 .
Th1 P3 P2 50.75(2) 2_565 .
Cu5B P3 P2 153.8(5) 6_656 .
Cu5A P3 P2 158.21(9) 6_656 .
Cu4 P3 P2 37.87(3) . 6_657
Cu3 P3 P2 77.33(4) . 6_657
Cu2 P3 P2 139.49(5) . 6_657
Cu4 P3 P2 88.60(4) 5_656 6_657
Cu4 P3 P2 88.60(4) 5_666 6_657
Cu5A P3 P2 53.67(10) 2_565 6_657
Cu5A P3 P2 53.67(10) 2 6_657
Cu5B P3 P2 48.9(5) 2_565 6_657
Cu5B P3 P2 48.9(6) 2 6_657
Th1 P3 P2 129.83(3) 2 6_657
Th1 P3 P2 129.83(3) 2_565 6_657
Cu5B P3 P2 88.2(5) 6_656 6_657
Cu5A P3 P2 83.86(9) 6_656 6_657
P2 P3 P2 117.93(3) . 6_657
Cu4 P3 P1 143.02(5) . .
Cu3 P3 P1 101.78(5) . .
Cu2 P3 P1 41.40(3) . .
Cu4 P3 P1 91.94(4) 5_656 .
Cu4 P3 P1 91.94(4) 5_666 .
Cu5A P3 P1 126.02(10) 2_565 .
Cu5A P3 P1 126.02(10) 2 .
Cu5B P3 P1 130.8(5) 2_565 .
Cu5B P3 P1 130.8(6) 2 .
Th1 P3 P1 49.74(2) 2 .
Th1 P3 P1 49.74(2) 2_565 .
Cu5B P3 P1 92.6(5) 6_656 .
Cu5A P3 P1 97.03(9) 6_656 .
P2 P3 P1 61.18(4) . .
P2 P3 P1 179.11(5) 6_657 .
Cu4 P3 P3 90.0 . 1_565
Cu3 P3 P3 90.0 . 1_565
Cu2 P3 P3 90.0 . 1_565
Cu4 P3 P3 142.62(3) 5_656 1_565
Cu4 P3 P3 37.38(3) 5_666 1_565
Cu5A P3 P3 40.90(8) 2_565 1_565
Cu5A P3 P3 139.10(8) 2 1_565
Cu5B P3 P3 44.9(5) 2_565 1_565
Cu5B P3 P3 135.1(5) 2 1_565
Th1 P3 P3 132.008(17) 2 1_565
Th1 P3 P3 47.991(17) 2_565 1_565
Cu5B P3 P3 90.000(1) 6_656 1_565
Cu5A P3 P3 90.0 6_656 1_565
P2 P3 P3 90.0 . 1_565
P2 P3 P3 90.0 6_657 1_565
P1 P3 P3 90.0 . 1_565
Cu4 P3 P3 90.0 . 1_545
Cu3 P3 P3 90.0 . 1_545
Cu2 P3 P3 90.0 . 1_545
Cu4 P3 P3 37.38(3) 5_656 1_545
Cu4 P3 P3 142.62(3) 5_666 1_545
Cu5A P3 P3 139.10(8) 2_565 1_545
Cu5A P3 P3 40.90(8) 2 1_545
Cu5B P3 P3 135.1(5) 2_565 1_545
Cu5B P3 P3 44.9(5) 2 1_545
Th1 P3 P3 47.991(17) 2 1_545
Th1 P3 P3 132.008(17) 2_565 1_545
Cu5B P3 P3 90.000(1) 6_656 1_545
Cu5A P3 P3 90.0 6_656 1_545
P2 P3 P3 90.0 . 1_545
P2 P3 P3 90.0 6_657 1_545
P1 P3 P3 90.0 . 1_545
P3 P3 P3 180.0 1_565 1_545
Cu4 P3 Cu1 74.58(4) . 6_657
Cu3 P3 Cu1 40.62(3) . 6_657
Cu2 P3 Cu1 176.20(5) . 6_657
Cu4 P3 Cu1 110.06(3) 5_656 6_657
Cu4 P3 Cu1 110.06(3) 5_666 6_657
Cu5A P3 Cu1 50.10(7) 2_565 6_657
Cu5A P3 Cu1 50.10(7) 2 6_657
Cu5B P3 Cu1 47.2(4) 2_565 6_657
Cu5B P3 Cu1 47.2(4) 2 6_657
Th1 P3 Cu1 106.76(3) 2 6_657
Th1 P3 Cu1 106.76(3) 2_565 6_657
Cu5B P3 Cu1 125.0(5) 6_656 6_657
Cu5A P3 Cu1 120.57(9) 6_656 6_657
P2 P3 Cu1 81.22(3) . 6_657
P2 P3 Cu1 36.71(2) 6_657 6_657
P1 P3 Cu1 142.40(4) . 6_657
P3 P3 Cu1 90.0 1_565 6_657
P3 P3 Cu1 90.0 1_545 6_657
Cu4 P3 P2 84.79(4) . 2_554
Cu3 P3 P2 145.34(3) . 2_554
Cu2 P3 P2 33.878(18) . 2_554
Cu4 P3 P2 34.13(3) 5_656 2_554
Cu4 P3 P2 87.30(4) 5_666 2_554
Cu5A P3 P2 148.20(8) 2_565 2_554
Cu5A P3 P2 96.16(6) 2 2_554
Cu5B P3 P2 147.1(2) 2_565 2_554
Cu5B P3 P2 98.2(3) 2 2_554
Th1 P3 P2 69.83(2) 2 2_554
Th1 P3 P2 108.22(4) 2_565 2_554
Cu5B P3 P2 43.5(4) 6_656 2_554
Cu5A P3 P2 46.67(6) 6_656 2_554
P2 P3 P2 115.97(3) . 2_554
P2 P3 P2 117.39(3) 6_657 2_554
P1 P3 P2 63.35(3) . 2_554
P3 P3 P2 119.420(12) 1_565 2_554
P3 P3 P2 60.581(12) 1_545 2_554
Cu1 P3 P2 144.19(3) 6_657 2_554
Cu4 P3 P2 84.79(4) . 2_564
Cu3 P3 P2 145.34(3) . 2_564
Cu2 P3 P2 33.878(18) . 2_564
Cu4 P3 P2 87.30(4) 5_656 2_564
Cu4 P3 P2 34.13(3) 5_666 2_564
Cu5A P3 P2 96.16(6) 2_565 2_564
Cu5A P3 P2 148.20(8) 2 2_564
Cu5B P3 P2 98.2(3) 2_565 2_564
Cu5B P3 P2 147.1(2) 2 2_564
Th1 P3 P2 108.22(4) 2 2_564
Th1 P3 P2 69.83(2) 2_565 2_564
Cu5B P3 P2 43.5(4) 6_656 2_564
Cu5A P3 P2 46.67(6) 6_656 2_564
P2 P3 P2 115.97(3) . 2_564
P2 P3 P2 117.39(3) 6_657 2_564
P1 P3 P2 63.35(3) . 2_564
P3 P3 P2 60.581(12) 1_565 2_564
P3 P3 P2 119.420(12) 1_545 2_564
Cu1 P3 P2 144.19(3) 6_657 2_564
P2 P3 P2 58.84(2) 2_554 2_564
Cu4 P3 P3 34.22(2) . 5_666
Cu3 P3 P3 127.49(5) . 5_666
Cu2 P3 P3 83.62(4) . 5_666
Cu4 P3 P3 86.01(4) 5_656 5_666
Cu4 P3 P3 32.713(17) 5_666 5_666
Cu5A P3 P3 63.45(8) 2_565 5_666
Cu5A P3 P3 106.70(11) 2 5_666
Cu5B P3 P3 61.8(2) 2_565 5_666
Cu5B P3 P3 102.5(5) 2 5_666
Th1 P3 P3 155.11(5) 2 5_666
Th1 P3 P3 104.892(14) 2_565 5_666
Cu5B P3 P3 41.8(4) 6_656 5_666
Cu5A P3 P3 38.88(6) 6_656 5_666
P2 P3 P3 150.507(19) . 5_666
P2 P3 P3 61.40(4) 6_657 5_666
P1 P3 P3 119.34(4) . 5_666
P3 P3 P3 60.941(18) 1_565 5_666
P3 P3 P3 119.060(18) 1_545 5_666
Cu1 P3 P3 93.07(4) 6_657 5_666
P2 P3 P3 85.29(4) 2_554 5_666
P2 P3 P3 55.99(3) 2_564 5_666
Cu4 P3 P3 34.22(2) . 5_656
Cu3 P3 P3 127.49(5) . 5_656
Cu2 P3 P3 83.62(4) . 5_656
Cu4 P3 P3 32.713(17) 5_656 5_656
Cu4 P3 P3 86.01(4) 5_666 5_656
Cu5A P3 P3 106.70(11) 2_565 5_656
Cu5A P3 P3 63.45(8) 2 5_656
Cu5B P3 P3 102.5(5) 2_565 5_656
Cu5B P3 P3 61.8(2) 2 5_656
Th1 P3 P3 104.892(14) 2 5_656
Th1 P3 P3 155.11(5) 2_565 5_656
Cu5B P3 P3 41.8(4) 6_656 5_656
Cu5A P3 P3 38.88(6) 6_656 5_656
P2 P3 P3 150.507(19) . 5_656
P2 P3 P3 61.40(4) 6_657 5_656
P1 P3 P3 119.34(4) . 5_656
P3 P3 P3 119.060(18) 1_565 5_656
P3 P3 P3 60.941(18) 1_545 5_656
Cu1 P3 P3 93.07(4) 6_657 5_656
P2 P3 P3 55.99(3) 2_554 5_656
P2 P3 P3 85.29(4) 2_564 5_656
P3 P3 P3 58.12(4) 5_666 5_656
Cu4 P3 P1 95.65(4) . 2_565
Cu3 P3 P1 33.659(19) . 2_565
Cu2 P3 P1 146.69(3) . 2_565
Cu4 P3 P1 145.34(4) 5_656 2_565
Cu4 P3 P1 93.73(2) 5_666 2_565
Cu5A P3 P1 32.76(7) 2_565 2_565
Cu5A P3 P1 83.09(7) 2 2_565
Cu5B P3 P1 33.8(2) 2_565 2_565
Cu5B P3 P1 81.1(3) 2 2_565
Th1 P3 P1 109.28(4) 2 2_565
Th1 P3 P1 72.07(2) 2_565 2_565
Cu5B P3 P1 137.4(4) 6_656 2_565
Cu5A P3 P1 134.16(7) 6_656 2_565
P2 P3 P1 63.39(3) . 2_565
P2 P3 P1 62.72(3) 6_657 2_565
P1 P3 P1 116.53(3) . 2_565
P3 P3 P1 61.530(12) 1_565 2_565
P3 P3 P1 118.470(12) 1_545 2_565
Cu1 P3 P1 35.326(17) 6_657 2_565
P2 P3 P1 178.97(3) 2_554 2_565
P2 P3 P1 122.109(13) 2_564 2_565
P3 P3 P1 95.60(3) 5_666 2_565
P3 P3 P1 124.10(5) 5_656 2_565
Cu4 P3 P1 95.65(4) . 2
Cu3 P3 P1 33.659(19) . 2
Cu2 P3 P1 146.69(3) . 2
Cu4 P3 P1 93.73(2) 5_656 2
Cu4 P3 P1 145.34(4) 5_666 2
Cu5A P3 P1 83.09(7) 2_565 2
Cu5A P3 P1 32.76(7) 2 2
Cu5B P3 P1 81.1(3) 2_565 2
Cu5B P3 P1 33.8(2) 2 2
Th1 P3 P1 72.07(2) 2 2
Th1 P3 P1 109.28(4) 2_565 2
Cu5B P3 P1 137.4(4) 6_656 2
Cu5A P3 P1 134.16(7) 6_656 2
P2 P3 P1 63.39(3) . 2
P2 P3 P1 62.72(3) 6_657 2
P1 P3 P1 116.53(3) . 2
P3 P3 P1 118.470(12) 1_565 2
P3 P3 P1 61.530(12) 1_545 2
Cu1 P3 P1 35.326(17) 6_657 2
P2 P3 P1 122.109(13) 2_554 2
P2 P3 P1 178.97(3) 2_564 2
P3 P3 P1 124.10(5) 5_666 2
P3 P3 P1 95.60(3) 5_656 2
P1 P3 P1 56.94(2) 2_565 2
Cu4 P3 Cu2 31.248(16) . 5_666
Cu3 P3 Cu2 96.43(4) . 5_666
Cu2 P3 Cu2 116.42(4) . 5_666
Cu4 P3 Cu2 98.17(4) 5_656 5_666
Cu4 P3 Cu2 56.39(3) 5_666 5_666
Cu5A P3 Cu2 41.67(10) 2_565 5_666
Cu5A P3 Cu2 85.11(11) 2 5_666
Cu5B P3 Cu2 37.9(4) 2_565 5_666
Cu5B P3 Cu2 80.3(6) 2 5_666
Th1 P3 Cu2 161.72(3) 2 5_666
Th1 P3 Cu2 111.329(12) 2_565 5_666
Cu5B P3 Cu2 70.7(5) 6_656 5_666
Cu5A P3 Cu2 66.81(8) 6_656 5_666
P2 P3 Cu2 131.73(3) . 5_666
P2 P3 Cu2 32.239(16) 6_657 5_666
P1 P3 Cu2 148.26(2) . 5_666
P3 P3 Cu2 64.044(8) 1_565 5_666
P3 P3 Cu2 115.957(8) 1_545 5_666
Cu1 P3 Cu2 60.28(2) 6_657 5_666
P2 P3 Cu2 112.24(3) 2_554 5_666
P2 P3 Cu2 87.05(3) 2_564 5_666
P3 P3 Cu2 32.80(2) 5_666 5_666
P3 P3 Cu2 65.46(3) 5_656 5_666
P1 P3 Cu2 68.43(2) 2_565 5_666
P1 P3 Cu2 92.85(3) 2 5_666
Cu4 P3 Cu2 31.248(16) . 5_656
Cu3 P3 Cu2 96.43(4) . 5_656
Cu2 P3 Cu2 116.42(4) . 5_656
Cu4 P3 Cu2 56.39(3) 5_656 5_656
Cu4 P3 Cu2 98.17(4) 5_666 5_656
Cu5A P3 Cu2 85.11(11) 2_565 5_656
Cu5A P3 Cu2 41.67(10) 2 5_656
Cu5B P3 Cu2 80.3(5) 2_565 5_656
Cu5B P3 Cu2 37.9(4) 2 5_656
Th1 P3 Cu2 111.329(12) 2 5_656
Th1 P3 Cu2 161.72(3) 2_565 5_656
Cu5B P3 Cu2 70.7(5) 6_656 5_656
Cu5A P3 Cu2 66.81(8) 6_656 5_656
P2 P3 Cu2 131.73(3) . 5_656
P2 P3 Cu2 32.239(16) 6_657 5_656
P1 P3 Cu2 148.26(2) . 5_656
P3 P3 Cu2 115.957(8) 1_565 5_656
P3 P3 Cu2 64.044(8) 1_545 5_656
Cu1 P3 Cu2 60.28(2) 6_657 5_656
P2 P3 Cu2 87.05(3) 2_554 5_656
P2 P3 Cu2 112.24(3) 2_564 5_656
P3 P3 Cu2 65.46(3) 5_666 5_656
P3 P3 Cu2 32.80(2) 5_656 5_656
P1 P3 Cu2 92.85(3) 2_565 5_656
P1 P3 Cu2 68.43(2) 2 5_656
Cu2 P3 Cu2 51.913(16) 5_666 5_656
Cu4 P3 Cu2 130.30(4) . 2_565
Cu3 P3 Cu2 32.790(17) . 2_565
Cu2 P3 Cu2 118.79(4) . 2_565
Cu4 P3 Cu2 152.97(3) 5_656 2_565
Cu4 P3 Cu2 101.28(2) 5_666 2_565
Cu5A P3 Cu2 59.78(9) 2_565 2_565
Cu5A P3 Cu2 99.09(7) 2 2_565
Cu5B P3 Cu2 63.0(4) 2_565 2_565
Cu5B P3 Cu2 99.60(18) 2 2_565
Th1 P3 Cu2 82.88(3) 2 2_565
Th1 P3 Cu2 44.809(17) 2_565 2_565
Cu5B P3 Cu2 153.34(12) 6_656 2_565
Cu5A P3 Cu2 153.988(10) 6_656 2_565
P2 P3 Cu2 32.214(15) . 2_565
P2 P3 Cu2 97.31(3) 6_657 2_565
P1 P3 Cu2 81.90(3) . 2_565
P3 P3 Cu2 64.058(8) 1_565 2_565
P3 P3 Cu2 115.941(8) 1_545 2_565
Cu1 P3 Cu2 64.52(2) 6_657 2_565
P2 P3 Cu2 144.57(4) 2_554 2_565
P2 P3 Cu2 112.65(2) 2_564 2_565
P3 P3 Cu2 119.97(2) 5_666 2_565
P3 P3 Cu2 157.58(5) 5_656 2_565
P1 P3 Cu2 35.12(2) 2_565 2_565
P1 P3 Cu2 66.36(2) 2 2_565
Cu2 P3 Cu2 100.811(18) 5_666 2_565
Cu2 P3 Cu2 124.79(3) 5_656 2_565
Cu4 P3 Cu2 130.30(4) . 2
Cu3 P3 Cu2 32.790(17) . 2
Cu2 P3 Cu2 118.79(4) . 2
Cu4 P3 Cu2 101.28(2) 5_656 2
Cu4 P3 Cu2 152.97(3) 5_666 2
Cu5A P3 Cu2 99.09(7) 2_565 2
Cu5A P3 Cu2 59.78(9) 2 2
Cu5B P3 Cu2 99.60(18) 2_565 2
Cu5B P3 Cu2 63.0(4) 2 2
Th1 P3 Cu2 44.809(17) 2 2
Th1 P3 Cu2 82.88(3) 2_565 2
Cu5B P3 Cu2 153.34(12) 6_656 2
Cu5A P3 Cu2 153.988(10) 6_656 2
P2 P3 Cu2 32.214(15) . 2
P2 P3 Cu2 97.31(3) 6_657 2
P1 P3 Cu2 81.90(3) . 2
P3 P3 Cu2 115.941(8) 1_565 2
P3 P3 Cu2 64.058(8) 1_545 2
Cu1 P3 Cu2 64.52(2) 6_657 2
P2 P3 Cu2 112.65(2) 2_554 2
P2 P3 Cu2 144.57(4) 2_564 2
P3 P3 Cu2 157.58(5) 5_666 2
P3 P3 Cu2 119.97(2) 5_656 2
P1 P3 Cu2 66.36(2) 2_565 2
P1 P3 Cu2 35.12(2) 2 2
Cu2 P3 Cu2 124.79(3) 5_666 2
Cu2 P3 Cu2 100.811(18) 5_656 2
Cu2 P3 Cu2 51.883(15) 2_565 2
Cu4 P3 Cu3 117.63(4) . 2_554
Cu3 P3 Cu3 120.22(4) . 2_554
Cu2 P3 Cu3 31.560(16) . 2_554
Cu4 P3 Cu3 58.71(3) 5_656 2_554
Cu4 P3 Cu3 99.45(4) 5_666 2_554
Cu5A P3 Cu3 156.17(9) 2_565 2_554
Cu5A P3 Cu3 105.34(9) 2 2_554
Cu5B P3 Cu3 160.4(5) 2_565 2_554
Cu5B P3 Cu3 109.4(5) 2 2_554
Th1 P3 Cu3 45.264(17) 2 2_554
Th1 P3 Cu3 82.64(3) 2_565 2_554
Cu5B P3 Cu3 72.5(5) 6_656 2_554
Cu5A P3 Cu3 76.42(8) 6_656 2_554
P2 P3 Cu3 83.95(3) . 2_554
P2 P3 Cu3 147.30(3) 6_657 2_554
P1 P3 Cu3 33.243(16) . 2_554
P3 P3 Cu3 115.477(7) 1_565 2_554
P3 P3 Cu3 64.522(7) 1_545 2_554
Cu1 P3 Cu3 150.455(18) 6_657 2_554
P2 P3 Cu3 32.84(2) 2_554 2_554
P2 P3 Cu3 65.32(2) 2_564 2_554
P3 P3 Cu3 111.89(4) 5_666 2_554
P3 P3 Cu3 87.41(3) 5_656 2_554
P1 P3 Cu3 146.71(4) 2_565 2_554
P1 P3 Cu3 115.20(2) 2 2_554
Cu2 P3 Cu3 143.17(3) 5_666 2_554
Cu2 P3 Cu3 115.078(17) 5_656 2_554
Cu2 P3 Cu3 111.84(3) 2_565 2_554
Cu2 P3 Cu3 89.76(2) 2 2_554
Cu4 P3 Cu3 117.63(4) . 2_564
Cu3 P3 Cu3 120.22(4) . 2_564
Cu2 P3 Cu3 31.560(16) . 2_564
Cu4 P3 Cu3 99.45(4) 5_656 2_564
Cu4 P3 Cu3 58.71(3) 5_666 2_564
Cu5A P3 Cu3 105.34(9) 2_565 2_564
Cu5A P3 Cu3 156.17(9) 2 2_564
Cu5B P3 Cu3 109.4(5) 2_565 2_564
Cu5B P3 Cu3 160.4(5) 2 2_564
Th1 P3 Cu3 82.64(3) 2 2_564
Th1 P3 Cu3 45.264(17) 2_565 2_564
Cu5B P3 Cu3 72.5(5) 6_656 2_564
Cu5A P3 Cu3 76.42(8) 6_656 2_564
P2 P3 Cu3 83.95(3) . 2_564
P2 P3 Cu3 147.30(3) 6_657 2_564
P1 P3 Cu3 33.243(16) . 2_564
P3 P3 Cu3 64.522(8) 1_565 2_564
P3 P3 Cu3 115.477(7) 1_545 2_564
Cu1 P3 Cu3 150.455(18) 6_657 2_564
P2 P3 Cu3 65.32(2) 2_554 2_564
P2 P3 Cu3 32.84(2) 2_564 2_564
P3 P3 Cu3 87.41(3) 5_666 2_564
P3 P3 Cu3 111.89(4) 5_656 2_564
P1 P3 Cu3 115.20(2) 2_565 2_564
P1 P3 Cu3 146.71(4) 2 2_564
Cu2 P3 Cu3 115.078(17) 5_666 2_564
Cu2 P3 Cu3 143.17(3) 5_656 2_564
Cu2 P3 Cu3 89.76(2) 2_565 2_564
Cu2 P3 Cu3 111.84(3) 2 2_564
Cu3 P3 Cu3 50.955(15) 2_554 2_564
Cu4 P3 Cu4 58.841(15) . 1_565
Cu3 P3 Cu4 102.73(2) . 1_565
Cu2 P3 Cu4 95.98(2) . 1_565
Cu4 P3 Cu4 118.51(4) 5_656 1_565
Cu4 P3 Cu4 28.04(2) 5_666 1_565
Cu5A P3 Cu4 36.84(6) 2_565 1_565
Cu5A P3 Cu4 119.56(11) 2 1_565
Cu5B P3 Cu4 37.4(2) 2_565 1_565
Cu5B P3 Cu4 114.8(6) 2 1_565
Th1 P3 Cu4 162.54(3) 2 1_565
Th1 P3 Cu4 78.963(8) 2_565 1_565
Cu5B P3 Cu4 70.7(2) 6_656 1_565
Cu5A P3 Cu4 68.93(4) 6_656 1_565
P2 P3 Cu4 118.160(17) . 1_565
P2 P3 Cu4 65.891(18) 6_657 1_565
P1 P3 Cu4 114.416(19) . 1_565
P3 P3 Cu4 31.159(15) 1_565 1_565
P3 P3 Cu4 148.841(15) 1_545 1_565
Cu1 P3 Cu4 82.09(2) 6_657 1_565
P2 P3 Cu4 111.92(3) 2_554 1_565
P2 P3 Cu4 62.139(18) 2_564 1_565
P3 P3 Cu4 32.492(10) 5_666 1_565
P3 P3 Cu4 89.30(3) 5_656 1_565
P1 P3 Cu4 69.087(18) 2_565 1_565
P1 P3 Cu4 117.32(3) 2 1_565
Cu2 P3 Cu4 35.224(11) 5_666 1_565
Cu2 P3 Cu4 86.11(2) 5_656 1_565
Cu2 P3 Cu4 87.726(13) 2_565 1_565
Cu2 P3 Cu4 135.15(2) 2 1_565
Cu3 P3 Cu4 127.45(3) 2_554 1_565
Cu3 P3 Cu4 82.638(13) 2_564 1_565
Cu4 P3 Cu4 58.841(15) . 1_545
Cu3 P3 Cu4 102.73(2) . 1_545
Cu2 P3 Cu4 95.98(2) . 1_545
Cu4 P3 Cu4 28.04(2) 5_656 1_545
Cu4 P3 Cu4 118.51(4) 5_666 1_545
Cu5A P3 Cu4 119.56(11) 2_565 1_545
Cu5A P3 Cu4 36.84(6) 2 1_545
Cu5B P3 Cu4 114.8(5) 2_565 1_545
Cu5B P3 Cu4 37.4(2) 2 1_545
Th1 P3 Cu4 78.963(8) 2 1_545
Th1 P3 Cu4 162.54(3) 2_565 1_545
Cu5B P3 Cu4 70.7(2) 6_656 1_545
Cu5A P3 Cu4 68.93(4) 6_656 1_545
P2 P3 Cu4 118.160(17) . 1_545
P2 P3 Cu4 65.891(18) 6_657 1_545
P1 P3 Cu4 114.416(19) . 1_545
P3 P3 Cu4 148.841(15) 1_565 1_545
P3 P3 Cu4 31.159(15) 1_545 1_545
Cu1 P3 Cu4 82.09(2) 6_657 1_545
P2 P3 Cu4 62.139(18) 2_554 1_545
P2 P3 Cu4 111.92(3) 2_564 1_545
P3 P3 Cu4 89.30(3) 5_666 1_545
P3 P3 Cu4 32.492(10) 5_656 1_545
P1 P3 Cu4 117.32(3) 2_565 1_545
P1 P3 Cu4 69.087(18) 2 1_545
Cu2 P3 Cu4 86.11(2) 5_666 1_545
Cu2 P3 Cu4 35.224(11) 5_656 1_545
Cu2 P3 Cu4 135.15(2) 2_565 1_545
Cu2 P3 Cu4 87.726(12) 2 1_545
Cu3 P3 Cu4 82.638(13) 2_554 1_545
Cu3 P3 Cu4 127.45(3) 2_564 1_545
Cu4 P3 Cu4 117.68(3) 1_565 1_545
Cu4 P3 Cu3 102.83(2) . 1_565
Cu3 P3 Cu3 58.560(14) . 1_565
Cu2 P3 Cu3 114.68(2) . 1_565
Cu4 P3 Cu3 169.69(5) 5_656 1_565
Cu4 P3 Cu3 68.162(17) 5_666 1_565
Cu5A P3 Cu3 31.30(10) 2_565 1_565
Cu5A P3 Cu3 115.81(7) 2 1_565
Cu5B P3 Cu3 35.9(5) 2_565 1_565
Cu5B P3 Cu3 113.6(3) 2 1_565
Th1 P3 Cu3 116.91(3) 2 1_565
Th1 P3 Cu3 46.420(12) 2_565 1_565
Cu5B P3 Cu3 120.34(8) 6_656 1_565
Cu5A P3 Cu3 119.59(2) 6_656 1_565
P2 P3 Cu3 66.669(18) . 1_565
P2 P3 Cu3 83.43(2) 6_657 1_565
P1 P3 Cu3 96.11(2) . 1_565
P3 P3 Cu3 31.440(14) 1_565 1_565
P3 P3 Cu3 148.560(14) 1_545 1_565
Cu1 P3 Cu3 66.676(16) 6_657 1_565
P2 P3 Cu3 148.01(3) 2_554 1_565
P2 P3 Cu3 90.570(13) 2_564 1_565
P3 P3 Cu3 84.436(14) 5_666 1_565
P3 P3 Cu3 137.04(4) 5_656 1_565
P1 P3 Cu3 32.768(13) 2_565 1_565
P1 P3 Cu3 88.43(2) 2 1_565
Cu2 P3 Cu3 71.640(15) 5_666 1_565
Cu2 P3 Cu3 115.59(3) 5_656 1_565
Cu2 P3 Cu3 35.736(11) 2_565 1_565
Cu2 P3 Cu3 86.26(2) 2 1_565
Cu3 P3 Cu3 129.02(3) 2_554 1_565
Cu3 P3 Cu3 84.006(12) 2_564 1_565
Cu4 P3 Cu3 52.034(11) 1_565 1_565
Cu4 P3 Cu3 147.67(3) 1_545 1_565
Cu4 P3 Cu3 102.83(2) . 1_545
Cu3 P3 Cu3 58.560(14) . 1_545
Cu2 P3 Cu3 114.68(2) . 1_545
Cu4 P3 Cu3 68.162(16) 5_656 1_545
Cu4 P3 Cu3 169.69(5) 5_666 1_545
Cu5A P3 Cu3 115.81(7) 2_565 1_545
Cu5A P3 Cu3 31.30(10) 2 1_545
Cu5B P3 Cu3 113.6(3) 2_565 1_545
Cu5B P3 Cu3 35.9(5) 2 1_545
Th1 P3 Cu3 46.420(12) 2 1_545
Th1 P3 Cu3 116.91(3) 2_565 1_545
Cu5B P3 Cu3 120.34(8) 6_656 1_545
Cu5A P3 Cu3 119.59(2) 6_656 1_545
P2 P3 Cu3 66.669(18) . 1_545
P2 P3 Cu3 83.43(2) 6_657 1_545
P1 P3 Cu3 96.11(2) . 1_545
P3 P3 Cu3 148.560(14) 1_565 1_545
P3 P3 Cu3 31.440(14) 1_545 1_545
Cu1 P3 Cu3 66.676(16) 6_657 1_545
P2 P3 Cu3 90.570(13) 2_554 1_545
P2 P3 Cu3 148.01(3) 2_564 1_545
P3 P3 Cu3 137.04(4) 5_666 1_545
P3 P3 Cu3 84.436(14) 5_656 1_545
P1 P3 Cu3 88.43(2) 2_565 1_545
P1 P3 Cu3 32.768(13) 2 1_545
Cu2 P3 Cu3 115.59(3) 5_666 1_545
Cu2 P3 Cu3 71.640(15) 5_656 1_545
Cu2 P3 Cu3 86.26(2) 2_565 1_545
Cu2 P3 Cu3 35.736(11) 2 1_545
Cu3 P3 Cu3 84.006(12) 2_554 1_545
Cu3 P3 Cu3 129.02(3) 2_564 1_545
Cu4 P3 Cu3 147.67(3) 1_565 1_545
Cu4 P3 Cu3 52.034(11) 1_545 1_545
Cu3 P3 Cu3 117.12(3) 1_565 1_545
Cu4 P3 Cu2 96.11(2) . 1_545
Cu3 P3 Cu2 115.03(2) . 1_545
Cu2 P3 Cu2 58.088(14) . 1_545
Cu4 P3 Cu2 29.20(2) 5_656 1_545
Cu4 P3 Cu2 118.43(4) 5_666 1_545
Cu5A P3 Cu2 167.27(11) 2_565 1_545
Cu5A P3 Cu2 72.07(8) 2 1_545
Cu5B P3 Cu2 162.5(6) 2_565 1_545
Cu5B P3 Cu2 75.5(4) 2 1_545
Th1 P3 Cu2 45.875(12) 2 1_545
Th1 P3 Cu2 116.10(3) 2_565 1_545
Cu5B P3 Cu2 70.7(2) 6_656 1_545
Cu5A P3 Cu2 72.64(4) 6_656 1_545
P2 P3 Cu2 96.61(2) . 1_545
P2 P3 Cu2 113.70(2) 6_657 1_545
P1 P3 Cu2 66.638(18) . 1_545
P3 P3 Cu2 148.088(14) 1_565 1_545
P3 P3 Cu2 31.912(14) 1_545 1_545
Cu1 P3 Cu2 121.834(14) 6_657 1_545
P2 P3 Cu2 31.148(13) 2_554 1_545
P2 P3 Cu2 88.74(2) 2_564 1_545
P3 P3 Cu2 110.71(4) 5_666 1_545
P3 P3 Cu2 61.897(18) 5_656 1_545
P1 P3 Cu2 147.83(3) 2_565 1_545
P1 P3 Cu2 92.129(12) 2 1_545
Cu2 P3 Cu2 127.36(3) 5_666 1_545
Cu2 P3 Cu2 82.166(16) 5_656 1_545
Cu2 P3 Cu2 128.75(3) 2_565 1_545
Cu2 P3 Cu2 83.295(12) 2 1_545
Cu3 P3 Cu2 35.356(11) 2_554 1_545
Cu3 P3 Cu2 85.11(2) 2_564 1_545
Cu4 P3 Cu2 141.40(3) 1_565 1_545
Cu4 P3 Cu2 47.834(11) 1_545 1_545
Cu3 P3 Cu2 160.90(3) 1_565 1_545
Cu3 P3 Cu2 59.767(10) 1_545 1_545
Cu4 P3 Cu2 96.11(2) . 1_565
Cu3 P3 Cu2 115.03(2) . 1_565
Cu2 P3 Cu2 58.088(14) . 1_565
Cu4 P3 Cu2 118.43(4) 5_656 1_565
Cu4 P3 Cu2 29.20(2) 5_666 1_565
Cu5A P3 Cu2 72.07(8) 2_565 1_565
Cu5A P3 Cu2 167.27(11) 2 1_565
Cu5B P3 Cu2 75.5(4) 2_565 1_565
Cu5B P3 Cu2 162.5(6) 2 1_565
Th1 P3 Cu2 116.10(3) 2 1_565
Th1 P3 Cu2 45.876(12) 2_565 1_565
Cu5B P3 Cu2 70.7(2) 6_656 1_565
Cu5A P3 Cu2 72.64(4) 6_656 1_565
P2 P3 Cu2 96.61(2) . 1_565
P2 P3 Cu2 113.70(2) 6_657 1_565
P1 P3 Cu2 66.638(18) . 1_565
P3 P3 Cu2 31.912(14) 1_565 1_565
P3 P3 Cu2 148.088(14) 1_545 1_565
Cu1 P3 Cu2 121.834(14) 6_657 1_565
P2 P3 Cu2 88.74(2) 2_554 1_565
P2 P3 Cu2 31.148(13) 2_564 1_565
P3 P3 Cu2 61.897(18) 5_666 1_565
P3 P3 Cu2 110.70(4) 5_656 1_565
P1 P3 Cu2 92.129(12) 2_565 1_565
P1 P3 Cu2 147.83(3) 2 1_565
Cu2 P3 Cu2 82.166(16) 5_666 1_565
Cu2 P3 Cu2 127.36(3) 5_656 1_565
Cu2 P3 Cu2 83.295(12) 2_565 1_565
Cu2 P3 Cu2 128.75(3) 2 1_565
Cu3 P3 Cu2 85.11(2) 2_554 1_565
Cu3 P3 Cu2 35.356(11) 2_564 1_565
Cu4 P3 Cu2 47.834(11) 1_565 1_565
Cu4 P3 Cu2 141.40(3) 1_545 1_565
Cu3 P3 Cu2 59.767(10) 1_565 1_565
Cu3 P3 Cu2 160.90(3) 1_545 1_565
Cu2 P3 Cu2 116.18(3) 1_545 1_565
Cu4 P3 Cu1 174.37(5) . .
Cu3 P3 Cu1 70.43(3) . .
Cu2 P3 Cu1 72.74(3) . .
Cu4 P3 Cu1 110.14(3) 5_656 .
Cu4 P3 Cu1 110.14(3) 5_666 .
Cu5A P3 Cu1 110.64(10) 2_565 .
Cu5A P3 Cu1 110.64(10) 2 .
Cu5B P3 Cu1 114.9(5) 2_565 .
Cu5B P3 Cu1 114.9(5) 2 .
Th1 P3 Cu1 42.039(17) 2 .
Th1 P3 Cu1 42.039(17) 2_565 .
Cu5B P3 Cu1 124.0(5) 6_656 .
Cu5A P3 Cu1 128.38(9) 6_656 .
P2 P3 Cu1 29.83(2) . .
P2 P3 Cu1 147.77(4) 6_657 .
P1 P3 Cu1 31.35(2) . .
P3 P3 Cu1 90.0 1_565 .
P3 P3 Cu1 90.0 1_545 .
Cu1 P3 Cu1 111.05(3) 6_657 .
P2 P3 Cu1 90.31(3) 2_554 .
P2 P3 Cu1 90.31(3) 2_564 .
P3 P3 Cu1 142.66(3) 5_666 .
P3 P3 Cu1 142.66(3) 5_656 .
P1 P3 Cu1 89.29(3) 2_565 .
P1 P3 Cu1 89.29(3) 2 .
Cu2 P3 Cu1 151.417(15) 5_666 .
Cu2 P3 Cu1 151.417(15) 5_656 .
Cu2 P3 Cu1 54.381(17) 2_565 .
Cu2 P3 Cu1 54.381(17) 2 .
Cu3 P3 Cu1 57.486(18) 2_554 .
Cu3 P3 Cu1 57.486(18) 2_564 .
Cu4 P3 Cu1 120.992(15) 1_565 .
Cu4 P3 Cu1 120.992(15) 1_545 .
Cu3 P3 Cu1 79.939(19) 1_565 .
Cu3 P3 Cu1 79.939(19) 1_545 .
Cu2 P3 Cu1 80.978(19) 1_545 .
Cu2 P3 Cu1 80.978(19) 1_565 .
Cu4 P3 Cu5B 64.2(3) . 6_646
Cu3 P3 Cu5B 131.36(13) . 6_646
Cu2 P3 Cu5B 64.7(3) . 6_646
Cu4 P3 Cu5B 5.65(7) 5_656 6_646
Cu4 P3 Cu5B 99.60(8) 5_666 6_646
Cu5A P3 Cu5B 136.9(3) 2_565 6_646
Cu5A P3 Cu5B 68.0(2) 2 6_646
Cu5B P3 Cu5B 132.70(17) 2_565 6_646
Cu5B P3 Cu5B 69.0(5) 2 6_646
Th1 P3 Cu5B 77.3(3) 2 6_646
Th1 P3 Cu5B 139.4(4) 2_565 6_646
Cu5B P3 Cu5B 46.98(7) 6_656 6_646
Cu5A P3 Cu5B 47.14(9) 6_656 6_646
P2 P3 Cu5B 127.8(2) . 6_646
P2 P3 Cu5B 88.8(4) 6_657 6_646
P1 P3 Cu5B 91.8(4) . 6_646
P3 P3 Cu5B 136.98(7) 1_565 6_646
P3 P3 Cu5B 43.02(7) 1_545 6_646
Cu1 P3 Cu5B 113.0(3) 6_657 6_646
P2 P3 Cu5B 31.4(3) 2_554 6_646
P2 P3 Cu5B 82.20(18) 2_564 6_646
P3 P3 Cu5B 81.2(2) 5_666 6_646
P3 P3 Cu5B 30.2(3) 5_656 6_646
P1 P3 Cu5B 148.3(3) 2_565 6_646
P1 P3 Cu5B 98.83(18) 2 6_646
Cu2 P3 Cu5B 95.4(3) 5_666 6_646
Cu2 P3 Cu5B 56.9(4) 5_656 6_646
Cu2 P3 Cu5B 158.37(14) 2_565 6_646
Cu2 P3 Cu5B 106.85(9) 2 6_646
Cu3 P3 Cu5B 58.7(4) 2_554 6_646
Cu3 P3 Cu5B 96.3(3) 2_564 6_646
Cu4 P3 Cu5B 113.61(19) 1_565 6_646
Cu4 P3 Cu5B 31.7(3) 1_545 6_646
Cu3 P3 Cu5B 165.6(2) 1_565 6_646
Cu3 P3 Cu5B 73.79(8) 1_545 6_646
Cu2 P3 Cu5B 32.2(3) 1_545 6_646
Cu2 P3 Cu5B 113.26(17) 1_565 6_646
Cu1 P3 Cu5B 112.4(3) . 6_646
Cu4 P3 Cu5B 64.2(3) . 6_666
Cu3 P3 Cu5B 131.36(13) . 6_666
Cu2 P3 Cu5B 64.7(3) . 6_666
Cu4 P3 Cu5B 99.60(8) 5_656 6_666
Cu4 P3 Cu5B 5.65(7) 5_666 6_666
Cu5A P3 Cu5B 68.0(2) 2_565 6_666
Cu5A P3 Cu5B 136.9(3) 2 6_666
Cu5B P3 Cu5B 69.0(5) 2_565 6_666
Cu5B P3 Cu5B 132.70(17) 2 6_666
Th1 P3 Cu5B 139.4(4) 2 6_666
Th1 P3 Cu5B 77.3(3) 2_565 6_666
Cu5B P3 Cu5B 46.98(7) 6_656 6_666
Cu5A P3 Cu5B 47.14(9) 6_656 6_666
P2 P3 Cu5B 127.8(2) . 6_666
P2 P3 Cu5B 88.8(4) 6_657 6_666
P1 P3 Cu5B 91.8(4) . 6_666
P3 P3 Cu5B 43.02(7) 1_565 6_666
P3 P3 Cu5B 136.98(7) 1_545 6_666
Cu1 P3 Cu5B 113.0(3) 6_657 6_666
P2 P3 Cu5B 82.20(18) 2_554 6_666
P2 P3 Cu5B 31.4(3) 2_564 6_666
P3 P3 Cu5B 30.2(3) 5_666 6_666
P3 P3 Cu5B 81.2(2) 5_656 6_666
P1 P3 Cu5B 98.83(18) 2_565 6_666
P1 P3 Cu5B 148.3(3) 2 6_666
Cu2 P3 Cu5B 56.9(4) 5_666 6_666
Cu2 P3 Cu5B 95.4(3) 5_656 6_666
Cu2 P3 Cu5B 106.85(9) 2_565 6_666
Cu2 P3 Cu5B 158.37(14) 2 6_666
Cu3 P3 Cu5B 96.3(3) 2_554 6_666
Cu3 P3 Cu5B 58.7(4) 2_564 6_666
Cu4 P3 Cu5B 31.7(3) 1_565 6_666
Cu4 P3 Cu5B 113.61(19) 1_545 6_666
Cu3 P3 Cu5B 73.79(8) 1_565 6_666
Cu3 P3 Cu5B 165.6(2) 1_545 6_666
Cu2 P3 Cu5B 113.26(17) 1_545 6_666
Cu2 P3 Cu5B 32.2(3) 1_565 6_666
Cu1 P3 Cu5B 112.4(3) . 6_666
Cu5B P3 Cu5B 93.96(15) 6_646 6_666

loop_
_geom_bond_atom_site_label_1
_geom_bond_atom_site_label_2
_geom_bond_distance
_geom_bond_site_symmetry_2
Th1 P3 2.8963(10) 2_554
Th1 P3 2.8963(10) 2_564
Th1 P2 2.9196(10) 2_564
Th1 P2 2.9196(10) 2_554
Th1 P1 2.9636(10) 2_554
Th1 P1 2.9636(10) 2_564
Th1 Cu2 3.1324(6) .
Th1 Cu4 3.2055(6) 6_556
Th1 Cu3 3.2127(6) 1_554
Th1 Cu1 3.2614(6) 6_656
Th1 Cu1 3.2714(5) 2_564
Th1 Cu1 3.2714(5) 2_554
Th1 Cu2 3.2904(5) 2_554
Th1 Cu2 3.2904(5) 2_564
Th1 Cu3 3.2999(5) 2_564
Th1 Cu3 3.2999(5) 2_554
Th1 Cu5A 3.395(5) .
Th1 Cu5B 3.68(3) .
Th1 Cu5B 3.77(3) 6_656
Th1 Th1 3.87660(10) 1_545
Th1 Th1 3.87660(10) 1_565
Th1 P2 4.0096(13) 1_554
Th1 Cu5A 4.049(5) 6_656
Th1 P1 4.1036(13) 6_656
Th1 P1 4.2036(13) .
Th1 Cu4 4.8874(6) 2_554
Th1 Cu4 4.8874(6) 2_564
Th1 Cu4 4.9408(6) 5_666
Th1 Cu4 4.9408(6) 5_656
Th1 Cu5A 4.972(3) 2_554
Th1 Cu5A 4.972(3) 2_564
Th1 Cu5B 4.983(8) 2_554
Th1 Cu5B 4.983(8) 2_564
Th1 Cu2 4.9840(4) 1_565
Th1 Cu2 4.9840(4) 1_545
Th1 Cu4 5.0302(4) 6_546
Th1 Cu4 5.0302(4) 6_566
Th1 Cu3 5.0348(4) 1_544
Th1 Cu3 5.0348(4) 1_564
Th1 Cu1 5.0661(4) 6_666
Cu1 P2 2.4228(14) .
Cu1 P1 2.4322(9) 5_556
Cu1 P1 2.4322(9) 5_566
Cu1 P1 2.5010(14) .
Cu1 Cu3 2.6393(9) 6_557
Cu1 Cu1 2.8084(9) 5_556
Cu1 Cu1 2.8084(9) 5_566
Cu1 Cu5B 2.890(16) 5_566
Cu1 Cu5B 2.890(16) 5_556
Cu1 Cu5A 3.023(3) 5_566
Cu1 Cu5A 3.023(3) 5_556
Cu1 Th1 3.2614(6) 6_556
Cu1 Th1 3.2715(5) 2_565
Cu1 Th1 3.2715(5) 2
Cu1 Cu1 3.87660(10) 1_565
Cu1 Cu1 3.87660(10) 1_545
Cu1 P3 3.9403(13) 6_557
Cu1 Cu4 4.0135(9) 6_557
Cu1 Cu5B 4.16(2) .
Cu1 Cu2 4.2233(8) 2_565
Cu1 Cu2 4.2233(8) 2
Cu1 Cu5A 4.304(4) .
Cu1 Cu3 4.4749(8) 2_554
Cu1 Cu3 4.4749(8) 2_564
Cu1 Cu2 4.4873(8) 5_556
Cu1 Cu2 4.4873(8) 5_566
Cu1 P2 4.5714(7) 1_565
Cu1 P2 4.5714(7) 1_545
Cu1 Cu3 4.5740(9) .
Cu1 P2 4.5980(13) 5_556
Cu1 P2 4.5980(13) 5_566
Cu1 P1 4.6134(8) 1_545
Cu1 P1 4.6134(8) 1_565
Cu1 Cu2 4.6772(9) .
Cu1 Cu3 4.6898(5) 6_547
Cu1 Cu3 4.6898(5) 6_567
Cu1 P3 4.7856(14) .
Cu1 P2 4.9776(14) 6_557
Cu1 Th1 5.0660(4) 6_546
Cu1 Th1 5.0660(4) 6_566
Cu2 P2 2.3625(8) 2_554
Cu2 P2 2.3625(8) 2_564
Cu2 P3 2.4141(13) .
Cu2 P1 2.5869(15) .
Cu2 Cu4 2.7124(6) 5_666
Cu2 Cu4 2.7124(6) 5_656
Cu2 Cu3 2.7557(6) 2_554
Cu2 Cu3 2.7557(6) 2_564
Cu2 Cu5B 2.83(3) 6_656
Cu2 Cu5A 3.037(5) 6_656
Cu2 Th1 3.2904(5) 2_565
Cu2 Th1 3.2904(5) 2
Cu2 Cu4 3.6882(9) .
Cu2 Cu5A 3.843(4) .
Cu2 Cu2 3.87660(10) 1_565
Cu2 Cu2 3.87660(10) 1_545
Cu2 Cu5B 4.02(2) .
Cu2 Cu1 4.2233(8) 2_554
Cu2 Cu1 4.2233(8) 2_564
Cu2 P3 4.4285(13) 5_666
Cu2 P3 4.4285(13) 5_656
Cu2 P3 4.4309(12) 2_554
Cu2 P3 4.4309(12) 2_564
Cu2 Cu1 4.4873(8) 5_556
Cu2 Cu1 4.4873(8) 5_566
Cu2 Cu5A 4.497(4) 2_565
Cu2 Cu5A 4.497(4) 2
Cu2 Cu3 4.5393(9) .
Cu2 P3 4.5669(7) 1_565
Cu2 P3 4.5669(7) 1_545
Cu2 P1 4.6605(8) 1_545
Cu2 P1 4.6605(8) 1_565
Cu2 Cu5B 4.70(3) 2_565
Cu2 Cu5B 4.70(3) 2
Cu2 P1 4.7859(14) 6_656
Cu2 Cu5B 4.797(15) 6_666
Cu2 Cu5B 4.797(15) 6_646
Cu2 P2 4.8399(14) .
Cu3 P3 2.3700(13) .
Cu3 P2 2.4491(14) .
Cu3 P1 2.4714(9) 2_565
Cu3 P1 2.4714(9) 2
Cu3 Cu1 2.6394(9) 6_657
Cu3 Cu5A 2.704(3) 2_565
Cu3 Cu5A 2.704(3) 2
Cu3 Cu2 2.7557(6) 2
Cu3 Cu2 2.7557(6) 2_565
Cu3 Cu5B 2.829(17) 2_565
Cu3 Cu5B 2.829(17) 2
Cu3 Th1 3.2127(6) 1_556
Cu3 Th1 3.2999(5) 2
Cu3 Th1 3.2999(5) 2_565
Cu3 Cu4 3.8517(9) 6_557
Cu3 Cu3 3.87660(11) 1_565
Cu3 Cu3 3.87660(10) 1_545
Cu3 P2 3.9528(14) 6_657
Cu3 Cu4 3.9801(8) .
Cu3 Cu4 4.2836(8) 5_656
Cu3 Cu4 4.2836(8) 5_666
Cu3 Cu1 4.4749(8) 2_565
Cu3 Cu1 4.4749(8) 2
Cu3 P3 4.5060(12) 2_565
Cu3 P3 4.5060(12) 2
Cu3 P3 4.5437(7) 1_545
Cu3 P3 4.5437(7) 1_565
Cu3 P2 4.5854(7) 1_545
Cu3 P2 4.5854(7) 1_565
Cu3 Cu1 4.6898(5) 6_667
Cu3 Cu1 4.6898(5) 6_647
Cu3 Cu5B 4.86(3) 5_556
Cu3 Cu5B 4.86(3) 5_566
Cu3 P1 4.9126(14) .
Cu3 P1 5.0166(14) 6_657
Cu3 Th1 5.0348(4) 1_566
Cu3 Th1 5.0348(4) 1_546
Cu3 Cu5A 5.091(5) 5_556
Cu4 P3 2.3440(14) .
Cu4 P2 2.3636(14) 6_657
Cu4 P3 2.4394(8) 5_656
Cu4 P3 2.4394(8) 5_666
Cu4 Cu5A 2.635(4) 6_656
Cu4 Cu4 2.6391(8) 5_656
Cu4 Cu4 2.6391(8) 5_666
Cu4 Cu2 2.7124(6) 5_666
Cu4 Cu2 2.7124(6) 5_656
Cu4 Cu5B 2.79(2) 6_656
Cu4 Cu5B 2.885(7) 2_565
Cu4 Cu5B 2.885(7) 2
Cu4 Cu5A 2.916(2) 2_565
Cu4 Cu5A 2.916(2) 2
Cu4 Th1 3.2055(6) 6_656
Cu4 Cu3 3.8518(9) 6_657
Cu4 Cu4 3.87660(10) 1_565
Cu4 Cu4 3.87660(10) 1_545
Cu4 Cu1 4.0135(9) 6_657
Cu4 Cu3 4.2836(8) 5_656
Cu4 Cu3 4.2836(8) 5_666
Cu4 P2 4.4029(13) 2_554
Cu4 P2 4.4029(13) 2_564
Cu4 P3 4.5302(7) 1_545
Cu4 P3 4.5302(7) 1_565
Cu4 P2 4.5403(7) 6_667
Cu4 P2 4.5403(7) 6_647
Cu4 P1 4.6242(13) 5_666
Cu4 P1 4.6242(13) 5_656
Cu4 Cu5A 4.688(2) 6_646
Cu4 Cu5A 4.688(2) 6_666
Cu4 Cu5B 4.774(13) 6_646
Cu4 Cu5B 4.774(13) 6_666
Cu4 P1 4.8759(14) 6_656
Cu4 Th1 4.8874(6) 2
Cu4 Th1 4.8874(6) 2_565
Cu4 P1 4.8893(13) 2_565
Cu4 P1 4.8893(13) 2
Cu5A P1 2.361(3) .
Cu5A P3 2.564(3) 2_554
Cu5A P3 2.564(3) 2_564
Cu5A Cu4 2.635(4) 6_556
Cu5A Cu3 2.704(3) 2_564
Cu5A Cu3 2.704(3) 2_554
Cu5A Cu4 2.916(2) 2_554
Cu5A Cu4 2.916(2) 2_564
Cu5A P2 3.023(4) 5_556
Cu5A P2 3.023(4) 5_566
Cu5A Cu1 3.023(3) 5_566
Cu5A Cu1 3.023(3) 5_556
Cu5A Cu2 3.037(5) 6_556
Cu5A P3 3.654(3) 6_556
Cu5A Cu5A 3.87660(11) 1_565
Cu5A Cu5A 3.87660(10) 1_545
Cu5A Cu5B 3.887(2) 1_545
Cu5A Cu5B 3.887(2) 1_565
Cu5A Th1 4.049(5) 6_556
Cu5A Cu2 4.497(4) 2_554
Cu5A Cu2 4.497(4) 2_564
Cu5A P1 4.5389(17) 1_565
Cu5A P1 4.5389(17) 1_545
Cu5A P2 4.569(5) 2_564
Cu5A P2 4.569(5) 2_554
Cu5A Cu4 4.688(2) 6_546
Cu5A Cu4 4.688(2) 6_566
Cu5A Cu5A 4.892(5) 5
Cu5A Cu5A 4.892(5) 5_565
Cu5A Cu2 4.924(3) 6_546
Cu5A Cu2 4.924(3) 6_566
Cu5A P2 4.931(4) 1_554
Cu5A Cu5B 4.949(11) 5
Cu5A Cu5B 4.949(11) 5_565
Cu5A Th1 4.972(3) 2_565
Cu5A Th1 4.972(3) 2
Cu5A Cu3 5.091(5) 5_556
Cu5B P1 2.354(9) .
Cu5B P3 2.74(2) 2_554
Cu5B P3 2.74(2) 2_564
Cu5B Cu4 2.79(2) 6_556
Cu5B P2 2.82(2) 5_556
Cu5B P2 2.82(2) 5_566
Cu5B Cu2 2.83(3) 6_556
Cu5B Cu3 2.829(17) 2_564
Cu5B Cu3 2.829(17) 2_554
Cu5B Cu4 2.885(7) 2_554
Cu5B Cu4 2.885(7) 2_564
Cu5B Cu1 2.890(16) 5_566
Cu5B Cu1 2.890(16) 5_556
Cu5B P3 3.618(9) 6_556
Cu5B Th1 3.77(3) 6_556
Cu5B Cu5B 3.87660(11) 1_565
Cu5B Cu5B 3.87660(10) 1_545
Cu5B Cu5A 3.887(2) 1_565
Cu5B Cu5A 3.887(2) 1_545
Cu5B P1 4.535(5) 1_565
Cu5B P1 4.535(5) 1_545
Cu5B Cu2 4.70(3) 2_554
Cu5B Cu2 4.70(3) 2_564
Cu5B Cu4 4.774(13) 6_546
Cu5B Cu4 4.774(13) 6_566
Cu5B P2 4.78(3) 2_564
Cu5B P2 4.78(3) 2_554
Cu5B Cu2 4.797(15) 6_546
Cu5B Cu2 4.797(15) 6_566
Cu5B Cu3 4.86(3) 5_556
Cu5B Cu3 4.86(3) 5_566
Cu5B P1 4.94(2) 5_566
Cu5B P1 4.94(3) 5_556
Cu5B Cu5A 4.949(11) 5
Cu5B Cu5A 4.949(11) 5_565
Cu5B Th1 4.984(8) 2_565
Cu5B Th1 4.984(8) 2
P1 Cu1 2.4322(9) 5_556
P1 Cu1 2.4322(9) 5_566
P1 Cu3 2.4714(9) 2_554
P1 Cu3 2.4714(9) 2_564
P1 Th1 2.9636(10) 2_565
P1 Th1 2.9636(10) 2
P1 P2 3.8432(19) .
P1 P3 3.8464(18) .
P1 P1 3.87660(10) 1_565
P1 P1 3.87660(10) 1_545
P1 P1 4.056(2) 5_556
P1 P1 4.056(2) 5_566
P1 P2 4.0651(16) 5_556
P1 P2 4.0651(16) 5_566
P1 P3 4.0661(15) 2_554
P1 P3 4.0661(15) 2_564
P1 P2 4.0928(16) 2_564
P1 P2 4.0928(16) 2_554
P1 Th1 4.1036(13) 6_556
P1 Cu5B 4.535(5) 1_545
P1 Cu5B 4.535(5) 1_565
P1 Cu5A 4.5389(17) 1_545
P1 Cu5A 4.5389(17) 1_565
P1 Cu1 4.6134(8) 1_565
P1 Cu1 4.6134(8) 1_545
P1 Cu4 4.6241(13) 5_666
P1 Cu4 4.6241(13) 5_656
P1 Cu2 4.6605(8) 1_565
P1 Cu2 4.6605(8) 1_545
P1 Cu2 4.7859(14) 6_556
P1 Cu4 4.8759(14) 6_556
P1 Cu4 4.8893(13) 2_554
P1 Cu4 4.8893(13) 2_564
P1 Cu5B 4.94(2) 5_566
P2 Cu2 2.3625(8) 2_565
P2 Cu2 2.3625(8) 2
P2 Cu4 2.3636(14) 6_557
P2 Cu5B 2.82(2) 5_556
P2 Cu5B 2.82(2) 5_566
P2 Th1 2.9196(10) 2
P2 Th1 2.9196(10) 2_565
P2 Cu5A 3.023(4) 5_556
P2 Cu5A 3.023(4) 5_566
P2 P3 3.7019(18) .
P2 P3 3.7257(18) 6_557
P2 P2 3.87660(10) 1_565
P2 P2 3.87660(10) 1_545
P2 P3 3.9461(15) 2_565
P2 P3 3.9461(15) 2
P2 Cu3 3.9528(14) 6_557
P2 Th1 4.0096(13) 1_556
P2 P1 4.0651(16) 5_556
P2 P1 4.0651(16) 5_566
P2 P1 4.0929(16) 2_565
P2 P1 4.0929(16) 2
P2 Cu4 4.4029(13) 2_565
P2 Cu4 4.4029(13) 2
P2 Cu4 4.5403(7) 6_567
P2 Cu4 4.5403(7) 6_547
P2 Cu5A 4.569(5) 2_565
P2 Cu5A 4.569(5) 2
P2 Cu1 4.5714(7) 1_545
P2 Cu1 4.5714(7) 1_565
P2 Cu3 4.5854(7) 1_565
P2 Cu3 4.5854(7) 1_545
P2 Cu1 4.5980(13) 5_556
P2 Cu1 4.5980(13) 5_566
P2 Cu5B 4.78(3) 2_565
P2 Cu5B 4.78(3) 2
P2 Cu5A 4.931(4) 1_556
P3 Cu4 2.4394(8) 5_656
P3 Cu4 2.4394(8) 5_666
P3 Cu5A 2.564(3) 2_565
P3 Cu5A 2.564(3) 2
P3 Cu5B 2.74(2) 2_565
P3 Cu5B 2.74(2) 2
P3 Th1 2.8963(10) 2
P3 Th1 2.8963(10) 2_565
P3 Cu5B 3.618(9) 6_656
P3 Cu5A 3.654(3) 6_656
P3 P2 3.7257(18) 6_657
P3 P3 3.87660(11) 1_565
P3 P3 3.87660(10) 1_545
P3 Cu1 3.9403(13) 6_657
P3 P2 3.9460(15) 2_554
P3 P2 3.9460(15) 2_564
P3 P3 3.991(2) 5_666
P3 P3 3.991(2) 5_656
P3 P1 4.0661(15) 2_565
P3 P1 4.0661(15) 2
P3 Cu2 4.4285(13) 5_666
P3 Cu2 4.4285(13) 5_656
P3 Cu2 4.4309(12) 2_565
P3 Cu2 4.4309(12) 2
P3 Cu3 4.5060(12) 2_554
P3 Cu3 4.5060(12) 2_564
P3 Cu4 4.5301(7) 1_565
P3 Cu4 4.5301(7) 1_545
P3 Cu3 4.5437(7) 1_565
P3 Cu3 4.5437(7) 1_545
P3 Cu2 4.5668(7) 1_545
P3 Cu2 4.5668(7) 1_565
P3 Cu5B 5.302(6) 6_646
P3 Cu5B 5.302(6) 6_666
